data_4118795
loop_
_publ_author_name
'Tian-Fu Liu'
'Ying-Pin Chen'
'Andrey A. Yakovenko'
'Hong-Cai Zhou'

_publ_section_title
;
 Interconversion between Discrete and a Chain of Nanocages: Self-Assembly
 via a Solvent-Driven, Dimension-Augmentation Strategy
;
_journal_name_full 'Journal of the American Chemical Society'
_journal_page_first 17358
_journal_page_last 17361
_journal_paper_doi 10.1021/ja306150x
_journal_volume 134
_journal_year 2012
_chemical_formula_moiety '2(C228 H288 Cu12 O59 Si12)'
_chemical_formula_sum 'C456 H576 Cu24 O118 Si24'
_chemical_formula_weight 10144.29
_chemical_name_systematic
; 
 ? 
;
_space_group_IT_number 2
_symmetry_cell_setting triclinic
_symmetry_space_group_name_Hall '-P 1'
_symmetry_space_group_name_H-M 'P -1'
_atom_sites_solution_hydrogens geom
_atom_sites_solution_primary direct
_atom_sites_solution_secondary difmap
_audit_creation_method SHELXL-97
_cell_angle_alpha 82.52(3)
_cell_angle_beta 70.34(3)
_cell_angle_gamma 66.11(3)
_cell_formula_units_Z 2
_cell_length_a 28.326(6)
_cell_length_b 33.526(7)
_cell_length_c 38.772(8)
_cell_measurement_reflns_used 7262
_cell_measurement_temperature 110(2)
_cell_measurement_theta_max 16.70
_cell_measurement_theta_min 2.22
_cell_volume 31702(15)
_computing_cell_refinement 'SAINT+ ver. (Bruker, 2001)'
_computing_data_collection 'APEX2  (Bruker, 2008)'
_computing_data_reduction 'SAINT+ ver. (Bruker, 2001)'
_computing_molecular_graphics 'SHELXTL (Sheldrick, 2008)'
_computing_publication_material 'SHELXTL (Sheldrick, 2008)'
_computing_structure_refinement 'SHELXL-12 (Sheldrick, 2012)'
_computing_structure_solution 'SHELXTL (Sheldrick, 2008)'
_diffrn_ambient_temperature 110(2)
_diffrn_measured_fraction_theta_full 0.994
_diffrn_measured_fraction_theta_max 0.994
_diffrn_measurement_device_type 'Bruker SMART APEX II CCD area detector'
_diffrn_measurement_method 'phi and omega scans'
_diffrn_radiation_monochromator graphite
_diffrn_radiation_source 'fine-focus sealed tube'
_diffrn_radiation_type MoK\a
_diffrn_radiation_wavelength 0.71073
_diffrn_reflns_av_R_equivalents 0.1482
_diffrn_reflns_av_sigmaI/netI 0.2350
_diffrn_reflns_limit_h_max 25
_diffrn_reflns_limit_h_min -25
_diffrn_reflns_limit_k_max 30
_diffrn_reflns_limit_k_min -30
_diffrn_reflns_limit_l_max 35
_diffrn_reflns_limit_l_min -35
_diffrn_reflns_number 168008
_diffrn_reflns_theta_full 19.00
_diffrn_reflns_theta_max 19.00
_diffrn_reflns_theta_min 1.62
_exptl_absorpt_coefficient_mu 0.891
_exptl_absorpt_correction_T_max 0.8420
_exptl_absorpt_correction_T_min 0.7171
_exptl_absorpt_correction_type multi-scan
_exptl_absorpt_process_details 'SADABS (Sheldrick, 2008)'
_exptl_crystal_colour blue
_exptl_crystal_density_diffrn 1.063
_exptl_crystal_description prism
_exptl_crystal_F_000 10576
_exptl_crystal_size_max 0.40
_exptl_crystal_size_mid 0.30
_exptl_crystal_size_min 0.20
_platon_squeeze_details
;
;
_refine_diff_density_max 1.288
_refine_diff_density_min -1.206
_refine_diff_density_rms 0.108
_refine_ls_extinction_method none
_refine_ls_goodness_of_fit_ref 1.014
_refine_ls_hydrogen_treatment constr
_refine_ls_matrix_type full
_refine_ls_number_parameters 3241
_refine_ls_number_reflns 50710
_refine_ls_number_restraints 683
_refine_ls_restrained_S_all 1.022
_refine_ls_R_factor_all 0.1632
_refine_ls_R_factor_gt 0.0942
_refine_ls_shift/su_max 0.005
_refine_ls_shift/su_mean 0.000
_refine_ls_structure_factor_coef Fsqd
_refine_ls_weighting_details 'calc w=1/[\s^2^(Fo^2^)+(0.0500P)^2^+170.5000P] where P=(Fo^2^+2Fc^2^)/3'
_refine_ls_weighting_scheme calc
_refine_ls_wR_factor_gt 0.2140
_refine_ls_wR_factor_ref 0.2333
_reflns_number_gt 21164
_reflns_number_total 50710
_reflns_threshold_expression I>2\s(I)
_cod_data_source_file ja306150x_si_002.cif
_cod_data_source_block cu3w
_cod_original_cell_volume 31703(11)
_cod_database_code 4118795

loop_
_symmetry_equiv_pos_as_xyz
'x, y, z'
'-x, -y, -z'

loop_
_atom_site_label
_atom_site_type_symbol
_atom_site_fract_x
_atom_site_fract_y
_atom_site_fract_z
_atom_site_U_iso_or_equiv
_atom_site_adp_type
_atom_site_occupancy
_atom_site_symmetry_multiplicity
_atom_site_calc_flag
_atom_site_refinement_flags
_atom_site_disorder_assembly
_atom_site_disorder_group
Cu1 Cu 0.05162(9) 0.79042(7) 0.00850(6) 0.0431(7) Uani 1 1 d . . .
Cu2 Cu 0.03499(9) 0.71922(7) 0.00459(6) 0.0435(7) Uani 1 1 d . . .
Cu7 Cu 0.21012(9) 0.56317(7) -0.17434(6) 0.0418(7) Uani 1 1 d . . .
Cu8 Cu 0.28261(9) 0.58406(7) -0.22796(6) 0.0409(7) Uani 1 1 d . . .
O6 O 0.0673(8) 0.8433(6) 0.0091(5) 0.157(5) Uani 1 1 d . . .
O51 O 0.0127(8) 0.6684(6) 0.0053(5) 0.157(5) Uani 1 1 d . . .
O132 O 0.3355(7) 0.6036(6) -0.2663(4) 0.134(7) Uani 1 1 d . . .
O133 O 0.1563(7) 0.5433(7) -0.1343(5) 0.175(9) Uani 1 1 d . . .
Si1 Si 0.3480(3) 0.8063(2) -0.1464(2) 0.140(3) Uani 1 1 d D . .
O1 O 0.1072(5) 0.7672(4) -0.0377(3) 0.051(4) Uani 1 1 d . . .
O2 O 0.0950(5) 0.7065(4) -0.0409(3) 0.050(4) Uani 1 1 d . . .
O3 O 0.2078(5) 0.6087(4) -0.1464(3) 0.057(4) Uani 1 1 d . . .
O4 O 0.2682(5) 0.6260(3) -0.1922(3) 0.048(4) Uani 1 1 d . . .
C1 C 0.1210(8) 0.7326(8) -0.0522(5) 0.047(2) Uani 1 1 d . . .
C2 C 0.1708(4) 0.7157(4) -0.0846(2) 0.047(2) Uani 1 1 d G . .
C3 C 0.2040(5) 0.7392(3) -0.0957(3) 0.047(2) Uani 1 1 d G . .
H3A H 0.1965 0.7634 -0.0816 0.056 Uiso 1 1 calc R . .
C4 C 0.2482(4) 0.7272(4) -0.1275(3) 0.047(2) Uani 1 1 d G A .
C5 C 0.2592(4) 0.6917(4) -0.1482(2) 0.047(2) Uani 1 1 d G . .
H5A H 0.2895 0.6836 -0.1699 0.056 Uiso 1 1 calc R . .
C6 C 0.2260(5) 0.6682(3) -0.1370(3) 0.047(2) Uani 1 1 d G . .
C7 C 0.1818(4) 0.6802(4) -0.1052(3) 0.047(2) Uani 1 1 d G . .
H7A H 0.1590 0.6641 -0.0976 0.056 Uiso 1 1 calc R . .
C8 C 0.2366(9) 0.6325(6) -0.1610(6) 0.047(2) Uani 1 1 d . . .
C9 C 0.2853(9) 0.7495(7) -0.1374(6) 0.069(7) Uani 1 1 d . . .
C10 C 0.3086(9) 0.7736(7) -0.1420(6) 0.067(7) Uani 1 1 d . . .
C11 C 0.4456(9) 0.7329(7) -0.1548(7) 0.140(3) Uani 0.50 1 d PD A 1
H11A H 0.4768 0.7158 -0.1462 0.210 Uiso 0.50 1 calc PR A 1
H11B H 0.4586 0.7408 -0.1805 0.210 Uiso 0.50 1 calc PR A 1
H11C H 0.4241 0.7155 -0.1527 0.210 Uiso 0.50 1 calc PR A 1
C12 C 0.4108(5) 0.7739(5) -0.1319(5) 0.140(3) Uani 0.50 1 d PD A 1
H12A H 0.4324 0.7922 -0.1355 0.168 Uiso 0.50 1 calc PR A 1
C13 C 0.3948(9) 0.7615(11) -0.0920(5) 0.140(3) Uani 0.50 1 d PD A 1
H13A H 0.4276 0.7458 -0.0848 0.210 Uiso 0.50 1 calc PR A 1
H13B H 0.3745 0.7428 -0.0885 0.210 Uiso 0.50 1 calc PR A 1
H13C H 0.3720 0.7880 -0.0770 0.210 Uiso 0.50 1 calc PR A 1
C14 C 0.2824(13) 0.8436(8) -0.0769(3) 0.140(3) Uani 0.50 1 d PD A 1
H14A H 0.2586 0.8699 -0.0618 0.210 Uiso 0.50 1 calc PR A 1
H14B H 0.3123 0.8263 -0.0671 0.210 Uiso 0.50 1 calc PR A 1
H14C H 0.2615 0.8262 -0.0765 0.210 Uiso 0.50 1 calc PR A 1
C15 C 0.3051(6) 0.8565(4) -0.1158(4) 0.140(3) Uani 0.50 1 d PD A 1
H15A H 0.3284 0.8725 -0.1162 0.168 Uiso 0.50 1 calc PR A 1
C16 C 0.2587(10) 0.8864(7) -0.1295(7) 0.140(3) Uani 0.50 1 d PD A 1
H16A H 0.2358 0.9113 -0.1127 0.210 Uiso 0.50 1 calc PR A 1
H16B H 0.2369 0.8704 -0.1307 0.210 Uiso 0.50 1 calc PR A 1
H16C H 0.2732 0.8969 -0.1540 0.210 Uiso 0.50 1 calc PR A 1
C17 C 0.4010(9) 0.8538(9) -0.1982(6) 0.140(3) Uani 0.50 1 d PD A 1
H17A H 0.4144 0.8615 -0.2238 0.210 Uiso 0.50 1 calc PR A 1
H17B H 0.4319 0.8381 -0.1889 0.210 Uiso 0.50 1 calc PR A 1
H17C H 0.3767 0.8804 -0.1836 0.210 Uiso 0.50 1 calc PR A 1
C18 C 0.3704(7) 0.8250(5) -0.1954(2) 0.140(3) Uani 0.50 1 d PD A 1
H18A H 0.3948 0.7988 -0.2115 0.168 Uiso 0.50 1 calc PR A 1
C19 C 0.3216(10) 0.8502(11) -0.2082(6) 0.140(3) Uani 0.50 1 d PD A 1
H19A H 0.3336 0.8600 -0.2334 0.210 Uiso 0.50 1 calc PR A 1
H19B H 0.2971 0.8755 -0.1922 0.210 Uiso 0.50 1 calc PR A 1
H19C H 0.3024 0.8313 -0.2074 0.210 Uiso 0.50 1 calc PR A 1
C11' C 0.3464(8) 0.8634(9) -0.0986(7) 0.140(3) Uani 0.50 1 d PD A 2
H11D H 0.3336 0.8749 -0.0737 0.210 Uiso 0.50 1 calc PR A 2
H11E H 0.3370 0.8877 -0.1155 0.210 Uiso 0.50 1 calc PR A 2
H11F H 0.3859 0.8475 -0.1062 0.210 Uiso 0.50 1 calc PR A 2
C12' C 0.3195(7) 0.8330(5) -0.0995(3) 0.140(3) Uani 0.50 1 d PD A 2
H12B H 0.3266 0.8098 -0.0807 0.168 Uiso 0.50 1 calc PR A 2
C13' C 0.2589(6) 0.8584(10) -0.0903(7) 0.140(3) Uani 0.50 1 d PD A 2
H13D H 0.2448 0.8725 -0.0662 0.210 Uiso 0.50 1 calc PR A 2
H13E H 0.2410 0.8386 -0.0896 0.210 Uiso 0.50 1 calc PR A 2
H13F H 0.2515 0.8807 -0.1089 0.210 Uiso 0.50 1 calc PR A 2
C14' C 0.3609(11) 0.8364(10) -0.2187(3) 0.140(3) Uani 0.50 1 d PD A 2
H14D H 0.3653 0.8593 -0.2366 0.210 Uiso 0.50 1 calc PR A 2
H14E H 0.3264 0.8340 -0.2157 0.210 Uiso 0.50 1 calc PR A 2
H14F H 0.3910 0.8085 -0.2275 0.210 Uiso 0.50 1 calc PR A 2
C15' C 0.3609(7) 0.8480(4) -0.1824(4) 0.140(3) Uani 0.50 1 d PD A 2
H15B H 0.3314 0.8773 -0.1744 0.168 Uiso 0.50 1 calc PR A 2
C16' C 0.4149(12) 0.8502(11) -0.1870(7) 0.140(3) Uani 0.50 1 d PD A 2
H16D H 0.4207 0.8722 -0.2054 0.210 Uiso 0.50 1 calc PR A 2
H16E H 0.4442 0.8217 -0.1951 0.210 Uiso 0.50 1 calc PR A 2
H16F H 0.4150 0.8582 -0.1636 0.210 Uiso 0.50 1 calc PR A 2
C17' C 0.4311(11) 0.7289(7) -0.1808(7) 0.140(3) Uani 0.50 1 d PD A 2
H17D H 0.4668 0.7056 -0.1829 0.210 Uiso 0.50 1 calc PR A 2
H17E H 0.4328 0.7454 -0.2037 0.210 Uiso 0.50 1 calc PR A 2
H17F H 0.4040 0.7162 -0.1761 0.210 Uiso 0.50 1 calc PR A 2
C18' C 0.4154(4) 0.7591(4) -0.1496(5) 0.140(3) Uani 0.50 1 d PD A 2
H18B H 0.4441 0.7710 -0.1541 0.168 Uiso 0.50 1 calc PR A 2
C19' C 0.4119(10) 0.7336(8) -0.1144(6) 0.140(3) Uani 0.50 1 d PD A 2
H19D H 0.4464 0.7086 -0.1169 0.210 Uiso 0.50 1 calc PR A 2
H19E H 0.3824 0.7232 -0.1090 0.210 Uiso 0.50 1 calc PR A 2
H19F H 0.4045 0.7525 -0.0943 0.210 Uiso 0.50 1 calc PR A 2
Si2 Si -0.2400(3) 0.9787(2) 0.18530(18) 0.151(3) Uani 1 1 d D . .
O7 O -0.1444(5) 0.6987(4) 0.1559(3) 0.046(4) Uani 1 1 d . . .
O8 O -0.1858(5) 0.7409(4) 0.2060(4) 0.049(4) Uani 1 1 d . . .
O95 O -0.0217(5) 0.7417(4) 0.0495(3) 0.049(4) Uani 1 1 d . . .
O96 O -0.0087(5) 0.8024(4) 0.0544(3) 0.049(4) Uani 1 1 d . . .
C21 C -0.0344(9) 0.7749(8) 0.0649(5) 0.050(6) Uani 1 1 d . . .
C22 C -0.0813(4) 0.7894(4) 0.1001(2) 0.050(2) Uani 1 1 d G . .
C23 C -0.0993(5) 0.7575(3) 0.1192(3) 0.050(2) Uani 1 1 d G . .
H23A H -0.0822 0.7284 0.1099 0.060 Uiso 1 1 calc R . .
C24 C -0.1423(5) 0.7681(4) 0.1517(3) 0.050(2) Uani 1 1 d G . .
C25 C -0.1674(4) 0.8106(4) 0.1652(2) 0.050(2) Uani 1 1 d G . .
H25A H -0.1968 0.8178 0.1874 0.060 Uiso 1 1 calc R . .
C26 C -0.1494(5) 0.8425(3) 0.1461(3) 0.050(2) Uani 1 1 d G . .
C27 C -0.1064(5) 0.8319(4) 0.1136(3) 0.050(2) Uani 1 1 d G . .
H27A H -0.0941 0.8537 0.1006 0.060 Uiso 1 1 calc R . .
C28 C -0.1571(8) 0.7304(7) 0.1731(6) 0.050(7) Uani 1 1 d . . .
C29 C -0.1785(9) 0.8877(7) 0.1584(5) 0.076(5) Uani 1 1 d . . .
C30 C -0.2006(9) 0.9241(7) 0.1699(5) 0.076(5) Uani 1 1 d . . .
C31 C -0.3185(5) 0.9547(6) 0.2398(4) 0.151(3) Uani 1 1 d D . .
H31A H -0.3569 0.9597 0.2520 0.226 Uiso 1 1 calc R . .
H31B H -0.3027 0.9582 0.2576 0.226 Uiso 1 1 calc R . .
H31C H -0.2988 0.9251 0.2295 0.226 Uiso 1 1 calc R . .
C32 C -0.3140(3) 0.9874(3) 0.2094(3) 0.151(3) Uani 1 1 d D . .
H32A H -0.3341 1.0175 0.2202 0.181 Uiso 1 1 calc R . .
C33 C -0.3397(5) 0.9827(7) 0.1826(4) 0.151(3) Uani 1 1 d D . .
H33A H -0.3777 0.9871 0.1954 0.226 Uiso 1 1 calc R . .
H33B H -0.3200 0.9534 0.1717 0.226 Uiso 1 1 calc R . .
H33C H -0.3381 1.0045 0.1633 0.226 Uiso 1 1 calc R . .
C34 C -0.1522(4) 0.9795(6) 0.2037(5) 0.151(3) Uani 1 1 d D . .
H34A H -0.1390 0.9856 0.2219 0.226 Uiso 1 1 calc R . .
H34B H -0.1464 0.9982 0.1823 0.226 Uiso 1 1 calc R . .
H34C H -0.1323 0.9488 0.1961 0.226 Uiso 1 1 calc R . .
C35 C -0.2121(5) 0.9888(4) 0.2201(2) 0.151(3) Uani 1 1 d D . .
H35A H -0.2173 0.9689 0.2413 0.181 Uiso 1 1 calc R . .
C36 C -0.2421(7) 1.0353(5) 0.2338(5) 0.151(3) Uani 1 1 d D . .
H36A H -0.2267 1.0400 0.2514 0.226 Uiso 1 1 calc R . .
H36B H -0.2806 1.0409 0.2459 0.226 Uiso 1 1 calc R . .
H36C H -0.2383 1.0552 0.2131 0.226 Uiso 1 1 calc R . .
C37 C -0.1798(5) 1.0179(6) 0.1294(4) 0.151(3) Uani 1 1 d D . .
H37A H -0.1791 1.0391 0.1096 0.226 Uiso 1 1 calc R . .
H37B H -0.1556 0.9885 0.1195 0.226 Uiso 1 1 calc R . .
H37C H -0.1677 1.0247 0.1480 0.226 Uiso 1 1 calc R . .
C38 C -0.2371(4) 1.0197(3) 0.1467(2) 0.151(3) Uani 1 1 d D . .
H38A H -0.2616 1.0497 0.1568 0.181 Uiso 1 1 calc R . .
C39 C -0.2558(8) 1.0099(6) 0.1178(3) 0.151(3) Uani 1 1 d D . .
H39A H -0.2544 1.0312 0.0980 0.226 Uiso 1 1 calc R . .
H39B H -0.2931 1.0115 0.1287 0.226 Uiso 1 1 calc R . .
H39C H -0.2319 0.9805 0.1079 0.226 Uiso 1 1 calc R . .
Si3 Si 0.3450(3) 0.7383(2) 0.0779(2) 0.165(4) Uani 1 1 d D . .
O9 O 0.0889(5) 0.6914(3) 0.0311(3) 0.048(4) Uani 1 1 d . . .
O10 O 0.1037(5) 0.7517(4) 0.0328(3) 0.052(4) Uani 1 1 d . . .
O11 O 0.1678(5) 0.5641(4) 0.1008(3) 0.053(4) Uani 1 1 d . . .
O12 O 0.2163(5) 0.5691(4) 0.1340(3) 0.049(4) Uani 1 1 d . . .
C41 C 0.1132(7) 0.7124(7) 0.0387(5) 0.042(2) Uani 1 1 d . . .
C42 C 0.1559(4) 0.6855(3) 0.0554(3) 0.042(2) Uani 1 1 d G . .
C43 C 0.1564(4) 0.6460(4) 0.0719(3) 0.042(2) Uani 1 1 d G . .
H43A H 0.1322 0.6342 0.0698 0.050 Uiso 1 1 calc R . .
C44 C 0.1922(4) 0.6239(3) 0.0916(3) 0.042(2) Uani 1 1 d G . .
C45 C 0.2277(4) 0.6413(3) 0.0948(3) 0.042(2) Uani 1 1 d G . .
H45A H 0.2522 0.6262 0.1083 0.050 Uiso 1 1 calc R . .
C46 C 0.2272(4) 0.6807(4) 0.0782(3) 0.042(2) Uani 1 1 d GD B .
C47 C 0.1913(4) 0.7028(3) 0.0585(3) 0.042(2) Uani 1 1 d G . .
H47A H 0.1910 0.7298 0.0472 0.050 Uiso 1 1 calc R . .
C48 C 0.1929(8) 0.5822(6) 0.1112(6) 0.042(2) Uani 1 1 d . . .
C49 C 0.2647(6) 0.6983(5) 0.0800(6) 0.060(7) Uani 1 1 d D . .
C50 C 0.2958(7) 0.7145(6) 0.0792(6) 0.073(7) Uani 1 1 d D . .
C51 C 0.4200(9) 0.6590(7) 0.0422(9) 0.165(4) Uani 0.50 1 d PD B 1
H51A H 0.4577 0.6381 0.0336 0.247 Uiso 0.50 1 calc PR B 1
H51B H 0.4071 0.6713 0.0211 0.247 Uiso 0.50 1 calc PR B 1
H51C H 0.3971 0.6442 0.0582 0.247 Uiso 0.50 1 calc PR B 1
C52 C 0.4169(4) 0.6953(4) 0.0633(5) 0.165(4) Uani 0.50 1 d PD B 1
H52A H 0.4419 0.7092 0.0472 0.198 Uiso 0.50 1 calc PR B 1
C53 C 0.4351(9) 0.6763(10) 0.0964(7) 0.165(4) Uani 0.50 1 d PD B 1
H53A H 0.4724 0.6546 0.0884 0.247 Uiso 0.50 1 calc PR B 1
H53B H 0.4110 0.6624 0.1122 0.247 Uiso 0.50 1 calc PR B 1
H53C H 0.4335 0.6997 0.1100 0.247 Uiso 0.50 1 calc PR B 1
C54 C 0.3308(7) 0.7609(5) 0.1244(3) 0.165(4) Uani 0.50 1 d PD B 1
H54A H 0.3640 0.7642 0.1250 0.198 Uiso 0.50 1 calc PR B 1
C55 C 0.2842(13) 0.8050(7) 0.1308(6) 0.165(4) Uani 0.50 1 d PD B 1
H55A H 0.2776 0.8165 0.1547 0.247 Uiso 0.50 1 calc PR B 1
H55B H 0.2514 0.8020 0.1304 0.247 Uiso 0.50 1 calc PR B 1
H55C H 0.2933 0.8251 0.1115 0.247 Uiso 0.50 1 calc PR B 1
C56 C 0.3166(17) 0.7304(9) 0.1544(3) 0.165(4) Uani 0.50 1 d PD B 1
H56A H 0.3112 0.7417 0.1781 0.247 Uiso 0.50 1 calc PR B 1
H56B H 0.3462 0.7015 0.1500 0.247 Uiso 0.50 1 calc PR B 1
H56C H 0.2831 0.7280 0.1547 0.247 Uiso 0.50 1 calc PR B 1
C57 C 0.3405(6) 0.7846(4) 0.0436(4) 0.165(4) Uani 0.50 1 d PD B 1
H57A H 0.3182 0.8130 0.0572 0.198 Uiso 0.50 1 calc PR B 1
C58 C 0.3964(8) 0.7840(10) 0.0225(8) 0.165(4) Uani 0.50 1 d PD B 1
H58A H 0.3932 0.8084 0.0053 0.247 Uiso 0.50 1 calc PR B 1
H58B H 0.4185 0.7564 0.0089 0.247 Uiso 0.50 1 calc PR B 1
H58C H 0.4137 0.7867 0.0396 0.247 Uiso 0.50 1 calc PR B 1
C59 C 0.3137(16) 0.7812(12) 0.0170(8) 0.165(4) Uani 0.50 1 d PD B 1
H59A H 0.3097 0.8063 0.0005 0.247 Uiso 0.50 1 calc PR B 1
H59B H 0.2778 0.7808 0.0306 0.247 Uiso 0.50 1 calc PR B 1
H59C H 0.3363 0.7542 0.0026 0.247 Uiso 0.50 1 calc PR B 1
C51' C 0.2572(8) 0.7880(9) 0.1362(7) 0.165(4) Uani 0.50 1 d PD B 2
H51D H 0.2362 0.8159 0.1494 0.247 Uiso 0.50 1 calc PR B 2
H51E H 0.2730 0.7655 0.1526 0.247 Uiso 0.50 1 calc PR B 2
H51F H 0.2333 0.7796 0.1281 0.247 Uiso 0.50 1 calc PR B 2
C52' C 0.3022(7) 0.7924(4) 0.1034(4) 0.165(4) Uani 0.50 1 d PD B 2
H52B H 0.2857 0.8146 0.0865 0.198 Uiso 0.50 1 calc PR B 2
C53' C 0.3370(10) 0.8077(9) 0.1160(9) 0.165(4) Uani 0.50 1 d PD B 2
H53D H 0.3140 0.8344 0.1307 0.247 Uiso 0.50 1 calc PR B 2
H53E H 0.3638 0.8138 0.0947 0.247 Uiso 0.50 1 calc PR B 2
H53F H 0.3559 0.7850 0.1309 0.247 Uiso 0.50 1 calc PR B 2
C54' C 0.3883(6) 0.7492(6) 0.0312(3) 0.165(4) Uani 0.50 1 d PD B 2
H54B H 0.4103 0.7645 0.0347 0.198 Uiso 0.50 1 calc PR B 2
C55' C 0.3527(10) 0.7777(12) 0.0088(5) 0.165(4) Uani 0.50 1 d PD B 2
H55D H 0.3755 0.7840 -0.0148 0.247 Uiso 0.50 1 calc PR B 2
H55E H 0.3277 0.8052 0.0220 0.247 Uiso 0.50 1 calc PR B 2
H55F H 0.3318 0.7626 0.0047 0.247 Uiso 0.50 1 calc PR B 2
C56' C 0.4263(12) 0.7069(8) 0.0108(5) 0.165(4) Uani 0.50 1 d PD B 2
H56D H 0.4457 0.7131 -0.0140 0.247 Uiso 0.50 1 calc PR B 2
H56E H 0.4054 0.6903 0.0097 0.247 Uiso 0.50 1 calc PR B 2
H56F H 0.4526 0.6898 0.0237 0.247 Uiso 0.50 1 calc PR B 2
C57' C 0.3919(6) 0.7015(5) 0.1044(5) 0.165(4) Uani 0.50 1 d PD B 2
H57B H 0.4170 0.7152 0.1052 0.198 Uiso 0.50 1 calc PR B 2
C58' C 0.3594(11) 0.6955(11) 0.1431(5) 0.165(4) Uani 0.50 1 d PD B 2
H58D H 0.3842 0.6774 0.1566 0.247 Uiso 0.50 1 calc PR B 2
H58E H 0.3355 0.6812 0.1425 0.247 Uiso 0.50 1 calc PR B 2
H58F H 0.3374 0.7241 0.1551 0.247 Uiso 0.50 1 calc PR B 2
C59' C 0.4252(12) 0.6574(6) 0.0859(8) 0.165(4) Uani 0.50 1 d PD B 2
H59D H 0.4524 0.6401 0.0980 0.247 Uiso 0.50 1 calc PR B 2
H59E H 0.4436 0.6613 0.0600 0.247 Uiso 0.50 1 calc PR B 2
H59F H 0.4013 0.6423 0.0876 0.247 Uiso 0.50 1 calc PR B 2
Cu3 Cu 0.16364(9) 0.50849(7) 0.12045(6) 0.0411(7) Uani 1 1 d . . .
Cu4 Cu 0.21714(9) 0.51574(7) 0.16193(6) 0.0406(7) Uani 1 1 d . . .
O134 O 0.2433(7) 0.5263(5) 0.2036(4) 0.121(4) Uani 1 1 d . . .
O135 O 0.1334(7) 0.4995(6) 0.0829(4) 0.121(4) Uani 1 1 d . . .
Si16 Si 0.0194(2) 0.71102(18) 0.34237(15) 0.0933(18) Uani 1 1 d D . .
O69 O -0.1010(4) 0.6263(4) 0.1947(3) 0.046(3) Uani 1 1 d . . .
O70 O -0.1401(5) 0.6690(4) 0.2453(3) 0.043(3) Uani 1 1 d . . .
O71 O 0.0977(5) 0.5406(3) 0.1586(3) 0.045(4) Uani 1 1 d . . .
O72 O 0.1438(5) 0.5480(4) 0.1915(3) 0.048(4) Uani 1 1 d . . .
C361 C -0.1021(8) 0.6401(6) 0.2221(6) 0.0378(19) Uani 1 1 d . . .
C362 C -0.0479(4) 0.6272(3) 0.2302(3) 0.0378(19) Uani 1 1 d G . .
C363 C -0.0017(5) 0.5974(3) 0.2063(2) 0.0378(19) Uani 1 1 d G . .
H36D H -0.0046 0.5851 0.1868 0.045 Uiso 1 1 calc R . .
C364 C 0.0487(4) 0.5855(3) 0.2112(3) 0.0378(19) Uani 1 1 d G . .
C365 C 0.0529(4) 0.6035(3) 0.2398(3) 0.0378(19) Uani 1 1 d G . .
H36E H 0.0873 0.5954 0.2431 0.045 Uiso 1 1 calc R . .
C366 C 0.0067(5) 0.6333(3) 0.2636(2) 0.0378(19) Uani 1 1 d G . .
C367 C -0.0437(4) 0.6452(3) 0.2588(3) 0.0378(19) Uani 1 1 d G . .
H36F H -0.0753 0.6656 0.2751 0.045 Uiso 1 1 calc R . .
C368 C 0.0997(8) 0.5560(6) 0.1859(5) 0.0378(19) Uani 1 1 d . . .
C369 C 0.0122(8) 0.6555(6) 0.2900(5) 0.055(6) Uani 1 1 d . . .
C370 C 0.0189(8) 0.6758(7) 0.3102(6) 0.059(7) Uani 1 1 d . . .
C371 C 0.0691(5) 0.7704(4) 0.3365(4) 0.0933(18) Uani 1 1 d D . .
H37D H 0.0958 0.7825 0.3218 0.140 Uiso 1 1 calc R . .
H37E H 0.0774 0.7582 0.3591 0.140 Uiso 1 1 calc R . .
H37F H 0.0326 0.7935 0.3425 0.140 Uiso 1 1 calc R . .
C372 C 0.0714(3) 0.7348(3) 0.3150(2) 0.0933(18) Uani 1 1 d D . .
H37G H 0.0630 0.7476 0.2920 0.112 Uiso 1 1 calc R . .
C373 C 0.1281(3) 0.6998(4) 0.3050(4) 0.0933(18) Uani 1 1 d D . .
H37H H 0.1542 0.7127 0.2905 0.140 Uiso 1 1 calc R . .
H37I H 0.1301 0.6769 0.2907 0.140 Uiso 1 1 calc R . .
H37J H 0.1370 0.6873 0.3274 0.140 Uiso 1 1 calc R . .
C374 C 0.0875(4) 0.6454(4) 0.3770(3) 0.0933(18) Uani 1 1 d D . .
H37K H 0.0959 0.6334 0.3997 0.140 Uiso 1 1 calc R . .
H37L H 0.1174 0.6530 0.3604 0.140 Uiso 1 1 calc R . .
H37M H 0.0829 0.6236 0.3653 0.140 Uiso 1 1 calc R . .
C375 C 0.0357(4) 0.6858(3) 0.38588(19) 0.0933(18) Uani 1 1 d D . .
H37N H 0.0404 0.7075 0.3985 0.112 Uiso 1 1 calc R . .
C376 C -0.0102(4) 0.6737(5) 0.4113(3) 0.0933(18) Uani 1 1 d D . .
H37O H -0.0014 0.6610 0.4337 0.140 Uiso 1 1 calc R . .
H37P H -0.0150 0.6524 0.3991 0.140 Uiso 1 1 calc R . .
H37Q H -0.0438 0.6999 0.4175 0.140 Uiso 1 1 calc R . .
C377 C -0.0585(4) 0.7861(4) 0.3231(4) 0.0933(18) Uani 1 1 d D . .
H37R H -0.0945 0.8098 0.3303 0.140 Uiso 1 1 calc R . .
H37S H -0.0557 0.7689 0.3034 0.140 Uiso 1 1 calc R . .
H37T H -0.0305 0.7984 0.3144 0.140 Uiso 1 1 calc R . .
C378 C -0.0503(2) 0.7572(3) 0.3556(2) 0.0933(18) Uani 1 1 d D . .
H37U H -0.0531 0.7750 0.3755 0.112 Uiso 1 1 calc R . .
C379 C -0.0944(3) 0.7392(4) 0.3693(4) 0.0933(18) Uani 1 1 d D . .
H37V H -0.1300 0.7634 0.3762 0.140 Uiso 1 1 calc R . .
H37W H -0.0897 0.7208 0.3906 0.140 Uiso 1 1 calc R . .
H37X H -0.0920 0.7219 0.3499 0.140 Uiso 1 1 calc R . .
Si6 Si 0.5836(3) 0.4310(3) 0.0441(2) 0.167(4) Uani 1 1 d D . .
O13 O 0.2410(5) 0.4769(3) 0.0899(3) 0.044(3) Uani 1 1 d . . .
O14 O 0.2841(5) 0.4833(4) 0.1256(3) 0.051(4) Uani 1 1 d . . .
O15 O 0.3341(5) 0.3790(3) -0.0129(3) 0.039(3) Uani 1 1 d . . .
O16 O 0.4237(5) 0.3413(4) -0.0278(3) 0.048(4) Uani 1 1 d . . .
C101 C 0.3811(9) 0.3696(6) -0.0097(5) 0.038(2) Uani 1 1 d . . .
C102 C 0.3821(5) 0.3972(3) 0.0171(2) 0.038(2) Uani 1 1 d G . .
C103 C 0.4312(4) 0.3961(3) 0.0181(3) 0.038(2) Uani 1 1 d G . .
H10A H 0.4643 0.3789 0.0008 0.045 Uiso 1 1 calc R . .
C104 C 0.4319(4) 0.4201(3) 0.0445(3) 0.038(2) Uani 1 1 d G C .
C105 C 0.3834(5) 0.4453(3) 0.0698(3) 0.038(2) Uani 1 1 d G . .
H10B H 0.3838 0.4617 0.0879 0.045 Uiso 1 1 calc R . .
C106 C 0.3343(4) 0.4464(3) 0.0688(3) 0.038(2) Uani 1 1 d G . .
C107 C 0.3336(4) 0.4224(3) 0.0425(3) 0.038(2) Uani 1 1 d G . .
H10C H 0.3001 0.4231 0.0418 0.045 Uiso 1 1 calc R . .
C108 C 0.2833(8) 0.4699(6) 0.0971(6) 0.038(2) Uani 1 1 d . . .
C109 C 0.4833(10) 0.4205(6) 0.0444(5) 0.058(6) Uani 1 1 d . . .
C110 C 0.5246(9) 0.4213(8) 0.0455(6) 0.065(8) Uani 1 1 d . . .
C111 C 0.5380(8) 0.4415(12) 0.1205(3) 0.167(4) Uani 0.50 1 d PD C 1
H11G H 0.5416 0.4327 0.1449 0.251 Uiso 0.50 1 calc PR C 1
H11H H 0.5068 0.4373 0.1185 0.251 Uiso 0.50 1 calc PR C 1
H11I H 0.5326 0.4724 0.1168 0.251 Uiso 0.50 1 calc PR C 1
C112 C 0.5891(7) 0.4142(6) 0.0918(3) 0.167(4) Uani 0.50 1 d PD C 1
H11J H 0.5939 0.3828 0.0956 0.201 Uiso 0.50 1 calc PR C 1
C113 C 0.6373(9) 0.4194(15) 0.0962(5) 0.167(4) Uani 0.50 1 d PD C 1
H11K H 0.6402 0.4096 0.1206 0.251 Uiso 0.50 1 calc PR C 1
H11L H 0.6324 0.4501 0.0933 0.251 Uiso 0.50 1 calc PR C 1
H11M H 0.6705 0.4018 0.0776 0.251 Uiso 0.50 1 calc PR C 1
C114 C 0.6123(8) 0.5028(5) 0.0409(12) 0.167(4) Uani 0.50 1 d PD C 1
H11N H 0.6028 0.5343 0.0380 0.251 Uiso 0.50 1 calc PR C 1
H11O H 0.6454 0.4874 0.0211 0.251 Uiso 0.50 1 calc PR C 1
H11P H 0.6187 0.4937 0.0646 0.251 Uiso 0.50 1 calc PR C 1
C115 C 0.5662(7) 0.4920(3) 0.0393(5) 0.167(4) Uani 0.50 1 d PD C 1
H11Q H 0.5600 0.5015 0.0152 0.201 Uiso 0.50 1 calc PR C 1
C116 C 0.5153(8) 0.5166(5) 0.0694(9) 0.167(4) Uani 0.50 1 d PD C 1
H11R H 0.5080 0.5479 0.0673 0.251 Uiso 0.50 1 calc PR C 1
H11S H 0.5201 0.5062 0.0933 0.251 Uiso 0.50 1 calc PR C 1
H11T H 0.4845 0.5118 0.0672 0.251 Uiso 0.50 1 calc PR C 1
C117 C 0.6693(11) 0.3530(5) 0.0134(8) 0.167(4) Uani 0.50 1 d PD C 1
H11U H 0.7032 0.3383 -0.0061 0.251 Uiso 0.50 1 calc PR C 1
H11V H 0.6408 0.3446 0.0117 0.251 Uiso 0.50 1 calc PR C 1
H11W H 0.6750 0.3443 0.0373 0.251 Uiso 0.50 1 calc PR C 1
C118 C 0.6524(5) 0.4018(5) 0.0092(4) 0.167(4) Uani 0.50 1 d PD C 1
H11X H 0.6800 0.4104 0.0133 0.201 Uiso 0.50 1 calc PR C 1
C119 C 0.6495(10) 0.4142(11) -0.0291(3) 0.167(4) Uani 0.50 1 d PD C 1
H11Y H 0.6843 0.3972 -0.0469 0.251 Uiso 0.50 1 calc PR C 1
H11Z H 0.6422 0.4454 -0.0328 0.251 Uiso 0.50 1 calc PR C 1
H12C H 0.6203 0.4081 -0.0325 0.251 Uiso 0.50 1 calc PR C 1
C11A C 0.5913(8) 0.4439(13) -0.0304(3) 0.167(4) Uani 0.50 1 d PD C 2
H12D H 0.6144 0.4409 -0.0561 0.251 Uiso 0.50 1 calc PR C 2
H12E H 0.5676 0.4746 -0.0249 0.251 Uiso 0.50 1 calc PR C 2
H12F H 0.5691 0.4267 -0.0263 0.251 Uiso 0.50 1 calc PR C 2
C12A C 0.6267(5) 0.4277(6) -0.0058(2) 0.167(4) Uani 0.50 1 d PD C 2
H12G H 0.6514 0.3965 -0.0122 0.201 Uiso 0.50 1 calc PR C 2
C13A C 0.6610(13) 0.4542(14) -0.0124(5) 0.167(4) Uani 0.50 1 d PD C 2
H13G H 0.6816 0.4532 -0.0385 0.251 Uiso 0.50 1 calc PR C 2
H13H H 0.6864 0.4422 0.0019 0.251 Uiso 0.50 1 calc PR C 2
H13I H 0.6375 0.4846 -0.0049 0.251 Uiso 0.50 1 calc PR C 2
C14A C 0.5880(12) 0.3807(9) 0.1077(5) 0.167(4) Uani 0.50 1 d PD C 2
H14G H 0.6095 0.3571 0.1207 0.251 Uiso 0.50 1 calc PR C 2
H14H H 0.5580 0.3742 0.1062 0.251 Uiso 0.50 1 calc PR C 2
H14I H 0.5733 0.4082 0.1210 0.251 Uiso 0.50 1 calc PR C 2
C15A C 0.6238(7) 0.3846(5) 0.0696(4) 0.167(4) Uani 0.50 1 d PD C 2
H15C H 0.6547 0.3907 0.0714 0.201 Uiso 0.50 1 calc PR C 2
C16A C 0.6463(15) 0.3420(4) 0.0493(7) 0.167(4) Uani 0.50 1 d PD C 2
H16G H 0.6687 0.3187 0.0619 0.251 Uiso 0.50 1 calc PR C 2
H16H H 0.6686 0.3446 0.0242 0.251 Uiso 0.50 1 calc PR C 2
H16I H 0.6162 0.3350 0.0486 0.251 Uiso 0.50 1 calc PR C 2
C17A C 0.5401(11) 0.5226(3) 0.0440(9) 0.167(4) Uani 0.50 1 d PD C 2
H17G H 0.5349 0.5500 0.0540 0.251 Uiso 0.50 1 calc PR C 2
H17H H 0.5046 0.5221 0.0470 0.251 Uiso 0.50 1 calc PR C 2
H17I H 0.5611 0.5204 0.0179 0.251 Uiso 0.50 1 calc PR C 2
C18A C 0.5705(7) 0.4846(4) 0.0642(5) 0.167(4) Uani 0.50 1 d PD C 2
H18C H 0.5479 0.4864 0.0905 0.201 Uiso 0.50 1 calc PR C 2
C19A C 0.6233(11) 0.4875(7) 0.0618(11) 0.167(4) Uani 0.50 1 d PD C 2
H19G H 0.6157 0.5157 0.0718 0.251 Uiso 0.50 1 calc PR C 2
H19H H 0.6462 0.4850 0.0361 0.251 Uiso 0.50 1 calc PR C 2
H19I H 0.6423 0.4638 0.0759 0.251 Uiso 0.50 1 calc PR C 2
Si26 Si 0.2614(3) 0.3232(2) 0.33581(18) 0.141(3) Uani 1 1 d D . .
O23 O 0.1647(5) 0.4549(4) 0.1478(4) 0.050(4) Uani 1 1 d . . .
O24 O 0.2100(5) 0.4615(4) 0.1834(3) 0.052(4) Uani 1 1 d . . .
O25 O 0.1482(4) 0.2733(4) 0.1958(3) 0.044(4) Uani 1 1 d . . .
O26 O 0.1222(5) 0.3275(4) 0.1564(3) 0.045(4) Uani 1 1 d . . .
C121 C 0.1862(8) 0.4425(6) 0.1733(5) 0.040(6) Uani 1 1 d . . .
C122 C 0.1815(5) 0.4024(3) 0.1920(3) 0.047(3) Uani 1 1 d G . .
C123 C 0.1987(4) 0.3899(3) 0.2227(3) 0.047(3) Uani 1 1 d G . .
H12H H 0.2117 0.4075 0.2313 0.057 Uiso 1 1 calc R . .
C124 C 0.1969(4) 0.3518(4) 0.2410(2) 0.047(3) Uani 1 1 d GD . .
C125 C 0.1779(5) 0.3260(3) 0.2284(3) 0.047(3) Uani 1 1 d G . .
H12I H 0.1767 0.2999 0.2409 0.057 Uiso 1 1 calc R . .
C126 C 0.1607(4) 0.3385(4) 0.1976(3) 0.047(3) Uani 1 1 d G . .
C127 C 0.1625(4) 0.3766(4) 0.1794(2) 0.047(6) Uani 1 1 d G . .
H12J H 0.1508 0.3851 0.1584 0.056 Uiso 1 1 calc R . .
C128 C 0.1421(8) 0.3122(7) 0.1807(6) 0.050(6) Uani 1 1 d . . .
C129 C 0.2142(8) 0.3412(6) 0.2728(4) 0.077(8) Uani 1 1 d D . .
C130 C 0.2354(8) 0.3326(6) 0.2964(4) 0.066(7) Uani 1 1 d D . .
C131 C 0.3190(8) 0.2377(3) 0.3067(4) 0.141(3) Uani 1 1 d D . .
H13J H 0.3332 0.2063 0.3111 0.212 Uiso 1 1 calc R . .
H13K H 0.3490 0.2465 0.2924 0.212 Uiso 1 1 calc R . .
H13L H 0.2931 0.2447 0.2930 0.212 Uiso 1 1 calc R . .
C132 C 0.2906(4) 0.2619(2) 0.3428(3) 0.141(3) Uani 1 1 d D . .
H13M H 0.2599 0.2527 0.3569 0.170 Uiso 1 1 calc R . .
C133 C 0.3299(8) 0.2494(4) 0.3644(5) 0.141(3) Uani 1 1 d D . .
H13N H 0.3436 0.2178 0.3681 0.212 Uiso 1 1 calc R . .
H13O H 0.3114 0.2643 0.3882 0.212 Uiso 1 1 calc R . .
H13P H 0.3604 0.2580 0.3508 0.212 Uiso 1 1 calc R . .
C134 C 0.2947(6) 0.3935(3) 0.3190(6) 0.141(3) Uani 1 1 d D . .
H13Q H 0.3237 0.4044 0.3136 0.212 Uiso 1 1 calc R . .
H13R H 0.2648 0.4088 0.3405 0.212 Uiso 1 1 calc R . .
H13S H 0.2813 0.3985 0.2979 0.212 Uiso 1 1 calc R . .
C135 C 0.3166(4) 0.3452(3) 0.3267(3) 0.141(3) Uani 1 1 d D . .
H13T H 0.3289 0.3403 0.3488 0.170 Uiso 1 1 calc R . .
C136 C 0.3645(4) 0.3221(5) 0.2942(5) 0.141(3) Uani 1 1 d D . .
H13U H 0.3927 0.3336 0.2900 0.212 Uiso 1 1 calc R . .
H13V H 0.3528 0.3269 0.2725 0.212 Uiso 1 1 calc R . .
H13W H 0.3791 0.2907 0.2991 0.212 Uiso 1 1 calc R . .
C137 C 0.2009(6) 0.3944(4) 0.3848(4) 0.141(3) Uani 1 1 d D . .
H13X H 0.1725 0.4068 0.4078 0.212 Uiso 1 1 calc R . .
H13Y H 0.1911 0.4123 0.3643 0.212 Uiso 1 1 calc R . .
H13Z H 0.2356 0.3937 0.3852 0.212 Uiso 1 1 calc R . .
C138 C 0.2063(4) 0.3485(3) 0.3801(2) 0.141(3) Uani 1 1 d D . .
H14J H 0.2164 0.3305 0.4011 0.170 Uiso 1 1 calc R . .
C139 C 0.1523(4) 0.3497(6) 0.3805(5) 0.141(3) Uani 1 1 d D . .
H14K H 0.1242 0.3638 0.4032 0.212 Uiso 1 1 calc R . .
H14L H 0.1549 0.3198 0.3792 0.212 Uiso 1 1 calc R . .
H14M H 0.1427 0.3662 0.3594 0.212 Uiso 1 1 calc R . .
Cu5 Cu 0.42216(9) 0.30831(7) -0.06399(6) 0.0403(7) Uani 1 1 d . . .
Cu6 Cu 0.31686(9) 0.35452(7) -0.04898(6) 0.0422(7) Uani 1 1 d . . .
O138 O 0.5031(6) 0.2634(5) -0.0748(4) 0.121(4) Uani 1 1 d . . .
O139 O 0.2289(6) 0.3926(5) -0.0376(4) 0.121(4) Uani 1 1 d . . .
Si4 Si 0.59603(19) 0.14454(16) -0.24864(13) 0.0649(14) Uani 1 1 d D . .
O21 O 0.3234(6) 0.3190(4) -0.0884(3) 0.049(4) Uani 1 1 d . . .
O22 O 0.4126(6) 0.2804(4) -0.1012(3) 0.046(4) Uani 1 1 d . . .
O102 O 0.2792(5) 0.2717(4) -0.2263(4) 0.057(4) Uani 1 1 d . . .
O103 O 0.2387(5) 0.3158(4) -0.1755(3) 0.058(4) Uani 1 1 d . . .
C61 C 0.3685(10) 0.2926(7) -0.1084(5) 0.044(6) Uani 1 1 d . . .
C62 C 0.3695(5) 0.2724(3) -0.1402(2) 0.038(2) Uani 1 1 d G . .
C63 C 0.3238(4) 0.2855(3) -0.1515(3) 0.038(2) Uani 1 1 d G . .
H63A H 0.2898 0.3053 -0.1369 0.046 Uiso 1 1 calc R . .
C64 C 0.3278(4) 0.2695(3) -0.1842(3) 0.038(2) Uani 1 1 d G . .
C65 C 0.3776(5) 0.2405(3) -0.2056(2) 0.038(2) Uani 1 1 d G . .
H65A H 0.3803 0.2296 -0.2279 0.046 Uiso 1 1 calc R . .
C66 C 0.4233(4) 0.2275(3) -0.1943(3) 0.038(2) Uani 1 1 d G . .
C67 C 0.4192(4) 0.2434(3) -0.1616(3) 0.038(2) Uani 1 1 d G . .
H67A H 0.4504 0.2345 -0.1539 0.046 Uiso 1 1 calc R . .
C68 C 0.2809(8) 0.2853(7) -0.1982(7) 0.058(7) Uani 1 1 d . . .
C69 C 0.4770(9) 0.1990(7) -0.2152(5) 0.051(6) Uani 1 1 d . . .
C70 C 0.5228(8) 0.1780(6) -0.2304(5) 0.052(6) Uani 1 1 d . . .
C71 C 0.6752(4) 0.0683(3) -0.2309(3) 0.0649(14) Uani 1 1 d D . .
H71A H 0.6878 0.0487 -0.2119 0.097 Uiso 1 1 calc R . .
H71B H 0.7025 0.0800 -0.2449 0.097 Uiso 1 1 calc R . .
H71C H 0.6694 0.0520 -0.2474 0.097 Uiso 1 1 calc R . .
C72 C 0.6224(3) 0.1053(2) -0.21316(18) 0.0649(14) Uani 1 1 d D . .
H72A H 0.6290 0.1217 -0.1967 0.078 Uiso 1 1 calc R . .
C73 C 0.5812(4) 0.0869(4) -0.1901(3) 0.0649(14) Uani 1 1 d D . .
H73A H 0.5958 0.0666 -0.1722 0.097 Uiso 1 1 calc R . .
H73B H 0.5735 0.0714 -0.2059 0.097 Uiso 1 1 calc R . .
H73C H 0.5476 0.1107 -0.1773 0.097 Uiso 1 1 calc R . .
C74 C 0.5761(6) 0.0854(4) -0.2813(3) 0.0649(14) Uani 1 1 d D . .
H74A H 0.5838 0.0692 -0.3032 0.097 Uiso 1 1 calc R . .
H74B H 0.5373 0.1038 -0.2725 0.097 Uiso 1 1 calc R . .
H74C H 0.5861 0.0648 -0.2621 0.097 Uiso 1 1 calc R . .
C75 C 0.6088(3) 0.1136(2) -0.29070(17) 0.0649(14) Uani 1 1 d D . .
H75A H 0.6483 0.0948 -0.3002 0.078 Uiso 1 1 calc R . .
C76 C 0.5926(6) 0.1456(4) -0.3200(2) 0.0649(14) Uani 1 1 d D . .
H76A H 0.5999 0.1296 -0.3418 0.097 Uiso 1 1 calc R . .
H76B H 0.6137 0.1641 -0.3262 0.097 Uiso 1 1 calc R . .
H76C H 0.5538 0.1639 -0.3109 0.097 Uiso 1 1 calc R . .
C77 C 0.6907(4) 0.1611(4) -0.2855(3) 0.0649(14) Uani 1 1 d D . .
H77A H 0.7084 0.1821 -0.2922 0.097 Uiso 1 1 calc R . .
H77B H 0.6922 0.1491 -0.3078 0.097 Uiso 1 1 calc R . .
H77C H 0.7097 0.1374 -0.2713 0.097 Uiso 1 1 calc R . .
C78 C 0.6322(3) 0.1838(2) -0.2627(2) 0.0649(14) Uani 1 1 d D . .
H78A H 0.6133 0.2075 -0.2776 0.078 Uiso 1 1 calc R . .
C79 C 0.6302(5) 0.2042(4) -0.2294(3) 0.0649(14) Uani 1 1 d D . .
H79A H 0.6492 0.2241 -0.2373 0.097 Uiso 1 1 calc R . .
H79B H 0.6478 0.1812 -0.2142 0.097 Uiso 1 1 calc R . .
H79C H 0.5922 0.2204 -0.2153 0.097 Uiso 1 1 calc R . .
Si5 Si 0.6162(3) 0.4710(2) -0.2004(2) 0.152(3) Uani 1 1 d D . .
O17 O 0.4282(5) 0.3563(4) -0.0989(3) 0.052(4) Uani 1 1 d . . .
O18 O 0.3379(6) 0.3957(4) -0.0857(3) 0.050(4) Uani 1 1 d . . .
O19 O 0.2752(6) 0.5215(4) -0.1613(3) 0.057(4) Uani 1 1 d . . .
O20 O 0.3349(5) 0.5423(4) -0.2058(3) 0.049(4) Uani 1 1 d . . .
C81 C 0.3883(11) 0.3886(7) -0.1021(5) 0.041(6) Uani 1 1 d . . .
C82 C 0.3973(5) 0.4238(3) -0.1273(3) 0.042(2) Uani 1 1 d G . .
C83 C 0.3555(4) 0.4547(4) -0.1391(3) 0.042(2) Uani 1 1 d G . .
H83A H 0.3203 0.4538 -0.1305 0.051 Uiso 1 1 calc R . .
C84 C 0.3652(4) 0.4869(3) -0.1634(3) 0.042(2) Uani 1 1 d G . .
C85 C 0.4166(5) 0.4882(3) -0.1759(3) 0.042(2) Uani 1 1 d G . .
H85A H 0.4233 0.5102 -0.1926 0.051 Uiso 1 1 calc R . .
C86 C 0.4584(4) 0.4573(4) -0.1641(3) 0.042(2) Uani 1 1 d G D .
C87 C 0.4487(4) 0.4251(3) -0.1398(3) 0.042(2) Uani 1 1 d G . .
H87A H 0.4773 0.4039 -0.1317 0.051 Uiso 1 1 calc R . .
C88 C 0.3232(9) 0.5192(7) -0.1784(7) 0.056(7) Uani 1 1 d . . .
C89 C 0.5114(9) 0.4594(6) -0.1768(5) 0.053(6) Uani 1 1 d . . .
C90 C 0.5527(9) 0.4634(7) -0.1868(6) 0.068(8) Uani 1 1 d . . .
C91 C 0.5857(10) 0.4880(12) -0.1253(3) 0.152(3) Uani 0.50 1 d PD D 1
H91A H 0.5962 0.4905 -0.1042 0.228 Uiso 0.50 1 calc PR D 1
H91B H 0.5677 0.4673 -0.1196 0.228 Uiso 0.50 1 calc PR D 1
H91C H 0.5606 0.5167 -0.1305 0.228 Uiso 0.50 1 calc PR D 1
C92 C 0.6358(7) 0.4720(6) -0.1583(3) 0.152(3) Uani 0.50 1 d PD D 1
H92A H 0.6552 0.4922 -0.1628 0.182 Uiso 0.50 1 calc PR D 1
C93 C 0.6729(12) 0.4270(8) -0.1506(7) 0.152(3) Uani 0.50 1 d PD D 1
H93A H 0.6848 0.4285 -0.1300 0.228 Uiso 0.50 1 calc PR D 1
H93B H 0.7047 0.4158 -0.1724 0.228 Uiso 0.50 1 calc PR D 1
H93C H 0.6533 0.4074 -0.1445 0.228 Uiso 0.50 1 calc PR D 1
C94 C 0.6760(14) 0.3817(3) -0.2168(7) 0.152(3) Uani 0.50 1 d PD D 1
H94A H 0.7057 0.3589 -0.2337 0.228 Uiso 0.50 1 calc PR D 1
H94B H 0.6415 0.3791 -0.2135 0.228 Uiso 0.50 1 calc PR D 1
H94C H 0.6824 0.3785 -0.1931 0.228 Uiso 0.50 1 calc PR D 1
C95 C 0.6734(6) 0.4260(4) -0.2325(4) 0.152(3) Uani 0.50 1 d PD D 1
H95A H 0.7086 0.4284 -0.2358 0.182 Uiso 0.50 1 calc PR D 1
C96 C 0.6646(13) 0.4302(9) -0.2694(4) 0.152(3) Uani 0.50 1 d PD D 1
H96A H 0.6943 0.4068 -0.2857 0.228 Uiso 0.50 1 calc PR D 1
H96B H 0.6639 0.4586 -0.2800 0.228 Uiso 0.50 1 calc PR D 1
H96C H 0.6299 0.4281 -0.2663 0.228 Uiso 0.50 1 calc PR D 1
C97 C 0.6611(8) 0.5305(7) -0.2401(11) 0.152(3) Uani 0.50 1 d PD D 1
H97A H 0.6562 0.5579 -0.2538 0.228 Uiso 0.50 1 calc PR D 1
H97B H 0.6877 0.5060 -0.2564 0.228 Uiso 0.50 1 calc PR D 1
H97C H 0.6742 0.5313 -0.2199 0.228 Uiso 0.50 1 calc PR D 1
C98 C 0.6075(7) 0.5252(3) -0.2249(4) 0.152(3) Uani 0.50 1 d PD D 1
H98A H 0.5936 0.5258 -0.2456 0.182 Uiso 0.50 1 calc PR D 1
C99 C 0.5670(12) 0.5626(3) -0.1991(8) 0.152(3) Uani 0.50 1 d PD D 1
H99A H 0.5611 0.5901 -0.2126 0.228 Uiso 0.50 1 calc PR D 1
H99B H 0.5813 0.5633 -0.1795 0.228 Uiso 0.50 1 calc PR D 1
H99C H 0.5325 0.5588 -0.1885 0.228 Uiso 0.50 1 calc PR D 1
C91' C 0.6343(13) 0.4776(8) -0.1348(6) 0.152(3) Uani 0.50 1 d PD D 2
H91D H 0.6549 0.4645 -0.1175 0.228 Uiso 0.50 1 calc PR D 2
H91E H 0.5957 0.4837 -0.1222 0.228 Uiso 0.50 1 calc PR D 2
H91F H 0.6387 0.5049 -0.1442 0.228 Uiso 0.50 1 calc PR D 2
C92' C 0.6551(7) 0.4464(6) -0.1662(4) 0.152(3) Uani 0.50 1 d PD D 2
H92B H 0.6945 0.4404 -0.1789 0.182 Uiso 0.50 1 calc PR D 2
C93' C 0.6492(17) 0.4041(7) -0.1514(8) 0.152(3) Uani 0.50 1 d PD D 2
H93D H 0.6704 0.3913 -0.1345 0.228 Uiso 0.50 1 calc PR D 2
H93E H 0.6625 0.3837 -0.1718 0.228 Uiso 0.50 1 calc PR D 2
H93F H 0.6108 0.4098 -0.1385 0.228 Uiso 0.50 1 calc PR D 2
C94' C 0.7159(7) 0.4560(10) -0.2557(6) 0.152(3) Uani 0.50 1 d PD D 2
H94D H 0.7406 0.4436 -0.2798 0.228 Uiso 0.50 1 calc PR D 2
H94E H 0.7331 0.4413 -0.2369 0.228 Uiso 0.50 1 calc PR D 2
H94F H 0.7082 0.4872 -0.2554 0.228 Uiso 0.50 1 calc PR D 2
C95' C 0.6636(6) 0.4495(6) -0.2478(3) 0.152(3) Uani 0.50 1 d PD D 2
H95B H 0.6454 0.4658 -0.2664 0.182 Uiso 0.50 1 calc PR D 2
C96' C 0.6763(13) 0.4015(7) -0.2507(7) 0.152(3) Uani 0.50 1 d PD D 2
H96D H 0.6973 0.3916 -0.2761 0.228 Uiso 0.50 1 calc PR D 2
H96E H 0.6423 0.3968 -0.2436 0.228 Uiso 0.50 1 calc PR D 2
H96F H 0.6976 0.3850 -0.2345 0.228 Uiso 0.50 1 calc PR D 2
C97' C 0.6413(10) 0.5455(5) -0.2208(9) 0.152(3) Uani 0.50 1 d PD D 2
H97D H 0.6289 0.5774 -0.2209 0.228 Uiso 0.50 1 calc PR D 2
H97E H 0.6559 0.5346 -0.2460 0.228 Uiso 0.50 1 calc PR D 2
H97F H 0.6699 0.5329 -0.2090 0.228 Uiso 0.50 1 calc PR D 2
C98' C 0.5942(6) 0.5326(2) -0.1998(5) 0.152(3) Uani 0.50 1 d PD D 2
H98B H 0.5649 0.5463 -0.2116 0.182 Uiso 0.50 1 calc PR D 2
C99' C 0.5722(16) 0.5492(6) -0.1609(6) 0.152(3) Uani 0.50 1 d PD D 2
H99D H 0.5653 0.5804 -0.1611 0.228 Uiso 0.50 1 calc PR D 2
H99E H 0.5988 0.5331 -0.1481 0.228 Uiso 0.50 1 calc PR D 2
H99F H 0.5382 0.5451 -0.1483 0.228 Uiso 0.50 1 calc PR D 2
Si12 Si 0.5033(2) 0.0730(2) 0.08185(17) 0.115(2) Uani 1 1 d D . .
O27 O 0.2103(4) 0.2229(4) 0.1332(3) 0.047(4) Uani 1 1 d . . .
O28 O 0.1756(5) 0.2763(4) 0.0950(3) 0.054(4) Uani 1 1 d . . .
O89 O 0.3056(5) 0.3106(3) -0.0131(3) 0.041(3) Uani 1 1 d . . .
O90 O 0.3941(5) 0.2710(3) -0.0247(3) 0.040(3) Uani 1 1 d . . .
C461 C 0.3448(10) 0.2795(7) -0.0065(5) 0.0489(18) Uani 1 1 d . . .
C462 C 0.3342(5) 0.2489(3) 0.0233(3) 0.0489(18) Uani 1 1 d G . .
C463 C 0.3762(4) 0.2122(4) 0.0299(3) 0.0489(18) Uani 1 1 d G . .
H46A H 0.4124 0.2052 0.0142 0.059 Uiso 1 1 calc R . .
C464 C 0.3651(4) 0.1855(3) 0.0595(3) 0.0489(18) Uani 1 1 d G . .
C465 C 0.3121(5) 0.1957(3) 0.0825(3) 0.0489(18) Uani 1 1 d G . .
H46B H 0.3045 0.1774 0.1028 0.059 Uiso 1 1 calc R . .
C466 C 0.2701(4) 0.2324(4) 0.0760(3) 0.0489(18) Uani 1 1 d G . .
C467 C 0.2812(4) 0.2591(3) 0.0464(3) 0.0489(18) Uani 1 1 d G . .
H46C H 0.2526 0.2842 0.0419 0.059 Uiso 1 1 calc R . .
C468 C 0.2127(8) 0.2462(7) 0.1040(5) 0.0489(18) Uani 1 1 d . . .
C469 C 0.4073(8) 0.1484(6) 0.0667(5) 0.0489(18) Uani 1 1 d . . .
C470 C 0.4436(8) 0.1182(6) 0.0740(5) 0.0489(18) Uani 1 1 d . . .
C471 C 0.5608(6) 0.0496(5) 0.1330(4) 0.115(2) Uani 1 1 d D . .
H47B H 0.5712 0.0587 0.1514 0.173 Uiso 1 1 calc R . .
H47C H 0.5935 0.0338 0.1131 0.173 Uiso 1 1 calc R . .
H47D H 0.5413 0.0304 0.1443 0.173 Uiso 1 1 calc R . .
C472 C 0.5244(4) 0.0893(3) 0.1177(2) 0.115(2) Uani 1 1 d D . .
H47E H 0.5449 0.1083 0.1059 0.138 Uiso 1 1 calc R . .
C473 C 0.4753(6) 0.1145(5) 0.1487(3) 0.115(2) Uani 1 1 d D . .
H47F H 0.4873 0.1225 0.1668 0.173 Uiso 1 1 calc R . .
H47G H 0.4546 0.0963 0.1604 0.173 Uiso 1 1 calc R . .
H47H H 0.4523 0.1410 0.1391 0.173 Uiso 1 1 calc R . .
C474 C 0.5828(5) 0.0954(5) 0.0272(3) 0.115(2) Uani 1 1 d D . .
H47I H 0.6137 0.0876 0.0046 0.173 Uiso 1 1 calc R . .
H47J H 0.5942 0.1007 0.0468 0.173 Uiso 1 1 calc R . .
H47K H 0.5533 0.1218 0.0232 0.173 Uiso 1 1 calc R . .
C475 C 0.5632(3) 0.0585(3) 0.0380(2) 0.115(2) Uani 1 1 d D . .
H47L H 0.5934 0.0317 0.0423 0.138 Uiso 1 1 calc R . .
C476 C 0.5474(6) 0.0496(6) 0.0072(2) 0.115(2) Uani 1 1 d D . .
H47M H 0.5789 0.0420 -0.0151 0.173 Uiso 1 1 calc R . .
H47N H 0.5178 0.0757 0.0028 0.173 Uiso 1 1 calc R . .
H47O H 0.5354 0.0253 0.0138 0.173 Uiso 1 1 calc R . .
C477 C 0.4703(7) 0.0090(5) 0.0697(3) 0.115(2) Uani 1 1 d D . .
H47P H 0.4617 -0.0168 0.0784 0.173 Uiso 1 1 calc R . .
H47Q H 0.5008 0.0018 0.0468 0.173 Uiso 1 1 calc R . .
H47R H 0.4384 0.0326 0.0652 0.173 Uiso 1 1 calc R . .
C478 C 0.4856(4) 0.0234(3) 0.0982(3) 0.115(2) Uani 1 1 d D . .
H47S H 0.5179 -0.0009 0.1027 0.138 Uiso 1 1 calc R . .
C479 C 0.4386(6) 0.0339(5) 0.1334(3) 0.115(2) Uani 1 1 d D . .
H47T H 0.4303 0.0079 0.1418 0.173 Uiso 1 1 calc R . .
H47U H 0.4066 0.0575 0.1292 0.173 Uiso 1 1 calc R . .
H47V H 0.4484 0.0430 0.1522 0.173 Uiso 1 1 calc R . .
Cu9 Cu 0.10243(9) 0.29546(7) 0.13012(6) 0.0439(7) Uani 1 1 d . . .
Cu10 Cu 0.14096(9) 0.22931(7) 0.17140(6) 0.0423(7) Uani 1 1 d . . .
O136 O 0.0671(8) 0.3463(5) 0.0999(5) 0.166(8) Uani 1 1 d . . .
O137 O 0.1708(6) 0.1789(5) 0.2018(4) 0.120(6) Uani 1 1 d . . .
Si25 Si 0.2022(3) -0.0318(2) 0.0737(2) 0.175(4) Uani 1 1 d D . .
O31 O 0.1334(5) 0.1943(4) 0.1403(3) 0.051(4) Uani 1 1 d . . .
O32 O 0.0912(5) 0.2519(5) 0.1095(3) 0.050(4) Uani 1 1 d . . .
O33 O 0.0130(5) 0.2410(5) 0.0222(3) 0.054(4) Uani 1 1 d . . .
O34 O 0.0012(5) 0.1792(4) 0.0180(3) 0.048(4) Uani 1 1 d . . .
C201 C 0.1106(9) 0.2104(8) 0.1169(5) 0.050(6) Uani 1 1 d . . .
C202 C 0.1037(5) 0.1829(4) 0.0921(3) 0.047(2) Uani 1 1 d G . .
C203 C 0.1288(4) 0.1377(4) 0.0922(3) 0.047(2) Uani 1 1 d G . .
H20A H 0.1519 0.1239 0.1069 0.056 Uiso 1 1 calc R . .
C204 C 0.1203(4) 0.1127(3) 0.0708(3) 0.047(2) Uani 1 1 d G E .
C205 C 0.0866(5) 0.1329(4) 0.0493(3) 0.047(2) Uani 1 1 d G . .
H20B H 0.0807 0.1157 0.0347 0.056 Uiso 1 1 calc R . .
C206 C 0.0615(4) 0.1781(4) 0.0491(3) 0.047(2) Uani 1 1 d G . .
C207 C 0.0700(4) 0.2031(3) 0.0705(3) 0.047(2) Uani 1 1 d G . .
H20C H 0.0528 0.2340 0.0704 0.056 Uiso 1 1 calc R . .
C208 C 0.0232(8) 0.2000(8) 0.0270(5) 0.054(6) Uani 1 1 d . . .
C209 C 0.1471(9) 0.0653(7) 0.0703(6) 0.076(5) Uani 1 1 d . . .
C210 C 0.1672(9) 0.0269(7) 0.0723(6) 0.076(5) Uani 1 1 d . . .
C211 C 0.2884(10) -0.0172(11) 0.0826(8) 0.175(4) Uani 0.50 1 d PD E 1
H21A H 0.3149 -0.0238 0.0957 0.263 Uiso 0.50 1 calc PR E 1
H21B H 0.2648 0.0138 0.0855 0.263 Uiso 0.50 1 calc PR E 1
H21C H 0.3076 -0.0242 0.0566 0.263 Uiso 0.50 1 calc PR E 1
C212 C 0.2544(6) -0.0442(6) 0.0982(5) 0.175(4) Uani 0.50 1 d PD E 1
H21D H 0.2787 -0.0758 0.0949 0.211 Uiso 0.50 1 calc PR E 1
C213 C 0.2264(11) -0.0343(14) 0.1386(4) 0.175(4) Uani 0.50 1 d PD E 1
H21E H 0.2537 -0.0401 0.1508 0.263 Uiso 0.50 1 calc PR E 1
H21F H 0.2059 -0.0529 0.1492 0.263 Uiso 0.50 1 calc PR E 1
H21G H 0.2015 -0.0036 0.1421 0.263 Uiso 0.50 1 calc PR E 1
C214 C 0.1768(11) -0.0977(7) 0.1188(10) 0.175(4) Uani 0.50 1 d PD E 1
H21H H 0.1491 -0.1086 0.1340 0.263 Uiso 0.50 1 calc PR E 1
H21I H 0.1959 -0.0934 0.1340 0.263 Uiso 0.50 1 calc PR E 1
H21J H 0.2028 -0.1189 0.0993 0.263 Uiso 0.50 1 calc PR E 1
C215 C 0.1498(6) -0.0548(7) 0.1020(5) 0.175(4) Uani 0.50 1 d PD E 1
H21K H 0.1318 -0.0598 0.0856 0.211 Uiso 0.50 1 calc PR E 1
C216 C 0.1071(10) -0.0233(9) 0.1321(9) 0.175(4) Uani 0.50 1 d PD E 1
H21L H 0.0807 -0.0358 0.1466 0.263 Uiso 0.50 1 calc PR E 1
H21M H 0.0883 0.0042 0.1212 0.263 Uiso 0.50 1 calc PR E 1
H21N H 0.1244 -0.0177 0.1479 0.263 Uiso 0.50 1 calc PR E 1
C217 C 0.2876(11) -0.1005(8) 0.0286(6) 0.175(4) Uani 0.50 1 d PD E 1
H21O H 0.3046 -0.1155 0.0048 0.263 Uiso 0.50 1 calc PR E 1
H21P H 0.2770 -0.1202 0.0477 0.263 Uiso 0.50 1 calc PR E 1
H21Q H 0.3135 -0.0917 0.0339 0.263 Uiso 0.50 1 calc PR E 1
C218 C 0.2378(7) -0.0606(7) 0.0275(3) 0.175(4) Uani 0.50 1 d PD E 1
H21R H 0.2122 -0.0698 0.0212 0.211 Uiso 0.50 1 calc PR E 1
C219 C 0.2546(16) -0.0303(9) -0.0019(4) 0.175(4) Uani 0.50 1 d PD E 1
H21S H 0.2731 -0.0456 -0.0255 0.263 Uiso 0.50 1 calc PR E 1
H21T H 0.2793 -0.0207 0.0042 0.263 Uiso 0.50 1 calc PR E 1
H21U H 0.2223 -0.0048 -0.0034 0.263 Uiso 0.50 1 calc PR E 1
C511 C 0.3096(6) -0.0433(13) 0.0648(11) 0.175(4) Uani 0.50 1 d PD E 2
H51G H 0.3377 -0.0480 0.0760 0.263 Uiso 0.50 1 calc PR E 2
H51H H 0.3020 -0.0154 0.0519 0.263 Uiso 0.50 1 calc PR E 2
H51I H 0.3222 -0.0670 0.0474 0.263 Uiso 0.50 1 calc PR E 2
C515 C 0.1548(8) -0.0599(7) 0.0763(7) 0.175(4) Uani 0.50 1 d PD E 2
H51J H 0.1580 -0.0660 0.0508 0.211 Uiso 0.50 1 calc PR E 2
C518 C 0.2368(9) -0.0497(7) 0.0238(3) 0.175(4) Uani 0.50 1 d PD E 2
H51K H 0.2708 -0.0438 0.0143 0.211 Uiso 0.50 1 calc PR E 2
C512 C 0.2583(8) -0.0427(7) 0.0943(7) 0.175(4) Uani 0.50 1 d PD E 2
H51L H 0.2660 -0.0717 0.1066 0.211 Uiso 0.50 1 calc PR E 2
C514 C 0.0965(6) -0.0310(10) 0.0955(14) 0.175(4) Uani 0.50 1 d PD E 2
H51M H 0.0728 -0.0463 0.0970 0.263 Uiso 0.50 1 calc PR E 2
H51N H 0.0859 -0.0040 0.0817 0.263 Uiso 0.50 1 calc PR E 2
H51O H 0.0931 -0.0241 0.1202 0.263 Uiso 0.50 1 calc PR E 2
C517 C 0.1999(17) -0.0247(11) 0.0012(5) 0.175(4) Uani 0.50 1 d PD E 2
H51P H 0.2187 -0.0338 -0.0245 0.263 Uiso 0.50 1 calc PR E 2
H51Q H 0.1904 0.0066 0.0033 0.263 Uiso 0.50 1 calc PR E 2
H51R H 0.1667 -0.0308 0.0101 0.263 Uiso 0.50 1 calc PR E 2
C513 C 0.2410(15) -0.0080(14) 0.1223(9) 0.175(4) Uani 0.50 1 d PD E 2
H51S H 0.2692 -0.0152 0.1340 0.263 Uiso 0.50 1 calc PR E 2
H51T H 0.2068 -0.0064 0.1409 0.263 Uiso 0.50 1 calc PR E 2
H51U H 0.2358 0.0203 0.1101 0.263 Uiso 0.50 1 calc PR E 2
C516 C 0.1698(13) -0.1024(7) 0.0966(13) 0.175(4) Uani 0.50 1 d PD E 2
H51V H 0.1438 -0.1157 0.0989 0.263 Uiso 0.50 1 calc PR E 2
H51W H 0.1691 -0.0969 0.1210 0.263 Uiso 0.50 1 calc PR E 2
H51X H 0.2065 -0.1223 0.0831 0.263 Uiso 0.50 1 calc PR E 2
C519 C 0.252(2) -0.0979(7) 0.0202(7) 0.175(4) Uani 0.50 1 d PD E 2
H51Y H 0.2712 -0.1069 -0.0055 0.263 Uiso 0.50 1 calc PR E 2
H51Z H 0.2183 -0.1039 0.0283 0.263 Uiso 0.50 1 calc PR E 2
H52C H 0.2746 -0.1143 0.0354 0.263 Uiso 0.50 1 calc PR E 2
Si7 Si -0.1602(2) 0.19673(18) 0.36499(15) 0.0954(19) Uani 1 1 d D . .
O29 O 0.0661(5) 0.2445(4) 0.2013(3) 0.052(4) Uani 1 1 d . . .
O30 O 0.0350(4) 0.3055(4) 0.1694(3) 0.047(3) Uani 1 1 d . . .
O35 O -0.1573(4) 0.3914(4) 0.1939(3) 0.048(4) Uani 1 1 d . . .
O36 O -0.2176(5) 0.3761(4) 0.2407(3) 0.051(4) Uani 1 1 d . . .
C141 C 0.0283(8) 0.2783(7) 0.1948(5) 0.044(2) Uani 1 1 d . . .
C142 C -0.0302(3) 0.2878(4) 0.2187(3) 0.044(2) Uani 1 1 d G . .
C143 C -0.0718(5) 0.3237(3) 0.2107(2) 0.044(2) Uani 1 1 d G . .
H14N H -0.0635 0.3420 0.1907 0.053 Uiso 1 1 calc R . .
C144 C -0.1255(4) 0.3328(3) 0.2320(3) 0.044(2) Uani 1 1 d G . .
C145 C -0.1375(3) 0.3060(4) 0.2613(3) 0.044(2) Uani 1 1 d G . .
H14O H -0.1742 0.3122 0.2758 0.053 Uiso 1 1 calc R . .
C146 C -0.0959(5) 0.2701(3) 0.2692(3) 0.044(2) Uani 1 1 d G . .
C147 C -0.0422(4) 0.2610(3) 0.2479(3) 0.044(2) Uani 1 1 d G . .
H14P H -0.0138 0.2364 0.2533 0.053 Uiso 1 1 calc R . .
C148 C -0.1706(9) 0.3704(6) 0.2210(6) 0.044(2) Uani 1 1 d . . .
C149 C -0.1098(8) 0.2438(7) 0.2993(6) 0.055(7) Uani 1 1 d . . .
C150 C -0.1257(8) 0.2234(7) 0.3245(6) 0.058(6) Uani 1 1 d . . .
C151 C -0.0635(4) 0.1304(4) 0.3708(4) 0.0954(19) Uani 1 1 d D . .
H15D H -0.0417 0.0992 0.3720 0.143 Uiso 1 1 calc R . .
H15E H -0.0699 0.1450 0.3933 0.143 Uiso 1 1 calc R . .
H15F H -0.0439 0.1432 0.3496 0.143 Uiso 1 1 calc R . .
C152 C -0.1172(3) 0.13640(19) 0.3669(3) 0.0954(19) Uani 1 1 d D . .
H15G H -0.1370 0.1233 0.3886 0.115 Uiso 1 1 calc R . .
C153 C -0.1068(6) 0.1131(3) 0.3326(4) 0.0954(19) Uani 1 1 d D . .
H15H H -0.0847 0.0821 0.3342 0.143 Uiso 1 1 calc R . .
H15I H -0.0874 0.1258 0.3112 0.143 Uiso 1 1 calc R . .
H15J H -0.1415 0.1164 0.3302 0.143 Uiso 1 1 calc R . .
C154 C -0.2447(5) 0.1659(5) 0.3822(4) 0.0954(19) Uani 1 1 d D . .
H15K H -0.2806 0.1705 0.3812 0.143 Uiso 1 1 calc R . .
H15L H -0.2453 0.1635 0.4078 0.143 Uiso 1 1 calc R . .
H15M H -0.2176 0.1390 0.3690 0.143 Uiso 1 1 calc R . .
C155 C -0.2301(3) 0.2040(3) 0.3646(3) 0.0954(19) Uani 1 1 d D . .
H15N H -0.2575 0.2310 0.3789 0.115 Uiso 1 1 calc R . .
C156 C -0.2330(6) 0.2094(6) 0.3260(3) 0.0954(19) Uani 1 1 d D . .
H15O H -0.2692 0.2126 0.3265 0.143 Uiso 1 1 calc R . .
H15P H -0.2055 0.1836 0.3114 0.143 Uiso 1 1 calc R . .
H15Q H -0.2262 0.2354 0.3151 0.143 Uiso 1 1 calc R . .
C157 C -0.2043(7) 0.2097(4) 0.4413(2) 0.0954(19) Uani 1 1 d D . .
H15R H -0.2087 0.2245 0.4630 0.143 Uiso 1 1 calc R . .
H15S H -0.1867 0.1781 0.4440 0.143 Uiso 1 1 calc R . .
H15T H -0.2400 0.2168 0.4386 0.143 Uiso 1 1 calc R . .
C158 C -0.1694(4) 0.2246(3) 0.4078(2) 0.0954(19) Uani 1 1 d D . .
H15U H -0.1329 0.2168 0.4106 0.115 Uiso 1 1 calc R . .
C159 C -0.1958(7) 0.2735(3) 0.4046(3) 0.0954(19) Uani 1 1 d D . .
H15V H -0.2003 0.2874 0.4268 0.143 Uiso 1 1 calc R . .
H15W H -0.2315 0.2813 0.4016 0.143 Uiso 1 1 calc R . .
H15X H -0.1728 0.2835 0.3833 0.143 Uiso 1 1 calc R . .
Cu11 Cu -0.16522(9) 0.64964(7) 0.17940(6) 0.0449(7) Uani 1 1 d . . .
Cu12 Cu -0.21151(9) 0.69856(7) 0.23796(6) 0.0403(7) Uani 1 1 d . . .
O123 O -0.1355(6) 0.6141(5) 0.1333(4) 0.121(4) Uani 1 1 d . . .
Si19 Si -0.4044(3) 0.6258(2) 0.42709(17) 0.123(2) Uani 1 1 d D . .
O65 O -0.1936(5) 0.6082(4) 0.2104(4) 0.057(4) Uani 1 1 d . . .
O66 O -0.2338(5) 0.6510(4) 0.2610(3) 0.048(4) Uani 1 1 d . . .
O67 O -0.2243(5) 0.4770(3) 0.2108(3) 0.051(4) Uani 1 1 d . . .
O68 O -0.2869(5) 0.4630(4) 0.2555(3) 0.053(4) Uani 1 1 d . . .
C491 C -0.2220(8) 0.6181(7) 0.2433(6) 0.046(2) Uani 1 1 d . . .
C492 C -0.2474(4) 0.5853(3) 0.2644(3) 0.046(2) Uani 1 1 d G . .
C493 C -0.2402(4) 0.5493(4) 0.2461(2) 0.046(2) Uani 1 1 d G . .
H49A H -0.2177 0.5437 0.2213 0.055 Uiso 1 1 calc R . .
C494 C -0.2661(5) 0.5215(3) 0.2641(3) 0.046(2) Uani 1 1 d G . .
C495 C -0.2991(4) 0.5297(3) 0.3003(3) 0.046(2) Uani 1 1 d G . .
H49B H -0.3167 0.5107 0.3126 0.055 Uiso 1 1 calc R . .
C496 C -0.3062(4) 0.5658(4) 0.3186(2) 0.046(2) Uani 1 1 d G . .
C497 C -0.2804(5) 0.5936(3) 0.3006(3) 0.046(2) Uani 1 1 d G . .
H49C H -0.2853 0.6182 0.3131 0.055 Uiso 1 1 calc R . .
C498 C -0.2574(9) 0.4861(6) 0.2412(6) 0.046(2) Uani 1 1 d . . .
C499 C -0.3389(9) 0.5775(7) 0.3552(6) 0.059(7) Uani 1 1 d . . .
C500 C -0.3664(9) 0.5921(6) 0.3856(6) 0.064(7) Uani 1 1 d . . .
C501 C -0.5099(4) 0.6902(4) 0.4542(5) 0.123(2) Uani 1 1 d D . .
H50A H -0.5466 0.7053 0.4521 0.185 Uiso 1 1 calc R . .
H50B H -0.4930 0.7113 0.4515 0.185 Uiso 1 1 calc R . .
H50C H -0.5121 0.6763 0.4782 0.185 Uiso 1 1 calc R . .
C502 C -0.4760(3) 0.6559(3) 0.4245(3) 0.123(2) Uani 1 1 d D . .
H50D H -0.4740 0.6705 0.4001 0.148 Uiso 1 1 calc R . .
C503 C -0.5034(5) 0.6244(5) 0.4279(5) 0.123(2) Uani 1 1 d D . .
H50E H -0.5403 0.6405 0.4265 0.185 Uiso 1 1 calc R . .
H50F H -0.5051 0.6095 0.4515 0.185 Uiso 1 1 calc R . .
H50G H -0.4824 0.6029 0.4080 0.185 Uiso 1 1 calc R . .
C504 C -0.4210(8) 0.6256(4) 0.5030(2) 0.123(2) Uani 1 1 d D . .
H50H H -0.4225 0.6092 0.5259 0.185 Uiso 1 1 calc R . .
H50I H -0.4565 0.6491 0.5052 0.185 Uiso 1 1 calc R . .
H50J H -0.3934 0.6380 0.4978 0.185 Uiso 1 1 calc R . .
C505 C -0.4064(4) 0.5953(3) 0.4721(2) 0.123(2) Uani 1 1 d D . .
H50K H -0.4345 0.5825 0.4778 0.148 Uiso 1 1 calc R . .
C506 C -0.3519(6) 0.5588(4) 0.4690(4) 0.123(2) Uani 1 1 d D . .
H50L H -0.3536 0.5432 0.4923 0.185 Uiso 1 1 calc R . .
H50M H -0.3240 0.5711 0.4634 0.185 Uiso 1 1 calc R . .
H50N H -0.3427 0.5386 0.4495 0.185 Uiso 1 1 calc R . .
C507 C -0.3144(4) 0.6444(5) 0.4227(5) 0.123(2) Uani 1 1 d D . .
H50O H -0.2992 0.6662 0.4220 0.185 Uiso 1 1 calc R . .
H50P H -0.2941 0.6262 0.4006 0.185 Uiso 1 1 calc R . .
H50Q H -0.3116 0.6260 0.4443 0.185 Uiso 1 1 calc R . .
C508 C -0.3734(4) 0.6672(3) 0.4246(3) 0.123(2) Uani 1 1 d D . .
H50R H -0.3937 0.6862 0.4470 0.148 Uiso 1 1 calc R . .
C509 C -0.3772(7) 0.6954(5) 0.3911(4) 0.123(2) Uani 1 1 d D . .
H50S H -0.3615 0.7168 0.3902 0.185 Uiso 1 1 calc R . .
H50T H -0.4155 0.7105 0.3923 0.185 Uiso 1 1 calc R . .
H50U H -0.3572 0.6770 0.3691 0.185 Uiso 1 1 calc R . .
Cu17 Cu -0.10834(9) 0.97026(7) 0.32949(6) 0.0437(7) Uani 1 1 d . . .
Cu18 Cu -0.20793(9) 0.98058(7) 0.37119(6) 0.0425(7) Uani 1 1 d . . .
Si23 Si -0.0810(3) 1.1704(2) 0.16876(19) 0.139(3) Uani 1 1 d D . .
O77 O -0.2321(5) 1.0344(4) 0.3452(3) 0.052(4) Uani 1 1 d . . .
O78 O -0.1489(5) 1.0232(4) 0.3063(3) 0.053(4) Uani 1 1 d . . .
O79 O -0.3860(5) 1.1647(3) 0.3370(3) 0.047(4) Uani 1 1 d . . .
O80 O -0.3750(5) 1.2184(4) 0.2975(3) 0.058(4) Uani 1 1 d . . .
O120 O -0.0360(6) 0.9625(4) 0.2901(3) 0.084(5) Uani 1 1 d . . .
O121 O -0.2824(7) 0.9905(6) 0.4063(5) 0.171(9) Uani 1 1 d . . .
C321 C -0.1988(10) 1.0447(7) 0.3182(6) 0.051(2) Uani 1 1 d . . .
C322 C -0.2227(5) 1.0862(3) 0.2995(3) 0.051(2) Uani 1 1 d G . .
C323 C -0.2774(5) 1.1130(4) 0.3128(3) 0.051(2) Uani 1 1 d G . .
H32B H -0.3006 1.1046 0.3338 0.061 Uiso 1 1 calc R . .
C324 C -0.2983(4) 1.1521(4) 0.2954(3) 0.051(2) Uani 1 1 d G . .
C325 C -0.2644(5) 1.1644(3) 0.2647(3) 0.051(2) Uani 1 1 d G . .
H32C H -0.2787 1.1912 0.2529 0.061 Uiso 1 1 calc R . .
C326 C -0.2097(5) 1.1376(4) 0.2514(3) 0.051(2) Uani 1 1 d G . .
C327 C -0.1888(4) 1.0985(4) 0.2688(3) 0.051(2) Uani 1 1 d G . .
H32D H -0.1514 1.0802 0.2596 0.061 Uiso 1 1 calc R . .
C328 C -0.3564(8) 1.1790(7) 0.3113(6) 0.051(2) Uani 1 1 d . . .
C329 C -0.1738(6) 1.1483(7) 0.2215(4) 0.070(7) Uani 1 1 d D . .
C330 C -0.1376(5) 1.1548(6) 0.1978(5) 0.064(7) Uani 1 1 d D . .
C331 C -0.0781(6) 1.1443(5) 0.1021(3) 0.139(3) Uani 1 1 d D . .
H33D H -0.0573 1.1271 0.0794 0.209 Uiso 1 1 calc R . .
H33E H -0.0932 1.1753 0.0961 0.209 Uiso 1 1 calc R . .
H33F H -0.1078 1.1350 0.1161 0.209 Uiso 1 1 calc R . .
C332 C -0.0412(4) 1.1374(3) 0.1247(2) 0.139(3) Uani 1 1 d D . .
H33G H -0.0112 1.1471 0.1103 0.167 Uiso 1 1 calc R . .
C333 C -0.0172(7) 1.0894(3) 0.1330(4) 0.139(3) Uani 1 1 d D . .
H33H H 0.0034 1.0728 0.1100 0.209 Uiso 1 1 calc R . .
H33I H -0.0465 1.0796 0.1470 0.209 Uiso 1 1 calc R . .
H33J H 0.0072 1.0846 0.1474 0.209 Uiso 1 1 calc R . .
C334 C -0.1427(7) 1.2579(3) 0.1907(4) 0.139(3) Uani 1 1 d D . .
H33K H -0.1579 1.2886 0.1840 0.209 Uiso 1 1 calc R . .
H33L H -0.1181 1.2542 0.2047 0.209 Uiso 1 1 calc R . .
H33M H -0.1722 1.2489 0.2057 0.209 Uiso 1 1 calc R . .
C335 C -0.1115(4) 1.2301(2) 0.1564(3) 0.139(3) Uani 1 1 d D . .
H33N H -0.1370 1.2337 0.1425 0.167 Uiso 1 1 calc R . .
C336 C -0.0674(6) 1.2453(4) 0.1328(5) 0.139(3) Uani 1 1 d D . .
H33O H -0.0838 1.2761 0.1267 0.209 Uiso 1 1 calc R . .
H33P H -0.0476 1.2279 0.1102 0.209 Uiso 1 1 calc R . .
H33Q H -0.0422 1.2418 0.1462 0.209 Uiso 1 1 calc R . .
C337 C 0.0251(4) 1.1506(7) 0.1705(4) 0.139(3) Uani 1 1 d D . .
H33R H 0.0487 1.1478 0.1850 0.209 Uiso 1 1 calc R . .
H33S H 0.0282 1.1724 0.1514 0.209 Uiso 1 1 calc R . .
H33T H 0.0361 1.1224 0.1592 0.209 Uiso 1 1 calc R . .
C338 C -0.0331(4) 1.1648(3) 0.1952(3) 0.139(3) Uani 1 1 d D . .
H33U H -0.0438 1.1940 0.2059 0.167 Uiso 1 1 calc R . .
C339 C -0.0369(6) 1.1327(6) 0.2261(4) 0.139(3) Uani 1 1 d D . .
H33V H -0.0114 1.1302 0.2390 0.209 Uiso 1 1 calc R . .
H33W H -0.0276 1.1042 0.2161 0.209 Uiso 1 1 calc R . .
H33X H -0.0740 1.1430 0.2432 0.209 Uiso 1 1 calc R . .
Si14 Si 0.1321(3) 0.7570(2) 0.4487(2) 0.133(2) Uani 1 1 d D . .
O63 O -0.1698(5) 0.9241(3) 0.3912(3) 0.047(4) Uani 1 1 d . . .
O64 O -0.0844(5) 0.9195(3) 0.3605(3) 0.048(4) Uani 1 1 d . . .
O61 O -0.2001(5) 0.8030(3) 0.4631(3) 0.043(3) Uani 1 1 d . . .
O140 O -0.1295(5) 0.7459(4) 0.4709(3) 0.048(4) Uani 1 1 d . . .
C301 C -0.1512(9) 0.7850(7) 0.4610(5) 0.044(2) Uani 1 1 d . . .
C302 C -0.1157(4) 0.8090(4) 0.4437(3) 0.044(2) Uani 1 1 d G . .
C303 C -0.0637(5) 0.7934(3) 0.4467(3) 0.044(2) Uani 1 1 d G . .
H30A H -0.0519 0.7683 0.4609 0.053 Uiso 1 1 calc R . .
C304 C -0.0289(3) 0.8145(4) 0.4288(3) 0.044(2) Uani 1 1 d G . .
C305 C -0.0462(4) 0.8513(4) 0.4079(3) 0.044(2) Uani 1 1 d G . .
H30B H -0.0224 0.8658 0.3957 0.053 Uiso 1 1 calc R . .
C306 C -0.0982(5) 0.8670(3) 0.4050(3) 0.044(2) Uani 1 1 d G . .
C307 C -0.1330(4) 0.8458(4) 0.4229(3) 0.044(2) Uani 1 1 d G . .
H30C H -0.1686 0.8565 0.4209 0.053 Uiso 1 1 calc R . .
C308 C -0.1178(9) 0.9078(6) 0.3839(6) 0.044(2) Uani 1 1 d . . .
C309 C 0.0246(10) 0.7980(7) 0.4327(6) 0.066(7) Uani 1 1 d . . .
C310 C 0.0671(6) 0.7845(6) 0.4383(6) 0.079(8) Uani 1 1 d D . .
C311 C 0.1815(8) 0.7689(5) 0.3741(3) 0.133(2) Uani 1 1 d D . .
H31D H 0.2119 0.7578 0.3515 0.199 Uiso 1 1 calc R . .
H31E H 0.1798 0.7967 0.3810 0.199 Uiso 1 1 calc R . .
H31F H 0.1474 0.7734 0.3700 0.199 Uiso 1 1 calc R . .
C312 C 0.1901(4) 0.7364(4) 0.4044(3) 0.133(2) Uani 1 1 d D . .
H31G H 0.2249 0.7321 0.4085 0.159 Uiso 1 1 calc R . .
C313 C 0.1943(8) 0.6933(4) 0.3931(4) 0.133(2) Uani 1 1 d D . .
H31H H 0.2243 0.6831 0.3703 0.199 Uiso 1 1 calc R . .
H31I H 0.1602 0.6971 0.3893 0.199 Uiso 1 1 calc R . .
H31J H 0.2011 0.6718 0.4124 0.199 Uiso 1 1 calc R . .
C314 C 0.1400(8) 0.8379(4) 0.4481(5) 0.133(2) Uani 1 1 d D . .
H31K H 0.1443 0.8592 0.4606 0.199 Uiso 1 1 calc R . .
H31L H 0.1053 0.8512 0.4429 0.199 Uiso 1 1 calc R . .
H31M H 0.1698 0.8287 0.4250 0.199 Uiso 1 1 calc R . .
C315 C 0.1407(5) 0.7987(3) 0.4723(4) 0.133(2) Uani 1 1 d D . .
H31N H 0.1763 0.7851 0.4773 0.159 Uiso 1 1 calc R . .
C316 C 0.0954(8) 0.8133(5) 0.5081(3) 0.133(2) Uani 1 1 d D . .
H31O H 0.1004 0.8346 0.5200 0.199 Uiso 1 1 calc R . .
H31P H 0.0960 0.7881 0.5241 0.199 Uiso 1 1 calc R . .
H31Q H 0.0604 0.8267 0.5033 0.199 Uiso 1 1 calc R . .
C317 C 0.1764(6) 0.6905(5) 0.4944(5) 0.133(2) Uani 1 1 d D . .
H31R H 0.1716 0.6688 0.5133 0.199 Uiso 1 1 calc R . .
H31S H 0.1885 0.7100 0.5027 0.199 Uiso 1 1 calc R . .
H31T H 0.2038 0.6756 0.4718 0.199 Uiso 1 1 calc R . .
C318 C 0.1231(4) 0.7168(3) 0.4872(3) 0.133(2) Uani 1 1 d D . .
H31U H 0.0961 0.7334 0.5099 0.159 Uiso 1 1 calc R . .
C319 C 0.1023(8) 0.6861(5) 0.4775(6) 0.133(2) Uani 1 1 d D . .
H31V H 0.0982 0.6655 0.4976 0.199 Uiso 1 1 calc R . .
H31W H 0.1283 0.6700 0.4551 0.199 Uiso 1 1 calc R . .
H31X H 0.0670 0.7029 0.4737 0.199 Uiso 1 1 calc R . .
Si17 Si 0.0628(2) 0.76655(19) 0.17356(16) 0.0691(15) Uani 1 1 d D . .
O75 O -0.2082(4) 0.9478(3) 0.3327(3) 0.039(3) Uani 1 1 d . . .
O76 O -0.1204(5) 0.9336(3) 0.3014(3) 0.045(3) Uani 1 1 d . . .
O74 O -0.2952(5) 0.8606(3) 0.3067(3) 0.041(3) Uani 1 1 d . . .
O73 O -0.2521(4) 0.8140(4) 0.2574(3) 0.042(3) Uani 1 1 d . . .
C341 C -0.1665(9) 0.9284(6) 0.3079(5) 0.0361(19) Uani 1 1 d . . .
C342 C -0.1621(5) 0.8937(3) 0.2858(3) 0.0361(19) Uani 1 1 d G . .
C343 C -0.2080(3) 0.8852(3) 0.2907(2) 0.0361(19) Uani 1 1 d G . .
H34D H -0.2422 0.9029 0.3068 0.043 Uiso 1 1 calc R . .
C344 C -0.2041(4) 0.8506(3) 0.2721(3) 0.0361(19) Uani 1 1 d G . .
C345 C -0.1542(5) 0.8246(3) 0.2486(3) 0.0361(19) Uani 1 1 d G . .
H34E H -0.1515 0.8010 0.2359 0.043 Uiso 1 1 calc R . .
C346 C -0.1082(3) 0.8331(3) 0.2437(2) 0.0361(19) Uani 1 1 d GD . .
C347 C -0.1122(4) 0.8677(3) 0.2623(3) 0.0361(19) Uani 1 1 d G . .
H34F H -0.0808 0.8735 0.2589 0.043 Uiso 1 1 calc R . .
C348 C -0.2557(8) 0.8416(6) 0.2790(6) 0.0361(19) Uani 1 1 d . . .
C349 C -0.0547(4) 0.8064(5) 0.2221(4) 0.053(6) Uani 1 1 d D . .
C350 C -0.0079(4) 0.7882(6) 0.2044(5) 0.063(7) Uani 1 1 d D . .
C351 C 0.1682(5) 0.7209(6) 0.1835(5) 0.0691(15) Uani 1 1 d D . .
H35B H 0.1892 0.7134 0.2006 0.104 Uiso 1 1 calc R . .
H35C H 0.1819 0.7386 0.1636 0.104 Uiso 1 1 calc R . .
H35D H 0.1720 0.6942 0.1732 0.104 Uiso 1 1 calc R . .
C352 C 0.1091(5) 0.7466(5) 0.2034(4) 0.0691(15) Uani 1 1 d D . .
H35E H 0.0958 0.7270 0.2223 0.083 Uiso 1 1 calc R . .
C353 C 0.1093(7) 0.7823(5) 0.2233(5) 0.0691(15) Uani 1 1 d D . .
H35F H 0.1354 0.7696 0.2369 0.104 Uiso 1 1 calc R . .
H35G H 0.0729 0.7973 0.2404 0.104 Uiso 1 1 calc R . .
H35H H 0.1196 0.8033 0.2055 0.104 Uiso 1 1 calc R . .
C354 C 0.0234(6) 0.8445(5) 0.1310(5) 0.0691(15) Uani 1 1 d D . .
H35I H 0.0335 0.8667 0.1148 0.104 Uiso 1 1 calc R . .
H35J H -0.0064 0.8587 0.1530 0.104 Uiso 1 1 calc R . .
H35K H 0.0117 0.8287 0.1181 0.104 Uiso 1 1 calc R . .
C355 C 0.0719(5) 0.8129(4) 0.1419(4) 0.0691(15) Uani 1 1 d D . .
H35L H 0.0781 0.8312 0.1570 0.083 Uiso 1 1 calc R . .
C356 C 0.1229(6) 0.7995(6) 0.1093(4) 0.0691(15) Uani 1 1 d D . .
H35M H 0.1246 0.8253 0.0945 0.104 Uiso 1 1 calc R . .
H35N H 0.1226 0.7782 0.0944 0.104 Uiso 1 1 calc R . .
H35O H 0.1548 0.7864 0.1179 0.104 Uiso 1 1 calc R . .
C357 C 0.0327(6) 0.7291(6) 0.1278(5) 0.0691(15) Uani 1 1 d D . .
H35P H 0.0386 0.7033 0.1151 0.104 Uiso 1 1 calc R . .
H35Q H 0.0366 0.7520 0.1099 0.104 Uiso 1 1 calc R . .
H35R H -0.0040 0.7397 0.1454 0.104 Uiso 1 1 calc R . .
C358 C 0.0740(7) 0.7174(3) 0.1478(4) 0.0691(15) Uani 1 1 d D . .
H35S H 0.1113 0.7069 0.1297 0.083 Uiso 1 1 calc R . .
C359 C 0.0682(7) 0.6812(5) 0.1743(5) 0.0691(15) Uani 1 1 d D . .
H35T H 0.0738 0.6560 0.1609 0.104 Uiso 1 1 calc R . .
H35U H 0.0317 0.6914 0.1923 0.104 Uiso 1 1 calc R . .
H35V H 0.0954 0.6727 0.1871 0.104 Uiso 1 1 calc R . .
Cu19 Cu -0.55218(9) 0.73812(7) 0.67808(6) 0.0456(7) Uani 1 1 d . . .
Cu20 Cu -0.53975(9) 0.80364(7) 0.63580(6) 0.0465(7) Uani 1 1 d . . .
O128 O -0.5273(9) 0.8534(6) 0.6045(5) 0.179(9) Uani 1 1 d . . .
O129 O -0.5577(9) 0.6860(6) 0.7082(5) 0.178(9) Uani 1 1 d . . .
O47 O -0.5813(5) 0.7300(4) 0.6416(4) 0.060(4) Uani 1 1 d . . .
O48 O -0.5636(5) 0.7822(4) 0.6034(3) 0.055(4) Uani 1 1 d . . .
O97 O -0.6315(5) 0.8168(4) 0.4979(3) 0.045(4) Uani 1 1 d . . .
O98 O -0.6757(5) 0.7790(4) 0.4876(3) 0.036(3) Uani 1 1 d . . .
C241 C -0.5801(7) 0.7519(7) 0.6129(6) 0.041(6) Uani 1 1 d . . .
C242 C -0.5986(5) 0.7381(4) 0.5851(3) 0.050(2) Uani 1 1 d G . .
C243 C -0.6113(5) 0.7665(3) 0.5570(3) 0.050(2) Uani 1 1 d G . .
H24A H -0.6050 0.7927 0.5537 0.060 Uiso 1 1 calc R . .
C244 C -0.6333(5) 0.7565(3) 0.5338(3) 0.050(2) Uani 1 1 d G . .
C245 C -0.6425(5) 0.7182(4) 0.5387(3) 0.050(2) Uani 1 1 d G . .
H24B H -0.6576 0.7113 0.5228 0.060 Uiso 1 1 calc R . .
C246 C -0.6298(5) 0.6898(3) 0.5667(3) 0.050(2) Uani 1 1 d GD F .
C247 C -0.6078(5) 0.6998(3) 0.5899(3) 0.050(2) Uani 1 1 d G . .
H24C H -0.5991 0.6804 0.6091 0.060 Uiso 1 1 calc R . .
C248 C -0.6482(8) 0.7852(7) 0.5041(5) 0.044(6) Uani 1 1 d . . .
Si24 Si -0.6749(4) 0.5737(2) 0.5869(3) 0.229(6) Uani 1 1 d D . .
C249 C -0.6380(9) 0.6498(5) 0.5714(6) 0.100(10) Uani 1 1 d D . .
C250 C -0.6527(12) 0.6200(7) 0.5777(7) 0.139(13) Uani 1 1 d D . .
C251 C -0.6091(9) 0.5508(14) 0.5141(4) 0.229(6) Uani 0.50 1 d PD F 1
H25B H -0.6066 0.5480 0.4887 0.344 Uiso 0.50 1 calc PR F 1
H25C H -0.5863 0.5229 0.5223 0.344 Uiso 0.50 1 calc PR F 1
H25D H -0.5967 0.5735 0.5160 0.344 Uiso 0.50 1 calc PR F 1
C252 C -0.6675(8) 0.5629(8) 0.5381(3) 0.229(6) Uani 0.50 1 d PD F 1
H25E H -0.6787 0.5382 0.5381 0.275 Uiso 0.50 1 calc PR F 1
C253 C -0.7032(14) 0.6029(13) 0.5226(5) 0.229(6) Uani 0.50 1 d PD F 1
H25F H -0.6985 0.5970 0.4973 0.344 Uiso 0.50 1 calc PR F 1
H25G H -0.6931 0.6274 0.5231 0.344 Uiso 0.50 1 calc PR F 1
H25H H -0.7414 0.6101 0.5374 0.344 Uiso 0.50 1 calc PR F 1
C254 C -0.5683(8) 0.5129(11) 0.5785(12) 0.229(6) Uani 0.50 1 d PD F 1
H25I H -0.5432 0.4883 0.5885 0.344 Uiso 0.50 1 calc PR F 1
H25J H -0.5555 0.5369 0.5729 0.344 Uiso 0.50 1 calc PR F 1
H25K H -0.5698 0.5036 0.5561 0.344 Uiso 0.50 1 calc PR F 1
C255 C -0.6243(9) 0.5281(6) 0.6064(8) 0.229(6) Uani 0.50 1 d PD F 1
H25L H -0.6362 0.5031 0.6129 0.275 Uiso 0.50 1 calc PR F 1
C256 C -0.6219(17) 0.5436(15) 0.6405(9) 0.229(6) Uani 0.50 1 d PD F 1
H25M H -0.5973 0.5192 0.6510 0.344 Uiso 0.50 1 calc PR F 1
H25N H -0.6584 0.5543 0.6584 0.344 Uiso 0.50 1 calc PR F 1
H25O H -0.6085 0.5672 0.6341 0.344 Uiso 0.50 1 calc PR F 1
C257 C -0.7645(10) 0.5537(12) 0.6293(10) 0.229(6) Uani 0.50 1 d PD F 1
H25P H -0.8026 0.5638 0.6450 0.344 Uiso 0.50 1 calc PR F 1
H25Q H -0.7411 0.5341 0.6433 0.344 Uiso 0.50 1 calc PR F 1
H25R H -0.7601 0.5381 0.6080 0.344 Uiso 0.50 1 calc PR F 1
C258 C -0.7489(4) 0.5924(8) 0.6166(6) 0.229(6) Uani 0.50 1 d PD F 1
H25S H -0.7722 0.6118 0.6018 0.275 Uiso 0.50 1 calc PR F 1
C259 C -0.7584(14) 0.6175(12) 0.6496(8) 0.229(6) Uani 0.50 1 d PD F 1
H25T H -0.7968 0.6272 0.6644 0.344 Uiso 0.50 1 calc PR F 1
H25U H -0.7489 0.6430 0.6415 0.344 Uiso 0.50 1 calc PR F 1
H25V H -0.7357 0.5986 0.6643 0.344 Uiso 0.50 1 calc PR F 1
C552 C -0.7036(7) 0.5695(6) 0.5504(4) 0.229(6) Uani 0.50 1 d PD F 2
H55G H -0.6729 0.5553 0.5281 0.275 Uiso 0.50 1 calc PR F 2
C555 C -0.6179(6) 0.5192(4) 0.5891(5) 0.229(6) Uani 0.50 1 d PD F 2
H55H H -0.6331 0.4960 0.5958 0.275 Uiso 0.50 1 calc PR F 2
C558 C -0.7307(6) 0.5840(7) 0.6328(3) 0.229(6) Uani 0.50 1 d PD F 2
H55I H -0.7663 0.6028 0.6289 0.275 Uiso 0.50 1 calc PR F 2
C557 C -0.7205(14) 0.6070(12) 0.6588(5) 0.229(6) Uani 0.50 1 d PD F 2
H55J H -0.7460 0.6077 0.6834 0.344 Uiso 0.50 1 calc PR F 2
H55K H -0.7257 0.6369 0.6505 0.344 Uiso 0.50 1 calc PR F 2
H55L H -0.6831 0.5914 0.6595 0.344 Uiso 0.50 1 calc PR F 2
C559 C -0.7337(15) 0.5415(10) 0.6497(6) 0.229(6) Uani 0.50 1 d PD F 2
H55M H -0.7580 0.5468 0.6750 0.344 Uiso 0.50 1 calc PR F 2
H55N H -0.6973 0.5208 0.6494 0.344 Uiso 0.50 1 calc PR F 2
H55O H -0.7477 0.5294 0.6355 0.344 Uiso 0.50 1 calc PR F 2
C554 C -0.5931(14) 0.5206(10) 0.6176(10) 0.229(6) Uani 0.50 1 d PD F 2
H55P H -0.5602 0.4943 0.6156 0.344 Uiso 0.50 1 calc PR F 2
H55Q H -0.6193 0.5222 0.6421 0.344 Uiso 0.50 1 calc PR F 2
H55R H -0.5838 0.5464 0.6137 0.344 Uiso 0.50 1 calc PR F 2
C556 C -0.5742(10) 0.5081(10) 0.5523(7) 0.229(6) Uani 0.50 1 d PD F 2
H55S H -0.5444 0.4806 0.5541 0.344 Uiso 0.50 1 calc PR F 2
H55T H -0.5604 0.5314 0.5450 0.344 Uiso 0.50 1 calc PR F 2
H55U H -0.5894 0.5050 0.5340 0.344 Uiso 0.50 1 calc PR F 2
C551 C -0.7375(17) 0.5422(13) 0.5639(10) 0.229(6) Uani 0.50 1 d PD F 2
H55V H -0.7538 0.5417 0.5454 0.344 Uiso 0.50 1 calc PR F 2
H55W H -0.7663 0.5547 0.5868 0.344 Uiso 0.50 1 calc PR F 2
H55X H -0.7143 0.5123 0.5684 0.344 Uiso 0.50 1 calc PR F 2
C553 C -0.7385(18) 0.6142(8) 0.5404(11) 0.229(6) Uani 0.50 1 d PD F 2
H55Y H -0.7554 0.6113 0.5232 0.344 Uiso 0.50 1 calc PR F 2
H55Z H -0.7158 0.6310 0.5291 0.344 Uiso 0.50 1 calc PR F 2
H56G H -0.7668 0.6294 0.5626 0.344 Uiso 0.50 1 calc PR F 2
Si8 Si -0.3997(3) 0.7079(2) 0.87081(18) 0.105(2) Uani 1 1 d D . .
O39 O -0.3909(5) 0.8830(4) 0.7419(4) 0.047(4) Uani 1 1 d . . .
O40 O -0.4303(5) 0.9018(4) 0.6981(4) 0.059(4) Uani 1 1 d . . .
O45 O -0.5168(5) 0.8141(4) 0.6748(4) 0.059(4) Uani 1 1 d . . .
O46 O -0.5207(5) 0.7544(4) 0.7078(3) 0.054(4) Uani 1 1 d . . .
C161 C -0.4188(9) 0.8798(6) 0.7251(7) 0.055(7) Uani 1 1 d . . .
C162 C -0.4414(5) 0.8438(3) 0.7365(3) 0.047(2) Uani 1 1 d G . .
C163 C -0.4668(5) 0.8343(3) 0.7154(3) 0.047(2) Uani 1 1 d G . .
H16J H -0.4742 0.8523 0.6953 0.057 Uiso 1 1 calc R . .
C164 C -0.4815(4) 0.7985(4) 0.7239(3) 0.047(2) Uani 1 1 d G . .
C165 C -0.4708(5) 0.7722(3) 0.7533(3) 0.047(2) Uani 1 1 d G . .
H16K H -0.4809 0.7477 0.7591 0.057 Uiso 1 1 calc R . .
C166 C -0.4454(5) 0.7816(3) 0.7744(3) 0.047(2) Uani 1 1 d GD . .
C167 C -0.4307(4) 0.8174(4) 0.7659(3) 0.047(2) Uani 1 1 d G . .
H16L H -0.4133 0.8238 0.7803 0.057 Uiso 1 1 calc R . .
C168 C -0.5085(7) 0.7880(7) 0.7012(5) 0.046(6) Uani 1 1 d . . .
C169 C -0.4324(9) 0.7558(6) 0.8048(4) 0.075(8) Uani 1 1 d D . .
C170 C -0.4204(8) 0.7355(6) 0.8311(6) 0.065(7) Uani 1 1 d . . .
C171 C -0.3469(5) 0.6259(4) 0.8360(4) 0.105(2) Uani 1 1 d D . .
H17J H -0.3422 0.5952 0.8365 0.158 Uiso 1 1 calc R . .
H17K H -0.3122 0.6275 0.8339 0.158 Uiso 1 1 calc R . .
H17L H -0.3586 0.6404 0.8150 0.158 Uiso 1 1 calc R . .
C172 C -0.3893(5) 0.6482(2) 0.8710(3) 0.105(2) Uani 1 1 d D . .
H17M H -0.3766 0.6335 0.8922 0.127 Uiso 1 1 calc R . .
C173 C -0.4419(6) 0.6441(4) 0.8746(5) 0.105(2) Uani 1 1 d D . .
H17N H -0.4359 0.6132 0.8749 0.158 Uiso 1 1 calc R . .
H17O H -0.4545 0.6584 0.8539 0.158 Uiso 1 1 calc R . .
H17P H -0.4694 0.6581 0.8975 0.158 Uiso 1 1 calc R . .
C174 C -0.4419(7) 0.7157(5) 0.9476(2) 0.105(2) Uani 1 1 d D . .
H17Q H -0.4731 0.7281 0.9695 0.158 Uiso 1 1 calc R . .
H17R H -0.4130 0.7251 0.9468 0.158 Uiso 1 1 calc R . .
H17S H -0.4285 0.6838 0.9486 0.158 Uiso 1 1 calc R . .
C175 C -0.4592(3) 0.7313(3) 0.9138(2) 0.105(2) Uani 1 1 d D . .
H17T H -0.4884 0.7213 0.9148 0.127 Uiso 1 1 calc R . .
C176 C -0.4819(7) 0.7806(3) 0.9133(4) 0.105(2) Uani 1 1 d D . .
H17U H -0.5122 0.7919 0.9358 0.158 Uiso 1 1 calc R . .
H17V H -0.4949 0.7909 0.8920 0.158 Uiso 1 1 calc R . .
H17W H -0.4534 0.7908 0.9117 0.158 Uiso 1 1 calc R . .
C177 C -0.3135(5) 0.7360(6) 0.8377(4) 0.105(2) Uani 1 1 d D . .
H17X H -0.2841 0.7426 0.8401 0.158 Uiso 1 1 calc R . .
H17Y H -0.3393 0.7622 0.8297 0.158 Uiso 1 1 calc R . .
H17Z H -0.2984 0.7126 0.8196 0.158 Uiso 1 1 calc R . .
C178 C -0.3426(4) 0.7217(3) 0.8743(3) 0.105(2) Uani 1 1 d D . .
H18D H -0.3586 0.7461 0.8923 0.127 Uiso 1 1 calc R . .
C179 C -0.3021(5) 0.6830(6) 0.8875(5) 0.105(2) Uani 1 1 d D . .
H18E H -0.2733 0.6909 0.8892 0.158 Uiso 1 1 calc R . .
H18F H -0.2861 0.6587 0.8701 0.158 Uiso 1 1 calc R . .
H18G H -0.3205 0.6742 0.9116 0.158 Uiso 1 1 calc R . .
Cu15 Cu -0.17020(9) 0.70828(7) 0.49390(6) 0.0417(7) Uani 1 1 d . . .
Cu16 Cu -0.25495(9) 0.77979(7) 0.49137(6) 0.0385(7) Uani 1 1 d . . .
Si15 Si -0.2820(3) 0.47739(19) 0.5850(2) 0.202(5) Uani 1 1 d D . .
O112 O -0.2243(5) 0.6817(4) 0.5174(3) 0.053(4) Uani 1 1 d . . .
O113 O -0.2958(5) 0.7453(4) 0.5210(3) 0.045(3) Uani 1 1 d . . .
O124 O -0.3197(7) 0.8321(6) 0.4855(5) 0.159(8) Uani 1 1 d . . .
O125 O -0.1068(6) 0.6542(5) 0.4988(5) 0.130(7) Uani 1 1 d . . .
O49 O -0.4669(5) 0.7620(4) 0.6129(3) 0.057(3) Uani 1 1 d . . .
O50 O -0.4805(5) 0.7042(4) 0.6458(3) 0.057(3) Uani 1 1 d . . .
C261 C -0.2711(9) 0.7038(7) 0.5288(5) 0.049(2) Uani 1 1 d . . .
C262 C -0.3122(4) 0.6846(4) 0.5517(3) 0.049(2) Uani 1 1 d G . .
C263 C -0.3637(5) 0.7109(2) 0.5733(3) 0.049(2) Uani 1 1 d G . .
H26A H -0.3752 0.7417 0.5721 0.059 Uiso 1 1 calc R . .
C264 C -0.3982(4) 0.6920(3) 0.5965(3) 0.049(2) Uani 1 1 d G . .
C265 C -0.3813(4) 0.6468(4) 0.5982(3) 0.049(2) Uani 1 1 d G . .
H26B H -0.4049 0.6339 0.6141 0.059 Uiso 1 1 calc R . .
C266 C -0.3299(5) 0.6206(2) 0.5766(3) 0.049(2) Uani 1 1 d GD G .
C267 C -0.2953(4) 0.6395(3) 0.5533(3) 0.049(2) Uani 1 1 d G . .
H26C H -0.2601 0.6215 0.5385 0.059 Uiso 1 1 calc R . .
C268 C -0.4527(8) 0.7196(7) 0.6214(5) 0.049(2) Uani 1 1 d . . .
C269 C -0.3139(8) 0.5743(2) 0.5793(5) 0.083(8) Uani 1 1 d D . .
C270 C -0.2943(6) 0.53547(19) 0.5750(4) 0.109(10) Uani 1 1 d D . .
C271 C -0.2762(17) 0.4815(9) 0.6554(6) 0.202(5) Uani 0.50 1 d PD G 1
H27B H -0.2560 0.4697 0.6730 0.303 Uiso 0.50 1 calc PR G 1
H27C H -0.3134 0.4829 0.6667 0.303 Uiso 0.50 1 calc PR G 1
H27D H -0.2770 0.5108 0.6481 0.303 Uiso 0.50 1 calc PR G 1
C272 C -0.2486(7) 0.4522(6) 0.6220(4) 0.202(5) Uani 0.50 1 d PD G 1
H27E H -0.2096 0.4483 0.6122 0.242 Uiso 0.50 1 calc PR G 1
C273 C -0.252(2) 0.4082(7) 0.6328(9) 0.202(5) Uani 0.50 1 d PD G 1
H27F H -0.2342 0.3955 0.6518 0.303 Uiso 0.50 1 calc PR G 1
H27G H -0.2332 0.3888 0.6114 0.303 Uiso 0.50 1 calc PR G 1
H27H H -0.2900 0.4117 0.6424 0.303 Uiso 0.50 1 calc PR G 1
C274 C -0.3930(5) 0.4992(11) 0.6230(9) 0.202(5) Uani 0.50 1 d PD G 1
H27I H -0.4249 0.4916 0.6299 0.303 Uiso 0.50 1 calc PR G 1
H27J H -0.4014 0.5280 0.6115 0.303 Uiso 0.50 1 calc PR G 1
H27K H -0.3834 0.4999 0.6449 0.303 Uiso 0.50 1 calc PR G 1
C275 C -0.3458(5) 0.4657(6) 0.5963(5) 0.202(5) Uani 0.50 1 d PD G 1
H27L H -0.3392 0.4361 0.6075 0.242 Uiso 0.50 1 calc PR G 1
C276 C -0.3599(11) 0.4665(14) 0.5618(7) 0.202(5) Uani 0.50 1 d PD G 1
H27M H -0.3941 0.4623 0.5682 0.303 Uiso 0.50 1 calc PR G 1
H27N H -0.3308 0.4431 0.5453 0.303 Uiso 0.50 1 calc PR G 1
H27O H -0.3640 0.4947 0.5498 0.303 Uiso 0.50 1 calc PR G 1
C277 C -0.1770(5) 0.4479(13) 0.5342(6) 0.202(5) Uani 0.50 1 d PD G 1
H27P H -0.1515 0.4308 0.5121 0.303 Uiso 0.50 1 calc PR G 1
H27Q H -0.1654 0.4340 0.5554 0.303 Uiso 0.50 1 calc PR G 1
H27R H -0.1776 0.4775 0.5316 0.303 Uiso 0.50 1 calc PR G 1
C278 C -0.2332(6) 0.4497(6) 0.5397(3) 0.202(5) Uani 0.50 1 d PD G 1
H27S H -0.2315 0.4193 0.5399 0.242 Uiso 0.50 1 calc PR G 1
C279 C -0.2525(11) 0.4742(13) 0.5083(3) 0.202(5) Uani 0.50 1 d PD G 1
H27T H -0.2299 0.4575 0.4855 0.303 Uiso 0.50 1 calc PR G 1
H27U H -0.2497 0.5027 0.5059 0.303 Uiso 0.50 1 calc PR G 1
H27V H -0.2904 0.4784 0.5130 0.303 Uiso 0.50 1 calc PR G 1
C575 C -0.2883(6) 0.4681(5) 0.6354(2) 0.202(5) Uani 0.50 1 d PD G 2
H57C H -0.2943 0.4958 0.6464 0.242 Uiso 0.50 1 calc PR G 2
C572 C -0.3352(6) 0.4649(5) 0.5744(5) 0.202(5) Uani 0.50 1 d PD G 2
H57D H -0.3276 0.4654 0.5472 0.242 Uiso 0.50 1 calc PR G 2
C578 C -0.2113(4) 0.4429(4) 0.5553(4) 0.202(5) Uani 0.50 1 d PD G 2
H57E H -0.2024 0.4119 0.5632 0.242 Uiso 0.50 1 calc PR G 2
C571 C -0.3913(5) 0.4986(9) 0.5918(11) 0.202(5) Uani 0.50 1 d PD G 2
H57F H -0.4185 0.4907 0.5872 0.303 Uiso 0.50 1 calc PR G 2
H57G H -0.3937 0.5273 0.5811 0.303 Uiso 0.50 1 calc PR G 2
H57H H -0.3983 0.4997 0.6182 0.303 Uiso 0.50 1 calc PR G 2
C577 C -0.2086(8) 0.4459(12) 0.5155(4) 0.202(5) Uani 0.50 1 d PD G 2
H57I H -0.1720 0.4275 0.5006 0.303 Uiso 0.50 1 calc PR G 2
H57J H -0.2169 0.4763 0.5075 0.303 Uiso 0.50 1 calc PR G 2
H57K H -0.2351 0.4359 0.5127 0.303 Uiso 0.50 1 calc PR G 2
C579 C -0.1696(5) 0.4577(11) 0.5593(9) 0.202(5) Uani 0.50 1 d PD G 2
H57L H -0.1341 0.4419 0.5418 0.303 Uiso 0.50 1 calc PR G 2
H57M H -0.1674 0.4518 0.5843 0.303 Uiso 0.50 1 calc PR G 2
H57N H -0.1805 0.4891 0.5546 0.303 Uiso 0.50 1 calc PR G 2
C573 C -0.3336(12) 0.4203(7) 0.5884(12) 0.202(5) Uani 0.50 1 d PD G 2
H57O H -0.3636 0.4156 0.5849 0.303 Uiso 0.50 1 calc PR G 2
H57P H -0.3371 0.4185 0.6145 0.303 Uiso 0.50 1 calc PR G 2
H57Q H -0.2990 0.3980 0.5749 0.303 Uiso 0.50 1 calc PR G 2
C574 C -0.2371(8) 0.4328(11) 0.6404(5) 0.202(5) Uani 0.50 1 d PD G 2
H57R H -0.2406 0.4295 0.6665 0.303 Uiso 0.50 1 calc PR G 2
H57S H -0.2059 0.4407 0.6273 0.303 Uiso 0.50 1 calc PR G 2
H57T H -0.2316 0.4051 0.6306 0.303 Uiso 0.50 1 calc PR G 2
C576 C -0.3359(10) 0.4553(13) 0.6552(5) 0.202(5) Uani 0.50 1 d PD G 2
H57U H -0.3363 0.4477 0.6805 0.303 Uiso 0.50 1 calc PR G 2
H57V H -0.3325 0.4302 0.6428 0.303 Uiso 0.50 1 calc PR G 2
H57W H -0.3698 0.4799 0.6551 0.303 Uiso 0.50 1 calc PR G 2
Si11 Si -0.0130(3) 0.7023(2) 0.65707(19) 0.107(2) Uani 1 1 d D . .
O93 O -0.2511(5) 0.7988(3) 0.5363(3) 0.040(3) Uani 1 1 d . . .
O94 O -0.1850(5) 0.7348(3) 0.5393(3) 0.043(4) Uani 1 1 d . . .
O41 O -0.2974(5) 0.8808(3) 0.6897(3) 0.046(4) Uani 1 1 d . . .
O42 O -0.3361(5) 0.8977(4) 0.6451(3) 0.051(4) Uani 1 1 d . . .
C221 C -0.2984(8) 0.8754(6) 0.6586(6) 0.044(2) Uani 1 1 d . . .
C222 C -0.2500(4) 0.8374(3) 0.6355(3) 0.044(2) Uani 1 1 d G . .
C223 C -0.2042(5) 0.8140(4) 0.6464(2) 0.044(2) Uani 1 1 d G . .
H22A H -0.2017 0.8224 0.6680 0.053 Uiso 1 1 calc R . .
C224 C -0.1623(4) 0.7785(3) 0.6257(3) 0.044(2) Uani 1 1 d GD . .
C225 C -0.1661(4) 0.7664(3) 0.5942(3) 0.044(2) Uani 1 1 d G . .
H22B H -0.1374 0.7421 0.5800 0.053 Uiso 1 1 calc R . .
C226 C -0.2118(5) 0.7897(4) 0.5832(2) 0.044(2) Uani 1 1 d G . .
C227 C -0.2537(4) 0.8252(3) 0.6039(3) 0.044(2) Uani 1 1 d G . .
H22C H -0.2850 0.8411 0.5964 0.053 Uiso 1 1 calc R . .
C228 C -0.2144(9) 0.7697(7) 0.5515(5) 0.044(2) Uani 1 1 d . . .
C229 C -0.1141(5) 0.7559(6) 0.6360(5) 0.058(7) Uani 1 1 d D . .
C230 C -0.0744(6) 0.7349(6) 0.6449(6) 0.073(7) Uani 1 1 d D . .
C231 C -0.0359(9) 0.7805(7) 0.6920(6) 0.107(2) Uani 1 1 d . . .
H23B H -0.0236 0.8032 0.6943 0.161 Uiso 1 1 calc R . .
H23C H -0.0449 0.7665 0.7158 0.161 Uiso 1 1 calc R . .
H23D H -0.0682 0.7936 0.6839 0.161 Uiso 1 1 calc R . .
C232 C 0.0111(10) 0.7450(8) 0.6629(7) 0.107(2) Uani 1 1 d . . .
H23E H 0.0431 0.7306 0.6721 0.129 Uiso 1 1 calc R . .
C233 C 0.0281(9) 0.7672(7) 0.6268(6) 0.107(2) Uani 1 1 d . . .
H23F H 0.0397 0.7896 0.6307 0.161 Uiso 1 1 calc R . .
H23G H -0.0027 0.7807 0.6172 0.161 Uiso 1 1 calc R . .
H23H H 0.0583 0.7455 0.6092 0.161 Uiso 1 1 calc R . .
C234 C 0.0949(3) 0.6463(6) 0.6225(4) 0.107(2) Uani 1 1 d D . .
H23I H 0.1203 0.6224 0.6051 0.161 Uiso 1 1 calc R . .
H23J H 0.0986 0.6377 0.6469 0.161 Uiso 1 1 calc R . .
H23K H 0.1030 0.6724 0.6147 0.161 Uiso 1 1 calc R . .
C235 C 0.0374(4) 0.6559(3) 0.6238(3) 0.107(2) Uani 1 1 d D . .
H23L H 0.0293 0.6292 0.6322 0.129 Uiso 1 1 calc R . .
C236 C 0.0327(6) 0.6670(6) 0.5858(3) 0.107(2) Uani 1 1 d D . .
H23M H 0.0588 0.6426 0.5691 0.161 Uiso 1 1 calc R . .
H23N H 0.0406 0.6932 0.5772 0.161 Uiso 1 1 calc R . .
H23O H -0.0043 0.6725 0.5863 0.161 Uiso 1 1 calc R . .
C237 C -0.0603(6) 0.6464(5) 0.7011(5) 0.107(2) Uani 1 1 d D . .
H23P H -0.0705 0.6332 0.7251 0.161 Uiso 1 1 calc R . .
H23Q H -0.0357 0.6233 0.6828 0.161 Uiso 1 1 calc R . .
H23R H -0.0930 0.6638 0.6942 0.161 Uiso 1 1 calc R . .
C238 C -0.0320(4) 0.6753(3) 0.7030(2) 0.107(2) Uani 1 1 d D . .
H23S H -0.0571 0.6985 0.7220 0.129 Uiso 1 1 calc R . .
C239 C 0.0182(6) 0.6482(5) 0.7139(4) 0.107(2) Uani 1 1 d D . .
H23T H 0.0077 0.6347 0.7377 0.161 Uiso 1 1 calc R . .
H23U H 0.0364 0.6669 0.7156 0.161 Uiso 1 1 calc R . .
H23V H 0.0430 0.6254 0.6954 0.161 Uiso 1 1 calc R . .
Cu23 Cu -0.30572(9) 0.78870(7) 0.26650(6) 0.0401(7) Uani 1 1 d . . .
Cu24 Cu -0.35317(9) 0.84049(7) 0.32469(6) 0.0410(7) Uani 1 1 d . . .
O122 O -0.3811(7) 0.8718(6) 0.3728(4) 0.139(7) Uani 1 1 d . . .
O59 O -0.2991(5) 0.7839(4) 0.3397(3) 0.038(3) Uani 1 1 d . . .
O60 O -0.2600(4) 0.7398(3) 0.2897(3) 0.031(3) Uani 1 1 d . . .
O91 O -0.1676(5) 0.6924(3) 0.4468(3) 0.039(3) Uani 1 1 d . . .
O92 O -0.2437(5) 0.7502(4) 0.4474(3) 0.040(3) Uani 1 1 d . . .
Si18 Si -0.0589(2) 0.50925(15) 0.31359(15) 0.106(2) Uani 1 1 d D . .
C281 C -0.2052(9) 0.7178(7) 0.4333(5) 0.0402(19) Uani 1 1 d . . .
C282 C -0.1701(4) 0.6596(3) 0.3852(3) 0.0402(19) Uani 1 1 d G . .
H28A H -0.1484 0.6399 0.3991 0.048 Uiso 1 1 calc R . .
C283 C -0.2031(4) 0.7021(3) 0.3976(2) 0.0402(19) Uani 1 1 d G . .
C284 C -0.2347(4) 0.7308(2) 0.3773(3) 0.0402(19) Uani 1 1 d G . .
H28B H -0.2573 0.7599 0.3858 0.048 Uiso 1 1 calc R . .
C285 C -0.2333(4) 0.7171(3) 0.3445(3) 0.0402(19) Uani 1 1 d G . .
C286 C -0.2002(4) 0.6746(3) 0.3320(2) 0.0402(19) Uani 1 1 d G . .
H28C H -0.1993 0.6653 0.3096 0.048 Uiso 1 1 calc R . .
C287 C -0.1686(4) 0.64588(19) 0.3524(3) 0.0402(19) Uani 1 1 d GD . .
C288 C -0.2675(8) 0.7502(6) 0.3216(6) 0.0402(19) Uani 1 1 d . . .
C289 C -0.1361(7) 0.6014(3) 0.3414(5) 0.063(7) Uani 1 1 d D . .
C290 C -0.1048(7) 0.5653(3) 0.3304(5) 0.067(7) Uani 1 1 d D . .
C291 C -0.1106(4) 0.4791(5) 0.3803(3) 0.106(2) Uani 1 1 d D . .
H29A H -0.1086 0.4574 0.3999 0.159 Uiso 1 1 calc R . .
H29B H -0.1376 0.4799 0.3694 0.159 Uiso 1 1 calc R . .
H29C H -0.1213 0.5079 0.3905 0.159 Uiso 1 1 calc R . .
C292 C -0.0557(4) 0.4669(3) 0.3513(2) 0.106(2) Uani 1 1 d D . .
H29D H -0.0455 0.4379 0.3405 0.128 Uiso 1 1 calc R . .
C293 C -0.0139(5) 0.4634(5) 0.3688(4) 0.106(2) Uani 1 1 d D . .
H29E H -0.0133 0.4415 0.3882 0.159 Uiso 1 1 calc R . .
H29F H -0.0234 0.4917 0.3794 0.159 Uiso 1 1 calc R . .
H29G H 0.0220 0.4547 0.3503 0.159 Uiso 1 1 calc R . .
C294 C 0.0285(5) 0.5276(5) 0.3168(4) 0.106(2) Uani 1 1 d D . .
H29H H 0.0645 0.5283 0.3042 0.159 Uiso 1 1 calc R . .
H29I H 0.0303 0.5075 0.3375 0.159 Uiso 1 1 calc R . .
H29J H 0.0026 0.5570 0.3257 0.159 Uiso 1 1 calc R . .
C295 C 0.0102(3) 0.5123(3) 0.2905(2) 0.106(2) Uani 1 1 d D . .
H29K H 0.0070 0.5340 0.2702 0.128 Uiso 1 1 calc R . .
C296 C 0.0528(3) 0.4690(4) 0.2741(4) 0.106(2) Uani 1 1 d D . .
H29L H 0.0879 0.4717 0.2626 0.159 Uiso 1 1 calc R . .
H29M H 0.0424 0.4600 0.2557 0.159 Uiso 1 1 calc R . .
H29N H 0.0559 0.4470 0.2935 0.159 Uiso 1 1 calc R . .
C297 C -0.1323(5) 0.4857(5) 0.2953(3) 0.106(2) Uani 1 1 d D . .
H29O H -0.1422 0.4768 0.2765 0.159 Uiso 1 1 calc R . .
H29P H -0.1615 0.5127 0.3071 0.159 Uiso 1 1 calc R . .
H29Q H -0.1271 0.4626 0.3137 0.159 Uiso 1 1 calc R . .
C298 C -0.0803(4) 0.4932(3) 0.2778(2) 0.106(2) Uani 1 1 d D . .
H29R H -0.0509 0.4656 0.2655 0.128 Uiso 1 1 calc R . .
C299 C -0.0887(7) 0.5285(5) 0.2494(3) 0.106(2) Uani 1 1 d D . .
H29S H -0.0994 0.5196 0.2310 0.159 Uiso 1 1 calc R . .
H29T H -0.0547 0.5330 0.2374 0.159 Uiso 1 1 calc R . .
H29U H -0.1173 0.5557 0.2612 0.159 Uiso 1 1 calc R . .
Si22 Si -0.4939(2) 0.62448(18) 0.26165(15) 0.112(2) Uani 1 1 d D . .
O55 O -0.4068(4) 0.8152(4) 0.3397(3) 0.041(3) Uani 1 1 d . . .
O56 O -0.3680(5) 0.7728(4) 0.2903(3) 0.049(4) Uani 1 1 d . . .
O99 O -0.5840(4) 0.8281(4) 0.4247(3) 0.040(3) Uani 1 1 d . . .
O100 O -0.6242(5) 0.7865(3) 0.4147(3) 0.042(3) Uani 1 1 d . . .
C421 C -0.5848(8) 0.7977(6) 0.4075(5) 0.0347(18) Uani 1 1 d . . .
C422 C -0.5347(4) 0.7748(3) 0.3772(2) 0.0347(18) Uani 1 1 d G . .
C423 C -0.4919(5) 0.7888(2) 0.3652(3) 0.0347(18) Uani 1 1 d G . .
H42A H -0.4921 0.8108 0.3785 0.042 Uiso 1 1 calc R . .
C424 C -0.4490(4) 0.7708(3) 0.3337(3) 0.0347(18) Uani 1 1 d G . .
C425 C -0.4488(4) 0.7386(3) 0.3143(2) 0.0347(18) Uani 1 1 d G . .
H42B H -0.4194 0.7263 0.2928 0.042 Uiso 1 1 calc R . .
C426 C -0.4915(5) 0.7246(2) 0.3263(3) 0.0347(18) Uani 1 1 d GD . .
C427 C -0.5345(4) 0.7427(3) 0.3577(3) 0.0347(18) Uani 1 1 d G . .
H42C H -0.5638 0.7331 0.3659 0.042 Uiso 1 1 calc R . .
C428 C -0.4055(8) 0.7891(6) 0.3210(6) 0.0347(18) Uani 1 1 d . . .
C429 C -0.4914(8) 0.6912(5) 0.3067(5) 0.057(6) Uani 1 1 d D . .
C430 C -0.4944(8) 0.6659(5) 0.2890(4) 0.053(6) Uani 1 1 d D . .
C431 C -0.4697(7) 0.5670(4) 0.3191(3) 0.112(2) Uani 1 1 d D . .
H43B H -0.4733 0.5418 0.3340 0.168 Uiso 1 1 calc R . .
H43C H -0.4845 0.5924 0.3351 0.168 Uiso 1 1 calc R . .
H43D H -0.4311 0.5605 0.3060 0.168 Uiso 1 1 calc R . .
C432 C -0.5004(4) 0.5764(3) 0.2919(2) 0.112(2) Uani 1 1 d D . .
H43E H -0.5397 0.5840 0.3059 0.134 Uiso 1 1 calc R . .
C433 C -0.4803(8) 0.5360(3) 0.2694(4) 0.112(2) Uani 1 1 d D . .
H43F H -0.4829 0.5115 0.2857 0.168 Uiso 1 1 calc R . .
H43G H -0.4424 0.5290 0.2544 0.168 Uiso 1 1 calc R . .
H43H H -0.5027 0.5411 0.2534 0.168 Uiso 1 1 calc R . .
C434 C -0.3803(3) 0.5798(5) 0.2369(4) 0.112(2) Uani 1 1 d D . .
H43I H -0.3464 0.5704 0.2164 0.168 Uiso 1 1 calc R . .
H43J H -0.3858 0.5542 0.2500 0.168 Uiso 1 1 calc R . .
H43K H -0.3781 0.5980 0.2537 0.168 Uiso 1 1 calc R . .
C435 C -0.4274(3) 0.6059(3) 0.2226(2) 0.112(2) Uani 1 1 d D . .
H43L H -0.4292 0.5873 0.2054 0.134 Uiso 1 1 calc R . .
C436 C -0.4183(5) 0.6451(4) 0.2022(4) 0.112(2) Uani 1 1 d D . .
H43M H -0.3842 0.6353 0.1819 0.168 Uiso 1 1 calc R . .
H43N H -0.4163 0.6634 0.2190 0.168 Uiso 1 1 calc R . .
H43O H -0.4485 0.6619 0.1926 0.168 Uiso 1 1 calc R . .
C437 C -0.5411(5) 0.6718(5) 0.2077(3) 0.112(2) Uani 1 1 d D . .
H43P H -0.5719 0.6820 0.1981 0.168 Uiso 1 1 calc R . .
H43Q H -0.5081 0.6536 0.1892 0.168 Uiso 1 1 calc R . .
H43R H -0.5360 0.6969 0.2137 0.168 Uiso 1 1 calc R . .
C438 C -0.5524(3) 0.6453(3) 0.2418(3) 0.112(2) Uani 1 1 d D . .
H43S H -0.5574 0.6196 0.2352 0.134 Uiso 1 1 calc R . .
C439 C -0.6045(3) 0.6729(5) 0.2696(3) 0.112(2) Uani 1 1 d D . .
H43T H -0.6343 0.6832 0.2591 0.168 Uiso 1 1 calc R . .
H43U H -0.6001 0.6980 0.2765 0.168 Uiso 1 1 calc R . .
H43V H -0.6128 0.6554 0.2914 0.168 Uiso 1 1 calc R . .
Cu21 Cu -0.64869(9) 0.86291(7) 0.46199(6) 0.0397(7) Uani 1 1 d . . .
Cu22 Cu -0.69670(9) 0.81703(7) 0.44750(6) 0.0382(6) Uani 1 1 d . . .
Si21 Si -0.8834(2) 0.94182(18) 0.28843(15) 0.104(2) Uani 1 1 d D . .
O126 O -0.6174(7) 0.9012(5) 0.4765(4) 0.126(4) Uani 1 1 d . . .
O127 O -0.7198(7) 0.7738(5) 0.4311(5) 0.126(4) Uani 1 1 d . . .
O85 O -0.6737(5) 0.9026(3) 0.4233(3) 0.046(3) Uani 1 1 d . . .
O86 O -0.7108(5) 0.8609(4) 0.4100(3) 0.045(3) Uani 1 1 d . . .
O87 O -0.6460(5) 1.0188(3) 0.3399(3) 0.043(3) Uani 1 1 d . . .
O88 O -0.6797(5) 1.0355(4) 0.2926(3) 0.051(4) Uani 1 1 d . . .
C401 C -0.6969(8) 0.8928(7) 0.4049(5) 0.0380(19) Uani 1 1 d . . .
C402 C -0.7121(4) 0.9245(3) 0.3759(2) 0.0380(19) Uani 1 1 d G . .
C403 C -0.7485(4) 0.9228(3) 0.3600(3) 0.0380(19) Uani 1 1 d G . .
H40A H -0.7644 0.9018 0.3679 0.046 Uiso 1 1 calc R . .
C404 C -0.7617(3) 0.9519(4) 0.3324(3) 0.0380(19) Uani 1 1 d GD . .
C405 C -0.7384(4) 0.9827(3) 0.3208(2) 0.0380(19) Uani 1 1 d G . .
H40B H -0.7474 1.0025 0.3019 0.046 Uiso 1 1 calc R . .
C406 C -0.7020(4) 0.9844(3) 0.3366(3) 0.0380(19) Uani 1 1 d G . .
C407 C -0.6889(3) 0.9553(4) 0.3642(3) 0.0380(19) Uani 1 1 d G . .
H40C H -0.6640 0.9565 0.3751 0.046 Uiso 1 1 calc R . .
C408 C -0.6744(7) 1.0153(6) 0.3216(5) 0.0380(19) Uani 1 1 d . . .
C409 C -0.7998(5) 0.9509(5) 0.3163(4) 0.038(5) Uani 1 1 d D . .
C410 C -0.8301(3) 0.9464(4) 0.3031(3) 0.052(6) Uani 1 1 d D . .
C411 C -0.8491(3) 0.9039(3) 0.24722(19) 0.104(2) Uani 1 1 d D . .
H41A H -0.8755 0.9099 0.2335 0.125 Uiso 1 1 calc R . .
C412 C -0.8321(6) 0.8568(2) 0.2590(3) 0.104(2) Uani 1 1 d D . .
H41B H -0.8140 0.8378 0.2373 0.156 Uiso 1 1 calc R . .
H41C H -0.8642 0.8513 0.2744 0.156 Uiso 1 1 calc R . .
H41D H -0.8069 0.8507 0.2730 0.156 Uiso 1 1 calc R . .
C413 C -0.7997(5) 0.9115(4) 0.2220(3) 0.104(2) Uani 1 1 d D . .
H41E H -0.7822 0.8912 0.2012 0.156 Uiso 1 1 calc R . .
H41F H -0.7741 0.9067 0.2354 0.156 Uiso 1 1 calc R . .
H41G H -0.8109 0.9415 0.2130 0.156 Uiso 1 1 calc R . .
C414 C -0.8910(5) 0.8841(4) 0.3476(3) 0.104(2) Uani 1 1 d D . .
H41H H -0.9138 0.8729 0.3680 0.156 Uiso 1 1 calc R . .
H41I H -0.8720 0.8967 0.3572 0.156 Uiso 1 1 calc R . .
H41J H -0.8642 0.8603 0.3306 0.156 Uiso 1 1 calc R . .
C415 C -0.9262(3) 0.9189(3) 0.3279(2) 0.104(2) Uani 1 1 d D . .
H41K H -0.9449 0.9057 0.3179 0.125 Uiso 1 1 calc R . .
C416 C -0.9686(5) 0.9547(4) 0.3547(3) 0.104(2) Uani 1 1 d D . .
H41L H -0.9905 0.9424 0.3748 0.156 Uiso 1 1 calc R . .
H41M H -0.9921 0.9770 0.3422 0.156 Uiso 1 1 calc R . .
H41N H -0.9506 0.9679 0.3646 0.156 Uiso 1 1 calc R . .
C417 C -0.9008(7) 1.0094(4) 0.2373(3) 0.104(2) Uani 1 1 d D . .
H41O H -0.9240 1.0385 0.2314 0.156 Uiso 1 1 calc R . .
H41P H -0.8967 0.9879 0.2205 0.156 Uiso 1 1 calc R . .
H41Q H -0.8650 1.0090 0.2347 0.156 Uiso 1 1 calc R . .
C418 C -0.9266(3) 0.9983(2) 0.2762(3) 0.104(2) Uani 1 1 d D . .
H41R H -0.9632 0.9990 0.2785 0.125 Uiso 1 1 calc R . .
C419 C -0.9339(7) 1.0322(3) 0.3017(3) 0.104(2) Uani 1 1 d D . .
H41S H -0.9560 1.0612 0.2948 0.156 Uiso 1 1 calc R . .
H41T H -0.8983 1.0315 0.3001 0.156 Uiso 1 1 calc R . .
H41U H -0.9522 1.0260 0.3269 0.156 Uiso 1 1 calc R . .
Si20 Si -1.0701(2) 0.94560(19) 0.54772(16) 0.105(2) Uani 1 1 d D . .
O81 O -0.8124(5) 0.9904(4) 0.5995(3) 0.050(4) Uani 1 1 d . . .
O82 O -0.8950(5) 0.9947(3) 0.6366(3) 0.037(3) Uani 1 1 d . . .
O83 O -0.7223(5) 0.8893(3) 0.4968(3) 0.046(3) Uani 1 1 d . . .
O84 O -0.7625(5) 0.8529(4) 0.4819(3) 0.043(4) Uani 1 1 d . . .
C381 C -0.7633(8) 0.8798(6) 0.4990(5) 0.0369(19) Uani 1 1 d . . .
C382 C -0.8137(3) 0.9096(3) 0.5272(2) 0.0369(19) Uani 1 1 d G . .
C383 C -0.8634(4) 0.9101(3) 0.5281(3) 0.0369(19) Uani 1 1 d G . .
H38B H -0.8649 0.8936 0.5106 0.044 Uiso 1 1 calc R . .
C384 C -0.9108(3) 0.9348(3) 0.5544(3) 0.0369(19) Uani 1 1 d GD . .
C385 C -0.9086(3) 0.9589(3) 0.5800(3) 0.0369(19) Uani 1 1 d G . .
H38C H -0.9410 0.9758 0.5980 0.044 Uiso 1 1 calc R . .
C386 C -0.8589(4) 0.9584(3) 0.5791(3) 0.0369(19) Uani 1 1 d G . .
C387 C -0.8114(3) 0.9337(3) 0.5527(3) 0.0369(19) Uani 1 1 d G . .
H38D H -0.7775 0.9334 0.5521 0.044 Uiso 1 1 calc R . .
C388 C -0.8542(9) 0.9829(6) 0.6069(6) 0.0369(19) Uani 1 1 d . . .
C389 C -0.9621(4) 0.9359(6) 0.5549(5) 0.051(6) Uani 1 1 d D . .
C390 C -1.0043(4) 0.9389(6) 0.5521(5) 0.046(6) Uani 1 1 d D . .
C391 C -1.0203(5) 0.9334(6) 0.4718(2) 0.105(2) Uani 1 1 d D . .
H39D H -1.0141 0.9190 0.4493 0.158 Uiso 1 1 calc R . .
H39E H -0.9855 0.9260 0.4759 0.158 Uiso 1 1 calc R . .
H39F H -1.0376 0.9650 0.4693 0.158 Uiso 1 1 calc R . .
C392 C -1.0569(4) 0.9180(3) 0.5038(2) 0.105(2) Uani 1 1 d D . .
H39G H -1.0386 0.8857 0.5063 0.126 Uiso 1 1 calc R . .
C393 C -1.1095(5) 0.9277(6) 0.4963(3) 0.105(2) Uani 1 1 d D . .
H39H H -1.1018 0.9131 0.4736 0.158 Uiso 1 1 calc R . .
H39I H -1.1280 0.9592 0.4940 0.158 Uiso 1 1 calc R . .
H39J H -1.1330 0.9169 0.5167 0.158 Uiso 1 1 calc R . .
C394 C -1.1094(6) 1.0316(3) 0.5734(5) 0.105(2) Uani 1 1 d D . .
H39K H -1.1317 1.0626 0.5718 0.158 Uiso 1 1 calc R . .
H39L H -1.0715 1.0278 0.5685 0.158 Uiso 1 1 calc R . .
H39M H -1.1229 1.0209 0.5980 0.158 Uiso 1 1 calc R . .
C395 C -1.1124(4) 1.00601(19) 0.5454(2) 0.105(2) Uani 1 1 d D . .
H39N H -1.0974 1.0167 0.5205 0.126 Uiso 1 1 calc R . .
C396 C -1.1711(4) 1.0143(4) 0.5515(5) 0.105(2) Uani 1 1 d D . .
H39O H -1.1918 1.0457 0.5502 0.158 Uiso 1 1 calc R . .
H39P H -1.1862 1.0036 0.5757 0.158 Uiso 1 1 calc R . .
H39Q H -1.1734 0.9990 0.5326 0.158 Uiso 1 1 calc R . .
C397 C -1.1143(7) 0.9377(4) 0.6237(2) 0.105(2) Uani 1 1 d D . .
H39R H -1.1345 0.9244 0.6441 0.158 Uiso 1 1 calc R . .
H39S H -1.1341 0.9694 0.6245 0.158 Uiso 1 1 calc R . .
H39T H -1.0782 0.9307 0.6257 0.158 Uiso 1 1 calc R . .
C398 C -1.1083(4) 0.9200(3) 0.5879(2) 0.105(2) Uani 1 1 d D . .
H39U H -1.1452 0.9268 0.5861 0.126 Uiso 1 1 calc R . .
C399 C -1.0779(7) 0.8711(3) 0.5869(3) 0.105(2) Uani 1 1 d D . .
H39V H -1.0979 0.8580 0.6076 0.158 Uiso 1 1 calc R . .
H39W H -1.0417 0.8641 0.5887 0.158 Uiso 1 1 calc R . .
H39X H -1.0743 0.8593 0.5639 0.158 Uiso 1 1 calc R . .
Cu13 Cu -0.35451(9) 0.92292(7) 0.72805(6) 0.0428(7) Uani 1 1 d . . .
Cu14 Cu -0.39785(9) 0.94417(7) 0.67460(6) 0.0446(7) Uani 1 1 d . . .
O130 O -0.3184(7) 0.9028(6) 0.7670(4) 0.152(5) Uani 1 1 d . . .
O131 O -0.4322(7) 0.9658(6) 0.6325(5) 0.152(5) Uani 1 1 d . . .
O37 O -0.4222(5) 0.9715(3) 0.7567(3) 0.043(3) Uani 1 1 d . . .
O38 O -0.4548(5) 0.9867(3) 0.7101(3) 0.045(4) Uani 1 1 d . . .
O43 O -0.6092(4) 1.1201(4) 0.7089(3) 0.044(3) Uani 1 1 d . . .
O44 O -0.6528(5) 1.1654(4) 0.7578(3) 0.055(4) Uani 1 1 d . . .
Si13 Si -0.6515(3) 1.1181(3) 0.9308(2) 0.224(6) Uani 1 1 d D . .
C181 C -0.4583(8) 0.9938(6) 0.7402(6) 0.049(2) Uani 1 1 d . . .
C182 C -0.5076(4) 1.0298(3) 0.7635(3) 0.049(2) Uani 1 1 d G . .
C183 C -0.5400(5) 1.0601(4) 0.7444(2) 0.049(2) Uani 1 1 d G . .
H18H H -0.5321 1.0559 0.7190 0.058 Uiso 1 1 calc R . .
C184 C -0.5838(4) 1.0965(3) 0.7624(3) 0.049(2) Uani 1 1 d G . .
C185 C -0.5953(4) 1.1026(3) 0.7996(3) 0.049(2) Uani 1 1 d G . .
H18I H -0.6253 1.1275 0.8119 0.058 Uiso 1 1 calc R . .
C186 C -0.5629(5) 1.0724(4) 0.8187(2) 0.049(2) Uani 1 1 d G H .
C187 C -0.5191(4) 1.0359(3) 0.8007(3) 0.049(2) Uani 1 1 d G . .
H18J H -0.4969 1.0152 0.8138 0.058 Uiso 1 1 calc R . .
C188 C -0.6175(9) 1.1304(7) 0.7394(6) 0.049(2) Uani 1 1 d . . .
C189 C -0.5819(9) 1.0793(6) 0.8581(5) 0.076(5) Uani 1 1 d . . .
C190 C -0.6020(4) 1.0920(4) 0.8904(3) 0.076(5) Uani 1 1 d D . .
C191 C -0.7126(11) 1.0687(9) 0.9337(7) 0.224(6) Uani 0.50 1 d PD H 1
H19J H -0.7274 1.0471 0.9466 0.336 Uiso 0.50 1 calc PR H 1
H19K H -0.6841 1.0558 0.9108 0.336 Uiso 0.50 1 calc PR H 1
H19L H -0.7416 1.0943 0.9281 0.336 Uiso 0.50 1 calc PR H 1
C192 C -0.6888(6) 1.0821(4) 0.9574(4) 0.224(6) Uani 0.50 1 d PD H 1
H19M H -0.6624 1.0554 0.9655 0.269 Uiso 0.50 1 calc PR H 1
C193 C -0.7339(12) 1.1061(9) 0.9908(6) 0.224(6) Uani 0.50 1 d PD H 1
H19N H -0.7460 1.0851 1.0076 0.336 Uiso 0.50 1 calc PR H 1
H19O H -0.7645 1.1275 0.9833 0.336 Uiso 0.50 1 calc PR H 1
H19P H -0.7206 1.1211 1.0031 0.336 Uiso 0.50 1 calc PR H 1
C194 C -0.6750(8) 1.1995(7) 0.8960(10) 0.224(6) Uani 0.50 1 d PD H 1
H19Q H -0.7017 1.2256 0.8888 0.336 Uiso 0.50 1 calc PR H 1
H19R H -0.6474 1.1832 0.8741 0.336 Uiso 0.50 1 calc PR H 1
H19S H -0.6575 1.2082 0.9100 0.336 Uiso 0.50 1 calc PR H 1
C195 C -0.7032(5) 1.1711(4) 0.9195(4) 0.224(6) Uani 0.50 1 d PD H 1
H19T H -0.7290 1.1870 0.9428 0.269 Uiso 0.50 1 calc PR H 1
C196 C -0.7349(13) 1.1618(7) 0.8993(12) 0.224(6) Uani 0.50 1 d PD H 1
H19U H -0.7642 1.1889 0.8962 0.336 Uiso 0.50 1 calc PR H 1
H19V H -0.7504 1.1410 0.9133 0.336 Uiso 0.50 1 calc PR H 1
H19W H -0.7105 1.1492 0.8751 0.336 Uiso 0.50 1 calc PR H 1
C197 C -0.6191(5) 1.1314(5) 0.9610(4) 0.224(6) Uani 0.50 1 d PD H 1
H19X H -0.6470 1.1564 0.9775 0.269 Uiso 0.50 1 calc PR H 1
C198 C -0.5984(15) 1.0925(9) 0.9842(8) 0.224(6) Uani 0.50 1 d PD H 1
H19Y H -0.5793 1.0990 0.9982 0.336 Uiso 0.50 1 calc PR H 1
H19Z H -0.5735 1.0671 0.9684 0.336 Uiso 0.50 1 calc PR H 1
H70A H -0.6292 1.0863 1.0012 0.336 Uiso 0.50 1 calc PR H 1
C199 C -0.5723(12) 1.1438(13) 0.9380(6) 0.224(6) Uani 0.50 1 d PD H 1
H70B H -0.5596 1.1547 0.9539 0.336 Uiso 0.50 1 calc PR H 1
H70C H -0.5845 1.1666 0.9207 0.336 Uiso 0.50 1 calc PR H 1
H70D H -0.5426 1.1181 0.9244 0.336 Uiso 0.50 1 calc PR H 1
C592 C -0.7213(4) 1.1426(6) 0.9243(4) 0.224(6) Uani 0.50 1 d PD H 2
H59G H -0.7312 1.1185 0.9205 0.269 Uiso 0.50 1 calc PR H 2
C597 C -0.6528(7) 1.0775(4) 0.9698(3) 0.224(6) Uani 0.50 1 d PD H 2
H59H H -0.6150 1.0612 0.9709 0.269 Uiso 0.50 1 calc PR H 2
C595 C -0.6368(6) 1.1635(4) 0.9439(4) 0.224(6) Uani 0.50 1 d PD H 2
H59I H -0.6371 1.1596 0.9700 0.269 Uiso 0.50 1 calc PR H 2
C591 C -0.7210(8) 1.1720(13) 0.8913(8) 0.224(6) Uani 0.50 1 d PD H 2
H59J H -0.7543 1.1792 0.8852 0.336 Uiso 0.50 1 calc PR H 2
H59K H -0.6893 1.1570 0.8705 0.336 Uiso 0.50 1 calc PR H 2
H59L H -0.7190 1.1989 0.8968 0.336 Uiso 0.50 1 calc PR H 2
C594 C -0.5817(8) 1.1622(9) 0.9199(9) 0.224(6) Uani 0.50 1 d PD H 2
H59M H -0.5810 1.1913 0.9190 0.336 Uiso 0.50 1 calc PR H 2
H59N H -0.5747 1.1529 0.8951 0.336 Uiso 0.50 1 calc PR H 2
H59O H -0.5536 1.1415 0.9300 0.336 Uiso 0.50 1 calc PR H 2
C596 C -0.6796(10) 1.2075(4) 0.9402(12) 0.224(6) Uani 0.50 1 d PD H 2
H59P H -0.6717 1.2305 0.9473 0.336 Uiso 0.50 1 calc PR H 2
H59Q H -0.7154 1.2088 0.9561 0.336 Uiso 0.50 1 calc PR H 2
H59R H -0.6796 1.2117 0.9147 0.336 Uiso 0.50 1 calc PR H 2
C593 C -0.7635(5) 1.1687(14) 0.9578(6) 0.224(6) Uani 0.50 1 d PD H 2
H59S H -0.7987 1.1678 0.9605 0.336 Uiso 0.50 1 calc PR H 2
H59T H -0.7665 1.1990 0.9550 0.336 Uiso 0.50 1 calc PR H 2
H59U H -0.7527 1.1561 0.9796 0.336 Uiso 0.50 1 calc PR H 2
C598 C -0.6884(16) 1.1007(7) 1.0059(3) 0.224(6) Uani 0.50 1 d PD H 2
H59V H -0.6746 1.0841 1.0256 0.336 Uiso 0.50 1 calc PR H 2
H59W H -0.7257 1.1031 1.0106 0.336 Uiso 0.50 1 calc PR H 2
H59X H -0.6880 1.1299 1.0049 0.336 Uiso 0.50 1 calc PR H 2
C599 C -0.6741(19) 1.0454(9) 0.9634(7) 0.224(6) Uani 0.50 1 d PD H 2
H59Y H -0.6635 1.0195 0.9785 0.336 Uiso 0.50 1 calc PR H 2
H60A H -0.6589 1.0368 0.9375 0.336 Uiso 0.50 1 calc PR H 2
H59Z H -0.7139 1.0589 0.9702 0.336 Uiso 0.50 1 calc PR H 2

loop_
_atom_site_aniso_label
_atom_site_aniso_U_11
_atom_site_aniso_U_22
_atom_site_aniso_U_33
_atom_site_aniso_U_23
_atom_site_aniso_U_13
_atom_site_aniso_U_12
Cu1 0.0583(18) 0.0310(15) 0.0402(16) 0.0073(12) -0.0165(14) -0.0188(14)
Cu2 0.0574(18) 0.0351(16) 0.0398(16) 0.0091(12) -0.0172(14) -0.0207(14)
Cu7 0.0474(17) 0.0356(16) 0.0412(16) 0.0130(13) -0.0149(13) -0.0177(13)
Cu8 0.0465(17) 0.0342(16) 0.0367(15) 0.0096(12) -0.0125(13) -0.0136(13)
O6 0.216(15) 0.123(11) 0.176(13) -0.005(9) -0.060(11) -0.107(11)
O51 0.216(15) 0.123(11) 0.176(13) -0.005(9) -0.060(11) -0.107(11)
O132 0.137(16) 0.179(18) 0.094(13) 0.047(12) 0.002(11) -0.113(15)
O133 0.114(16) 0.28(3) 0.127(16) 0.064(16) -0.001(13) -0.126(17)
Si1 0.143(8) 0.144(7) 0.165(8) 0.025(6) -0.054(6) -0.091(6)
O1 0.063(10) 0.038(9) 0.042(9) -0.006(7) -0.009(7) -0.012(8)
O2 0.050(9) 0.042(9) 0.040(8) -0.015(7) -0.011(7) 0.001(7)
O3 0.061(10) 0.061(10) 0.023(8) -0.007(7) -0.009(7) 0.001(8)
O4 0.045(9) 0.031(8) 0.044(9) 0.002(7) -0.005(7) 0.001(7)
C1 0.049(6) 0.045(6) 0.043(6) 0.006(4) -0.014(4) -0.016(5)
C2 0.049(6) 0.045(6) 0.043(6) 0.006(4) -0.014(4) -0.016(5)
C3 0.049(6) 0.045(6) 0.043(6) 0.006(4) -0.014(4) -0.016(5)
C4 0.049(6) 0.045(6) 0.043(6) 0.006(4) -0.014(4) -0.016(5)
C5 0.049(6) 0.045(6) 0.043(6) 0.006(4) -0.014(4) -0.016(5)
C6 0.049(6) 0.045(6) 0.043(6) 0.006(4) -0.014(4) -0.016(5)
C7 0.049(6) 0.045(6) 0.043(6) 0.006(4) -0.014(4) -0.016(5)
C8 0.049(6) 0.045(6) 0.043(6) 0.006(4) -0.014(4) -0.016(5)
C9 0.058(18) 0.072(19) 0.071(18) -0.005(14) 0.006(13) -0.039(15)
C10 0.071(19) 0.068(19) 0.067(17) -0.009(14) -0.020(14) -0.029(15)
C11 0.143(8) 0.144(7) 0.165(8) 0.025(6) -0.054(6) -0.091(6)
C12 0.143(8) 0.144(7) 0.165(8) 0.025(6) -0.054(6) -0.091(6)
C13 0.143(8) 0.144(7) 0.165(8) 0.025(6) -0.054(6) -0.091(6)
C14 0.143(8) 0.144(7) 0.165(8) 0.025(6) -0.054(6) -0.091(6)
C15 0.143(8) 0.144(7) 0.165(8) 0.025(6) -0.054(6) -0.091(6)
C16 0.143(8) 0.144(7) 0.165(8) 0.025(6) -0.054(6) -0.091(6)
C17 0.143(8) 0.144(7) 0.165(8) 0.025(6) -0.054(6) -0.091(6)
C18 0.143(8) 0.144(7) 0.165(8) 0.025(6) -0.054(6) -0.091(6)
C19 0.143(8) 0.144(7) 0.165(8) 0.025(6) -0.054(6) -0.091(6)
C11' 0.143(8) 0.144(7) 0.165(8) 0.025(6) -0.054(6) -0.091(6)
C12' 0.143(8) 0.144(7) 0.165(8) 0.025(6) -0.054(6) -0.091(6)
C13' 0.143(8) 0.144(7) 0.165(8) 0.025(6) -0.054(6) -0.091(6)
C14' 0.143(8) 0.144(7) 0.165(8) 0.025(6) -0.054(6) -0.091(6)
C15' 0.143(8) 0.144(7) 0.165(8) 0.025(6) -0.054(6) -0.091(6)
C16' 0.143(8) 0.144(7) 0.165(8) 0.025(6) -0.054(6) -0.091(6)
C17' 0.143(8) 0.144(7) 0.165(8) 0.025(6) -0.054(6) -0.091(6)
C18' 0.143(8) 0.144(7) 0.165(8) 0.025(6) -0.054(6) -0.091(6)
C19' 0.143(8) 0.144(7) 0.165(8) 0.025(6) -0.054(6) -0.091(6)
Si2 0.201(8) 0.102(5) 0.106(6) -0.002(4) -0.052(5) -0.013(6)
O7 0.036(9) 0.047(10) 0.031(9) 0.004(8) 0.003(7) -0.003(8)
O8 0.068(11) 0.042(9) 0.037(9) 0.007(8) -0.015(8) -0.024(8)
O95 0.069(11) 0.027(9) 0.042(10) 0.004(7) -0.009(8) -0.018(8)
O96 0.064(10) 0.032(9) 0.029(9) -0.007(7) -0.017(7) 0.009(8)
C21 0.082(19) 0.047(18) 0.035(16) 0.020(14) -0.035(14) -0.032(17)
C22 0.041(6) 0.060(7) 0.043(6) 0.010(5) -0.015(5) -0.015(5)
C23 0.041(6) 0.060(7) 0.043(6) 0.010(5) -0.015(5) -0.015(5)
C24 0.041(6) 0.060(7) 0.043(6) 0.010(5) -0.015(5) -0.015(5)
C25 0.041(6) 0.060(7) 0.043(6) 0.010(5) -0.015(5) -0.015(5)
C26 0.041(6) 0.060(7) 0.043(6) 0.010(5) -0.015(5) -0.015(5)
C27 0.041(6) 0.060(7) 0.043(6) 0.010(5) -0.015(5) -0.015(5)
C28 0.049(17) 0.044(17) 0.035(17) -0.019(14) -0.016(14) 0.011(14)
C29 0.094(16) 0.071(16) 0.043(12) -0.021(11) -0.006(10) -0.019(14)
C30 0.094(16) 0.071(16) 0.043(12) -0.021(11) -0.006(10) -0.019(14)
C31 0.201(8) 0.102(5) 0.106(6) -0.002(4) -0.052(5) -0.013(6)
C32 0.201(8) 0.102(5) 0.106(6) -0.002(4) -0.052(5) -0.013(6)
C33 0.201(8) 0.102(5) 0.106(6) -0.002(4) -0.052(5) -0.013(6)
C34 0.201(8) 0.102(5) 0.106(6) -0.002(4) -0.052(5) -0.013(6)
C35 0.201(8) 0.102(5) 0.106(6) -0.002(4) -0.052(5) -0.013(6)
C36 0.201(8) 0.102(5) 0.106(6) -0.002(4) -0.052(5) -0.013(6)
C37 0.201(8) 0.102(5) 0.106(6) -0.002(4) -0.052(5) -0.013(6)
C38 0.201(8) 0.102(5) 0.106(6) -0.002(4) -0.052(5) -0.013(6)
C39 0.201(8) 0.102(5) 0.106(6) -0.002(4) -0.052(5) -0.013(6)
Si3 0.132(8) 0.159(8) 0.232(10) 0.002(7) -0.042(7) -0.096(7)
O9 0.077(10) 0.032(8) 0.047(9) 0.021(6) -0.041(8) -0.023(8)
O10 0.058(10) 0.034(9) 0.060(9) 0.017(7) -0.025(7) -0.013(7)
O11 0.067(10) 0.047(9) 0.049(9) 0.021(7) -0.032(8) -0.020(8)
O12 0.054(9) 0.041(9) 0.052(9) 0.003(7) -0.039(8) -0.002(7)
C41 0.033(5) 0.046(6) 0.041(5) -0.001(4) -0.009(4) -0.012(4)
C42 0.033(5) 0.046(6) 0.041(5) -0.001(4) -0.009(4) -0.012(4)
C43 0.033(5) 0.046(6) 0.041(5) -0.001(4) -0.009(4) -0.012(4)
C44 0.033(5) 0.046(6) 0.041(5) -0.001(4) -0.009(4) -0.012(4)
C45 0.033(5) 0.046(6) 0.041(5) -0.001(4) -0.009(4) -0.012(4)
C46 0.033(5) 0.046(6) 0.041(5) -0.001(4) -0.009(4) -0.012(4)
C47 0.033(5) 0.046(6) 0.041(5) -0.001(4) -0.009(4) -0.012(4)
C48 0.033(5) 0.046(6) 0.041(5) -0.001(4) -0.009(4) -0.012(4)
C49 0.054(17) 0.036(15) 0.081(17) 0.020(12) -0.022(14) -0.016(12)
C50 0.068(19) 0.059(17) 0.082(18) 0.000(13) 0.003(15) -0.036(14)
C51 0.132(8) 0.159(8) 0.232(10) 0.002(7) -0.042(7) -0.096(7)
C52 0.132(8) 0.159(8) 0.232(10) 0.002(7) -0.042(7) -0.096(7)
C53 0.132(8) 0.159(8) 0.232(10) 0.002(7) -0.042(7) -0.096(7)
C54 0.132(8) 0.159(8) 0.232(10) 0.002(7) -0.042(7) -0.096(7)
C55 0.132(8) 0.159(8) 0.232(10) 0.002(7) -0.042(7) -0.096(7)
C56 0.132(8) 0.159(8) 0.232(10) 0.002(7) -0.042(7) -0.096(7)
C57 0.132(8) 0.159(8) 0.232(10) 0.002(7) -0.042(7) -0.096(7)
C58 0.132(8) 0.159(8) 0.232(10) 0.002(7) -0.042(7) -0.096(7)
C59 0.132(8) 0.159(8) 0.232(10) 0.002(7) -0.042(7) -0.096(7)
C51' 0.132(8) 0.159(8) 0.232(10) 0.002(7) -0.042(7) -0.096(7)
C52' 0.132(8) 0.159(8) 0.232(10) 0.002(7) -0.042(7) -0.096(7)
C53' 0.132(8) 0.159(8) 0.232(10) 0.002(7) -0.042(7) -0.096(7)
C54' 0.132(8) 0.159(8) 0.232(10) 0.002(7) -0.042(7) -0.096(7)
C55' 0.132(8) 0.159(8) 0.232(10) 0.002(7) -0.042(7) -0.096(7)
C56' 0.132(8) 0.159(8) 0.232(10) 0.002(7) -0.042(7) -0.096(7)
C57' 0.132(8) 0.159(8) 0.232(10) 0.002(7) -0.042(7) -0.096(7)
C58' 0.132(8) 0.159(8) 0.232(10) 0.002(7) -0.042(7) -0.096(7)
C59' 0.132(8) 0.159(8) 0.232(10) 0.002(7) -0.042(7) -0.096(7)
Cu3 0.0474(17) 0.0347(16) 0.0446(16) 0.0059(12) -0.0238(14) -0.0132(13)
Cu4 0.0468(17) 0.0380(16) 0.0383(16) 0.0049(12) -0.0189(13) -0.0146(13)
O134 0.142(11) 0.166(12) 0.095(9) -0.017(8) -0.068(8) -0.068(9)
O135 0.142(11) 0.166(12) 0.095(9) -0.017(8) -0.068(8) -0.068(9)
Si16 0.085(4) 0.100(5) 0.090(4) -0.010(3) -0.025(4) -0.030(3)
O69 0.056(9) 0.058(9) 0.037(8) 0.000(7) -0.023(7) -0.030(7)
O70 0.032(8) 0.054(9) 0.044(8) -0.004(7) -0.015(7) -0.013(7)
O71 0.074(10) 0.023(8) 0.046(9) 0.019(7) -0.025(8) -0.026(7)
O72 0.046(9) 0.048(9) 0.049(9) -0.003(7) -0.016(7) -0.014(7)
C361 0.044(5) 0.042(5) 0.027(5) 0.006(3) -0.011(4) -0.019(4)
C362 0.044(5) 0.042(5) 0.027(5) 0.006(3) -0.011(4) -0.019(4)
C363 0.044(5) 0.042(5) 0.027(5) 0.006(3) -0.011(4) -0.019(4)
C364 0.044(5) 0.042(5) 0.027(5) 0.006(3) -0.011(4) -0.019(4)
C365 0.044(5) 0.042(5) 0.027(5) 0.006(3) -0.011(4) -0.019(4)
C366 0.044(5) 0.042(5) 0.027(5) 0.006(3) -0.011(4) -0.019(4)
C367 0.044(5) 0.042(5) 0.027(5) 0.006(3) -0.011(4) -0.019(4)
C368 0.044(5) 0.042(5) 0.027(5) 0.006(3) -0.011(4) -0.019(4)
C369 0.070(17) 0.027(14) 0.045(16) -0.020(11) -0.010(13) 0.001(12)
C370 0.049(15) 0.055(17) 0.061(17) -0.033(13) -0.007(13) -0.006(12)
C371 0.085(4) 0.100(5) 0.090(4) -0.010(3) -0.025(4) -0.030(3)
C372 0.085(4) 0.100(5) 0.090(4) -0.010(3) -0.025(4) -0.030(3)
C373 0.085(4) 0.100(5) 0.090(4) -0.010(3) -0.025(4) -0.030(3)
C374 0.085(4) 0.100(5) 0.090(4) -0.010(3) -0.025(4) -0.030(3)
C375 0.085(4) 0.100(5) 0.090(4) -0.010(3) -0.025(4) -0.030(3)
C376 0.085(4) 0.100(5) 0.090(4) -0.010(3) -0.025(4) -0.030(3)
C377 0.085(4) 0.100(5) 0.090(4) -0.010(3) -0.025(4) -0.030(3)
C378 0.085(4) 0.100(5) 0.090(4) -0.010(3) -0.025(4) -0.030(3)
C379 0.085(4) 0.100(5) 0.090(4) -0.010(3) -0.025(4) -0.030(3)
Si6 0.147(8) 0.242(11) 0.149(8) 0.004(7) -0.046(6) -0.112(8)
O13 0.065(10) 0.026(8) 0.027(8) -0.006(6) -0.007(7) -0.008(7)
O14 0.063(10) 0.038(8) 0.046(9) 0.004(7) -0.014(8) -0.016(7)
O15 0.049(9) 0.038(8) 0.029(8) -0.003(6) -0.012(7) -0.015(7)
O16 0.056(10) 0.034(8) 0.040(8) 0.007(7) -0.025(7) 0.003(7)
C101 0.049(5) 0.034(5) 0.034(5) 0.018(3) -0.019(4) -0.019(4)
C102 0.049(5) 0.034(5) 0.034(5) 0.018(3) -0.019(4) -0.019(4)
C103 0.049(5) 0.034(5) 0.034(5) 0.018(3) -0.019(4) -0.019(4)
C104 0.049(5) 0.034(5) 0.034(5) 0.018(3) -0.019(4) -0.019(4)
C105 0.049(5) 0.034(5) 0.034(5) 0.018(3) -0.019(4) -0.019(4)
C106 0.049(5) 0.034(5) 0.034(5) 0.018(3) -0.019(4) -0.019(4)
C107 0.049(5) 0.034(5) 0.034(5) 0.018(3) -0.019(4) -0.019(4)
C108 0.049(5) 0.034(5) 0.034(5) 0.018(3) -0.019(4) -0.019(4)
C109 0.070(19) 0.054(15) 0.034(14) -0.001(11) -0.012(14) -0.012(15)
C110 0.039(17) 0.11(2) 0.050(16) -0.024(13) -0.006(14) -0.036(16)
C111 0.147(8) 0.242(11) 0.149(8) 0.004(7) -0.046(6) -0.112(8)
C112 0.147(8) 0.242(11) 0.149(8) 0.004(7) -0.046(6) -0.112(8)
C113 0.147(8) 0.242(11) 0.149(8) 0.004(7) -0.046(6) -0.112(8)
C114 0.147(8) 0.242(11) 0.149(8) 0.004(7) -0.046(6) -0.112(8)
C115 0.147(8) 0.242(11) 0.149(8) 0.004(7) -0.046(6) -0.112(8)
C116 0.147(8) 0.242(11) 0.149(8) 0.004(7) -0.046(6) -0.112(8)
C117 0.147(8) 0.242(11) 0.149(8) 0.004(7) -0.046(6) -0.112(8)
C118 0.147(8) 0.242(11) 0.149(8) 0.004(7) -0.046(6) -0.112(8)
C119 0.147(8) 0.242(11) 0.149(8) 0.004(7) -0.046(6) -0.112(8)
C11A 0.147(8) 0.242(11) 0.149(8) 0.004(7) -0.046(6) -0.112(8)
C12A 0.147(8) 0.242(11) 0.149(8) 0.004(7) -0.046(6) -0.112(8)
C13A 0.147(8) 0.242(11) 0.149(8) 0.004(7) -0.046(6) -0.112(8)
C14A 0.147(8) 0.242(11) 0.149(8) 0.004(7) -0.046(6) -0.112(8)
C15A 0.147(8) 0.242(11) 0.149(8) 0.004(7) -0.046(6) -0.112(8)
C16A 0.147(8) 0.242(11) 0.149(8) 0.004(7) -0.046(6) -0.112(8)
C17A 0.147(8) 0.242(11) 0.149(8) 0.004(7) -0.046(6) -0.112(8)
C18A 0.147(8) 0.242(11) 0.149(8) 0.004(7) -0.046(6) -0.112(8)
C19A 0.147(8) 0.242(11) 0.149(8) 0.004(7) -0.046(6) -0.112(8)
Si26 0.185(8) 0.100(5) 0.171(7) 0.028(5) -0.090(6) -0.066(5)
O23 0.054(10) 0.033(9) 0.068(10) 0.014(7) -0.028(8) -0.018(7)
O24 0.061(10) 0.043(10) 0.062(10) 0.006(7) -0.035(8) -0.020(8)
O25 0.047(9) 0.048(10) 0.037(8) 0.009(7) -0.025(7) -0.011(8)
O26 0.058(10) 0.033(9) 0.057(10) 0.029(7) -0.046(8) -0.014(7)
C121 0.036(15) 0.055(17) 0.016(13) 0.002(11) -0.016(11) 0.001(12)
C122 0.048(6) 0.034(6) 0.057(7) 0.016(5) -0.022(5) -0.012(5)
C123 0.048(6) 0.034(6) 0.057(7) 0.016(5) -0.022(5) -0.012(5)
C124 0.048(6) 0.034(6) 0.057(7) 0.016(5) -0.022(5) -0.012(5)
C125 0.048(6) 0.034(6) 0.057(7) 0.016(5) -0.022(5) -0.012(5)
C126 0.048(6) 0.034(6) 0.057(7) 0.016(5) -0.022(5) -0.012(5)
C127 0.042(14) 0.052(15) 0.041(13) -0.008(11) -0.011(11) -0.012(11)
C128 0.037(15) 0.046(18) 0.076(19) -0.014(15) -0.013(13) -0.026(14)
C129 0.10(2) 0.047(16) 0.10(2) 0.044(14) -0.054(16) -0.039(15)
C130 0.076(18) 0.047(15) 0.086(19) 0.029(13) -0.054(15) -0.018(13)
C131 0.185(8) 0.100(5) 0.171(7) 0.028(5) -0.090(6) -0.066(5)
C132 0.185(8) 0.100(5) 0.171(7) 0.028(5) -0.090(6) -0.066(5)
C133 0.185(8) 0.100(5) 0.171(7) 0.028(5) -0.090(6) -0.066(5)
C134 0.185(8) 0.100(5) 0.171(7) 0.028(5) -0.090(6) -0.066(5)
C135 0.185(8) 0.100(5) 0.171(7) 0.028(5) -0.090(6) -0.066(5)
C136 0.185(8) 0.100(5) 0.171(7) 0.028(5) -0.090(6) -0.066(5)
C137 0.185(8) 0.100(5) 0.171(7) 0.028(5) -0.090(6) -0.066(5)
C138 0.185(8) 0.100(5) 0.171(7) 0.028(5) -0.090(6) -0.066(5)
C139 0.185(8) 0.100(5) 0.171(7) 0.028(5) -0.090(6) -0.066(5)
Cu5 0.0402(16) 0.0411(16) 0.0314(15) 0.0076(12) -0.0133(13) -0.0081(13)
Cu6 0.0420(16) 0.0413(16) 0.0341(15) 0.0069(12) -0.0135(13) -0.0075(13)
O138 0.071(7) 0.139(9) 0.109(8) -0.024(6) -0.003(6) -0.010(6)
O139 0.071(7) 0.139(9) 0.109(8) -0.024(6) -0.003(6) -0.010(6)
Si4 0.045(3) 0.074(4) 0.068(4) 0.004(3) -0.015(3) -0.020(3)
O21 0.063(11) 0.052(10) 0.013(8) 0.006(7) -0.013(8) -0.004(8)
O22 0.060(11) 0.049(9) 0.034(9) -0.002(7) -0.025(8) -0.016(8)
O102 0.059(10) 0.088(11) 0.032(9) -0.004(8) -0.025(8) -0.026(9)
O103 0.047(10) 0.080(11) 0.049(10) -0.001(8) -0.017(8) -0.024(9)
C61 0.041(17) 0.048(16) 0.027(15) 0.018(12) -0.007(14) -0.011(14)
C62 0.040(6) 0.039(6) 0.030(5) -0.001(4) -0.009(5) -0.011(5)
C63 0.040(6) 0.039(6) 0.030(5) -0.001(4) -0.009(5) -0.011(5)
C64 0.040(6) 0.039(6) 0.030(5) -0.001(4) -0.009(5) -0.011(5)
C65 0.040(6) 0.039(6) 0.030(5) -0.001(4) -0.009(5) -0.011(5)
C66 0.040(6) 0.039(6) 0.030(5) -0.001(4) -0.009(5) -0.011(5)
C67 0.040(6) 0.039(6) 0.030(5) -0.001(4) -0.009(5) -0.011(5)
C68 0.023(15) 0.067(18) 0.054(18) 0.000(14) -0.002(14) 0.004(13)
C69 0.049(16) 0.062(17) 0.030(14) -0.004(12) -0.002(13) -0.017(14)
C70 0.035(15) 0.059(16) 0.049(16) -0.018(12) -0.003(13) -0.007(13)
C71 0.045(3) 0.074(4) 0.068(4) 0.004(3) -0.015(3) -0.020(3)
C72 0.045(3) 0.074(4) 0.068(4) 0.004(3) -0.015(3) -0.020(3)
C73 0.045(3) 0.074(4) 0.068(4) 0.004(3) -0.015(3) -0.020(3)
C74 0.045(3) 0.074(4) 0.068(4) 0.004(3) -0.015(3) -0.020(3)
C75 0.045(3) 0.074(4) 0.068(4) 0.004(3) -0.015(3) -0.020(3)
C76 0.045(3) 0.074(4) 0.068(4) 0.004(3) -0.015(3) -0.020(3)
C77 0.045(3) 0.074(4) 0.068(4) 0.004(3) -0.015(3) -0.020(3)
C78 0.045(3) 0.074(4) 0.068(4) 0.004(3) -0.015(3) -0.020(3)
C79 0.045(3) 0.074(4) 0.068(4) 0.004(3) -0.015(3) -0.020(3)
Si5 0.142(8) 0.170(8) 0.173(9) 0.045(7) -0.046(6) -0.104(7)
O17 0.048(10) 0.044(10) 0.045(9) 0.021(7) -0.022(8) 0.001(8)
O18 0.061(11) 0.054(10) 0.044(9) 0.034(7) -0.029(8) -0.032(9)
O19 0.074(12) 0.037(9) 0.063(10) 0.028(7) -0.040(9) -0.018(9)
O20 0.051(10) 0.040(9) 0.045(9) 0.022(7) -0.012(8) -0.015(8)
C81 0.062(19) 0.035(15) 0.037(15) 0.017(12) -0.023(14) -0.028(15)
C82 0.050(6) 0.038(6) 0.043(6) 0.010(4) -0.022(5) -0.017(5)
C83 0.050(6) 0.038(6) 0.043(6) 0.010(4) -0.022(5) -0.017(5)
C84 0.050(6) 0.038(6) 0.043(6) 0.010(4) -0.022(5) -0.017(5)
C85 0.050(6) 0.038(6) 0.043(6) 0.010(4) -0.022(5) -0.017(5)
C86 0.050(6) 0.038(6) 0.043(6) 0.010(4) -0.022(5) -0.017(5)
C87 0.050(6) 0.038(6) 0.043(6) 0.010(4) -0.022(5) -0.017(5)
C88 0.023(15) 0.052(17) 0.08(2) -0.024(15) 0.002(15) -0.014(14)
C89 0.070(19) 0.041(14) 0.062(16) 0.028(11) -0.032(15) -0.032(15)
C90 0.062(19) 0.090(19) 0.077(18) 0.025(14) -0.032(16) -0.054(17)
C91 0.142(8) 0.170(8) 0.173(9) 0.045(7) -0.046(6) -0.104(7)
C92 0.142(8) 0.170(8) 0.173(9) 0.045(7) -0.046(6) -0.104(7)
C93 0.142(8) 0.170(8) 0.173(9) 0.045(7) -0.046(6) -0.104(7)
C94 0.142(8) 0.170(8) 0.173(9) 0.045(7) -0.046(6) -0.104(7)
C95 0.142(8) 0.170(8) 0.173(9) 0.045(7) -0.046(6) -0.104(7)
C96 0.142(8) 0.170(8) 0.173(9) 0.045(7) -0.046(6) -0.104(7)
C97 0.142(8) 0.170(8) 0.173(9) 0.045(7) -0.046(6) -0.104(7)
C98 0.142(8) 0.170(8) 0.173(9) 0.045(7) -0.046(6) -0.104(7)
C99 0.142(8) 0.170(8) 0.173(9) 0.045(7) -0.046(6) -0.104(7)
C91' 0.142(8) 0.170(8) 0.173(9) 0.045(7) -0.046(6) -0.104(7)
C92' 0.142(8) 0.170(8) 0.173(9) 0.045(7) -0.046(6) -0.104(7)
C93' 0.142(8) 0.170(8) 0.173(9) 0.045(7) -0.046(6) -0.104(7)
C94' 0.142(8) 0.170(8) 0.173(9) 0.045(7) -0.046(6) -0.104(7)
C95' 0.142(8) 0.170(8) 0.173(9) 0.045(7) -0.046(6) -0.104(7)
C96' 0.142(8) 0.170(8) 0.173(9) 0.045(7) -0.046(6) -0.104(7)
C97' 0.142(8) 0.170(8) 0.173(9) 0.045(7) -0.046(6) -0.104(7)
C98' 0.142(8) 0.170(8) 0.173(9) 0.045(7) -0.046(6) -0.104(7)
C99' 0.142(8) 0.170(8) 0.173(9) 0.045(7) -0.046(6) -0.104(7)
Si12 0.096(5) 0.102(5) 0.124(6) 0.029(4) -0.044(4) -0.014(4)
O27 0.049(9) 0.045(9) 0.045(9) 0.021(7) -0.024(7) -0.014(7)
O28 0.056(10) 0.043(9) 0.049(9) 0.036(7) -0.016(8) -0.017(8)
O89 0.058(9) 0.021(7) 0.031(8) 0.013(6) -0.018(7) -0.003(7)
O90 0.041(9) 0.047(9) 0.026(8) 0.011(6) -0.004(7) -0.021(7)
C461 0.055(5) 0.049(5) 0.041(5) 0.012(4) -0.018(4) -0.019(4)
C462 0.055(5) 0.049(5) 0.041(5) 0.012(4) -0.018(4) -0.019(4)
C463 0.055(5) 0.049(5) 0.041(5) 0.012(4) -0.018(4) -0.019(4)
C464 0.055(5) 0.049(5) 0.041(5) 0.012(4) -0.018(4) -0.019(4)
C465 0.055(5) 0.049(5) 0.041(5) 0.012(4) -0.018(4) -0.019(4)
C466 0.055(5) 0.049(5) 0.041(5) 0.012(4) -0.018(4) -0.019(4)
C467 0.055(5) 0.049(5) 0.041(5) 0.012(4) -0.018(4) -0.019(4)
C468 0.055(5) 0.049(5) 0.041(5) 0.012(4) -0.018(4) -0.019(4)
C469 0.055(5) 0.049(5) 0.041(5) 0.012(4) -0.018(4) -0.019(4)
C470 0.055(5) 0.049(5) 0.041(5) 0.012(4) -0.018(4) -0.019(4)
C471 0.096(5) 0.102(5) 0.124(6) 0.029(4) -0.044(4) -0.014(4)
C472 0.096(5) 0.102(5) 0.124(6) 0.029(4) -0.044(4) -0.014(4)
C473 0.096(5) 0.102(5) 0.124(6) 0.029(4) -0.044(4) -0.014(4)
C474 0.096(5) 0.102(5) 0.124(6) 0.029(4) -0.044(4) -0.014(4)
C475 0.096(5) 0.102(5) 0.124(6) 0.029(4) -0.044(4) -0.014(4)
C476 0.096(5) 0.102(5) 0.124(6) 0.029(4) -0.044(4) -0.014(4)
C477 0.096(5) 0.102(5) 0.124(6) 0.029(4) -0.044(4) -0.014(4)
C478 0.096(5) 0.102(5) 0.124(6) 0.029(4) -0.044(4) -0.014(4)
C479 0.096(5) 0.102(5) 0.124(6) 0.029(4) -0.044(4) -0.014(4)
Cu9 0.0453(17) 0.0414(16) 0.0461(17) 0.0176(13) -0.0223(14) -0.0165(14)
Cu10 0.0438(17) 0.0394(16) 0.0448(16) 0.0172(13) -0.0208(14) -0.0165(13)
O136 0.160(19) 0.109(15) 0.175(19) 0.084(13) -0.067(15) -0.015(13)
O137 0.124(15) 0.105(13) 0.094(13) 0.060(10) -0.043(11) -0.018(11)
Si25 0.203(10) 0.078(6) 0.177(9) 0.014(5) -0.033(7) -0.013(6)
O31 0.070(10) 0.043(9) 0.051(10) 0.035(8) -0.047(8) -0.019(8)
O32 0.050(9) 0.063(10) 0.054(9) 0.028(8) -0.044(8) -0.026(8)
O33 0.079(11) 0.051(10) 0.037(9) 0.016(8) -0.032(8) -0.025(9)
O34 0.066(11) 0.036(9) 0.051(9) 0.005(7) -0.031(8) -0.018(8)
C201 0.060(17) 0.054(18) 0.037(15) 0.021(13) -0.005(13) -0.039(15)
C202 0.049(6) 0.044(6) 0.048(6) 0.001(5) -0.022(4) -0.014(5)
C203 0.049(6) 0.044(6) 0.048(6) 0.001(5) -0.022(4) -0.014(5)
C204 0.049(6) 0.044(6) 0.048(6) 0.001(5) -0.022(4) -0.014(5)
C205 0.049(6) 0.044(6) 0.048(6) 0.001(5) -0.022(4) -0.014(5)
C206 0.049(6) 0.044(6) 0.048(6) 0.001(5) -0.022(4) -0.014(5)
C207 0.049(6) 0.044(6) 0.048(6) 0.001(5) -0.022(4) -0.014(5)
C208 0.060(17) 0.046(18) 0.055(16) 0.012(14) -0.025(13) -0.017(15)
C209 0.080(14) 0.058(14) 0.073(11) 0.019(13) -0.040(10) -0.003(13)
C210 0.080(14) 0.058(14) 0.073(11) 0.019(13) -0.040(10) -0.003(13)
C211 0.203(10) 0.078(6) 0.177(9) 0.014(5) -0.033(7) -0.013(6)
C212 0.203(10) 0.078(6) 0.177(9) 0.014(5) -0.033(7) -0.013(6)
C213 0.203(10) 0.078(6) 0.177(9) 0.014(5) -0.033(7) -0.013(6)
C214 0.203(10) 0.078(6) 0.177(9) 0.014(5) -0.033(7) -0.013(6)
C215 0.203(10) 0.078(6) 0.177(9) 0.014(5) -0.033(7) -0.013(6)
C216 0.203(10) 0.078(6) 0.177(9) 0.014(5) -0.033(7) -0.013(6)
C217 0.203(10) 0.078(6) 0.177(9) 0.014(5) -0.033(7) -0.013(6)
C218 0.203(10) 0.078(6) 0.177(9) 0.014(5) -0.033(7) -0.013(6)
C219 0.203(10) 0.078(6) 0.177(9) 0.014(5) -0.033(7) -0.013(6)
C511 0.203(10) 0.078(6) 0.177(9) 0.014(5) -0.033(7) -0.013(6)
C515 0.203(10) 0.078(6) 0.177(9) 0.014(5) -0.033(7) -0.013(6)
C518 0.203(10) 0.078(6) 0.177(9) 0.014(5) -0.033(7) -0.013(6)
C512 0.203(10) 0.078(6) 0.177(9) 0.014(5) -0.033(7) -0.013(6)
C514 0.203(10) 0.078(6) 0.177(9) 0.014(5) -0.033(7) -0.013(6)
C517 0.203(10) 0.078(6) 0.177(9) 0.014(5) -0.033(7) -0.013(6)
C513 0.203(10) 0.078(6) 0.177(9) 0.014(5) -0.033(7) -0.013(6)
C516 0.203(10) 0.078(6) 0.177(9) 0.014(5) -0.033(7) -0.013(6)
C519 0.203(10) 0.078(6) 0.177(9) 0.014(5) -0.033(7) -0.013(6)
Si7 0.101(5) 0.097(4) 0.081(4) 0.029(3) -0.016(4) -0.048(4)
O29 0.054(10) 0.042(9) 0.054(9) 0.016(7) -0.020(8) -0.014(8)
O30 0.037(9) 0.039(8) 0.060(9) 0.010(7) -0.020(7) -0.010(7)
O35 0.046(9) 0.039(8) 0.043(9) 0.023(7) -0.023(7) -0.002(7)
O36 0.045(9) 0.061(9) 0.035(8) 0.015(7) -0.012(7) -0.014(8)
C141 0.051(5) 0.040(5) 0.037(5) 0.007(4) -0.013(4) -0.015(4)
C142 0.051(5) 0.040(5) 0.037(5) 0.007(4) -0.013(4) -0.015(4)
C143 0.051(5) 0.040(5) 0.037(5) 0.007(4) -0.013(4) -0.015(4)
C144 0.051(5) 0.040(5) 0.037(5) 0.007(4) -0.013(4) -0.015(4)
C145 0.051(5) 0.040(5) 0.037(5) 0.007(4) -0.013(4) -0.015(4)
C146 0.051(5) 0.040(5) 0.037(5) 0.007(4) -0.013(4) -0.015(4)
C147 0.051(5) 0.040(5) 0.037(5) 0.007(4) -0.013(4) -0.015(4)
C148 0.051(5) 0.040(5) 0.037(5) 0.007(4) -0.013(4) -0.015(4)
C149 0.041(15) 0.071(17) 0.051(16) 0.040(13) -0.025(13) -0.023(13)
C150 0.034(15) 0.063(17) 0.069(18) 0.010(13) -0.013(13) -0.016(13)
C151 0.101(5) 0.097(4) 0.081(4) 0.029(3) -0.016(4) -0.048(4)
C152 0.101(5) 0.097(4) 0.081(4) 0.029(3) -0.016(4) -0.048(4)
C153 0.101(5) 0.097(4) 0.081(4) 0.029(3) -0.016(4) -0.048(4)
C154 0.101(5) 0.097(4) 0.081(4) 0.029(3) -0.016(4) -0.048(4)
C155 0.101(5) 0.097(4) 0.081(4) 0.029(3) -0.016(4) -0.048(4)
C156 0.101(5) 0.097(4) 0.081(4) 0.029(3) -0.016(4) -0.048(4)
C157 0.101(5) 0.097(4) 0.081(4) 0.029(3) -0.016(4) -0.048(4)
C158 0.101(5) 0.097(4) 0.081(4) 0.029(3) -0.016(4) -0.048(4)
C159 0.101(5) 0.097(4) 0.081(4) 0.029(3) -0.016(4) -0.048(4)
Cu11 0.0379(17) 0.0544(17) 0.0397(16) -0.0102(13) -0.0077(13) -0.0157(14)
Cu12 0.0404(16) 0.0452(16) 0.0354(15) -0.0035(12) -0.0107(13) -0.0164(13)
O123 0.071(7) 0.139(9) 0.109(8) -0.024(6) -0.003(6) -0.010(6)
Si19 0.146(6) 0.107(6) 0.095(5) -0.005(4) -0.028(5) -0.033(4)
O65 0.048(9) 0.041(9) 0.080(11) 0.002(8) -0.011(8) -0.023(7)
O66 0.052(9) 0.043(9) 0.053(9) 0.001(7) -0.013(7) -0.025(7)
O67 0.071(10) 0.028(8) 0.035(8) 0.002(7) -0.013(8) -0.005(7)
O68 0.047(9) 0.040(9) 0.054(9) -0.002(7) -0.025(7) 0.007(7)
C491 0.047(6) 0.034(5) 0.060(6) -0.002(4) -0.022(4) -0.012(4)
C492 0.047(6) 0.034(5) 0.060(6) -0.002(4) -0.022(4) -0.012(4)
C493 0.047(6) 0.034(5) 0.060(6) -0.002(4) -0.022(4) -0.012(4)
C494 0.047(6) 0.034(5) 0.060(6) -0.002(4) -0.022(4) -0.012(4)
C495 0.047(6) 0.034(5) 0.060(6) -0.002(4) -0.022(4) -0.012(4)
C496 0.047(6) 0.034(5) 0.060(6) -0.002(4) -0.022(4) -0.012(4)
C497 0.047(6) 0.034(5) 0.060(6) -0.002(4) -0.022(4) -0.012(4)
C498 0.047(6) 0.034(5) 0.060(6) -0.002(4) -0.022(4) -0.012(4)
C499 0.056(18) 0.073(18) 0.050(17) -0.001(14) -0.009(14) -0.033(14)
C500 0.09(2) 0.021(14) 0.075(19) 0.010(13) -0.032(16) -0.013(13)
C501 0.146(6) 0.107(6) 0.095(5) -0.005(4) -0.028(5) -0.033(4)
C502 0.146(6) 0.107(6) 0.095(5) -0.005(4) -0.028(5) -0.033(4)
C503 0.146(6) 0.107(6) 0.095(5) -0.005(4) -0.028(5) -0.033(4)
C504 0.146(6) 0.107(6) 0.095(5) -0.005(4) -0.028(5) -0.033(4)
C505 0.146(6) 0.107(6) 0.095(5) -0.005(4) -0.028(5) -0.033(4)
C506 0.146(6) 0.107(6) 0.095(5) -0.005(4) -0.028(5) -0.033(4)
C507 0.146(6) 0.107(6) 0.095(5) -0.005(4) -0.028(5) -0.033(4)
C508 0.146(6) 0.107(6) 0.095(5) -0.005(4) -0.028(5) -0.033(4)
C509 0.146(6) 0.107(6) 0.095(5) -0.005(4) -0.028(5) -0.033(4)
Cu17 0.0423(17) 0.0388(16) 0.0443(16) 0.0020(13) -0.0079(13) -0.0151(13)
Cu18 0.0393(16) 0.0381(16) 0.0451(16) 0.0055(13) -0.0074(13) -0.0163(13)
Si23 0.104(6) 0.132(6) 0.146(6) 0.070(5) -0.028(4) -0.041(5)
O77 0.055(9) 0.047(9) 0.045(9) -0.005(7) -0.002(7) -0.022(8)
O78 0.043(9) 0.049(9) 0.066(10) 0.019(7) -0.018(8) -0.022(8)
O79 0.050(9) 0.040(8) 0.044(9) 0.011(7) -0.008(7) -0.017(7)
O80 0.059(10) 0.075(11) 0.045(9) 0.003(8) -0.019(7) -0.030(8)
O120 0.101(12) 0.078(11) 0.057(10) -0.010(8) 0.005(9) -0.038(10)
O121 0.095(15) 0.144(18) 0.20(2) -0.016(15) 0.040(14) -0.044(13)
C321 0.048(6) 0.052(6) 0.051(6) 0.007(4) -0.014(5) -0.020(5)
C322 0.048(6) 0.052(6) 0.051(6) 0.007(4) -0.014(5) -0.020(5)
C323 0.048(6) 0.052(6) 0.051(6) 0.007(4) -0.014(5) -0.020(5)
C324 0.048(6) 0.052(6) 0.051(6) 0.007(4) -0.014(5) -0.020(5)
C325 0.048(6) 0.052(6) 0.051(6) 0.007(4) -0.014(5) -0.020(5)
C326 0.048(6) 0.052(6) 0.051(6) 0.007(4) -0.014(5) -0.020(5)
C327 0.048(6) 0.052(6) 0.051(6) 0.007(4) -0.014(5) -0.020(5)
C328 0.048(6) 0.052(6) 0.051(6) 0.007(4) -0.014(5) -0.020(5)
C329 0.08(2) 0.064(17) 0.065(18) 0.023(14) -0.016(15) -0.038(15)
C330 0.051(17) 0.069(17) 0.065(18) 0.043(14) -0.031(14) -0.018(14)
C331 0.104(6) 0.132(6) 0.146(6) 0.070(5) -0.028(4) -0.041(5)
C332 0.104(6) 0.132(6) 0.146(6) 0.070(5) -0.028(4) -0.041(5)
C333 0.104(6) 0.132(6) 0.146(6) 0.070(5) -0.028(4) -0.041(5)
C334 0.104(6) 0.132(6) 0.146(6) 0.070(5) -0.028(4) -0.041(5)
C335 0.104(6) 0.132(6) 0.146(6) 0.070(5) -0.028(4) -0.041(5)
C336 0.104(6) 0.132(6) 0.146(6) 0.070(5) -0.028(4) -0.041(5)
C337 0.104(6) 0.132(6) 0.146(6) 0.070(5) -0.028(4) -0.041(5)
C338 0.104(6) 0.132(6) 0.146(6) 0.070(5) -0.028(4) -0.041(5)
C339 0.104(6) 0.132(6) 0.146(6) 0.070(5) -0.028(4) -0.041(5)
Si14 0.109(5) 0.129(6) 0.175(7) 0.002(5) -0.078(5) -0.034(5)
O63 0.048(9) 0.033(8) 0.069(10) 0.016(7) -0.019(8) -0.028(7)
O64 0.040(9) 0.036(8) 0.053(9) 0.013(7) -0.003(7) -0.013(7)
O61 0.057(10) 0.032(8) 0.047(9) 0.004(6) -0.022(7) -0.020(7)
O140 0.059(9) 0.056(10) 0.050(9) 0.009(7) -0.029(7) -0.036(8)
C301 0.044(6) 0.047(6) 0.047(5) -0.001(4) -0.018(5) -0.020(4)
C302 0.044(6) 0.047(6) 0.047(5) -0.001(4) -0.018(5) -0.020(4)
C303 0.044(6) 0.047(6) 0.047(5) -0.001(4) -0.018(5) -0.020(4)
C304 0.044(6) 0.047(6) 0.047(5) -0.001(4) -0.018(5) -0.020(4)
C305 0.044(6) 0.047(6) 0.047(5) -0.001(4) -0.018(5) -0.020(4)
C306 0.044(6) 0.047(6) 0.047(5) -0.001(4) -0.018(5) -0.020(4)
C307 0.044(6) 0.047(6) 0.047(5) -0.001(4) -0.018(5) -0.020(4)
C308 0.044(6) 0.047(6) 0.047(5) -0.001(4) -0.018(5) -0.020(4)
C309 0.11(2) 0.043(16) 0.065(16) 0.027(12) -0.054(16) -0.033(16)
C310 0.12(2) 0.053(17) 0.089(19) 0.025(14) -0.076(19) -0.030(17)
C311 0.109(5) 0.129(6) 0.175(7) 0.002(5) -0.078(5) -0.034(5)
C312 0.109(5) 0.129(6) 0.175(7) 0.002(5) -0.078(5) -0.034(5)
C313 0.109(5) 0.129(6) 0.175(7) 0.002(5) -0.078(5) -0.034(5)
C314 0.109(5) 0.129(6) 0.175(7) 0.002(5) -0.078(5) -0.034(5)
C315 0.109(5) 0.129(6) 0.175(7) 0.002(5) -0.078(5) -0.034(5)
C316 0.109(5) 0.129(6) 0.175(7) 0.002(5) -0.078(5) -0.034(5)
C317 0.109(5) 0.129(6) 0.175(7) 0.002(5) -0.078(5) -0.034(5)
C318 0.109(5) 0.129(6) 0.175(7) 0.002(5) -0.078(5) -0.034(5)
C319 0.109(5) 0.129(6) 0.175(7) 0.002(5) -0.078(5) -0.034(5)
Si17 0.059(4) 0.073(4) 0.071(4) -0.011(3) -0.013(3) -0.024(3)
O75 0.033(8) 0.026(8) 0.038(8) -0.009(6) 0.001(7) 0.000(6)
O76 0.054(9) 0.036(8) 0.042(8) -0.013(6) -0.013(7) -0.012(7)
O74 0.033(8) 0.036(8) 0.049(9) -0.009(7) -0.015(7) -0.005(7)
O73 0.036(8) 0.057(9) 0.038(8) -0.006(7) -0.019(7) -0.015(7)
C341 0.041(5) 0.029(5) 0.035(5) 0.001(3) -0.010(4) -0.013(4)
C342 0.041(5) 0.029(5) 0.035(5) 0.001(3) -0.010(4) -0.013(4)
C343 0.041(5) 0.029(5) 0.035(5) 0.001(3) -0.010(4) -0.013(4)
C344 0.041(5) 0.029(5) 0.035(5) 0.001(3) -0.010(4) -0.013(4)
C345 0.041(5) 0.029(5) 0.035(5) 0.001(3) -0.010(4) -0.013(4)
C346 0.041(5) 0.029(5) 0.035(5) 0.001(3) -0.010(4) -0.013(4)
C347 0.041(5) 0.029(5) 0.035(5) 0.001(3) -0.010(4) -0.013(4)
C348 0.041(5) 0.029(5) 0.035(5) 0.001(3) -0.010(4) -0.013(4)
C349 0.075(18) 0.053(16) 0.019(14) -0.007(11) -0.010(12) -0.014(14)
C350 0.052(17) 0.081(18) 0.042(16) -0.028(13) 0.007(13) -0.021(15)
C351 0.059(4) 0.073(4) 0.071(4) -0.011(3) -0.013(3) -0.024(3)
C352 0.059(4) 0.073(4) 0.071(4) -0.011(3) -0.013(3) -0.024(3)
C353 0.059(4) 0.073(4) 0.071(4) -0.011(3) -0.013(3) -0.024(3)
C354 0.059(4) 0.073(4) 0.071(4) -0.011(3) -0.013(3) -0.024(3)
C355 0.059(4) 0.073(4) 0.071(4) -0.011(3) -0.013(3) -0.024(3)
C356 0.059(4) 0.073(4) 0.071(4) -0.011(3) -0.013(3) -0.024(3)
C357 0.059(4) 0.073(4) 0.071(4) -0.011(3) -0.013(3) -0.024(3)
C358 0.059(4) 0.073(4) 0.071(4) -0.011(3) -0.013(3) -0.024(3)
C359 0.059(4) 0.073(4) 0.071(4) -0.011(3) -0.013(3) -0.024(3)
Cu19 0.0529(18) 0.0463(17) 0.0449(16) 0.0201(13) -0.0234(14) -0.0254(14)
Cu20 0.0549(18) 0.0430(17) 0.0470(17) 0.0206(13) -0.0241(14) -0.0236(14)
O128 0.25(2) 0.102(15) 0.166(19) 0.082(13) -0.065(17) -0.077(16)
O129 0.30(3) 0.120(16) 0.21(2) 0.120(15) -0.17(2) -0.138(18)
O47 0.063(10) 0.058(10) 0.075(11) 0.038(9) -0.041(9) -0.033(8)
O48 0.079(11) 0.039(10) 0.060(10) 0.022(8) -0.043(8) -0.024(9)
O97 0.066(10) 0.057(10) 0.036(9) 0.023(7) -0.040(7) -0.034(8)
O98 0.047(9) 0.040(9) 0.025(8) 0.003(6) -0.016(7) -0.016(7)
C241 0.035(14) 0.044(17) 0.047(16) -0.004(13) -0.024(12) -0.010(13)
C242 0.061(6) 0.037(6) 0.046(6) 0.012(5) -0.018(5) -0.017(5)
C243 0.061(6) 0.037(6) 0.046(6) 0.012(5) -0.018(5) -0.017(5)
C244 0.061(6) 0.037(6) 0.046(6) 0.012(5) -0.018(5) -0.017(5)
C245 0.061(6) 0.037(6) 0.046(6) 0.012(5) -0.018(5) -0.017(5)
C246 0.061(6) 0.037(6) 0.046(6) 0.012(5) -0.018(5) -0.017(5)
C247 0.061(6) 0.037(6) 0.046(6) 0.012(5) -0.018(5) -0.017(5)
C248 0.033(15) 0.043(16) 0.049(16) -0.018(13) 0.003(12) -0.016(12)
Si24 0.382(17) 0.157(9) 0.323(14) 0.105(9) -0.284(14) -0.166(11)
C249 0.22(3) 0.048(18) 0.076(18) 0.026(15) -0.11(2) -0.056(19)
C250 0.29(4) 0.08(2) 0.16(3) 0.05(2) -0.16(3) -0.13(3)
C251 0.382(17) 0.157(9) 0.323(14) 0.105(9) -0.284(14) -0.166(11)
C252 0.382(17) 0.157(9) 0.323(14) 0.105(9) -0.284(14) -0.166(11)
C253 0.382(17) 0.157(9) 0.323(14) 0.105(9) -0.284(14) -0.166(11)
C254 0.382(17) 0.157(9) 0.323(14) 0.105(9) -0.284(14) -0.166(11)
C255 0.382(17) 0.157(9) 0.323(14) 0.105(9) -0.284(14) -0.166(11)
C256 0.382(17) 0.157(9) 0.323(14) 0.105(9) -0.284(14) -0.166(11)
C257 0.382(17) 0.157(9) 0.323(14) 0.105(9) -0.284(14) -0.166(11)
C258 0.382(17) 0.157(9) 0.323(14) 0.105(9) -0.284(14) -0.166(11)
C259 0.382(17) 0.157(9) 0.323(14) 0.105(9) -0.284(14) -0.166(11)
C552 0.382(17) 0.157(9) 0.323(14) 0.105(9) -0.284(14) -0.166(11)
C555 0.382(17) 0.157(9) 0.323(14) 0.105(9) -0.284(14) -0.166(11)
C558 0.382(17) 0.157(9) 0.323(14) 0.105(9) -0.284(14) -0.166(11)
C557 0.382(17) 0.157(9) 0.323(14) 0.105(9) -0.284(14) -0.166(11)
C559 0.382(17) 0.157(9) 0.323(14) 0.105(9) -0.284(14) -0.166(11)
C554 0.382(17) 0.157(9) 0.323(14) 0.105(9) -0.284(14) -0.166(11)
C556 0.382(17) 0.157(9) 0.323(14) 0.105(9) -0.284(14) -0.166(11)
C551 0.382(17) 0.157(9) 0.323(14) 0.105(9) -0.284(14) -0.166(11)
C553 0.382(17) 0.157(9) 0.323(14) 0.105(9) -0.284(14) -0.166(11)
Si8 0.138(6) 0.097(4) 0.094(4) 0.029(4) -0.066(4) -0.043(4)
O39 0.060(11) 0.030(9) 0.061(10) 0.004(7) -0.040(8) -0.012(8)
O40 0.075(11) 0.054(10) 0.069(11) 0.010(8) -0.048(9) -0.027(9)
O45 0.071(11) 0.060(10) 0.079(11) 0.022(9) -0.039(9) -0.051(9)
O46 0.062(10) 0.047(10) 0.062(10) 0.033(8) -0.033(8) -0.030(8)
C161 0.066(19) 0.015(14) 0.066(19) 0.012(13) -0.022(15) -0.003(13)
C162 0.056(6) 0.043(6) 0.053(6) 0.005(5) -0.029(5) -0.022(5)
C163 0.056(6) 0.043(6) 0.053(6) 0.005(5) -0.029(5) -0.022(5)
C164 0.056(6) 0.043(6) 0.053(6) 0.005(5) -0.029(5) -0.022(5)
C165 0.056(6) 0.043(6) 0.053(6) 0.005(5) -0.029(5) -0.022(5)
C166 0.056(6) 0.043(6) 0.053(6) 0.005(5) -0.029(5) -0.022(5)
C167 0.056(6) 0.043(6) 0.053(6) 0.005(5) -0.029(5) -0.022(5)
C168 0.034(14) 0.040(16) 0.038(15) 0.020(13) 0.005(11) -0.007(13)
C169 0.10(2) 0.055(18) 0.09(2) -0.019(14) -0.052(17) -0.022(15)
C170 0.062(17) 0.048(16) 0.09(2) 0.023(13) -0.033(15) -0.020(13)
C171 0.138(6) 0.097(4) 0.094(4) 0.029(4) -0.066(4) -0.043(4)
C172 0.138(6) 0.097(4) 0.094(4) 0.029(4) -0.066(4) -0.043(4)
C173 0.138(6) 0.097(4) 0.094(4) 0.029(4) -0.066(4) -0.043(4)
C174 0.138(6) 0.097(4) 0.094(4) 0.029(4) -0.066(4) -0.043(4)
C175 0.138(6) 0.097(4) 0.094(4) 0.029(4) -0.066(4) -0.043(4)
C176 0.138(6) 0.097(4) 0.094(4) 0.029(4) -0.066(4) -0.043(4)
C177 0.138(6) 0.097(4) 0.094(4) 0.029(4) -0.066(4) -0.043(4)
C178 0.138(6) 0.097(4) 0.094(4) 0.029(4) -0.066(4) -0.043(4)
C179 0.138(6) 0.097(4) 0.094(4) 0.029(4) -0.066(4) -0.043(4)
Cu15 0.0513(17) 0.0350(16) 0.0394(16) 0.0061(12) -0.0213(13) -0.0134(13)
Cu16 0.0473(17) 0.0363(15) 0.0322(15) 0.0070(12) -0.0184(13) -0.0136(13)
Si15 0.353(15) 0.089(7) 0.201(10) 0.013(6) -0.146(10) -0.077(8)
O112 0.036(9) 0.056(9) 0.062(9) -0.001(7) -0.013(8) -0.013(8)
O113 0.056(9) 0.057(9) 0.023(8) 0.008(7) -0.010(7) -0.026(8)
O124 0.106(15) 0.141(17) 0.156(17) 0.005(13) -0.064(13) 0.042(13)
O125 0.053(11) 0.096(13) 0.186(18) 0.017(12) -0.041(11) 0.026(10)
O49 0.056(7) 0.056(7) 0.060(7) 0.022(5) -0.012(6) -0.033(6)
O50 0.056(7) 0.056(7) 0.060(7) 0.022(5) -0.012(6) -0.033(6)
C261 0.049(6) 0.049(5) 0.049(6) 0.005(4) -0.017(4) -0.020(4)
C262 0.049(6) 0.049(5) 0.049(6) 0.005(4) -0.017(4) -0.020(4)
C263 0.049(6) 0.049(5) 0.049(6) 0.005(4) -0.017(4) -0.020(4)
C264 0.049(6) 0.049(5) 0.049(6) 0.005(4) -0.017(4) -0.020(4)
C265 0.049(6) 0.049(5) 0.049(6) 0.005(4) -0.017(4) -0.020(4)
C266 0.049(6) 0.049(5) 0.049(6) 0.005(4) -0.017(4) -0.020(4)
C267 0.049(6) 0.049(5) 0.049(6) 0.005(4) -0.017(4) -0.020(4)
C268 0.049(6) 0.049(5) 0.049(6) 0.005(4) -0.017(4) -0.020(4)
C269 0.045(16) 0.085(19) 0.080(18) -0.060(16) 0.009(13) 0.007(15)
C270 0.11(2) 0.08(2) 0.12(2) -0.025(19) -0.039(19) -0.013(19)
C271 0.353(15) 0.089(7) 0.201(10) 0.013(6) -0.146(10) -0.077(8)
C272 0.353(15) 0.089(7) 0.201(10) 0.013(6) -0.146(10) -0.077(8)
C273 0.353(15) 0.089(7) 0.201(10) 0.013(6) -0.146(10) -0.077(8)
C274 0.353(15) 0.089(7) 0.201(10) 0.013(6) -0.146(10) -0.077(8)
C275 0.353(15) 0.089(7) 0.201(10) 0.013(6) -0.146(10) -0.077(8)
C276 0.353(15) 0.089(7) 0.201(10) 0.013(6) -0.146(10) -0.077(8)
C277 0.353(15) 0.089(7) 0.201(10) 0.013(6) -0.146(10) -0.077(8)
C278 0.353(15) 0.089(7) 0.201(10) 0.013(6) -0.146(10) -0.077(8)
C279 0.353(15) 0.089(7) 0.201(10) 0.013(6) -0.146(10) -0.077(8)
C575 0.353(15) 0.089(7) 0.201(10) 0.013(6) -0.146(10) -0.077(8)
C572 0.353(15) 0.089(7) 0.201(10) 0.013(6) -0.146(10) -0.077(8)
C578 0.353(15) 0.089(7) 0.201(10) 0.013(6) -0.146(10) -0.077(8)
C571 0.353(15) 0.089(7) 0.201(10) 0.013(6) -0.146(10) -0.077(8)
C577 0.353(15) 0.089(7) 0.201(10) 0.013(6) -0.146(10) -0.077(8)
C579 0.353(15) 0.089(7) 0.201(10) 0.013(6) -0.146(10) -0.077(8)
C573 0.353(15) 0.089(7) 0.201(10) 0.013(6) -0.146(10) -0.077(8)
C574 0.353(15) 0.089(7) 0.201(10) 0.013(6) -0.146(10) -0.077(8)
C576 0.353(15) 0.089(7) 0.201(10) 0.013(6) -0.146(10) -0.077(8)
Si11 0.101(5) 0.087(5) 0.140(6) 0.013(4) -0.065(4) -0.024(4)
O93 0.060(9) 0.027(8) 0.030(8) -0.006(6) -0.006(7) -0.020(7)
O94 0.062(9) 0.008(7) 0.044(8) -0.012(6) -0.015(7) 0.005(7)
O41 0.079(10) 0.043(9) 0.034(8) 0.011(7) -0.028(7) -0.034(8)
O42 0.089(11) 0.033(8) 0.033(8) 0.008(6) -0.022(8) -0.025(8)
C221 0.061(6) 0.048(6) 0.034(5) 0.003(4) -0.021(4) -0.027(4)
C222 0.061(6) 0.048(6) 0.034(5) 0.003(4) -0.021(4) -0.027(4)
C223 0.061(6) 0.048(6) 0.034(5) 0.003(4) -0.021(4) -0.027(4)
C224 0.061(6) 0.048(6) 0.034(5) 0.003(4) -0.021(4) -0.027(4)
C225 0.061(6) 0.048(6) 0.034(5) 0.003(4) -0.021(4) -0.027(4)
C226 0.061(6) 0.048(6) 0.034(5) 0.003(4) -0.021(4) -0.027(4)
C227 0.061(6) 0.048(6) 0.034(5) 0.003(4) -0.021(4) -0.027(4)
C228 0.061(6) 0.048(6) 0.034(5) 0.003(4) -0.021(4) -0.027(4)
C229 0.082(19) 0.085(18) 0.043(14) 0.007(12) -0.046(13) -0.048(16)
C230 0.08(2) 0.092(19) 0.068(17) 0.000(14) -0.059(15) -0.027(16)
C231 0.101(5) 0.087(5) 0.140(6) 0.013(4) -0.065(4) -0.024(4)
C232 0.101(5) 0.087(5) 0.140(6) 0.013(4) -0.065(4) -0.024(4)
C233 0.101(5) 0.087(5) 0.140(6) 0.013(4) -0.065(4) -0.024(4)
C234 0.101(5) 0.087(5) 0.140(6) 0.013(4) -0.065(4) -0.024(4)
C235 0.101(5) 0.087(5) 0.140(6) 0.013(4) -0.065(4) -0.024(4)
C236 0.101(5) 0.087(5) 0.140(6) 0.013(4) -0.065(4) -0.024(4)
C237 0.101(5) 0.087(5) 0.140(6) 0.013(4) -0.065(4) -0.024(4)
C238 0.101(5) 0.087(5) 0.140(6) 0.013(4) -0.065(4) -0.024(4)
C239 0.101(5) 0.087(5) 0.140(6) 0.013(4) -0.065(4) -0.024(4)
Cu23 0.0378(16) 0.0480(17) 0.0322(15) -0.0073(12) -0.0115(13) -0.0115(13)
Cu24 0.0384(16) 0.0458(16) 0.0372(16) -0.0044(12) -0.0138(13) -0.0118(13)
O122 0.107(14) 0.146(16) 0.121(15) -0.098(12) 0.004(11) -0.011(12)
O59 0.052(9) 0.037(8) 0.027(8) 0.001(6) -0.018(7) -0.014(7)
O60 0.041(8) 0.041(8) 0.023(8) 0.010(6) -0.027(6) -0.017(6)
O91 0.058(9) 0.028(8) 0.042(8) 0.000(6) -0.022(7) -0.020(7)
O92 0.053(9) 0.024(8) 0.033(8) 0.000(6) -0.014(7) -0.003(7)
Si18 0.129(5) 0.073(4) 0.102(5) 0.025(3) -0.036(4) -0.031(4)
C281 0.048(5) 0.039(5) 0.034(5) 0.000(4) -0.013(4) -0.016(4)
C282 0.048(5) 0.039(5) 0.034(5) 0.000(4) -0.013(4) -0.016(4)
C283 0.048(5) 0.039(5) 0.034(5) 0.000(4) -0.013(4) -0.016(4)
C284 0.048(5) 0.039(5) 0.034(5) 0.000(4) -0.013(4) -0.016(4)
C285 0.048(5) 0.039(5) 0.034(5) 0.000(4) -0.013(4) -0.016(4)
C286 0.048(5) 0.039(5) 0.034(5) 0.000(4) -0.013(4) -0.016(4)
C287 0.048(5) 0.039(5) 0.034(5) 0.000(4) -0.013(4) -0.016(4)
C288 0.048(5) 0.039(5) 0.034(5) 0.000(4) -0.013(4) -0.016(4)
C289 0.09(2) 0.037(15) 0.043(15) 0.003(12) 0.000(13) -0.025(14)
C290 0.067(18) 0.052(17) 0.069(17) -0.026(13) -0.014(14) -0.008(14)
C291 0.129(5) 0.073(4) 0.102(5) 0.025(3) -0.036(4) -0.031(4)
C292 0.129(5) 0.073(4) 0.102(5) 0.025(3) -0.036(4) -0.031(4)
C293 0.129(5) 0.073(4) 0.102(5) 0.025(3) -0.036(4) -0.031(4)
C294 0.129(5) 0.073(4) 0.102(5) 0.025(3) -0.036(4) -0.031(4)
C295 0.129(5) 0.073(4) 0.102(5) 0.025(3) -0.036(4) -0.031(4)
C296 0.129(5) 0.073(4) 0.102(5) 0.025(3) -0.036(4) -0.031(4)
C297 0.129(5) 0.073(4) 0.102(5) 0.025(3) -0.036(4) -0.031(4)
C298 0.129(5) 0.073(4) 0.102(5) 0.025(3) -0.036(4) -0.031(4)
C299 0.129(5) 0.073(4) 0.102(5) 0.025(3) -0.036(4) -0.031(4)
Si22 0.127(6) 0.131(6) 0.095(5) -0.031(4) -0.015(4) -0.073(5)
O55 0.048(9) 0.054(9) 0.029(8) -0.007(7) -0.013(7) -0.024(7)
O56 0.030(8) 0.057(9) 0.056(9) -0.012(7) -0.015(8) -0.007(7)
O99 0.052(9) 0.041(8) 0.035(8) 0.017(7) -0.017(7) -0.028(7)
O100 0.056(9) 0.040(8) 0.045(8) 0.009(6) -0.016(7) -0.036(7)
C421 0.041(5) 0.027(5) 0.035(5) 0.004(3) -0.016(4) -0.008(4)
C422 0.041(5) 0.027(5) 0.035(5) 0.004(3) -0.016(4) -0.008(4)
C423 0.041(5) 0.027(5) 0.035(5) 0.004(3) -0.016(4) -0.008(4)
C424 0.041(5) 0.027(5) 0.035(5) 0.004(3) -0.016(4) -0.008(4)
C425 0.041(5) 0.027(5) 0.035(5) 0.004(3) -0.016(4) -0.008(4)
C426 0.041(5) 0.027(5) 0.035(5) 0.004(3) -0.016(4) -0.008(4)
C427 0.041(5) 0.027(5) 0.035(5) 0.004(3) -0.016(4) -0.008(4)
C428 0.041(5) 0.027(5) 0.035(5) 0.004(3) -0.016(4) -0.008(4)
C429 0.064(16) 0.050(17) 0.054(16) 0.003(12) -0.022(13) -0.017(13)
C430 0.062(16) 0.054(17) 0.051(16) -0.004(12) -0.018(12) -0.028(13)
C431 0.127(6) 0.131(6) 0.095(5) -0.031(4) -0.015(4) -0.073(5)
C432 0.127(6) 0.131(6) 0.095(5) -0.031(4) -0.015(4) -0.073(5)
C433 0.127(6) 0.131(6) 0.095(5) -0.031(4) -0.015(4) -0.073(5)
C434 0.127(6) 0.131(6) 0.095(5) -0.031(4) -0.015(4) -0.073(5)
C435 0.127(6) 0.131(6) 0.095(5) -0.031(4) -0.015(4) -0.073(5)
C436 0.127(6) 0.131(6) 0.095(5) -0.031(4) -0.015(4) -0.073(5)
C437 0.127(6) 0.131(6) 0.095(5) -0.031(4) -0.015(4) -0.073(5)
C438 0.127(6) 0.131(6) 0.095(5) -0.031(4) -0.015(4) -0.073(5)
C439 0.127(6) 0.131(6) 0.095(5) -0.031(4) -0.015(4) -0.073(5)
Cu21 0.0441(17) 0.0384(16) 0.0385(16) 0.0010(12) -0.0124(13) -0.0184(13)
Cu22 0.0421(17) 0.0387(16) 0.0366(15) 0.0037(12) -0.0124(13) -0.0191(13)
Si21 0.100(5) 0.111(5) 0.107(5) 0.014(4) -0.042(4) -0.044(4)
O126 0.128(11) 0.136(11) 0.144(11) -0.020(9) -0.039(9) -0.079(9)
O127 0.128(11) 0.136(11) 0.144(11) -0.020(9) -0.039(9) -0.079(9)
O85 0.047(9) 0.038(8) 0.046(9) 0.020(7) -0.014(7) -0.016(7)
O86 0.059(9) 0.035(8) 0.041(8) 0.013(7) -0.023(7) -0.018(7)
O87 0.051(9) 0.031(8) 0.047(9) 0.017(6) -0.027(7) -0.012(7)
O88 0.071(10) 0.042(9) 0.050(9) 0.014(7) -0.032(8) -0.025(7)
C401 0.034(5) 0.045(5) 0.031(5) -0.003(4) -0.008(4) -0.011(4)
C402 0.034(5) 0.045(5) 0.031(5) -0.003(4) -0.008(4) -0.011(4)
C403 0.034(5) 0.045(5) 0.031(5) -0.003(4) -0.008(4) -0.011(4)
C404 0.034(5) 0.045(5) 0.031(5) -0.003(4) -0.008(4) -0.011(4)
C405 0.034(5) 0.045(5) 0.031(5) -0.003(4) -0.008(4) -0.011(4)
C406 0.034(5) 0.045(5) 0.031(5) -0.003(4) -0.008(4) -0.011(4)
C407 0.034(5) 0.045(5) 0.031(5) -0.003(4) -0.008(4) -0.011(4)
C408 0.034(5) 0.045(5) 0.031(5) -0.003(4) -0.008(4) -0.011(4)
C409 0.055(16) 0.016(12) 0.042(14) 0.004(10) -0.006(11) -0.023(11)
C410 0.050(16) 0.061(15) 0.054(15) -0.005(12) -0.014(12) -0.032(13)
C411 0.100(5) 0.111(5) 0.107(5) 0.014(4) -0.042(4) -0.044(4)
C412 0.100(5) 0.111(5) 0.107(5) 0.014(4) -0.042(4) -0.044(4)
C413 0.100(5) 0.111(5) 0.107(5) 0.014(4) -0.042(4) -0.044(4)
C414 0.100(5) 0.111(5) 0.107(5) 0.014(4) -0.042(4) -0.044(4)
C415 0.100(5) 0.111(5) 0.107(5) 0.014(4) -0.042(4) -0.044(4)
C416 0.100(5) 0.111(5) 0.107(5) 0.014(4) -0.042(4) -0.044(4)
C417 0.100(5) 0.111(5) 0.107(5) 0.014(4) -0.042(4) -0.044(4)
C418 0.100(5) 0.111(5) 0.107(5) 0.014(4) -0.042(4) -0.044(4)
C419 0.100(5) 0.111(5) 0.107(5) 0.014(4) -0.042(4) -0.044(4)
Si20 0.079(4) 0.096(5) 0.129(5) 0.007(4) -0.037(4) -0.020(4)
O81 0.053(10) 0.046(9) 0.041(9) -0.005(7) -0.006(7) -0.016(8)
O82 0.050(9) 0.025(8) 0.035(8) 0.001(6) -0.016(7) -0.010(7)
O83 0.066(10) 0.046(9) 0.029(8) -0.003(6) -0.012(7) -0.027(8)
O84 0.069(10) 0.041(9) 0.028(8) -0.014(7) -0.005(7) -0.034(8)
C381 0.046(5) 0.029(5) 0.039(5) 0.017(3) -0.017(4) -0.020(4)
C382 0.046(5) 0.029(5) 0.039(5) 0.017(3) -0.017(4) -0.020(4)
C383 0.046(5) 0.029(5) 0.039(5) 0.017(3) -0.017(4) -0.020(4)
C384 0.046(5) 0.029(5) 0.039(5) 0.017(3) -0.017(4) -0.020(4)
C385 0.046(5) 0.029(5) 0.039(5) 0.017(3) -0.017(4) -0.020(4)
C386 0.046(5) 0.029(5) 0.039(5) 0.017(3) -0.017(4) -0.020(4)
C387 0.046(5) 0.029(5) 0.039(5) 0.017(3) -0.017(4) -0.020(4)
C388 0.046(5) 0.029(5) 0.039(5) 0.017(3) -0.017(4) -0.020(4)
C389 0.044(16) 0.050(14) 0.043(14) -0.020(11) 0.004(13) -0.010(14)
C390 0.056(17) 0.029(13) 0.050(14) 0.004(10) -0.020(14) -0.011(13)
C391 0.079(4) 0.096(5) 0.129(5) 0.007(4) -0.037(4) -0.020(4)
C392 0.079(4) 0.096(5) 0.129(5) 0.007(4) -0.037(4) -0.020(4)
C393 0.079(4) 0.096(5) 0.129(5) 0.007(4) -0.037(4) -0.020(4)
C394 0.079(4) 0.096(5) 0.129(5) 0.007(4) -0.037(4) -0.020(4)
C395 0.079(4) 0.096(5) 0.129(5) 0.007(4) -0.037(4) -0.020(4)
C396 0.079(4) 0.096(5) 0.129(5) 0.007(4) -0.037(4) -0.020(4)
C397 0.079(4) 0.096(5) 0.129(5) 0.007(4) -0.037(4) -0.020(4)
C398 0.079(4) 0.096(5) 0.129(5) 0.007(4) -0.037(4) -0.020(4)
C399 0.079(4) 0.096(5) 0.129(5) 0.007(4) -0.037(4) -0.020(4)
Cu13 0.0569(18) 0.0355(16) 0.0422(16) 0.0111(12) -0.0284(14) -0.0169(14)
Cu14 0.0606(18) 0.0385(16) 0.0404(16) 0.0096(13) -0.0284(14) -0.0173(14)
O130 0.147(12) 0.183(13) 0.117(11) 0.031(9) -0.093(10) -0.022(10)
O131 0.147(12) 0.183(13) 0.117(11) 0.031(9) -0.093(10) -0.022(10)
O37 0.057(9) 0.036(8) 0.034(8) 0.004(6) -0.007(7) -0.024(7)
O38 0.074(10) 0.034(8) 0.037(8) 0.014(7) -0.022(8) -0.029(7)
O43 0.038(9) 0.049(9) 0.047(9) -0.001(7) -0.022(7) -0.011(7)
O44 0.064(10) 0.066(10) 0.038(9) -0.003(7) -0.027(8) -0.018(8)
Si13 0.249(13) 0.224(12) 0.102(7) -0.047(7) -0.056(7) 0.019(9)
C181 0.057(6) 0.045(6) 0.041(5) 0.004(4) -0.020(5) -0.016(4)
C182 0.057(6) 0.045(6) 0.041(5) 0.004(4) -0.020(5) -0.016(4)
C183 0.057(6) 0.045(6) 0.041(5) 0.004(4) -0.020(5) -0.016(4)
C184 0.057(6) 0.045(6) 0.041(5) 0.004(4) -0.020(5) -0.016(4)
C185 0.057(6) 0.045(6) 0.041(5) 0.004(4) -0.020(5) -0.016(4)
C186 0.057(6) 0.045(6) 0.041(5) 0.004(4) -0.020(5) -0.016(4)
C187 0.057(6) 0.045(6) 0.041(5) 0.004(4) -0.020(5) -0.016(4)
C188 0.057(6) 0.045(6) 0.041(5) 0.004(4) -0.020(5) -0.016(4)
C189 0.119(16) 0.037(11) 0.047(12) 0.003(10) -0.027(13) -0.006(10)
C190 0.119(16) 0.037(11) 0.047(12) 0.003(10) -0.027(13) -0.006(10)
C191 0.249(13) 0.224(12) 0.102(7) -0.047(7) -0.056(7) 0.019(9)
C192 0.249(13) 0.224(12) 0.102(7) -0.047(7) -0.056(7) 0.019(9)
C193 0.249(13) 0.224(12) 0.102(7) -0.047(7) -0.056(7) 0.019(9)
C194 0.249(13) 0.224(12) 0.102(7) -0.047(7) -0.056(7) 0.019(9)
C195 0.249(13) 0.224(12) 0.102(7) -0.047(7) -0.056(7) 0.019(9)
C196 0.249(13) 0.224(12) 0.102(7) -0.047(7) -0.056(7) 0.019(9)
C197 0.249(13) 0.224(12) 0.102(7) -0.047(7) -0.056(7) 0.019(9)
C198 0.249(13) 0.224(12) 0.102(7) -0.047(7) -0.056(7) 0.019(9)
C199 0.249(13) 0.224(12) 0.102(7) -0.047(7) -0.056(7) 0.019(9)
C592 0.249(13) 0.224(12) 0.102(7) -0.047(7) -0.056(7) 0.019(9)
C597 0.249(13) 0.224(12) 0.102(7) -0.047(7) -0.056(7) 0.019(9)
C595 0.249(13) 0.224(12) 0.102(7) -0.047(7) -0.056(7) 0.019(9)
C591 0.249(13) 0.224(12) 0.102(7) -0.047(7) -0.056(7) 0.019(9)
C594 0.249(13) 0.224(12) 0.102(7) -0.047(7) -0.056(7) 0.019(9)
C596 0.249(13) 0.224(12) 0.102(7) -0.047(7) -0.056(7) 0.019(9)
C593 0.249(13) 0.224(12) 0.102(7) -0.047(7) -0.056(7) 0.019(9)
C598 0.249(13) 0.224(12) 0.102(7) -0.047(7) -0.056(7) 0.019(9)
C599 0.249(13) 0.224(12) 0.102(7) -0.047(7) -0.056(7) 0.019(9)

loop_
_atom_type_symbol
_atom_type_description
_atom_type_scat_dispersion_real
_atom_type_scat_dispersion_imag
_atom_type_scat_source
C C 0.0033 0.0016 'International Tables Vol C Tables 4.2.6.8 and 6.1.1.4'
H H 0.0000 0.0000 'International Tables Vol C Tables 4.2.6.8 and 6.1.1.4'
O O 0.0106 0.0060 'International Tables Vol C Tables 4.2.6.8 and 6.1.1.4'
Si Si 0.0817 0.0704 'International Tables Vol C Tables 4.2.6.8 and 6.1.1.4'
Cu Cu 0.3201 1.2651 'International Tables Vol C Tables 4.2.6.8 and 6.1.1.4'

loop_
_geom_angle_atom_site_label_1
_geom_angle_atom_site_label_2
_geom_angle_atom_site_label_3
_geom_angle
_geom_angle_site_symmetry_1
_geom_angle_site_symmetry_3
O1 Cu1 O10 87.4(5) . .
O1 Cu1 O96 166.7(6) . .
O10 Cu1 O96 92.0(5) . .
O1 Cu1 O34 89.5(5) . 2_565
O10 Cu1 O34 170.8(5) . 2_565
O96 Cu1 O34 89.0(5) . 2_565
O1 Cu1 O6 96.0(7) . .
O10 Cu1 O6 96.4(7) . .
O96 Cu1 O6 97.3(7) . .
O34 Cu1 O6 92.5(7) 2_565 .
O1 Cu1 Cu2 81.1(4) . .
O10 Cu1 Cu2 83.5(4) . .
O96 Cu1 Cu2 85.6(4) . .
O34 Cu1 Cu2 87.5(4) 2_565 .
O6 Cu1 Cu2 177.1(6) . .
O95 Cu2 O2 169.0(6) . .
O95 Cu2 O33 89.0(5) . 2_565
O2 Cu2 O33 89.0(5) . 2_565
O95 Cu2 O9 91.0(5) . .
O2 Cu2 O9 88.3(5) . .
O33 Cu2 O9 165.6(5) 2_565 .
O95 Cu2 O51 91.1(7) . .
O2 Cu2 O51 99.9(7) . .
O33 Cu2 O51 95.9(7) 2_565 .
O9 Cu2 O51 98.5(7) . .
O95 Cu2 Cu1 82.6(4) . .
O2 Cu2 Cu1 86.4(4) . .
O33 Cu2 Cu1 81.1(4) 2_565 .
O9 Cu2 Cu1 84.7(3) . .
O51 Cu2 Cu1 173.0(6) . .
O67 Cu7 O35 90.9(5) 2_565 2_565
O67 Cu7 O3 166.3(5) 2_565 .
O35 Cu7 O3 87.4(5) 2_565 .
O67 Cu7 O19 89.5(5) 2_565 .
O35 Cu7 O19 168.1(6) 2_565 .
O3 Cu7 O19 89.5(5) . .
O67 Cu7 O133 96.0(7) 2_565 .
O35 Cu7 O133 96.8(7) 2_565 .
O3 Cu7 O133 97.7(7) . .
O19 Cu7 O133 95.0(7) . .
O67 Cu7 Cu8 80.9(4) 2_565 .
O35 Cu7 Cu8 84.9(4) 2_565 .
O3 Cu7 Cu8 85.4(4) . .
O19 Cu7 Cu8 83.4(4) . .
O133 Cu7 Cu8 176.5(7) . .
O4 Cu8 O20 87.4(5) . .
O4 Cu8 O68 167.6(5) . 2_565
O20 Cu8 O68 90.3(5) . 2_565
O4 Cu8 O36 89.5(5) . 2_565
O20 Cu8 O36 167.2(5) . 2_565
O68 Cu8 O36 90.0(5) 2_565 2_565
O4 Cu8 O132 93.9(6) . .
O20 Cu8 O132 95.9(7) . .
O68 Cu8 O132 98.5(6) 2_565 .
O36 Cu8 O132 96.7(6) 2_565 .
O4 Cu8 Cu7 82.2(4) . .
O20 Cu8 Cu7 84.9(4) . .
O68 Cu8 Cu7 85.5(4) 2_565 .
O36 Cu8 Cu7 82.4(4) 2_565 .
O132 Cu8 Cu7 176.0(5) . .
C10 Si1 C12' 103.2(9) . .
C10 Si1 C18' 97.0(9) . .
C12' Si1 C18' 108.7(3) . .
C10 Si1 C15' 129.7(10) . .
C12' Si1 C15' 108.3(3) . .
C18' Si1 C15' 108.4(3) . .
C10 Si1 C12 110.6(9) . .
C12' Si1 C12 84.3(7) . .
C18' Si1 C12 25.6(7) . .
C15' Si1 C12 110.6(8) . .
C10 Si1 C15 109.6(9) . .
C12' Si1 C15 30.1(7) . .
C18' Si1 C15 134.0(7) . .
C15' Si1 C15 82.9(8) . .
C12 Si1 C15 108.4(3) . .
C10 Si1 C18 111.3(9) . .
C12' Si1 C18 134.9(8) . .
C18' Si1 C18 95.3(7) . .
C15' Si1 C18 26.6(8) . .
C12 Si1 C18 108.5(3) . .
C15 Si1 C18 108.3(3) . .
C1 O1 Cu1 128.4(14) . .
C1 O2 Cu2 119.8(12) . .
C8 O3 Cu7 121.8(12) . .
C8 O4 Cu8 128.9(14) . .
O1 C1 O2 123.8(19) . .
O1 C1 C2 122(2) . .
O2 C1 C2 113.9(19) . .
C3 C2 C7 120.0 . .
C3 C2 C1 117.3(13) . .
C7 C2 C1 122.4(13) . .
C2 C3 C4 120.0 . .
C2 C3 H3A 120.0 . .
C4 C3 H3A 120.0 . .
C5 C4 C3 120.0 . .
C5 C4 C9 120.0(12) . .
C3 C4 C9 119.8(12) . .
C4 C5 C6 120.0 . .
C4 C5 H5A 120.0 . .
C6 C5 H5A 120.0 . .
C7 C6 C5 120.0 . .
C7 C6 C8 121.3(13) . .
C5 C6 C8 118.6(13) . .
C6 C7 C2 120.0 . .
C6 C7 H7A 120.0 . .
C2 C7 H7A 120.0 . .
O4 C8 O3 121.7(19) . .
O4 C8 C6 124(2) . .
O3 C8 C6 114.5(19) . .
C10 C9 C4 169(2) . .
C9 C10 Si1 174(2) . .
C12 C11 H11A 109.5 . .
C12 C11 H11B 109.5 . .
H11A C11 H11B 109.5 . .
C12 C11 H11C 109.5 . .
H11A C11 H11C 109.5 . .
H11B C11 H11C 109.5 . .
C13 C12 C11 109.08(11) . .
C13 C12 Si1 110.4(3) . .
C11 C12 Si1 110.5(3) . .
C13 C12 H12A 108.9 . .
C11 C12 H12A 108.9 . .
Si1 C12 H12A 108.9 . .
C12 C13 H13A 109.5 . .
C12 C13 H13B 109.5 . .
H13A C13 H13B 109.5 . .
C12 C13 H13C 109.5 . .
H13A C13 H13C 109.5 . .
H13B C13 H13C 109.5 . .
C15 C14 H14A 109.5 . .
C15 C14 H14B 109.5 . .
H14A C14 H14B 109.5 . .
C15 C14 H14C 109.5 . .
H14A C14 H14C 109.5 . .
H14B C14 H14C 109.5 . .
C14 C15 C16 109.08(11) . .
C14 C15 Si1 110.5(3) . .
C16 C15 Si1 110.3(3) . .
C14 C15 H15A 108.9 . .
C16 C15 H15A 109.0 . .
Si1 C15 H15A 108.9 . .
C15 C16 H16A 109.5 . .
C15 C16 H16B 109.5 . .
H16A C16 H16B 109.5 . .
C15 C16 H16C 109.5 . .
H16A C16 H16C 109.5 . .
H16B C16 H16C 109.5 . .
C18 C17 H17A 109.5 . .
C18 C17 H17B 109.5 . .
H17A C17 H17B 109.5 . .
C18 C17 H17C 109.5 . .
H17A C17 H17C 109.5 . .
H17B C17 H17C 109.5 . .
C17 C18 C19 109.07(11) . .
C17 C18 Si1 110.6(3) . .
C19 C18 Si1 110.2(3) . .
C17 C18 H18A 109.0 . .
C19 C18 H18A 109.0 . .
Si1 C18 H18A 109.0 . .
C18 C19 H19A 109.5 . .
C18 C19 H19B 109.5 . .
H19A C19 H19B 109.5 . .
C18 C19 H19C 109.5 . .
H19A C19 H19C 109.5 . .
H19B C19 H19C 109.5 . .
C12' C11' H11D 109.5 . .
C12' C11' H11E 109.5 . .
H11D C11' H11E 109.5 . .
C12' C11' H11F 109.5 . .
H11D C11' H11F 109.5 . .
H11E C11' H11F 109.5 . .
C11' C12' C13' 109.07(11) . .
C11' C12' Si1 110.5(3) . .
C13' C12' Si1 110.3(3) . .
C11' C12' H12B 109.0 . .
C13' C12' H12B 109.0 . .
Si1 C12' H12B 109.0 . .
C12' C13' H13D 109.5 . .
C12' C13' H13E 109.5 . .
H13D C13' H13E 109.5 . .
C12' C13' H13F 109.5 . .
H13D C13' H13F 109.5 . .
H13E C13' H13F 109.5 . .
C15' C14' H14D 109.5 . .
C15' C14' H14E 109.5 . .
H14D C14' H14E 109.5 . .
C15' C14' H14F 109.5 . .
H14D C14' H14F 109.5 . .
H14E C14' H14F 109.5 . .
C14' C15' C16' 109.11(11) . .
C14' C15' Si1 110.5(3) . .
C16' C15' Si1 110.6(3) . .
C14' C15' H15B 108.9 . .
C16' C15' H15B 108.9 . .
Si1 C15' H15B 108.9 . .
C15' C16' H16D 109.5 . .
C15' C16' H16E 109.5 . .
H16D C16' H16E 109.5 . .
C15' C16' H16F 109.5 . .
H16D C16' H16F 109.5 . .
H16E C16' H16F 109.5 . .
C18' C17' H17D 109.5 . .
C18' C17' H17E 109.5 . .
H17D C17' H17E 109.5 . .
C18' C17' H17F 109.5 . .
H17D C17' H17F 109.5 . .
H17E C17' H17F 109.5 . .
C19' C18' C17' 109.09(11) . .
C19' C18' Si1 110.6(3) . .
C17' C18' Si1 110.4(3) . .
C19' C18' H18B 108.9 . .
C17' C18' H18B 108.9 . .
Si1 C18' H18B 108.9 . .
C18' C19' H19D 109.5 . .
C18' C19' H19E 109.5 . .
H19D C19' H19E 109.5 . .
C18' C19' H19F 109.5 . .
H19D C19' H19F 109.5 . .
H19E C19' H19F 109.5 . .
C30 Si2 C35 106.8(9) . .
C30 Si2 C38 112.7(8) . .
C35 Si2 C38 109.8(3) . .
C30 Si2 C32 111.3(9) . .
C35 Si2 C32 107.8(3) . .
C38 Si2 C32 108.3(3) . .
C28 O7 Cu11 120.6(14) . .
C28 O8 Cu12 119.0(13) . .
C21 O95 Cu2 127.8(14) . .
C21 O96 Cu1 118.6(12) . .
O95 C21 O96 125(2) . .
O95 C21 C22 122(2) . .
O96 C21 C22 112.4(19) . .
C23 C22 C27 120.0 . .
C23 C22 C21 116.3(13) . .
C27 C22 C21 123.7(13) . .
C22 C23 C24 120.0 . .
C22 C23 H23A 120.0 . .
C24 C23 H23A 120.0 . .
C23 C24 C25 120.0 . .
C23 C24 C28 117.4(12) . .
C25 C24 C28 122.4(12) . .
C26 C25 C24 120.0 . .
C26 C25 H25A 120.0 . .
C24 C25 H25A 120.0 . .
C25 C26 C27 120.0 . .
C25 C26 C29 120.1(12) . .
C27 C26 C29 119.7(12) . .
C26 C27 C22 120.0 . .
C26 C27 H27A 120.0 . .
C22 C27 H27A 120.0 . .
O7 C28 O8 131(2) . .
O7 C28 C24 116.6(19) . .
O8 C28 C24 112.0(18) . .
C30 C29 C26 176(3) . .
C29 C30 Si2 173(2) . .
C32 C31 H31A 109.5 . .
C32 C31 H31B 109.5 . .
H31A C31 H31B 109.5 . .
C32 C31 H31C 109.5 . .
H31A C31 H31C 109.5 . .
H31B C31 H31C 109.5 . .
C33 C32 C31 109.1(11) . .
C33 C32 Si2 110.4(3) . .
C31 C32 Si2 110.4(3) . .
C33 C32 H32A 108.9 . .
C31 C32 H32A 108.9 . .
Si2 C32 H32A 108.9 . .
C32 C33 H33A 109.5 . .
C32 C33 H33B 109.5 . .
H33A C33 H33B 109.5 . .
C32 C33 H33C 109.5 . .
H33A C33 H33C 109.5 . .
H33B C33 H33C 109.5 . .
C35 C34 H34A 109.5 . .
C35 C34 H34B 109.5 . .
H34A C34 H34B 109.5 . .
C35 C34 H34C 109.5 . .
H34A C34 H34C 109.5 . .
H34B C34 H34C 109.5 . .
C34 C35 C36 109.3(14) . .
C34 C35 Si2 111.1(3) . .
C36 C35 Si2 110.7(3) . .
C34 C35 H35A 108.6 . .
C36 C35 H35A 108.6 . .
Si2 C35 H35A 108.6 . .
C35 C36 H36A 109.5 . .
C35 C36 H36B 109.5 . .
H36A C36 H36B 109.5 . .
C35 C36 H36C 109.5 . .
H36A C36 H36C 109.5 . .
H36B C36 H36C 109.5 . .
C38 C37 H37A 109.5 . .
C38 C37 H37B 109.5 . .
H37A C37 H37B 109.5 . .
C38 C37 H37C 109.5 . .
H37A C37 H37C 109.5 . .
H37B C37 H37C 109.5 . .
C37 C38 C39 109.1(10) . .
C37 C38 Si2 110.6(3) . .
C39 C38 Si2 109.8(3) . .
C37 C38 H38A 109.1 . .
C39 C38 H38A 109.1 . .
Si2 C38 H38A 109.1 . .
C38 C39 H39A 109.5 . .
C38 C39 H39B 109.5 . .
H39A C39 H39B 109.5 . .
C38 C39 H39C 109.5 . .
H39A C39 H39C 109.5 . .
H39B C39 H39C 109.5 . .
C50 Si3 C57 110.0(9) . .
C50 Si3 C52 110.2(9) . .
C57 Si3 C52 108.5(3) . .
C50 Si3 C54' 117.9(9) . .
C57 Si3 C54' 42.3(6) . .
C52 Si3 C54' 66.8(6) . .
C50 Si3 C57' 108.5(9) . .
C57 Si3 C57' 140.1(7) . .
C52 Si3 C57' 46.9(7) . .
C54' Si3 C57' 108.4(3) . .
C50 Si3 C54 111.4(9) . .
C57 Si3 C54 108.2(3) . .
C52 Si3 C54 108.6(3) . .
C54' Si3 C54 128.8(8) . .
C57' Si3 C54 65.9(7) . .
C50 Si3 C52' 105.1(9) . .
C57 Si3 C52' 70.9(7) . .
C52 Si3 C52' 142.0(8) . .
C54' Si3 C52' 108.2(3) . .
C57' Si3 C52' 108.4(3) . .
C54 Si3 C52' 43.2(7) . .
C41 O9 Cu2 121.5(12) . .
C41 O10 Cu1 125.1(13) . .
C48 O11 Cu3 122.4(12) . .
C48 O12 Cu4 121.7(13) . .
O10 C41 O9 125.1(18) . .
O10 C41 C42 120.7(18) . .
O9 C41 C42 114.2(18) . .
C43 C42 C47 120.0 . .
C43 C42 C41 120.7(12) . .
C47 C42 C41 118.7(12) . .
C42 C43 C44 120.0 . .
C42 C43 H43A 120.0 . .
C44 C43 H43A 120.0 . .
C45 C44 C43 120.0 . .
C45 C44 C48 117.9(12) . .
C43 C44 C48 122.0(12) . .
C44 C45 C46 120.0 . .
C44 C45 H45A 120.0 . .
C46 C45 H45A 120.0 . .
C47 C46 C45 120.0 . .
C47 C46 C49 119.1(11) . .
C45 C46 C49 120.8(11) . .
C46 C47 C42 120.0 . .
C46 C47 H47A 120.0 . .
C42 C47 H47A 120.0 . .
O12 C48 O11 127.6(19) . .
O12 C48 C44 119.1(18) . .
O11 C48 C44 113.3(17) . .
C50 C49 C46 175(2) . .
C49 C50 Si3 179(2) . .
C52 C51 H51A 109.5 . .
C52 C51 H51B 109.5 . .
H51A C51 H51B 109.5 . .
C52 C51 H51C 109.5 . .
H51A C51 H51C 109.5 . .
H51B C51 H51C 109.5 . .
C51 C52 C53 109.07(11) . .
C51 C52 Si3 110.5(3) . .
C53 C52 Si3 110.5(3) . .
C51 C52 H52A 108.9 . .
C53 C52 H52A 108.9 . .
Si3 C52 H52A 108.9 . .
C52 C53 H53A 109.5 . .
C52 C53 H53B 109.5 . .
H53A C53 H53B 109.5 . .
C52 C53 H53C 109.5 . .
H53A C53 H53C 109.5 . .
H53B C53 H53C 109.5 . .
C56 C54 C55 109.08(11) . .
C56 C54 Si3 110.5(3) . .
C55 C54 Si3 110.2(3) . .
C56 C54 H54A 109.0 . .
C55 C54 H54A 109.0 . .
Si3 C54 H54A 109.0 . .
C54 C55 H55A 109.5 . .
C54 C55 H55B 109.5 . .
H55A C55 H55B 109.5 . .
C54 C55 H55C 109.5 . .
H55A C55 H55C 109.5 . .
H55B C55 H55C 109.5 . .
C54 C56 H56A 109.5 . .
C54 C56 H56B 109.5 . .
H56A C56 H56B 109.5 . .
C54 C56 H56C 109.5 . .
H56A C56 H56C 109.5 . .
H56B C56 H56C 109.5 . .
C58 C57 C59 109.13(11) . .
C58 C57 Si3 110.7(3) . .
C59 C57 Si3 110.6(3) . .
C58 C57 H57A 108.8 . .
C59 C57 H57A 108.8 . .
Si3 C57 H57A 108.8 . .
C57 C58 H58A 109.5 . .
C57 C58 H58B 109.5 . .
H58A C58 H58B 109.5 . .
C57 C58 H58C 109.5 . .
H58A C58 H58C 109.5 . .
H58B C58 H58C 109.5 . .
C57 C59 H59A 109.5 . .
C57 C59 H59B 109.5 . .
H59A C59 H59B 109.5 . .
C57 C59 H59C 109.5 . .
H59A C59 H59C 109.5 . .
H59B C59 H59C 109.5 . .
C52' C51' H51D 109.5 . .
C52' C51' H51E 109.5 . .
H51D C51' H51E 109.5 . .
C52' C51' H51F 109.5 . .
H51D C51' H51F 109.5 . .
H51E C51' H51F 109.5 . .
C51' C52' C53' 109.11(11) . .
C51' C52' Si3 110.6(3) . .
C53' C52' Si3 110.6(3) . .
C51' C52' H52B 108.8 . .
C53' C52' H52B 108.8 . .
Si3 C52' H52B 108.8 . .
C52' C53' H53D 109.5 . .
C52' C53' H53E 109.5 . .
H53D C53' H53E 109.5 . .
C52' C53' H53F 109.5 . .
H53D C53' H53F 109.5 . .
H53E C53' H53F 109.5 . .
C56' C54' C55' 109.10(11) . .
C56' C54' Si3 110.4(3) . .
C55' C54' Si3 110.3(3) . .
C56' C54' H54B 109.0 . .
C55' C54' H54B 109.0 . .
Si3 C54' H54B 109.0 . .
C54' C55' H55D 109.5 . .
C54' C55' H55E 109.5 . .
H55D C55' H55E 109.5 . .
C54' C55' H55F 109.5 . .
H55D C55' H55F 109.5 . .
H55E C55' H55F 109.5 . .
C54' C56' H56D 109.5 . .
C54' C56' H56E 109.5 . .
H56D C56' H56E 109.5 . .
C54' C56' H56F 109.5 . .
H56D C56' H56F 109.5 . .
H56E C56' H56F 109.5 . .
C58' C57' C59' 109.09(11) . .
C58' C57' Si3 110.5(3) . .
C59' C57' Si3 110.4(3) . .
C58' C57' H57B 108.9 . .
C59' C57' H57B 108.9 . .
Si3 C57' H57B 108.9 . .
C57' C58' H58D 109.5 . .
C57' C58' H58E 109.5 . .
H58D C58' H58E 109.5 . .
C57' C58' H58F 109.5 . .
H58D C58' H58F 109.5 . .
H58E C58' H58F 109.5 . .
C57' C59' H59D 109.5 . .
C57' C59' H59E 109.5 . .
H59D C59' H59E 109.5 . .
C57' C59' H59F 109.5 . .
H59D C59' H59F 109.5 . .
H59E C59' H59F 109.5 . .
O71 Cu3 O11 88.6(5) . .
O71 Cu3 O23 88.5(5) . .
O11 Cu3 O23 168.3(5) . .
O71 Cu3 O13 165.3(5) . .
O11 Cu3 O13 90.0(5) . .
O23 Cu3 O13 89.9(5) . .
O71 Cu3 O135 101.7(6) . .
O11 Cu3 O135 95.4(6) . .
O23 Cu3 O135 96.2(6) . .
O13 Cu3 O135 93.1(6) . .
O71 Cu3 Cu4 86.7(4) . .
O11 Cu3 Cu4 83.3(4) . .
O23 Cu3 Cu4 85.2(4) . .
O13 Cu3 Cu4 78.6(3) . .
O135 Cu3 Cu4 171.6(5) . .
O14 Cu4 O72 169.1(5) . .
O14 Cu4 O24 90.7(5) . .
O72 Cu4 O24 89.4(5) . .
O14 Cu4 O12 89.0(5) . .
O72 Cu4 O12 88.7(5) . .
O24 Cu4 O12 168.3(5) . .
O14 Cu4 O134 103.1(6) . .
O72 Cu4 O134 87.8(6) . .
O24 Cu4 O134 93.8(6) . .
O12 Cu4 O134 97.7(6) . .
O14 Cu4 Cu3 88.9(4) . .
O72 Cu4 Cu3 80.3(4) . .
O24 Cu4 Cu3 83.5(4) . .
O12 Cu4 Cu3 84.8(3) . .
O134 Cu4 Cu3 167.7(5) . .
C370 Si16 C372 105.4(7) . .
C370 Si16 C375 118.3(7) . .
C372 Si16 C375 109.0(2) . .
C370 Si16 C378 106.8(7) . .
C372 Si16 C378 108.4(2) . .
C375 Si16 C378 108.5(2) . .
C361 O69 Cu11 119.3(13) . .
C361 O70 Cu12 119.2(12) . .
C368 O71 Cu3 120.9(12) . .
C368 O72 Cu4 129.6(12) . .
O69 C361 O70 131.6(19) . .
O69 C361 C362 118.4(18) . .
O70 C361 C362 109.4(17) . .
C363 C362 C367 120.0 . .
C363 C362 C361 116.9(11) . .
C367 C362 C361 123.0(12) . .
C362 C363 C364 120.0 . .
C362 C363 H36D 120.0 . .
C364 C363 H36D 120.0 . .
C365 C364 C363 120.0 . .
C365 C364 C368 117.0(12) . .
C363 C364 C368 122.9(12) . .
C364 C365 C366 120.0 . .
C364 C365 H36E 120.0 . .
C366 C365 H36E 120.0 . .
C367 C366 C365 120.0 . .
C367 C366 C369 120.0(11) . .
C365 C366 C369 119.5(11) . .
C366 C367 C362 120.0 . .
C366 C367 H36F 120.0 . .
C362 C367 H36F 120.0 . .
O72 C368 O71 122.3(18) . .
O72 C368 C364 119.0(18) . .
O71 C368 C364 118.7(18) . .
C370 C369 C366 175(2) . .
C369 C370 Si16 172.3(19) . .
C372 C371 H37D 109.5 . .
C372 C371 H37E 109.5 . .
H37D C371 H37E 109.5 . .
C372 C371 H37F 109.5 . .
H37D C371 H37F 109.5 . .
H37E C371 H37F 109.5 . .
C371 C372 C373 109.2(10) . .
C371 C372 Si16 110.8(3) . .
C373 C372 Si16 110.9(3) . .
C371 C372 H37G 108.6 . .
C373 C372 H37G 108.6 . .
Si16 C372 H37G 108.6 . .
C372 C373 H37H 109.5 . .
C372 C373 H37I 109.5 . .
H37H C373 H37I 109.5 . .
C372 C373 H37J 109.5 . .
H37H C373 H37J 109.5 . .
H37I C373 H37J 109.5 . .
C375 C374 H37K 109.5 . .
C375 C374 H37L 109.5 . .
H37K C374 H37L 109.5 . .
C375 C374 H37M 109.5 . .
H37K C374 H37M 109.5 . .
H37L C374 H37M 109.5 . .
C374 C375 C376 109.0(9) . .
C374 C375 Si16 110.6(3) . .
C376 C375 Si16 110.3(3) . .
C374 C375 H37N 109.0 . .
C376 C375 H37N 109.0 . .
Si16 C375 H37N 109.0 . .
C375 C376 H37O 109.5 . .
C375 C376 H37P 109.5 . .
H37O C376 H37P 109.5 . .
C375 C376 H37Q 109.5 . .
H37O C376 H37Q 109.5 . .
H37P C376 H37Q 109.5 . .
C378 C377 H37R 109.5 . .
C378 C377 H37S 109.5 . .
H37R C377 H37S 109.5 . .
C378 C377 H37T 109.5 . .
H37R C377 H37T 109.5 . .
H37S C377 H37T 109.5 . .
C379 C378 C377 109.0(9) . .
C379 C378 Si16 110.5(3) . .
C377 C378 Si16 110.4(3) . .
C379 C378 H37U 109.0 . .
C377 C378 H37U 109.0 . .
Si16 C378 H37U 109.0 . .
C378 C379 H37V 109.5 . .
C378 C379 H37W 109.5 . .
H37V C379 H37W 109.5 . .
C378 C379 H37X 109.5 . .
H37V C379 H37X 109.5 . .
H37W C379 H37X 109.5 . .
C110 Si6 C18A 116.9(10) . .
C110 Si6 C12A 106.9(9) . .
C18A Si6 C12A 108.6(3) . .
C110 Si6 C112 102.4(9) . .
C18A Si6 C112 78.0(8) . .
C12A Si6 C112 141.9(6) . .
C110 Si6 C15A 107.4(10) . .
C18A Si6 C15A 108.5(3) . .
C12A Si6 C15A 108.2(3) . .
C112 Si6 C15A 38.3(6) . .
C110 Si6 C115 107.9(10) . .
C18A Si6 C115 30.4(8) . .
C12A Si6 C115 85.3(7) . .
C112 Si6 C115 108.4(3) . .
C15A Si6 C115 136.2(8) . .
C110 Si6 C118 120.7(9) . .
C18A Si6 C118 118.2(8) . .
C12A Si6 C118 34.4(6) . .
C112 Si6 C118 108.6(3) . .
C15A Si6 C118 73.9(6) . .
C115 Si6 C118 108.3(3) . .
C108 O13 Cu3 128.4(13) . .
C108 O14 Cu4 120.1(13) . .
C101 O15 Cu6 127.4(12) . .
C101 O16 Cu5 119.8(13) . .
O16 C101 O15 124.5(19) . .
O16 C101 C102 120.4(18) . .
O15 C101 C102 115.0(18) . .
C103 C102 C107 120.0 . .
C103 C102 C101 120.5(12) . .
C107 C102 C101 119.4(12) . .
C104 C103 C102 120.0 . .
C104 C103 H10A 120.0 . .
C102 C103 H10A 120.0 . .
C103 C104 C105 120.0 . .
C103 C104 C109 119.9(11) . .
C105 C104 C109 120.1(11) . .
C104 C105 C106 120.0 . .
C104 C105 H10B 120.0 . .
C106 C105 H10B 120.0 . .
C105 C106 C107 120.0 . .
C105 C106 C108 120.6(12) . .
C107 C106 C108 119.3(12) . .
C106 C107 C102 120.0 . .
C106 C107 H10C 120.0 . .
C102 C107 H10C 120.0 . .
O13 C108 O14 124.1(19) . .
O13 C108 C106 115.6(19) . .
O14 C108 C106 120.2(18) . .
C110 C109 C104 178(2) . .
C109 C110 Si6 171(2) . .
C112 C111 H11G 109.5 . .
C112 C111 H11H 109.5 . .
H11G C111 H11H 109.5 . .
C112 C111 H11I 109.5 . .
H11G C111 H11I 109.5 . .
H11H C111 H11I 109.5 . .
C113 C112 C111 109.09(11) . .
C113 C112 Si6 110.7(3) . .
C111 C112 Si6 110.5(3) . .
C113 C112 H11J 108.8 . .
C111 C112 H11J 108.8 . .
Si6 C112 H11J 108.8 . .
C112 C113 H11K 109.5 . .
C112 C113 H11L 109.5 . .
H11K C113 H11L 109.5 . .
C112 C113 H11M 109.5 . .
H11K C113 H11M 109.5 . .
H11L C113 H11M 109.5 . .
C115 C114 H11N 109.5 . .
C115 C114 H11O 109.5 . .
H11N C114 H11O 109.5 . .
C115 C114 H11P 109.5 . .
H11N C114 H11P 109.5 . .
H11O C114 H11P 109.5 . .
C114 C115 C116 109.10(11) . .
C114 C115 Si6 110.7(3) . .
C116 C115 Si6 110.6(3) . .
C114 C115 H11Q 108.8 . .
C116 C115 H11Q 108.8 . .
Si6 C115 H11Q 108.8 . .
C115 C116 H11R 109.5 . .
C115 C116 H11S 109.5 . .
H11R C116 H11S 109.5 . .
C115 C116 H11T 109.5 . .
H11R C116 H11T 109.5 . .
H11S C116 H11T 109.5 . .
C118 C117 H11U 109.5 . .
C118 C117 H11V 109.5 . .
H11U C117 H11V 109.5 . .
C118 C117 H11W 109.5 . .
H11U C117 H11W 109.5 . .
H11V C117 H11W 109.5 . .
C117 C118 C119 109.08(11) . .
C117 C118 Si6 110.3(3) . .
C119 C118 Si6 110.1(3) . .
C117 C118 H11X 109.1 . .
C119 C118 H11X 109.1 . .
Si6 C118 H11X 109.1 . .
C118 C119 H11Y 109.5 . .
C118 C119 H11Z 109.5 . .
H11Y C119 H11Z 109.5 . .
C118 C119 H12C 109.5 . .
H11Y C119 H12C 109.5 . .
H11Z C119 H12C 109.5 . .
C12A C11A H12D 109.5 . .
C12A C11A H12E 109.5 . .
H12D C11A H12E 109.5 . .
C12A C11A H12F 109.5 . .
H12D C11A H12F 109.5 . .
H12E C11A H12F 109.5 . .
C11A C12A C13A 109.13(11) . .
C11A C12A Si6 110.7(3) . .
C13A C12A Si6 110.9(3) . .
C11A C12A H12G 108.7 . .
C13A C12A H12G 108.7 . .
Si6 C12A H12G 108.7 . .
C12A C13A H13G 109.5 . .
C12A C13A H13H 109.5 . .
H13G C13A H13H 109.5 . .
C12A C13A H13I 109.5 . .
H13G C13A H13I 109.5 . .
H13H C13A H13I 109.5 . .
C15A C14A H14G 109.5 . .
C15A C14A H14H 109.5 . .
H14G C14A H14H 109.5 . .
C15A C14A H14I 109.5 . .
H14G C14A H14I 109.5 . .
H14H C14A H14I 109.5 . .
C14A C15A C16A 109.10(11) . .
C14A C15A Si6 110.4(3) . .
C16A C15A Si6 110.3(3) . .
C14A C15A H15C 109.0 . .
C16A C15A H15C 109.0 . .
Si6 C15A H15C 109.0 . .
C15A C16A H16G 109.5 . .
C15A C16A H16H 109.5 . .
H16G C16A H16H 109.5 . .
C15A C16A H16I 109.5 . .
H16G C16A H16I 109.5 . .
H16H C16A H16I 109.5 . .
C18A C17A H17G 109.5 . .
C18A C17A H17H 109.5 . .
H17G C17A H17H 109.5 . .
C18A C17A H17I 109.5 . .
H17G C17A H17I 109.5 . .
H17H C17A H17I 109.5 . .
C17A C18A C19A 109.11(11) . .
C17A C18A Si6 110.5(3) . .
C19A C18A Si6 110.7(3) . .
C17A C18A H18C 108.8 . .
C19A C18A H18C 108.8 . .
Si6 C18A H18C 108.8 . .
C18A C19A H19G 109.5 . .
C18A C19A H19H 109.5 . .
H19G C19A H19H 109.5 . .
C18A C19A H19I 109.5 . .
H19G C19A H19I 109.5 . .
H19H C19A H19I 109.5 . .
C130 Si26 C132 107.0(7) . .
C130 Si26 C135 111.3(8) . .
C132 Si26 C135 109.5(3) . .
C130 Si26 C138 113.2(8) . .
C132 Si26 C138 107.4(2) . .
C135 Si26 C138 108.3(3) . .
C121 O23 Cu3 121.6(13) . .
C121 O24 Cu4 123.8(12) . .
C128 O25 Cu10 119.8(11) . .
C128 O26 Cu9 123.8(12) . .
O24 C121 O23 125.8(19) . .
O24 C121 C122 119.7(17) . .
O23 C121 C122 114.5(18) . .
C123 C122 C127 120.0 . .
C123 C122 C121 117.1(12) . .
C127 C122 C121 122.9(12) . .
C124 C123 C122 120.0 . .
C124 C123 H12H 120.0 . .
C122 C123 H12H 120.0 . .
C125 C124 C123 120.0 . .
C125 C124 C129 122.7(11) . .
C123 C124 C129 117.3(11) . .
C124 C125 C126 120.0 . .
C124 C125 H12I 120.0 . .
C126 C125 H12I 120.0 . .
C127 C126 C125 120.0 . .
C127 C126 C128 115.5(14) . .
C125 C126 C128 124.4(14) . .
C126 C127 C122 120.0 . .
C126 C127 H12J 120.0 . .
C122 C127 H12J 120.0 . .
O26 C128 O25 126.2(17) . .
O26 C128 C126 120(2) . .
O25 C128 C126 114(2) . .
C130 C129 C124 171(2) . .
C129 C130 Si26 174(2) . .
C132 C131 H13J 109.5 . .
C132 C131 H13K 109.5 . .
H13J C131 H13K 109.5 . .
C132 C131 H13L 109.5 . .
H13J C131 H13L 109.5 . .
H13K C131 H13L 109.5 . .
C131 C132 C133 109.2(12) . .
C131 C132 Si26 111.3(3) . .
C133 C132 Si26 111.2(3) . .
C131 C132 H13M 108.3 . .
C133 C132 H13M 108.3 . .
Si26 C132 H13M 108.3 . .
C132 C133 H13N 109.5 . .
C132 C133 H13O 109.5 . .
H13N C133 H13O 109.5 . .
C132 C133 H13P 109.5 . .
H13N C133 H13P 109.5 . .
H13O C133 H13P 109.5 . .
C135 C134 H13Q 109.5 . .
C135 C134 H13R 109.5 . .
H13Q C134 H13R 109.5 . .
C135 C134 H13S 109.5 . .
H13Q C134 H13S 109.5 . .
H13R C134 H13S 109.5 . .
C136 C135 C134 109.0(12) . .
C136 C135 Si26 110.4(3) . .
C134 C135 Si26 110.0(3) . .
C136 C135 H13T 109.1 . .
C134 C135 H13T 109.1 . .
Si26 C135 H13T 109.1 . .
C135 C136 H13U 109.5 . .
C135 C136 H13V 109.5 . .
H13U C136 H13V 109.5 . .
C135 C136 H13W 109.5 . .
H13U C136 H13W 109.5 . .
H13V C136 H13W 109.5 . .
C138 C137 H13X 109.5 . .
C138 C137 H13Y 109.5 . .
H13X C137 H13Y 109.5 . .
C138 C137 H13Z 109.5 . .
H13X C137 H13Z 109.5 . .
H13Y C137 H13Z 109.5 . .
C137 C138 C139 109.1(12) . .
C137 C138 Si26 110.6(3) . .
C139 C138 Si26 110.7(3) . .
C137 C138 H14J 108.8 . .
C139 C138 H14J 108.8 . .
Si26 C138 H14J 108.8 . .
C138 C139 H14K 109.5 . .
C138 C139 H14L 109.5 . .
H14K C139 H14L 109.5 . .
C138 C139 H14M 109.5 . .
H14K C139 H14M 109.5 . .
H14L C139 H14M 109.5 . .
O16 Cu5 O22 173.2(5) . .
O16 Cu5 O17 87.7(5) . .
O22 Cu5 O17 89.1(5) . .
O16 Cu5 O90 90.3(5) . .
O22 Cu5 O90 91.2(5) . .
O17 Cu5 O90 164.0(5) . .
O16 Cu5 O138 95.8(6) . .
O22 Cu5 O138 90.8(6) . .
O17 Cu5 O138 103.4(6) . .
O90 Cu5 O138 92.7(6) . .
O16 Cu5 Cu6 89.4(4) . .
O22 Cu5 Cu6 84.3(4) . .
O17 Cu5 Cu6 83.4(4) . .
O90 Cu5 Cu6 80.6(3) . .
O138 Cu5 Cu6 171.6(5) . .
O89 Cu6 O18 172.9(5) . .
O89 Cu6 O21 90.8(5) . .
O18 Cu6 O21 89.9(5) . .
O89 Cu6 O15 87.9(4) . .
O18 Cu6 O15 89.3(5) . .
O21 Cu6 O15 162.6(5) . .
O89 Cu6 O139 92.9(6) . .
O18 Cu6 O139 94.1(6) . .
O21 Cu6 O139 94.9(6) . .
O15 Cu6 O139 102.5(5) . .
O89 Cu6 Cu5 87.4(4) . .
O18 Cu6 Cu5 85.6(4) . .
O21 Cu6 Cu5 83.8(4) . .
O15 Cu6 Cu5 78.8(3) . .
O139 Cu6 Cu5 178.7(4) . .
C70 Si4 C72 112.0(7) . .
C70 Si4 C75 109.0(7) . .
C72 Si4 C75 110.6(2) . .
C70 Si4 C78 106.7(7) . .
C72 Si4 C78 109.4(2) . .
C75 Si4 C78 109.0(2) . .
C61 O21 Cu6 123.6(13) . .
C61 O22 Cu5 123.7(13) . .
C68 O102 Cu12 115.6(13) . 2_565
C68 O102 Cu23 149.0(13) . 2_565
Cu12 O102 Cu23 90.9(5) 2_565 2_565
C68 O103 Cu11 129.3(13) . 2_565
O22 C61 O21 123(2) . .
O22 C61 C62 117.4(18) . .
O21 C61 C62 119.1(19) . .
C63 C62 C67 120.0 . .
C63 C62 C61 121.6(12) . .
C67 C62 C61 118.0(12) . .
C64 C63 C62 120.0 . .
C64 C63 H63A 120.0 . .
C62 C63 H63A 120.0 . .
C63 C64 C65 120.0 . .
C63 C64 C68 121.0(13) . .
C65 C64 C68 118.8(13) . .
C66 C65 C64 120.0 . .
C66 C65 H65A 120.0 . .
C64 C65 H65A 120.0 . .
C67 C66 C65 120.0 . .
C67 C66 C69 115.7(11) . .
C65 C66 C69 124.2(11) . .
C66 C67 C62 120.0 . .
C66 C67 H67A 120.0 . .
C62 C67 H67A 120.0 . .
O102 C68 O103 124.1(19) . .
O102 C68 C64 126.3(18) . .
O103 C68 C64 110(2) . .
C70 C69 C66 173(2) . .
C69 C70 Si4 172.8(19) . .
C72 C71 H71A 109.5 . .
C72 C71 H71B 109.5 . .
H71A C71 H71B 109.5 . .
C72 C71 H71C 109.5 . .
H71A C71 H71C 109.5 . .
H71B C71 H71C 109.5 . .
C71 C72 C73 109.3(7) . .
C71 C72 Si4 111.4(3) . .
C73 C72 Si4 111.0(3) . .
C71 C72 H72A 108.4 . .
C73 C72 H72A 108.4 . .
Si4 C72 H72A 108.4 . .
C72 C73 H73A 109.5 . .
C72 C73 H73B 109.5 . .
H73A C73 H73B 109.5 . .
C72 C73 H73C 109.5 . .
H73A C73 H73C 109.5 . .
H73B C73 H73C 109.5 . .
C75 C74 H74A 109.5 . .
C75 C74 H74B 109.5 . .
H74A C74 H74B 109.5 . .
C75 C74 H74C 109.5 . .
H74A C74 H74C 109.5 . .
H74B C74 H74C 109.5 . .
C74 C75 C76 109.0(10) . .
C74 C75 Si4 110.6(3) . .
C76 C75 Si4 109.6(3) . .
C74 C75 H75A 109.2 . .
C76 C75 H75A 109.2 . .
Si4 C75 H75A 109.2 . .
C75 C76 H76A 109.5 . .
C75 C76 H76B 109.5 . .
H76A C76 H76B 109.5 . .
C75 C76 H76C 109.5 . .
H76A C76 H76C 109.5 . .
H76B C76 H76C 109.5 . .
C78 C77 H77A 109.5 . .
C78 C77 H77B 109.5 . .
H77A C77 H77B 109.5 . .
C78 C77 H77C 109.5 . .
H77A C77 H77C 109.5 . .
H77B C77 H77C 109.5 . .
C77 C78 C79 109.2(9) . .
C77 C78 Si4 111.3(3) . .
C79 C78 Si4 110.8(3) . .
C77 C78 H78A 108.5 . .
C79 C78 H78A 108.5 . .
Si4 C78 H78A 108.5 . .
C78 C79 H79A 109.5 . .
C78 C79 H79B 109.5 . .
H79A C79 H79B 109.5 . .
C78 C79 H79C 109.5 . .
H79A C79 H79C 109.5 . .
H79B C79 H79C 109.5 . .
C90 Si5 C98' 103.8(9) . .
C90 Si5 C92 110.0(9) . .
C98' Si5 C92 85.0(7) . .
C90 Si5 C95 111.7(10) . .
C98' Si5 C95 133.5(7) . .
C92 Si5 C95 108.9(3) . .
C90 Si5 C95' 114.9(10) . .
C98' Si5 C95' 108.7(3) . .
C92 Si5 C95' 127.4(8) . .
C95 Si5 C95' 28.4(6) . .
C90 Si5 C98 109.2(9) . .
C98' Si5 C98 28.7(7) . .
C92 Si5 C98 108.7(3) . .
C95 Si5 C98 108.4(3) . .
C95' Si5 C98 81.2(6) . .
C90 Si5 C92' 112.2(9) . .
C98' Si5 C92' 108.6(3) . .
C92 Si5 C92' 25.6(7) . .
C95 Si5 C92' 85.2(7) . .
C95' Si5 C92' 108.4(3) . .
C98 Si5 C92' 127.3(8) . .
C81 O17 Cu5 123.2(13) . .
C81 O18 Cu6 120.6(12) . .
C88 O19 Cu7 123.4(14) . .
C88 O20 Cu8 124.5(13) . .
O17 C81 O18 127.1(18) . .
O17 C81 C82 119(2) . .
O18 C81 C82 114.0(18) . .
C83 C82 C87 120.0 . .
C83 C82 C81 120.9(13) . .
C87 C82 C81 119.1(13) . .
C84 C83 C82 120.0 . .
C84 C83 H83A 120.0 . .
C82 C83 H83A 120.0 . .
C83 C84 C85 120.0 . .
C83 C84 C88 122.4(13) . .
C85 C84 C88 117.5(13) . .
C86 C85 C84 120.0 . .
C86 C85 H85A 120.0 . .
C84 C85 H85A 120.0 . .
C85 C86 C87 120.0 . .
C85 C86 C89 119.4(11) . .
C87 C86 C89 120.6(11) . .
C86 C87 C82 120.0 . .
C86 C87 H87A 120.0 . .
C82 C87 H87A 120.0 . .
O20 C88 O19 124(2) . .
O20 C88 C84 121.9(18) . .
O19 C88 C84 114(2) . .
C90 C89 C86 177(2) . .
C89 C90 Si5 177(2) . .
C92 C91 H91A 109.5 . .
C92 C91 H91B 109.5 . .
H91A C91 H91B 109.5 . .
C92 C91 H91C 109.5 . .
H91A C91 H91C 109.5 . .
H91B C91 H91C 109.5 . .
C93 C92 C91 109.07(11) . .
C93 C92 Si5 110.5(3) . .
C91 C92 Si5 110.4(3) . .
C93 C92 H92A 108.9 . .
C91 C92 H92A 108.9 . .
Si5 C92 H92A 108.9 . .
C92 C93 H93A 109.5 . .
C92 C93 H93B 109.5 . .
H93A C93 H93B 109.5 . .
C92 C93 H93C 109.5 . .
H93A C93 H93C 109.5 . .
H93B C93 H93C 109.5 . .
C95 C94 H94A 109.5 . .
C95 C94 H94B 109.5 . .
H94A C94 H94B 109.5 . .
C95 C94 H94C 109.5 . .
H94A C94 H94C 109.5 . .
H94B C94 H94C 109.5 . .
C94 C95 C96 109.07(11) . .
C94 C95 Si5 110.5(3) . .
C96 C95 Si5 110.2(3) . .
C94 C95 H95A 109.0 . .
C96 C95 H95A 109.0 . .
Si5 C95 H95A 109.0 . .
C95 C96 H96A 109.5 . .
C95 C96 H96B 109.5 . .
H96A C96 H96B 109.5 . .
C95 C96 H96C 109.5 . .
H96A C96 H96C 109.5 . .
H96B C96 H96C 109.5 . .
C98 C97 H97A 109.5 . .
C98 C97 H97B 109.5 . .
H97A C97 H97B 109.5 . .
C98 C97 H97C 109.5 . .
H97A C97 H97C 109.5 . .
H97B C97 H97C 109.5 . .
C97 C98 C99 109.11(11) . .
C97 C98 Si5 110.7(3) . .
C99 C98 Si5 110.6(3) . .
C97 C98 H98A 108.8 . .
C99 C98 H98A 108.8 . .
Si5 C98 H98A 108.8 . .
C98 C99 H99A 109.5 . .
C98 C99 H99B 109.5 . .
H99A C99 H99B 109.5 . .
C98 C99 H99C 109.5 . .
H99A C99 H99C 109.5 . .
H99B C99 H99C 109.5 . .
C92' C91' H91D 109.5 . .
C92' C91' H91E 109.5 . .
H91D C91' H91E 109.5 . .
C92' C91' H91F 109.5 . .
H91D C91' H91F 109.5 . .
H91E C91' H91F 109.5 . .
C91' C92' C93' 109.09(11) . .
C91' C92' Si5 110.4(3) . .
C93' C92' Si5 110.4(3) . .
C91' C92' H92B 109.0 . .
C93' C92' H92B 109.0 . .
Si5 C92' H92B 109.0 . .
C92' C93' H93D 109.5 . .
C92' C93' H93E 109.5 . .
H93D C93' H93E 109.5 . .
C92' C93' H93F 109.5 . .
H93D C93' H93F 109.5 . .
H93E C93' H93F 109.5 . .
C95' C94' H94D 109.5 . .
C95' C94' H94E 109.5 . .
H94D C94' H94E 109.5 . .
C95' C94' H94F 109.5 . .
H94D C94' H94F 109.5 . .
H94E C94' H94F 109.5 . .
C94' C95' C96' 109.08(11) . .
C94' C95' Si5 110.5(3) . .
C96' C95' Si5 110.2(3) . .
C94' C95' H95B 109.0 . .
C96' C95' H95B 109.0 . .
Si5 C95' H95B 109.0 . .
C95' C96' H96D 109.5 . .
C95' C96' H96E 109.5 . .
H96D C96' H96E 109.5 . .
C95' C96' H96F 109.5 . .
H96D C96' H96F 109.5 . .
H96E C96' H96F 109.5 . .
C98' C97' H97D 109.5 . .
C98' C97' H97E 109.5 . .
H97D C97' H97E 109.5 . .
C98' C97' H97F 109.5 . .
H97D C97' H97F 109.5 . .
H97E C97' H97F 109.5 . .
C97' C98' C99' 109.11(11) . .
C97' C98' Si5 110.8(3) . .
C99' C98' Si5 110.4(3) . .
C97' C98' H98B 108.9 . .
C99' C98' H98B 108.9 . .
Si5 C98' H98B 108.9 . .
C98' C99' H99D 109.5 . .
C98' C99' H99E 109.5 . .
H99D C99' H99E 109.5 . .
C98' C99' H99F 109.5 . .
H99D C99' H99F 109.5 . .
H99E C99' H99F 109.5 . .
C470 Si12 C478 109.2(7) . .
C470 Si12 C472 110.3(7) . .
C478 Si12 C472 109.4(2) . .
C470 Si12 C475 110.7(6) . .
C478 Si12 C475 109.2(3) . .
C472 Si12 C475 108.0(2) . .
C468 O27 Cu10 122.4(12) . .
C468 O28 Cu9 118.1(12) . .
C461 O89 Cu6 121.4(13) . .
C461 O90 Cu5 125.8(12) . .
O89 C461 O90 124.3(18) . .
O89 C461 C462 119.6(19) . .
O90 C461 C462 116.0(18) . .
C463 C462 C467 120.0 . .
C463 C462 C461 121.6(12) . .
C467 C462 C461 118.3(12) . .
C462 C463 C464 120.0 . .
C462 C463 H46A 120.0 . .
C464 C463 H46A 120.0 . .
C465 C464 C463 120.0 . .
C465 C464 C469 119.4(11) . .
C463 C464 C469 120.6(11) . .
C464 C465 C466 120.0 . .
C464 C465 H46B 120.0 . .
C466 C465 H46B 120.0 . .
C467 C466 C465 120.0 . .
C467 C466 C468 120.1(12) . .
C465 C466 C468 119.6(12) . .
C466 C467 C462 120.0 . .
C466 C467 H46C 120.0 . .
C462 C467 H46C 120.0 . .
O28 C468 O27 129.4(18) . .
O28 C468 C466 116.9(17) . .
O27 C468 C466 113.6(17) . .
C470 C469 C464 176(2) . .
C469 C470 Si12 175.3(18) . .
C472 C471 H47B 109.5 . .
C472 C471 H47C 109.5 . .
H47B C471 H47C 109.5 . .
C472 C471 H47D 109.5 . .
H47B C471 H47D 109.5 . .
H47C C471 H47D 109.5 . .
C473 C472 C471 109.1(9) . .
C473 C472 Si12 111.1(3) . .
C471 C472 Si12 110.8(3) . .
C473 C472 H47E 108.6 . .
C471 C472 H47E 108.6 . .
Si12 C472 H47E 108.6 . .
C472 C473 H47F 109.5 . .
C472 C473 H47G 109.5 . .
H47F C473 H47G 109.5 . .
C472 C473 H47H 109.5 . .
H47F C473 H47H 109.5 . .
H47G C473 H47H 109.5 . .
C475 C474 H47I 109.5 . .
C475 C474 H47J 109.5 . .
H47I C474 H47J 109.5 . .
C475 C474 H47K 109.5 . .
H47I C474 H47K 109.5 . .
H47J C474 H47K 109.5 . .
C476 C475 C474 109.1(9) . .
C476 C475 Si12 110.8(3) . .
C474 C475 Si12 110.1(3) . .
C476 C475 H47L 109.0 . .
C474 C475 H47L 109.0 . .
Si12 C475 H47L 109.0 . .
C475 C476 H47M 109.5 . .
C475 C476 H47N 109.5 . .
H47M C476 H47N 109.5 . .
C475 C476 H47O 109.5 . .
H47M C476 H47O 109.5 . .
H47N C476 H47O 109.5 . .
C478 C477 H47P 109.5 . .
C478 C477 H47Q 109.5 . .
H47P C477 H47Q 109.5 . .
C478 C477 H47R 109.5 . .
H47P C477 H47R 109.5 . .
H47Q C477 H47R 109.5 . .
C477 C478 C479 109.0(12) . .
C477 C478 Si12 110.5(3) . .
C479 C478 Si12 110.4(3) . .
C477 C478 H47S 109.0 . .
C479 C478 H47S 109.0 . .
Si12 C478 H47S 109.0 . .
C478 C479 H47T 109.5 . .
C478 C479 H47U 109.5 . .
H47T C479 H47U 109.5 . .
C478 C479 H47V 109.5 . .
H47T C479 H47V 109.5 . .
H47U C479 H47V 109.5 . .
O26 Cu9 O32 166.8(5) . .
O26 Cu9 O30 90.3(5) . .
O32 Cu9 O30 89.8(5) . .
O26 Cu9 O28 89.7(5) . .
O32 Cu9 O28 88.0(5) . .
O30 Cu9 O28 170.2(5) . .
O26 Cu9 O136 97.0(7) . .
O32 Cu9 O136 96.1(7) . .
O30 Cu9 O136 93.3(6) . .
O28 Cu9 O136 96.4(6) . .
O26 Cu9 Cu10 85.0(4) . .
O32 Cu9 Cu10 81.9(4) . .
O30 Cu9 Cu10 82.9(3) . .
O28 Cu9 Cu10 87.4(3) . .
O136 Cu9 Cu10 175.7(6) . .
O31 Cu10 O29 90.9(5) . .
O31 Cu10 O25 169.1(5) . .
O29 Cu10 O25 91.8(5) . .
O31 Cu10 O27 85.8(5) . .
O29 Cu10 O27 167.3(5) . .
O25 Cu10 O27 89.3(5) . .
O31 Cu10 O137 93.3(6) . .
O29 Cu10 O137 95.3(6) . .
O25 Cu10 O137 96.9(6) . .
O27 Cu10 O137 97.2(6) . .
O31 Cu10 Cu9 86.1(4) . .
O29 Cu10 Cu9 85.4(3) . .
O25 Cu10 Cu9 83.7(4) . .
O27 Cu10 Cu9 82.1(3) . .
O137 Cu10 Cu9 179.1(5) . .
C210 Si25 C218 115.5(10) . .
C210 Si25 C212 108.4(10) . .
C218 Si25 C212 108.5(3) . .
C210 Si25 C215 107.5(10) . .
C218 Si25 C215 108.5(3) . .
C212 Si25 C215 108.2(3) . .
C210 Si25 C512 107.1(10) . .
C218 Si25 C512 105.2(10) . .
C212 Si25 C512 5.1(11) . .
C215 Si25 C512 113.2(10) . .
C210 Si25 C515 110.3(11) . .
C218 Si25 C515 81.0(9) . .
C212 Si25 C515 130.4(10) . .
C215 Si25 C515 30.1(9) . .
C512 Si25 C515 134.5(11) . .
C210 Si25 C518 105.0(10) . .
C218 Si25 C518 11.0(10) . .
C212 Si25 C518 110.8(9) . .
C215 Si25 C518 116.6(10) . .
C512 Si25 C518 106.7(12) . .
C515 Si25 C518 87.7(11) . .
C201 O31 Cu10 121.9(13) . .
C201 O32 Cu9 123.6(12) . .
C208 O33 Cu2 125.9(13) . 2_565
C208 O34 Cu1 118.9(13) . 2_565
O31 C201 O32 125.3(19) . .
O31 C201 C202 122.6(19) . .
O32 C201 C202 112.0(18) . .
C203 C202 C207 120.0 . .
C203 C202 C201 120.2(12) . .
C207 C202 C201 119.8(12) . .
C204 C203 C202 120.0 . .
C204 C203 H20A 120.0 . .
C202 C203 H20A 120.0 . .
C203 C204 C205 120.0 . .
C203 C204 C209 120.5(12) . .
C205 C204 C209 119.5(12) . .
C206 C205 C204 120.0 . .
C206 C205 H20B 120.0 . .
C204 C205 H20B 120.0 . .
C205 C206 C207 120.0 . .
C205 C206 C208 120.2(13) . .
C207 C206 C208 119.8(13) . .
C206 C207 C202 120.0 . .
C206 C207 H20C 120.0 . .
C202 C207 H20C 120.0 . .
O34 C208 O33 126(2) . .
O34 C208 C206 119.8(19) . .
O33 C208 C206 113.6(19) . .
C210 C209 C204 176(3) . .
C209 C210 Si25 176(3) . .
C212 C211 H21A 109.5 . .
C212 C211 H21B 109.5 . .
H21A C211 H21B 109.5 . .
C212 C211 H21C 109.5 . .
H21A C211 H21C 109.5 . .
H21B C211 H21C 109.5 . .
C211 C212 C213 109.08(11) . .
C211 C212 Si25 110.5(3) . .
C213 C212 Si25 110.3(3) . .
C211 C212 H21D 109.0 . .
C213 C212 H21D 109.0 . .
Si25 C212 H21D 109.0 . .
C212 C213 H21E 109.5 . .
C212 C213 H21F 109.5 . .
H21E C213 H21F 109.5 . .
C212 C213 H21G 109.5 . .
H21E C213 H21G 109.5 . .
H21F C213 H21G 109.5 . .
C215 C214 H21H 109.5 . .
C215 C214 H21I 109.5 . .
H21H C214 H21I 109.5 . .
C215 C214 H21J 109.5 . .
H21H C214 H21J 109.5 . .
H21I C214 H21J 109.5 . .
C216 C215 C214 109.09(11) . .
C216 C215 Si25 110.5(3) . .
C214 C215 Si25 110.4(3) . .
C216 C215 H21K 108.9 . .
C214 C215 H21K 108.9 . .
Si25 C215 H21K 108.9 . .
C215 C216 H21L 109.5 . .
C215 C216 H21M 109.5 . .
H21L C216 H21M 109.5 . .
C215 C216 H21N 109.5 . .
H21L C216 H21N 109.5 . .
H21M C216 H21N 109.5 . .
C218 C217 H21O 109.5 . .
C218 C217 H21P 109.5 . .
H21O C217 H21P 109.5 . .
C218 C217 H21Q 109.5 . .
H21O C217 H21Q 109.5 . .
H21P C217 H21Q 109.5 . .
C219 C218 C217 109.09(11) . .
C219 C218 Si25 110.5(3) . .
C217 C218 Si25 110.6(3) . .
C219 C218 H21R 108.9 . .
C217 C218 H21R 108.9 . .
Si25 C218 H21R 108.9 . .
C218 C219 H21S 109.5 . .
C218 C219 H21T 109.5 . .
H21S C219 H21T 109.5 . .
C218 C219 H21U 109.5 . .
H21S C219 H21U 109.5 . .
H21T C219 H21U 109.5 . .
C512 C511 H51G 109.5 . .
C512 C511 H51H 109.5 . .
H51G C511 H51H 109.5 . .
C512 C511 H51I 109.5 . .
H51G C511 H51I 109.5 . .
H51H C511 H51I 109.5 . .
C514 C515 C516 109.09(11) . .
C514 C515 Si25 110.6(3) . .
C516 C515 Si25 110.4(3) . .
C514 C515 H51J 108.9 . .
C516 C515 H51J 108.9 . .
Si25 C515 H51J 108.9 . .
C519 C518 C517 109.08(11) . .
C519 C518 Si25 110.7(3) . .
C517 C518 Si25 110.5(3) . .
C519 C518 H51K 108.9 . .
C517 C518 H51K 108.9 . .
Si25 C518 H51K 108.9 . .
C511 C512 C513 109.09(11) . .
C511 C512 Si25 110.5(3) . .
C513 C512 Si25 110.5(3) . .
C511 C512 H51L 108.9 . .
C513 C512 H51L 108.9 . .
Si25 C512 H51L 108.9 . .
C515 C514 H51M 109.5 . .
C515 C514 H51N 109.5 . .
H51M C514 H51N 109.5 . .
C515 C514 H51O 109.5 . .
H51M C514 H51O 109.5 . .
H51N C514 H51O 109.5 . .
C518 C517 H51P 109.5 . .
C518 C517 H51Q 109.5 . .
H51P C517 H51Q 109.5 . .
C518 C517 H51R 109.5 . .
H51P C517 H51R 109.5 . .
H51Q C517 H51R 109.5 . .
C512 C513 H51S 109.5 . .
C512 C513 H51T 109.5 . .
H51S C513 H51T 109.5 . .
C512 C513 H51U 109.5 . .
H51S C513 H51U 109.5 . .
H51T C513 H51U 109.5 . .
C515 C516 H51V 109.5 . .
C515 C516 H51W 109.5 . .
H51V C516 H51W 109.5 . .
C515 C516 H51X 109.5 . .
H51V C516 H51X 109.5 . .
H51W C516 H51X 109.5 . .
C518 C519 H51Y 109.5 . .
C518 C519 H51Z 109.5 . .
H51Y C519 H51Z 109.5 . .
C518 C519 H52C 109.5 . .
H51Y C519 H52C 109.5 . .
H51Z C519 H52C 109.5 . .
C150 Si7 C155 111.8(7) . .
C150 Si7 C152 111.2(7) . .
C155 Si7 C152 109.7(2) . .
C150 Si7 C158 107.3(7) . .
C155 Si7 C158 107.9(2) . .
C152 Si7 C158 108.8(2) . .
C141 O29 Cu10 121.5(12) . .
C141 O30 Cu9 123.8(12) . .
C148 O35 Cu7 122.3(13) . 2_565
C148 O36 Cu8 123.1(12) . 2_565
O29 C141 O30 125.1(18) . .
O29 C141 C142 119.0(17) . .
O30 C141 C142 115.9(17) . .
C143 C142 C147 120.0 . .
C143 C142 C141 119.0(12) . .
C147 C142 C141 121.0(12) . .
C142 C143 C144 120.0 . .
C142 C143 H14N 120.0 . .
C144 C143 H14N 120.0 . .
C145 C144 C143 120.0 . .
C145 C144 C148 121.0(12) . .
C143 C144 C148 118.9(12) . .
C144 C145 C146 120.0 . .
C144 C145 H14O 120.0 . .
C146 C145 H14O 120.0 . .
C147 C146 C145 120.0 . .
C147 C146 C149 121.7(11) . .
C145 C146 C149 118.3(11) . .
C146 C147 C142 120.0 . .
C146 C147 H14P 120.0 . .
C142 C147 H14P 120.0 . .
O35 C148 O36 126.8(19) . .
O35 C148 C144 117.7(18) . .
O36 C148 C144 115.5(18) . .
C150 C149 C146 175(2) . .
C149 C150 Si7 172.4(19) . .
C152 C151 H15D 109.5 . .
C152 C151 H15E 109.5 . .
H15D C151 H15E 109.5 . .
C152 C151 H15F 109.5 . .
H15D C151 H15F 109.5 . .
H15E C151 H15F 109.5 . .
C153 C152 C151 109.1(10) . .
C153 C152 Si7 110.8(3) . .
C151 C152 Si7 110.0(3) . .
C153 C152 H15G 109.0 . .
C151 C152 H15G 109.0 . .
Si7 C152 H15G 109.0 . .
C152 C153 H15H 109.5 . .
C152 C153 H15I 109.5 . .
H15H C153 H15I 109.5 . .
C152 C153 H15J 109.5 . .
H15H C153 H15J 109.5 . .
H15I C153 H15J 109.5 . .
C155 C154 H15K 109.5 . .
C155 C154 H15L 109.5 . .
H15K C154 H15L 109.5 . .
C155 C154 H15M 109.5 . .
H15K C154 H15M 109.5 . .
H15L C154 H15M 109.5 . .
C154 C155 C156 109.3(11) . .
C154 C155 Si7 111.5(3) . .
C156 C155 Si7 111.0(3) . .
C154 C155 H15N 108.4 . .
C156 C155 H15N 108.4 . .
Si7 C155 H15N 108.4 . .
C155 C156 H15O 109.5 . .
C155 C156 H15P 109.5 . .
H15O C156 H15P 109.5 . .
C155 C156 H15Q 109.5 . .
H15O C156 H15Q 109.5 . .
H15P C156 H15Q 109.5 . .
C158 C157 H15R 109.5 . .
C158 C157 H15S 109.5 . .
H15R C157 H15S 109.5 . .
C158 C157 H15T 109.5 . .
H15R C157 H15T 109.5 . .
H15S C157 H15T 109.5 . .
C157 C158 C159 109.1(9) . .
C157 C158 Si7 110.6(3) . .
C159 C158 Si7 110.3(3) . .
C157 C158 H15U 108.9 . .
C159 C158 H15U 108.9 . .
Si7 C158 H15U 108.9 . .
C158 C159 H15V 109.5 . .
C158 C159 H15W 109.5 . .
H15V C159 H15W 109.5 . .
C158 C159 H15X 109.5 . .
H15V C159 H15X 109.5 . .
H15W C159 H15X 109.5 . .
O69 Cu11 O65 91.3(5) . .
O69 Cu11 O103 164.2(5) . 2_565
O65 Cu11 O103 88.8(5) . 2_565
O69 Cu11 O7 89.2(5) . .
O65 Cu11 O7 169.6(6) . .
O103 Cu11 O7 87.9(5) 2_565 .
O69 Cu11 O123 98.6(6) . .
O65 Cu11 O123 94.3(6) . .
O103 Cu11 O123 97.2(6) 2_565 .
O7 Cu11 O123 95.9(6) . .
O69 Cu11 Cu12 86.3(4) . .
O65 Cu11 Cu12 85.4(4) . .
O103 Cu11 Cu12 77.9(4) 2_565 .
O7 Cu11 Cu12 84.2(4) . .
O123 Cu11 Cu12 175.1(5) . .
O102 Cu12 O66 91.0(5) 2_565 .
O102 Cu12 O70 175.2(5) 2_565 .
O66 Cu12 O70 91.9(5) . .
O102 Cu12 O8 86.7(5) 2_565 .
O66 Cu12 O8 169.0(5) . .
O70 Cu12 O8 89.7(5) . .
O102 Cu12 O60 82.5(5) 2_565 .
O66 Cu12 O60 91.4(4) . .
O70 Cu12 O60 101.2(4) . .
O8 Cu12 O60 98.9(5) . .
O102 Cu12 Cu11 92.9(4) 2_565 .
O66 Cu12 Cu11 84.5(4) . .
O70 Cu12 Cu11 83.6(3) . .
O8 Cu12 Cu11 84.9(4) . .
O60 Cu12 Cu11 173.8(3) . .
C500 Si19 C505 115.8(7) . .
C500 Si19 C502 105.4(8) . .
C505 Si19 C502 109.8(3) . .
C500 Si19 C508 107.7(8) . .
C505 Si19 C508 109.3(2) . .
C502 Si19 C508 108.6(2) . .
C491 O65 Cu11 119.4(13) . .
C491 O66 Cu12 121.4(13) . .
C498 O67 Cu7 131.9(14) . 2_565
C498 O68 Cu8 121.6(13) . 2_565
O66 C491 O65 129(2) . .
O66 C491 C492 115.3(19) . .
O65 C491 C492 115.5(18) . .
C493 C492 C497 120.0 . .
C493 C492 C491 119.6(12) . .
C497 C492 C491 120.2(12) . .
C492 C493 C494 120.0 . .
C492 C493 H49A 120.0 . .
C494 C493 H49A 120.0 . .
C495 C494 C493 120.0 . .
C495 C494 C498 125.4(13) . .
C493 C494 C498 114.5(13) . .
C494 C495 C496 120.0 . .
C494 C495 H49B 120.0 . .
C496 C495 H49B 120.0 . .
C495 C496 C497 120.0 . .
C495 C496 C499 125.0(12) . .
C497 C496 C499 115.0(12) . .
C496 C497 C492 120.0 . .
C496 C497 H49C 120.0 . .
C492 C497 H49C 120.0 . .
O67 C498 O68 119.8(19) . .
O67 C498 C494 124(2) . .
O68 C498 C494 116.2(19) . .
C500 C499 C496 173(2) . .
C499 C500 Si19 166(2) . .
C502 C501 H50A 109.5 . .
C502 C501 H50B 109.5 . .
H50A C501 H50B 109.5 . .
C502 C501 H50C 109.5 . .
H50A C501 H50C 109.5 . .
H50B C501 H50C 109.5 . .
C501 C502 C503 109.2(11) . .
C501 C502 Si19 111.2(3) . .
C503 C502 Si19 110.6(3) . .
C501 C502 H50D 108.6 . .
C503 C502 H50D 108.6 . .
Si19 C502 H50D 108.6 . .
C502 C503 H50E 109.5 . .
C502 C503 H50F 109.5 . .
H50E C503 H50F 109.5 . .
C502 C503 H50G 109.5 . .
H50E C503 H50G 109.5 . .
H50F C503 H50G 109.5 . .
C505 C504 H50H 109.5 . .
C505 C504 H50I 109.5 . .
H50H C504 H50I 109.5 . .
C505 C504 H50J 109.5 . .
H50H C504 H50J 109.5 . .
H50I C504 H50J 109.5 . .
C504 C505 C506 109.3(12) . .
C504 C505 Si19 111.0(3) . .
C506 C505 Si19 110.2(3) . .
C504 C505 H50K 108.8 . .
C506 C505 H50K 108.8 . .
Si19 C505 H50K 108.8 . .
C505 C506 H50L 109.5 . .
C505 C506 H50M 109.5 . .
H50L C506 H50M 109.5 . .
C505 C506 H50N 109.5 . .
H50L C506 H50N 109.5 . .
H50M C506 H50N 109.5 . .
C508 C507 H50O 109.5 . .
C508 C507 H50P 109.5 . .
H50O C507 H50P 109.5 . .
C508 C507 H50Q 109.5 . .
H50O C507 H50Q 109.5 . .
H50P C507 H50Q 109.5 . .
C507 C508 C509 109.0(13) . .
C507 C508 Si19 110.4(3) . .
C509 C508 Si19 110.1(3) . .
C507 C508 H50R 109.1 . .
C509 C508 H50R 109.1 . .
Si19 C508 H50R 109.1 . .
C508 C509 H50S 109.5 . .
C508 C509 H50T 109.5 . .
H50S C509 H50T 109.5 . .
C508 C509 H50U 109.5 . .
H50S C509 H50U 109.5 . .
H50T C509 H50U 109.5 . .
O82 Cu17 O76 171.3(5) 2_476 .
O82 Cu17 O64 88.0(5) 2_476 .
O76 Cu17 O64 88.4(5) . .
O82 Cu17 O78 90.9(5) 2_476 .
O76 Cu17 O78 91.0(5) . .
O64 Cu17 O78 167.0(5) . .
O82 Cu17 O120 98.4(5) 2_476 .
O76 Cu17 O120 89.9(5) . .
O64 Cu17 O120 100.2(5) . .
O78 Cu17 O120 92.8(5) . .
O82 Cu17 Cu18 89.5(4) 2_476 .
O76 Cu17 Cu18 82.4(4) . .
O64 Cu17 Cu18 85.5(4) . .
O78 Cu17 Cu18 81.5(4) . .
O120 Cu17 Cu18 170.4(4) . .
O77 Cu18 O81 89.2(5) . 2_476
O77 Cu18 O75 90.6(4) . .
O81 Cu18 O75 164.4(5) 2_476 .
O77 Cu18 O63 169.4(5) . .
O81 Cu18 O63 89.5(5) 2_476 .
O75 Cu18 O63 87.8(4) . .
O77 Cu18 O121 94.2(7) . .
O81 Cu18 O121 96.1(7) 2_476 .
O75 Cu18 O121 99.5(7) . .
O63 Cu18 O121 96.5(7) . .
O77 Cu18 Cu17 86.5(4) . .
O81 Cu18 Cu17 78.9(4) 2_476 .
O75 Cu18 Cu17 85.5(3) . .
O63 Cu18 Cu17 82.9(4) . .
O121 Cu18 Cu17 174.9(6) . .
C330 Si23 C338 110.4(7) . .
C330 Si23 C332 112.9(8) . .
C338 Si23 C332 109.5(3) . .
C330 Si23 C335 107.6(7) . .
C338 Si23 C335 108.0(2) . .
C332 Si23 C335 108.3(2) . .
C321 O77 Cu18 120.7(13) . .
C321 O78 Cu17 124.9(13) . .
C328 O79 Cu20 126.4(13) . 2_476
C328 O80 Cu19 121.3(12) . 2_476
O78 C321 O77 125.8(19) . .
O78 C321 C322 118.5(19) . .
O77 C321 C322 115.7(19) . .
C323 C322 C327 120.0 . .
C323 C322 C321 121.2(13) . .
C327 C322 C321 118.8(13) . .
C322 C323 C324 120.0 . .
C322 C323 H32B 120.0 . .
C324 C323 H32B 120.0 . .
C325 C324 C323 120.0 . .
C325 C324 C328 123.0(13) . .
C323 C324 C328 117.0(13) . .
C324 C325 C326 120.0 . .
C324 C325 H32C 120.0 . .
C326 C325 H32C 120.0 . .
C329 C326 C325 122.8(12) . .
C329 C326 C327 117.2(12) . .
C325 C326 C327 120.0 . .
C326 C327 C322 120.0 . .
C326 C327 H32D 120.0 . .
C322 C327 H32D 120.0 . .
O79 C328 O80 122.6(18) . .
O79 C328 C324 120.3(19) . .
O80 C328 C324 117.1(18) . .
C330 C329 C326 171(2) . .
C329 C330 Si23 168(2) . .
C332 C331 H33D 109.5 . .
C332 C331 H33E 109.5 . .
H33D C331 H33E 109.5 . .
C332 C331 H33F 109.5 . .
H33D C331 H33F 109.5 . .
H33E C331 H33F 109.5 . .
C333 C332 C331 108.9(11) . .
C333 C332 Si23 110.4(3) . .
C331 C332 Si23 110.0(3) . .
C333 C332 H33G 109.1 . .
C331 C332 H33G 109.1 . .
Si23 C332 H33G 109.1 . .
C332 C333 H33H 109.5 . .
C332 C333 H33I 109.5 . .
H33H C333 H33I 109.5 . .
C332 C333 H33J 109.5 . .
H33H C333 H33J 109.5 . .
H33I C333 H33J 109.5 . .
C335 C334 H33K 109.5 . .
C335 C334 H33L 109.5 . .
H33K C334 H33L 109.5 . .
C335 C334 H33M 109.5 . .
H33K C334 H33M 109.5 . .
H33L C334 H33M 109.5 . .
C336 C335 C334 109.1(11) . .
C336 C335 Si23 110.5(3) . .
C334 C335 Si23 110.1(3) . .
C336 C335 H33N 109.0 . .
C334 C335 H33N 109.0 . .
Si23 C335 H33N 109.0 . .
C335 C336 H33O 109.5 . .
C335 C336 H33P 109.5 . .
H33O C336 H33P 109.5 . .
C335 C336 H33Q 109.5 . .
H33O C336 H33Q 109.5 . .
H33P C336 H33Q 109.5 . .
C338 C337 H33R 109.5 . .
C338 C337 H33S 109.5 . .
H33R C337 H33S 109.5 . .
C338 C337 H33T 109.5 . .
H33R C337 H33T 109.5 . .
H33S C337 H33T 109.5 . .
C337 C338 C339 109.2(12) . .
C337 C338 Si23 111.5(3) . .
C339 C338 Si23 111.2(3) . .
C337 C338 H33U 108.3 . .
C339 C338 H33U 108.3 . .
Si23 C338 H33U 108.3 . .
C338 C339 H33V 109.5 . .
C338 C339 H33W 109.5 . .
H33V C339 H33W 109.5 . .
C338 C339 H33X 109.5 . .
H33V C339 H33X 109.5 . .
H33W C339 H33X 109.5 . .
C310 Si14 C315 107.2(8) . .
C310 Si14 C312 109.6(9) . .
C315 Si14 C312 111.2(6) . .
C310 Si14 C318 108.3(8) . .
C315 Si14 C318 101.2(6) . .
C312 Si14 C318 118.6(6) . .
C308 O63 Cu18 121.7(12) . .
C308 O64 Cu17 120.5(13) . .
C301 O61 Cu16 123.7(12) . .
C301 O140 Cu15 124.0(13) . .
O61 C301 O140 123.5(19) . .
O61 C301 C302 118.2(19) . .
O140 C301 C302 118.2(18) . .
C303 C302 C307 120.0 . .
C303 C302 C301 119.6(12) . .
C307 C302 C301 120.3(12) . .
C302 C303 C304 120.0 . .
C302 C303 H30A 120.0 . .
C304 C303 H30A 120.0 . .
C305 C304 C303 120.0 . .
C305 C304 C309 121.1(11) . .
C303 C304 C309 118.9(11) . .
C304 C305 C306 120.0 . .
C304 C305 H30B 120.0 . .
C306 C305 H30B 120.0 . .
C307 C306 C305 120.0 . .
C307 C306 C308 119.9(12) . .
C305 C306 C308 120.0(12) . .
C306 C307 C302 120.0 . .
C306 C307 H30C 120.0 . .
C302 C307 H30C 120.0 . .
O64 C308 O63 128.0(19) . .
O64 C308 C306 119.2(18) . .
O63 C308 C306 112.4(18) . .
C310 C309 C304 176(3) . .
C309 C310 Si14 173(2) . .
C312 C311 H31D 109.5 . .
C312 C311 H31E 109.5 . .
H31D C311 H31E 109.5 . .
C312 C311 H31F 109.5 . .
H31D C311 H31F 109.5 . .
H31E C311 H31F 109.5 . .
C311 C312 C313 109.1(11) . .
C311 C312 Si14 110.6(3) . .
C313 C312 Si14 110.5(3) . .
C311 C312 H31G 108.9 . .
Si14 C312 H31G 108.9 . .
C312 C313 H31H 109.5 . .
C312 C313 H31I 109.5 . .
H31H C313 H31I 109.5 . .
C312 C313 H31J 109.5 . .
H31H C313 H31J 109.5 . .
H31I C313 H31J 109.5 . .
C315 C314 H31K 109.5 . .
C315 C314 H31L 109.5 . .
H31K C314 H31L 109.5 . .
C315 C314 H31M 109.5 . .
H31K C314 H31M 109.5 . .
H31L C314 H31M 109.5 . .
C316 C315 C314 109.1(11) . .
C316 C315 Si14 110.3(3) . .
C314 C315 Si14 110.2(3) . .
C316 C315 H31N 109.1 . .
C314 C315 H31N 109.1 . .
Si14 C315 H31N 109.1 . .
C315 C316 H31O 109.5 . .
C315 C316 H31P 109.5 . .
H31O C316 H31P 109.5 . .
C315 C316 H31Q 109.5 . .
H31O C316 H31Q 109.5 . .
H31P C316 H31Q 109.5 . .
C318 C317 H31R 109.5 . .
C318 C317 H31S 109.5 . .
H31R C317 H31S 109.5 . .
C318 C317 H31T 109.5 . .
H31R C317 H31T 109.5 . .
H31S C317 H31T 109.5 . .
C319 C318 C317 109.1(11) . .
C319 C318 Si14 110.6(3) . .
C317 C318 Si14 110.5(3) . .
C319 C318 H31U 108.9 . .
C317 C318 H31U 108.9 . .
Si14 C318 H31U 108.9 . .
C318 C319 H31V 109.5 . .
C318 C319 H31W 109.5 . .
H31V C319 H31W 109.5 . .
C318 C319 H31X 109.5 . .
H31V C319 H31X 109.5 . .
H31W C319 H31X 109.5 . .
C350 Si17 C358 109.1(9) . .
C350 Si17 C355 106.3(8) . .
C358 Si17 C355 112.5(8) . .
C350 Si17 C352 107.4(8) . .
C358 Si17 C352 107.4(7) . .
C355 Si17 C352 114.0(8) . .
C341 O75 Cu18 122.2(12) . .
C341 O76 Cu17 125.6(11) . .
C348 O74 Cu24 118.3(11) . .
C348 O73 Cu23 123.2(11) . .
O75 C341 O76 122.9(17) . .
O75 C341 C342 122.5(18) . .
O76 C341 C342 114.2(17) . .
C343 C342 C347 120.0 . .
C343 C342 C341 119.0(12) . .
C347 C342 C341 120.9(12) . .
C342 C343 C344 120.0 . .
C342 C343 H34D 120.0 . .
C344 C343 H34D 120.0 . .
C345 C344 C343 120.0 . .
C345 C344 C348 121.6(11) . .
C343 C344 C348 118.4(11) . .
C344 C345 C346 120.0 . .
C344 C345 H34E 120.0 . .
C346 C345 H34E 120.0 . .
C347 C346 C345 120.0 . .
C347 C346 C349 116.0(11) . .
C345 C346 C349 123.8(11) . .
C346 C347 C342 120.0 . .
C346 C347 H34F 120.0 . .
C342 C347 H34F 120.0 . .
O74 C348 O73 128.4(17) . .
O74 C348 C344 115.5(17) . .
O73 C348 C344 116.0(16) . .
C350 C349 C346 172(2) . .
C349 C350 Si17 173(2) . .
C352 C351 H35B 109.5 . .
C352 C351 H35C 109.5 . .
H35B C351 H35C 109.5 . .
C352 C351 H35D 109.5 . .
H35B C351 H35D 109.5 . .
H35C C351 H35D 109.5 . .
C353 C352 C351 104.7(13) . .
C353 C352 Si17 114.5(10) . .
C351 C352 Si17 115.2(10) . .
C353 C352 H35E 107.4 . .
C351 C352 H35E 107.4 . .
Si17 C352 H35E 107.4 . .
C352 C353 H35F 109.5 . .
C352 C353 H35G 109.5 . .
H35F C353 H35G 109.5 . .
C352 C353 H35H 109.5 . .
H35F C353 H35H 109.5 . .
H35G C353 H35H 109.5 . .
C355 C354 H35I 109.5 . .
C355 C354 H35J 109.5 . .
H35I C354 H35J 109.5 . .
C355 C354 H35K 109.5 . .
H35I C354 H35K 109.5 . .
H35J C354 H35K 109.5 . .
C354 C355 C356 111.4(13) . .
C354 C355 Si17 117.8(11) . .
C356 C355 Si17 114.7(10) . .
C354 C355 H35L 103.7 . .
C356 C355 H35L 103.7 . .
Si17 C355 H35L 103.7 . .
C355 C356 H35M 109.5 . .
C355 C356 H35N 109.5 . .
H35M C356 H35N 109.5 . .
C355 C356 H35O 109.5 . .
H35M C356 H35O 109.5 . .
H35N C356 H35O 109.5 . .
C358 C357 H35P 109.5 . .
C358 C357 H35Q 109.5 . .
H35P C357 H35Q 109.5 . .
C358 C357 H35R 109.5 . .
H35P C357 H35R 109.5 . .
H35Q C357 H35R 109.5 . .
C357 C358 C359 108.5(14) . .
C357 C358 Si17 110.7(10) . .
C359 C358 Si17 109.9(10) . .
C357 C358 H35S 109.3 . .
C359 C358 H35S 109.3 . .
Si17 C358 H35S 109.3 . .
C358 C359 H35T 109.5 . .
C358 C359 H35U 109.5 . .
H35T C359 H35U 109.5 . .
C358 C359 H35V 109.5 . .
H35T C359 H35V 109.5 . .
H35U C359 H35V 109.5 . .
O46 Cu19 O50 91.0(5) . .
O46 Cu19 O47 169.3(6) . .
O50 Cu19 O47 87.1(5) . .
O46 Cu19 O80 91.6(5) . 2_476
O50 Cu19 O80 168.0(5) . 2_476
O47 Cu19 O80 88.2(5) . 2_476
O46 Cu19 O129 94.5(7) . .
O50 Cu19 O129 92.7(8) . .
O47 Cu19 O129 96.1(7) . .
O80 Cu19 O129 98.8(8) 2_476 .
O46 Cu19 Cu20 86.0(4) . .
O50 Cu19 Cu20 84.1(4) . .
O47 Cu19 Cu20 83.4(4) . .
O80 Cu19 Cu20 84.4(4) 2_476 .
O129 Cu19 Cu20 176.7(7) . .
O79 Cu20 O48 89.5(5) 2_476 .
O79 Cu20 O49 169.2(5) 2_476 .
O48 Cu20 O49 87.7(5) . .
O79 Cu20 O45 90.1(5) 2_476 .
O48 Cu20 O45 167.5(6) . .
O49 Cu20 O45 90.4(5) . .
O79 Cu20 O128 97.0(7) 2_476 .
O48 Cu20 O128 97.4(7) . .
O49 Cu20 O128 93.7(7) . .
O45 Cu20 O128 95.0(7) . .
O79 Cu20 Cu19 84.4(4) 2_476 .
O48 Cu20 Cu19 85.1(4) . .
O49 Cu20 Cu19 85.0(3) . .
O45 Cu20 Cu19 82.5(4) . .
O128 Cu20 Cu19 177.1(7) . .
C241 O47 Cu19 121.9(13) . .
C241 O48 Cu20 121.0(12) . .
C248 O97 Cu21 123.8(12) . .
C248 O98 Cu22 122.2(13) . .
O48 C241 O47 128.1(18) . .
O48 C241 C242 116.2(18) . .
O47 C241 C242 115.6(19) . .
C243 C242 C247 120.0 . .
C243 C242 C241 119.3(12) . .
C247 C242 C241 120.4(12) . .
C244 C243 C242 120.0 . .
C244 C243 H24A 120.0 . .
C242 C243 H24A 120.0 . .
C243 C244 C245 120.0 . .
C243 C244 C248 122.6(12) . .
C245 C244 C248 117.4(12) . .
C244 C245 C246 120.0 . .
C244 C245 H24B 120.0 . .
C246 C245 H24B 120.0 . .
C247 C246 C245 120.0 . .
C247 C246 C249 119.6(11) . .
C245 C246 C249 120.3(11) . .
C246 C247 C242 120.0 . .
C246 C247 H24C 120.0 . .
C242 C247 H24C 120.0 . .
O98 C248 O97 125.2(19) . .
O98 C248 C244 120.9(18) . .
O97 C248 C244 113.8(18) . .
C250 Si24 C558 108.1(12) . .
C250 Si24 C252 98.2(11) . .
C558 Si24 C252 136.0(9) . .
C250 Si24 C258 110.2(13) . .
C558 Si24 C258 27.1(9) . .
C252 Si24 C258 110.6(11) . .
C250 Si24 C255 106.9(12) . .
C558 Si24 C255 92.1(11) . .
C252 Si24 C255 113.4(12) . .
C258 Si24 C255 115.9(11) . .
C250 Si24 C552 110.8(11) . .
C558 Si24 C552 108.3(3) . .
C252 Si24 C552 27.9(8) . .
C258 Si24 C552 82.8(9) . .
C255 Si24 C552 127.9(11) . .
C250 Si24 C555 113.1(12) . .
C558 Si24 C555 108.3(3) . .
C252 Si24 C555 92.0(9) . .
C258 Si24 C555 127.0(9) . .
C255 Si24 C555 21.4(10) . .
C552 Si24 C555 108.1(3) . .
C250 C249 C246 170(3) . .
C249 C250 Si24 179(4) . .
C252 C251 H25B 109.5 . .
C252 C251 H25C 109.5 . .
H25B C251 H25C 109.5 . .
C252 C251 H25D 109.5 . .
H25B C251 H25D 109.5 . .
H25C C251 H25D 109.5 . .
C251 C252 C253 109.09(11) . .
C251 C252 Si24 110.4(3) . .
C253 C252 Si24 110.4(3) . .
C251 C252 H25E 109.0 . .
C253 C252 H25E 109.0 . .
Si24 C252 H25E 109.0 . .
C252 C253 H25F 109.5 . .
C252 C253 H25G 109.5 . .
H25F C253 H25G 109.5 . .
C252 C253 H25H 109.5 . .
H25F C253 H25H 109.5 . .
H25G C253 H25H 109.5 . .
C255 C254 H25I 109.5 . .
C255 C254 H25J 109.5 . .
H25I C254 H25J 109.5 . .
C255 C254 H25K 109.5 . .
H25I C254 H25K 109.5 . .
H25J C254 H25K 109.5 . .
C254 C255 C256 109.08(11) . .
C254 C255 Si24 110.5(3) . .
C256 C255 Si24 110.5(3) . .
C254 C255 H25L 108.9 . .
C256 C255 H25L 108.9 . .
Si24 C255 H25L 108.9 . .
C255 C256 H25M 109.5 . .
C255 C256 H25N 109.5 . .
H25M C256 H25N 109.5 . .
C255 C256 H25O 109.5 . .
H25M C256 H25O 109.5 . .
H25N C256 H25O 109.5 . .
C258 C257 H25P 109.5 . .
C258 C257 H25Q 109.5 . .
H25P C257 H25Q 109.5 . .
C258 C257 H25R 109.5 . .
H25P C257 H25R 109.5 . .
H25Q C257 H25R 109.5 . .
C257 C258 C259 109.09(11) . .
C257 C258 Si24 110.4(3) . .
C259 C258 Si24 110.5(3) . .
C257 C258 H25S 108.9 . .
C259 C258 H25S 108.9 . .
Si24 C258 H25S 108.9 . .
C258 C259 H25T 109.5 . .
C258 C259 H25U 109.5 . .
H25T C259 H25U 109.5 . .
C258 C259 H25V 109.5 . .
H25T C259 H25V 109.5 . .
H25U C259 H25V 109.5 . .
C553 C552 C551 109.10(11) . .
C553 C552 Si24 110.6(3) . .
C551 C552 Si24 110.4(3) . .
C553 C552 H55G 108.9 . .
C551 C552 H55G 108.9 . .
Si24 C552 H55G 108.9 . .
C554 C555 C556 109.09(11) . .
C554 C555 Si24 110.6(3) . .
C556 C555 Si24 110.3(3) . .
C554 C555 H55H 108.9 . .
C556 C555 H55H 108.9 . .
Si24 C555 H55H 108.9 . .
C559 C558 C557 109.11(11) . .
C559 C558 Si24 110.6(3) . .
C557 C558 Si24 110.6(3) . .
C559 C558 H55I 108.8 . .
C557 C558 H55I 108.8 . .
Si24 C558 H55I 108.8 . .
C558 C557 H55J 109.5 . .
C558 C557 H55K 109.5 . .
H55J C557 H55K 109.5 . .
C558 C557 H55L 109.5 . .
H55J C557 H55L 109.5 . .
H55K C557 H55L 109.5 . .
C558 C559 H55M 109.5 . .
C558 C559 H55N 109.5 . .
H55M C559 H55N 109.5 . .
C558 C559 H55O 109.5 . .
H55M C559 H55O 109.5 . .
H55N C559 H55O 109.5 . .
C555 C554 H55P 109.5 . .
C555 C554 H55Q 109.5 . .
H55P C554 H55Q 109.5 . .
C555 C554 H55R 109.5 . .
H55P C554 H55R 109.5 . .
H55Q C554 H55R 109.5 . .
C555 C556 H55S 109.5 . .
C555 C556 H55T 109.5 . .
H55S C556 H55T 109.5 . .
C555 C556 H55U 109.5 . .
H55S C556 H55U 109.5 . .
H55T C556 H55U 109.5 . .
C552 C551 H55V 109.5 . .
C552 C551 H55W 109.5 . .
H55V C551 H55W 109.5 . .
C552 C551 H55X 109.5 . .
H55V C551 H55X 109.5 . .
H55W C551 H55X 109.5 . .
C552 C553 H55Y 109.5 . .
C552 C553 H55Z 109.5 . .
H55Y C553 H55Z 109.5 . .
C552 C553 H56G 109.5 . .
H55Y C553 H56G 109.5 . .
H55Z C553 H56G 109.5 . .
C170 Si8 C178 109.7(8) . .
C170 Si8 C172 110.1(8) . .
C178 Si8 C172 118.4(5) . .
C170 Si8 C175 108.1(8) . .
C178 Si8 C175 106.0(5) . .
C172 Si8 C175 104.0(5) . .
C161 O39 Cu13 122.8(13) . .
C161 O40 Cu14 121.4(14) . .
C168 O45 Cu20 124.4(13) . .
C168 O46 Cu19 122.6(12) . .
O39 C161 O40 128(2) . .
O39 C161 C162 118.0(19) . .
O40 C161 C162 114(2) . .
C163 C162 C167 120.0 . .
C163 C162 C161 120.9(13) . .
C167 C162 C161 118.7(13) . .
C162 C163 C164 120.0 . .
C162 C163 H16J 120.0 . .
C164 C163 H16J 120.0 . .
C163 C164 C165 120.0 . .
C163 C164 C168 120.3(12) . .
C165 C164 C168 119.7(12) . .
C166 C165 C164 120.0 . .
C166 C165 H16K 120.0 . .
C164 C165 H16K 120.0 . .
C165 C166 C167 120.0 . .
C165 C166 C169 123.4(12) . .
C167 C166 C169 116.6(12) . .
C166 C167 C162 120.0 . .
C166 C167 H16L 120.0 . .
C162 C167 H16L 120.0 . .
O46 C168 O45 123.8(19) . .
O46 C168 C164 121.2(17) . .
O45 C168 C164 115.1(18) . .
C170 C169 C166 177(2) . .
C169 C170 Si8 175(2) . .
C172 C171 H17J 109.5 . .
C172 C171 H17K 109.5 . .
H17J C171 H17K 109.5 . .
C172 C171 H17L 109.5 . .
H17J C171 H17L 109.5 . .
H17K C171 H17L 109.5 . .
C173 C172 C171 109.1(11) . .
C173 C172 Si8 110.4(3) . .
C171 C172 Si8 110.5(3) . .
C173 C172 H17M 108.9 . .
C171 C172 H17M 108.9 . .
Si8 C172 H17M 108.9 . .
C172 C173 H17N 109.5 . .
C172 C173 H17O 109.5 . .
H17N C173 H17O 109.5 . .
C172 C173 H17P 109.5 . .
H17N C173 H17P 109.5 . .
H17O C173 H17P 109.5 . .
C175 C174 H17Q 109.5 . .
C175 C174 H17R 109.5 . .
H17Q C174 H17R 109.5 . .
C175 C174 H17S 109.5 . .
H17Q C174 H17S 109.5 . .
H17R C174 H17S 109.5 . .
C176 C175 C174 109.0(10) . .
C176 C175 Si8 110.9(3) . .
C174 C175 Si8 110.7(3) . .
C176 C175 H17T 108.7 . .
C174 C175 H17T 108.7 . .
Si8 C175 H17T 108.7 . .
C175 C176 H17U 109.5 . .
C175 C176 H17V 109.5 . .
H17U C176 H17V 109.5 . .
C175 C176 H17W 109.5 . .
H17U C176 H17W 109.5 . .
H17V C176 H17W 109.5 . .
C178 C177 H17X 109.5 . .
C178 C177 H17Y 109.5 . .
H17X C177 H17Y 109.5 . .
C178 C177 H17Z 109.5 . .
H17X C177 H17Z 109.5 . .
H17Y C177 H17Z 109.5 . .
C177 C178 C179 109.1(12) . .
C177 C178 Si8 110.9(3) . .
C179 C178 Si8 111.1(3) . .
C177 C178 H18D 108.6 . .
C179 C178 H18D 108.6 . .
Si8 C178 H18D 108.6 . .
C178 C179 H18E 109.5 . .
C178 C179 H18F 109.5 . .
H18E C179 H18F 109.5 . .
C178 C179 H18G 109.5 . .
H18E C179 H18G 109.5 . .
H18F C179 H18G 109.5 . .
O94 Cu15 O91 168.1(5) . .
O94 Cu15 O140 86.0(5) . .
O91 Cu15 O140 92.1(4) . .
O94 Cu15 O112 91.2(5) . .
O91 Cu15 O112 88.3(5) . .
O140 Cu15 O112 168.2(5) . .
O94 Cu15 O125 96.4(6) . .
O91 Cu15 O125 95.5(6) . .
O140 Cu15 O125 97.8(6) . .
O112 Cu15 O125 93.9(6) . .
O94 Cu15 Cu16 80.6(3) . .
O91 Cu15 Cu16 87.5(3) . .
O140 Cu15 Cu16 83.1(4) . .
O112 Cu15 Cu16 85.2(4) . .
O125 Cu15 Cu16 176.9(5) . .
O92 Cu16 O61 89.6(5) . .
O92 Cu16 O113 89.6(5) . .
O61 Cu16 O113 167.2(5) . .
O92 Cu16 O93 167.1(5) . .
O61 Cu16 O93 87.8(4) . .
O113 Cu16 O93 90.2(4) . .
O92 Cu16 O124 94.4(6) . .
O61 Cu16 O124 96.1(7) . .
O113 Cu16 O124 96.7(7) . .
O93 Cu16 O124 98.4(6) . .
O92 Cu16 Cu15 80.5(3) . .
O61 Cu16 Cu15 84.2(4) . .
O113 Cu16 Cu15 83.1(4) . .
O93 Cu16 Cu15 86.8(3) . .
O124 Cu16 Cu15 174.9(6) . .
C270 Si15 C578 108.6(3) . .
C270 Si15 C575 108.2(2) . .
C578 Si15 C575 110.8(2) . .
C270 Si15 C572 108.3(2) . .
C578 Si15 C572 110.6(2) . .
C575 Si15 C572 110.3(2) . .
C270 Si15 C272 116.3(8) . .
C578 Si15 C272 80.4(7) . .
C575 Si15 C272 30.7(7) . .
C572 Si15 C272 127.6(8) . .
C270 Si15 C275 112.8(8) . .
C578 Si15 C275 126.8(8) . .
C575 Si15 C275 86.5(7) . .
C572 Si15 C275 24.3(7) . .
C272 Si15 C275 108.4(3) . .
C270 Si15 C278 102.4(8) . .
C578 Si15 C278 29.1(7) . .
C575 Si15 C278 137.3(7) . .
C572 Si15 C278 86.7(7) . .
C272 Si15 C278 108.2(3) . .
C275 Si15 C278 108.3(3) . .
C261 O112 Cu15 120.6(14) . .
C261 O113 Cu16 121.7(12) . .
C268 O49 Cu20 120.6(12) . .
C268 O50 Cu19 124.4(13) . .
O112 C261 O113 127(2) . .
O112 C261 C262 121.2(19) . .
O113 C261 C262 111.0(17) . .
C263 C262 C267 120.0 . .
C263 C262 C261 121.5(12) . .
C267 C262 C261 118.2(12) . .
C264 C263 C262 120.0 . .
C264 C263 H26A 120.0 . .
C262 C263 H26A 120.0 . .
C263 C264 C265 120.0 . .
C263 C264 C268 120.7(12) . .
C265 C264 C268 119.2(12) . .
C266 C265 C264 120.0 . .
C266 C265 H26B 120.0 . .
C264 C265 H26B 120.0 . .
C265 C266 C267 120.0 . .
C265 C266 C269 118.2(12) . .
C267 C266 C269 121.8(12) . .
C266 C267 C262 120.0 . .
C266 C267 H26C 120.0 . .
C262 C267 H26C 120.0 . .
O50 C268 O49 125.2(19) . .
O50 C268 C264 122.5(18) . .
O49 C268 C264 112.4(17) . .
C270 C269 C266 167.8(19) . .
C269 C270 Si15 159.3(14) . .
C272 C271 H27B 109.5 . .
C272 C271 H27C 109.5 . .
H27B C271 H27C 109.5 . .
C272 C271 H27D 109.5 . .
H27B C271 H27D 109.5 . .
H27C C271 H27D 109.5 . .
C271 C272 C273 109.09(11) . .
C271 C272 Si15 110.5(3) . .
C273 C272 Si15 110.5(3) . .
C271 C272 H27E 108.9 . .
C273 C272 H27E 108.9 . .
Si15 C272 H27E 108.9 . .
C272 C273 H27F 109.5 . .
C272 C273 H27G 109.5 . .
H27F C273 H27G 109.5 . .
C272 C273 H27H 109.5 . .
H27F C273 H27H 109.5 . .
H27G C273 H27H 109.5 . .
C275 C274 H27I 109.5 . .
C275 C274 H27J 109.5 . .
H27I C274 H27J 109.5 . .
C275 C274 H27K 109.5 . .
H27I C274 H27K 109.5 . .
H27J C274 H27K 109.5 . .
C274 C275 C276 109.09(11) . .
C274 C275 Si15 110.4(3) . .
C276 C275 Si15 110.3(3) . .
C274 C275 H27L 109.0 . .
C276 C275 H27L 109.0 . .
Si15 C275 H27L 109.0 . .
C275 C276 H27M 109.5 . .
C275 C276 H27N 109.5 . .
H27M C276 H27N 109.5 . .
C275 C276 H27O 109.5 . .
H27M C276 H27O 109.5 . .
H27N C276 H27O 109.5 . .
C278 C277 H27P 109.5 . .
C278 C277 H27Q 109.5 . .
H27P C277 H27Q 109.5 . .
C278 C277 H27R 109.5 . .
H27P C277 H27R 109.5 . .
H27Q C277 H27R 109.5 . .
C279 C278 C277 109.09(11) . .
C279 C278 Si15 110.5(3) . .
C277 C278 Si15 110.4(3) . .
C279 C278 H27S 108.9 . .
C277 C278 H27S 108.9 . .
Si15 C278 H27S 108.9 . .
C278 C279 H27T 109.5 . .
C278 C279 H27U 109.5 . .
H27T C279 H27U 109.5 . .
C278 C279 H27V 109.5 . .
H27T C279 H27V 109.5 . .
H27U C279 H27V 109.5 . .
C574 C575 C576 109.09(11) . .
C574 C575 Si15 110.9(3) . .
C576 C575 Si15 110.4(3) . .
C574 C575 H57C 108.8 . .
C576 C575 H57C 108.8 . .
Si15 C575 H57C 108.8 . .
C573 C572 C571 109.08(11) . .
C573 C572 Si15 110.5(3) . .
C571 C572 Si15 110.5(3) . .
C573 C572 H57D 108.9 . .
C571 C572 H57D 108.9 . .
Si15 C572 H57D 108.9 . .
C579 C578 C577 109.09(11) . .
C579 C578 Si15 110.7(3) . .
C577 C578 Si15 110.6(3) . .
C579 C578 H57E 108.8 . .
C577 C578 H57E 108.8 . .
Si15 C578 H57E 108.8 . .
C572 C571 H57F 109.5 . .
C572 C571 H57G 109.5 . .
H57F C571 H57G 109.5 . .
C572 C571 H57H 109.5 . .
H57F C571 H57H 109.5 . .
H57G C571 H57H 109.5 . .
C578 C577 H57I 109.5 . .
C578 C577 H57J 109.5 . .
H57I C577 H57J 109.5 . .
C578 C577 H57K 109.5 . .
H57I C577 H57K 109.5 . .
H57J C577 H57K 109.5 . .
C578 C579 H57L 109.5 . .
C578 C579 H57M 109.5 . .
H57L C579 H57M 109.5 . .
C578 C579 H57N 109.5 . .
H57L C579 H57N 109.5 . .
H57M C579 H57N 109.5 . .
C572 C573 H57O 109.5 . .
C572 C573 H57P 109.5 . .
H57O C573 H57P 109.5 . .
C572 C573 H57Q 109.5 . .
H57O C573 H57Q 109.5 . .
H57P C573 H57Q 109.5 . .
C575 C574 H57R 109.5 . .
C575 C574 H57S 109.5 . .
H57R C574 H57S 109.5 . .
C575 C574 H57T 109.5 . .
H57R C574 H57T 109.5 . .
H57S C574 H57T 109.5 . .
C575 C576 H57U 109.5 . .
C575 C576 H57V 109.5 . .
H57U C576 H57V 109.5 . .
C575 C576 H57W 109.5 . .
H57U C576 H57W 109.5 . .
H57V C576 H57W 109.5 . .
C230 Si11 C232 102.4(10) . .
C230 Si11 C235 114.0(8) . .
C232 Si11 C235 116.9(9) . .
C230 Si11 C238 109.2(8) . .
C232 Si11 C238 108.6(9) . .
C235 Si11 C238 105.5(5) . .
C228 O93 Cu16 116.8(11) . .
C228 O94 Cu15 131.4(13) . .
C221 O41 Cu13 127.7(12) . .
C221 O42 Cu14 117.7(12) . .
O41 C221 O42 125.8(19) . .
O41 C221 C222 116.4(18) . .
O42 C221 C222 117.7(17) . .
C223 C222 C227 120.0 . .
C223 C222 C221 121.5(12) . .
C227 C222 C221 118.4(12) . .
C224 C223 C222 120.0 . .
C224 C223 H22A 120.0 . .
C222 C223 H22A 120.0 . .
C225 C224 C223 120.0 . .
C225 C224 C229 120.0(11) . .
C223 C224 C229 120.0(11) . .
C226 C225 C224 120.0 . .
C226 C225 H22B 120.0 . .
C224 C225 H22B 120.0 . .
C225 C226 C227 120.0 . .
C225 C226 C228 114.8(12) . .
C227 C226 C228 124.7(12) . .
C226 C227 C222 120.0 . .
C226 C227 H22C 120.0 . .
C222 C227 H22C 120.0 . .
O94 C228 O93 123.5(18) . .
O94 C228 C226 124.7(19) . .
O93 C228 C226 111.4(17) . .
C230 C229 C224 176(2) . .
C229 C230 Si11 178(2) . .
C232 C231 H23B 109.5 . .
C232 C231 H23C 109.5 . .
H23B C231 H23C 109.5 . .
C232 C231 H23D 109.5 . .
H23B C231 H23D 109.5 . .
H23C C231 H23D 109.5 . .
C233 C232 C231 109.5(19) . .
C233 C232 Si11 111.2(17) . .
C231 C232 Si11 109.7(17) . .
C233 C232 H23E 108.8 . .
C231 C232 H23E 108.8 . .
Si11 C232 H23E 108.8 . .
C232 C233 H23F 109.5 . .
C232 C233 H23G 109.5 . .
H23F C233 H23G 109.5 . .
C232 C233 H23H 109.5 . .
H23F C233 H23H 109.5 . .
H23G C233 H23H 109.5 . .
C235 C234 H23I 109.5 . .
C235 C234 H23J 109.5 . .
H23I C234 H23J 109.5 . .
C235 C234 H23K 109.5 . .
H23I C234 H23K 109.5 . .
H23J C234 H23K 109.5 . .
C236 C235 C234 109.1(11) . .
C236 C235 Si11 110.7(3) . .
C234 C235 Si11 110.7(3) . .
C236 C235 H23L 108.8 . .
C234 C235 H23L 108.8 . .
Si11 C235 H23L 108.8 . .
C235 C236 H23M 109.5 . .
C235 C236 H23N 109.5 . .
H23M C236 H23N 109.5 . .
C235 C236 H23O 109.5 . .
H23M C236 H23O 109.5 . .
H23N C236 H23O 109.5 . .
C238 C237 H23P 109.5 . .
C238 C237 H23Q 109.5 . .
H23P C237 H23Q 109.5 . .
C238 C237 H23R 109.5 . .
H23P C237 H23R 109.5 . .
H23Q C237 H23R 109.5 . .
C239 C238 C237 109.2(11) . .
C239 C238 Si11 110.4(3) . .
C237 C238 Si11 110.4(3) . .
C239 C238 H23S 109.0 . .
C237 C238 H23S 109.0 . .
Si11 C238 H23S 109.0 . .
C238 C239 H23T 109.5 . .
C238 C239 H23U 109.5 . .
H23T C239 H23U 109.5 . .
C238 C239 H23V 109.5 . .
H23T C239 H23V 109.5 . .
H23U C239 H23V 109.5 . .
O44 Cu23 O73 91.9(5) 2_476 .
O44 Cu23 O56 90.2(5) 2_476 .
O73 Cu23 O56 161.9(5) . .
O44 Cu23 O60 177.5(5) 2_476 .
O73 Cu23 O60 87.4(4) . .
O56 Cu23 O60 91.2(4) . .
O44 Cu23 O102 99.9(5) 2_476 2_565
O73 Cu23 O102 114.8(5) . 2_565
O56 Cu23 O102 82.4(5) . 2_565
O60 Cu23 O102 78.3(4) . 2_565
O44 Cu23 Cu24 87.3(4) 2_476 .
O73 Cu23 Cu24 81.9(3) . .
O56 Cu23 Cu24 80.3(4) . .
O60 Cu23 Cu24 95.0(3) . .
O102 Cu23 Cu24 161.3(3) 2_565 .
O74 Cu24 O55 174.4(5) . .
O74 Cu24 O43 91.0(5) . 2_476
O55 Cu24 O43 90.1(5) . 2_476
O74 Cu24 O122 91.8(6) . .
O55 Cu24 O122 93.1(6) . .
O43 Cu24 O122 108.4(6) 2_476 .
O74 Cu24 O59 87.5(4) . .
O55 Cu24 O59 89.2(4) . .
O43 Cu24 O59 155.6(5) 2_476 .
O122 Cu24 O59 96.0(6) . .
O74 Cu24 Cu23 87.5(3) . .
O55 Cu24 Cu23 87.2(4) . .
O43 Cu24 Cu23 81.1(4) 2_476 .
O122 Cu24 Cu23 170.5(5) . .
O59 Cu24 Cu23 74.4(3) . .
C288 O59 Cu24 129.6(12) . .
C288 O60 Cu23 110.1(11) . .
C288 O60 Cu12 153.2(12) . .
Cu23 O60 Cu12 95.2(4) . .
C281 O91 Cu15 117.5(12) . .
C281 O92 Cu16 126.6(13) . .
C290 Si18 C295 104.7(8) . .
C290 Si18 C292 113.5(7) . .
C295 Si18 C292 110.8(2) . .
C290 Si18 C298 110.2(7) . .
C295 Si18 C298 108.4(2) . .
C292 Si18 C298 109.1(2) . .
O92 C281 O91 127.1(18) . .
O92 C281 C283 117.6(18) . .
O91 C281 C283 115.0(17) . .
C283 C282 C287 120.0 . .
C283 C282 H28A 120.0 . .
C287 C282 H28A 120.0 . .
C282 C283 C284 120.0 . .
C282 C283 C281 120.9(11) . .
C284 C283 C281 119.1(11) . .
C285 C284 C283 120.0 . .
C285 C284 H28B 120.0 . .
C283 C284 H28B 120.0 . .
C286 C285 C284 120.0 . .
C286 C285 C288 120.9(11) . .
C284 C285 C288 119.1(11) . .
C285 C286 C287 120.0 . .
C285 C286 H28C 120.0 . .
C287 C286 H28C 120.0 . .
C286 C287 C282 120.0 . .
C286 C287 C289 121.7(11) . .
C282 C287 C289 118.3(11) . .
O59 C288 O60 130.8(18) . .
O59 C288 C285 110.3(17) . .
O60 C288 C285 118.9(16) . .
C290 C289 C287 174(2) . .
C289 C290 Si18 178(2) . .
C292 C291 H29A 109.5 . .
C292 C291 H29B 109.5 . .
H29A C291 H29B 109.5 . .
C292 C291 H29C 109.5 . .
H29A C291 H29C 109.5 . .
H29B C291 H29C 109.5 . .
C293 C292 C291 109.1(9) . .
C293 C292 Si18 111.3(3) . .
C291 C292 Si18 109.8(3) . .
C293 C292 H29D 108.9 . .
C291 C292 H29D 108.9 . .
Si18 C292 H29D 108.9 . .
C292 C293 H29E 109.5 . .
C292 C293 H29F 109.5 . .
H29E C293 H29F 109.5 . .
C292 C293 H29G 109.5 . .
H29E C293 H29G 109.5 . .
H29F C293 H29G 109.5 . .
C295 C294 H29H 109.5 . .
C295 C294 H29I 109.5 . .
H29H C294 H29I 109.5 . .
C295 C294 H29J 109.5 . .
H29H C294 H29J 109.5 . .
H29I C294 H29J 109.5 . .
C296 C295 C294 109.3(10) . .
C296 C295 Si18 111.7(3) . .
C294 C295 Si18 111.5(3) . .
C296 C295 H29K 108.1 . .
C294 C295 H29K 108.1 . .
Si18 C295 H29K 108.1 . .
C295 C296 H29L 109.5 . .
C295 C296 H29M 109.5 . .
H29L C296 H29M 109.5 . .
C295 C296 H29N 109.5 . .
H29L C296 H29N 109.5 . .
H29M C296 H29N 109.5 . .
C298 C297 H29O 109.5 . .
C298 C297 H29P 109.5 . .
H29O C297 H29P 109.5 . .
C298 C297 H29Q 109.5 . .
H29O C297 H29Q 109.5 . .
H29P C297 H29Q 109.5 . .
C297 C298 C299 109.1(12) . .
C297 C298 Si18 110.8(3) . .
C299 C298 Si18 110.3(3) . .
C297 C298 H29R 108.9 . .
C299 C298 H29R 108.9 . .
Si18 C298 H29R 108.9 . .
C298 C299 H29S 109.5 . .
C298 C299 H29T 109.5 . .
H29S C299 H29T 109.5 . .
C298 C299 H29U 109.5 . .
H29S C299 H29U 109.5 . .
H29T C299 H29U 109.5 . .
C430 Si22 C435 108.4(7) . .
C430 Si22 C432 109.4(7) . .
C435 Si22 C432 110.1(2) . .
C430 Si22 C438 113.5(7) . .
C435 Si22 C438 108.8(2) . .
C432 Si22 C438 106.7(2) . .
C428 O55 Cu24 121.0(12) . .
C428 O56 Cu23 125.3(12) . .
C421 O99 Cu21 120.1(11) . .
C421 O100 Cu22 125.8(12) . .
O100 C421 O99 124.7(17) . .
O100 C421 C422 118.6(17) . .
O99 C421 C422 116.7(17) . .
C423 C422 C427 120.0 . .
C423 C422 C421 121.2(12) . .
C427 C422 C421 118.2(12) . .
C422 C423 C424 120.0 . .
C422 C423 H42A 120.0 . .
C424 C423 H42A 120.0 . .
C423 C424 C425 120.0 . .
C423 C424 C428 117.4(11) . .
C425 C424 C428 122.5(11) . .
C424 C425 C426 120.0 . .
C424 C425 H42B 120.0 . .
C426 C425 H42B 120.0 . .
C427 C426 C425 120.0 . .
C427 C426 C429 119.6(11) . .
C425 C426 C429 120.4(11) . .
C426 C427 C422 120.0 . .
C426 C427 H42C 120.0 . .
C422 C427 H42C 120.0 . .
O55 C428 O56 126.1(18) . .
O55 C428 C424 119.1(18) . .
O56 C428 C424 114.7(17) . .
C430 C429 C426 174(2) . .
C429 C430 Si22 175.9(19) . .
C432 C431 H43B 109.5 . .
C432 C431 H43C 109.5 . .
H43B C431 H43C 109.5 . .
C432 C431 H43D 109.5 . .
H43B C431 H43D 109.5 . .
H43C C431 H43D 109.5 . .
C431 C432 C433 109.3(11) . .
C431 C432 Si22 111.7(3) . .
C433 C432 Si22 111.3(3) . .
C431 C432 H43E 108.2 . .
C433 C432 H43E 108.2 . .
Si22 C432 H43E 108.2 . .
C432 C433 H43F 109.5 . .
C432 C433 H43G 109.5 . .
H43F C433 H43G 109.5 . .
C432 C433 H43H 109.5 . .
H43F C433 H43H 109.5 . .
H43G C433 H43H 109.5 . .
C435 C434 H43I 109.5 . .
C435 C434 H43J 109.5 . .
H43I C434 H43J 109.5 . .
C435 C434 H43K 109.5 . .
H43I C434 H43K 109.5 . .
H43J C434 H43K 109.5 . .
C434 C435 C436 109.3(11) . .
C434 C435 Si22 110.7(3) . .
C436 C435 Si22 109.9(3) . .
C434 C435 H43L 109.1 . .
C436 C435 H43L 109.1 . .
Si22 C435 H43L 109.1 . .
C435 C436 H43M 109.5 . .
C435 C436 H43N 109.5 . .
H43M C436 H43N 109.5 . .
C435 C436 H43O 109.5 . .
H43M C436 H43O 109.5 . .
H43N C436 H43O 109.5 . .
C438 C437 H43P 109.5 . .
C438 C437 H43Q 109.5 . .
H43P C437 H43Q 109.5 . .
C438 C437 H43R 109.5 . .
H43P C437 H43R 109.5 . .
H43Q C437 H43R 109.5 . .
C437 C438 C439 109.2(10) . .
C437 C438 Si22 111.4(3) . .
C439 C438 Si22 110.4(3) . .
C437 C438 H43S 108.6 . .
C439 C438 H43S 108.6 . .
Si22 C438 H43S 108.6 . .
C438 C439 H43T 109.5 . .
C438 C439 H43U 109.5 . .
H43T C439 H43U 109.5 . .
C438 C439 H43V 109.5 . .
H43T C439 H43V 109.5 . .
H43U C439 H43V 109.5 . .
O99 Cu21 O97 89.9(5) . .
O99 Cu21 O83 165.8(5) . .
O97 Cu21 O83 88.4(5) . .
O99 Cu21 O85 89.4(4) . .
O97 Cu21 O85 168.1(5) . .
O83 Cu21 O85 89.3(5) . .
O99 Cu21 O126 98.2(6) . .
O97 Cu21 O126 96.4(6) . .
O83 Cu21 O126 96.0(6) . .
O85 Cu21 O126 95.4(6) . .
O99 Cu21 Cu22 86.6(4) . .
O97 Cu21 Cu22 83.5(4) . .
O83 Cu21 Cu22 79.2(3) . .
O85 Cu21 Cu22 84.6(4) . .
O126 Cu21 Cu22 175.2(5) . .
O84 Cu22 O100 170.1(5) . .
O84 Cu22 O86 89.6(5) . .
O100 Cu22 O86 89.6(5) . .
O84 Cu22 O98 90.0(5) . .
O100 Cu22 O98 89.0(5) . .
O86 Cu22 O98 169.1(5) . .
O84 Cu22 O127 102.4(6) . .
O100 Cu22 O127 87.5(6) . .
O86 Cu22 O127 97.9(6) . .
O98 Cu22 O127 92.8(6) . .
O84 Cu22 Cu21 88.0(4) . .
O100 Cu22 Cu21 82.2(3) . .
O86 Cu22 Cu21 83.9(4) . .
O98 Cu22 Cu21 85.2(4) . .
O127 Cu22 Cu21 169.5(5) . .
C410 Si21 C411 108.5(2) . .
C410 Si21 C418 108.2(2) . .
C411 Si21 C418 110.7(2) . .
C410 Si21 C415 108.4(2) . .
C411 Si21 C415 110.6(2) . .
C418 Si21 C415 110.4(2) . .
C401 O85 Cu21 120.7(12) . .
C401 O86 Cu22 124.0(12) . .
C408 O87 Cu14 124.5(11) . 2_476
C408 O88 Cu13 121.5(12) . 2_476
O86 C401 O85 126.5(18) . .
O86 C401 C402 117.8(17) . .
O85 C401 C402 115.6(18) . .
C403 C402 C407 120.0 . .
C403 C402 C401 120.3(12) . .
C407 C402 C401 119.7(12) . .
C404 C403 C402 120.0 . .
C404 C403 H40A 120.0 . .
C402 C403 H40A 120.0 . .
C405 C404 C403 120.0 . .
C405 C404 C409 119.4(10) . .
C403 C404 C409 120.6(10) . .
C404 C405 C406 120.0 . .
C404 C405 H40B 120.0 . .
C406 C405 H40B 120.0 . .
C405 C406 C407 120.0 . .
C405 C406 C408 118.8(11) . .
C407 C406 C408 121.1(11) . .
C406 C407 C402 120.0 . .
C406 C407 H40C 120.0 . .
C402 C407 H40C 120.0 . .
O88 C408 O87 124.9(18) . .
O88 C408 C406 119.6(17) . .
O87 C408 C406 115.5(16) . .
C410 C409 C404 174.5(16) . .
C409 C410 Si21 172.9(12) . .
C413 C411 C412 109.1(10) . .
C413 C411 Si21 110.7(3) . .
C412 C411 Si21 110.8(3) . .
C413 C411 H41A 108.7 . .
C412 C411 H41A 108.7 . .
Si21 C411 H41A 108.7 . .
C411 C412 H41B 109.5 . .
C411 C412 H41C 109.5 . .
H41B C412 H41C 109.5 . .
C411 C412 H41D 109.5 . .
H41B C412 H41D 109.5 . .
H41C C412 H41D 109.5 . .
C411 C413 H41E 109.5 . .
C411 C413 H41F 109.5 . .
H41E C413 H41F 109.5 . .
C411 C413 H41G 109.5 . .
H41E C413 H41G 109.5 . .
H41F C413 H41G 109.5 . .
C415 C414 H41H 109.5 . .
C415 C414 H41I 109.5 . .
H41H C414 H41I 109.5 . .
C415 C414 H41J 109.5 . .
H41H C414 H41J 109.5 . .
H41I C414 H41J 109.5 . .
C416 C415 C414 109.2(8) . .
C416 C415 Si21 110.5(3) . .
C414 C415 Si21 110.7(3) . .
C416 C415 H41K 108.8 . .
C414 C415 H41K 108.8 . .
Si21 C415 H41K 108.8 . .
C415 C416 H41L 109.5 . .
C415 C416 H41M 109.5 . .
H41L C416 H41M 109.5 . .
C415 C416 H41N 109.5 . .
H41L C416 H41N 109.5 . .
H41M C416 H41N 109.5 . .
C418 C417 H41O 109.5 . .
C418 C417 H41P 109.5 . .
H41O C417 H41P 109.5 . .
C418 C417 H41Q 109.5 . .
H41O C417 H41Q 109.5 . .
H41P C417 H41Q 109.5 . .
C417 C418 C419 109.0(9) . .
C417 C418 Si21 110.7(3) . .
C419 C418 Si21 110.7(3) . .
C417 C418 H41R 108.8 . .
C419 C418 H41R 108.8 . .
Si21 C418 H41R 108.8 . .
C418 C419 H41S 109.5 . .
C418 C419 H41T 109.5 . .
H41S C419 H41T 109.5 . .
C418 C419 H41U 109.5 . .
H41S C419 H41U 109.5 . .
H41T C419 H41U 109.5 . .
C390 Si20 C395 109.0(7) . .
C390 Si20 C398 111.0(7) . .
C395 Si20 C398 109.9(2) . .
C390 Si20 C392 108.9(7) . .
C395 Si20 C392 109.1(2) . .
C398 Si20 C392 108.9(2) . .
C388 O81 Cu18 129.2(13) . 2_476
C388 O82 Cu17 116.4(12) . 2_476
C381 O83 Cu21 125.3(12) . .
C381 O84 Cu22 121.0(13) . .
O84 C381 O83 126.3(19) . .
O84 C381 C382 124.5(18) . .
O83 C381 C382 109.2(17) . .
C383 C382 C387 120.0 . .
C383 C382 C381 117.0(12) . .
C387 C382 C381 122.9(12) . .
C382 C383 C384 120.0 . .
C382 C383 H38B 120.0 . .
C384 C383 H38B 120.0 . .
C385 C384 C383 120.0 . .
C385 C384 C389 120.0(11) . .
C383 C384 C389 120.0(11) . .
C386 C385 C384 120.0 . .
C386 C385 H38C 120.0 . .
C384 C385 H38C 120.0 . .
C385 C386 C387 120.0 . .
C385 C386 C388 121.9(12) . .
C387 C386 C388 118.1(12) . .
C386 C387 C382 120.0 . .
C386 C387 H38D 120.0 . .
C382 C387 H38D 120.0 . .
O81 C388 O82 125.7(18) . .
O81 C388 C386 118.0(18) . .
O82 C388 C386 116.3(17) . .
C390 C389 C384 174(2) . .
C389 C390 Si20 177.9(19) . .
C392 C391 H39D 109.5 . .
C392 C391 H39E 109.5 . .
H39D C391 H39E 109.5 . .
C392 C391 H39F 109.5 . .
H39D C391 H39F 109.5 . .
H39E C391 H39F 109.5 . .
C393 C392 C391 109.0(9) . .
C393 C392 Si20 110.9(3) . .
C391 C392 Si20 110.3(3) . .
C393 C392 H39G 108.8 . .
C391 C392 H39G 108.8 . .
Si20 C392 H39G 108.8 . .
C392 C393 H39H 109.5 . .
C392 C393 H39I 109.5 . .
H39H C393 H39I 109.5 . .
C392 C393 H39J 109.5 . .
H39H C393 H39J 109.5 . .
H39I C393 H39J 109.5 . .
C395 C394 H39K 109.5 . .
C395 C394 H39L 109.5 . .
H39K C394 H39L 109.5 . .
C395 C394 H39M 109.5 . .
H39K C394 H39M 109.5 . .
H39L C394 H39M 109.5 . .
C396 C395 C394 109.2(10) . .
C396 C395 Si20 111.5(3) . .
C394 C395 Si20 111.0(3) . .
C396 C395 H39N 108.4 . .
C394 C395 H39N 108.4 . .
Si20 C395 H39N 108.4 . .
C395 C396 H39O 109.5 . .
C395 C396 H39P 109.5 . .
H39O C396 H39P 109.5 . .
C395 C396 H39Q 109.5 . .
H39O C396 H39Q 109.5 . .
H39P C396 H39Q 109.5 . .
C398 C397 H39R 109.5 . .
C398 C397 H39S 109.5 . .
H39R C397 H39S 109.5 . .
C398 C397 H39T 109.5 . .
H39R C397 H39T 109.5 . .
H39S C397 H39T 109.5 . .
C397 C398 C399 109.1(9) . .
C397 C398 Si20 110.5(3) . .
C399 C398 Si20 109.9(3) . .
C397 C398 H39U 109.1 . .
C399 C398 H39U 109.1 . .
Si20 C398 H39U 109.1 . .
C398 C399 H39V 109.5 . .
C398 C399 H39W 109.5 . .
H39V C399 H39W 109.5 . .
C398 C399 H39X 109.5 . .
H39V C399 H39X 109.5 . .
H39W C399 H39X 109.5 . .
O39 Cu13 O88 171.7(5) . 2_476
O39 Cu13 O41 88.4(5) . .
O88 Cu13 O41 88.5(5) 2_476 .
O39 Cu13 O130 93.9(7) . .
O88 Cu13 O130 94.2(7) 2_476 .
O41 Cu13 O130 97.3(6) . .
O39 Cu13 O37 90.8(5) . .
O88 Cu13 O37 90.2(5) 2_476 .
O41 Cu13 O37 164.8(5) . .
O130 Cu13 O37 97.9(6) . .
O39 Cu13 Cu14 84.6(4) . .
O88 Cu13 Cu14 87.2(3) 2_476 .
O41 Cu13 Cu14 79.1(3) . .
O130 Cu13 Cu14 176.1(6) . .
O37 Cu13 Cu14 85.8(3) . .
O38 Cu14 O42 171.1(5) . .
O38 Cu14 O40 88.4(5) . .
O42 Cu14 O40 89.1(5) . .
O38 Cu14 O87 91.6(5) . 2_476
O42 Cu14 O87 88.6(5) . 2_476
O40 Cu14 O87 165.0(5) . 2_476
O38 Cu14 O131 96.0(6) . .
O42 Cu14 O131 92.8(6) . .
O40 Cu14 O131 100.4(7) . .
O87 Cu14 O131 94.6(6) 2_476 .
O38 Cu14 Cu13 81.7(4) . .
O42 Cu14 Cu13 89.6(4) . .
O40 Cu14 Cu13 83.4(4) . .
O87 Cu14 Cu13 81.8(3) 2_476 .
O131 Cu14 Cu13 175.6(6) . .
C181 O37 Cu13 117.5(12) . .
C181 O38 Cu14 130.4(14) . .
C188 O43 Cu24 122.9(13) . 2_476
C188 O44 Cu23 118.6(12) . 2_476
C190 Si13 C595 110.7(3) . .
C190 Si13 C192 110.7(3) . .
C595 Si13 C192 134.2(5) . .
C190 Si13 C197 110.5(3) . .
C595 Si13 C197 37.0(6) . .
C192 Si13 C197 108.6(3) . .
C190 Si13 C592 110.2(3) . .
C595 Si13 C592 108.6(3) . .
C192 Si13 C592 73.8(6) . .
C197 Si13 C592 134.8(4) . .
C190 Si13 C597 110.1(3) . .
C595 Si13 C597 108.7(3) . .
C192 Si13 C597 37.2(6) . .
C197 Si13 C597 74.7(6) . .
C592 Si13 C597 108.4(3) . .
C190 Si13 C195 110.1(3) . .
C595 Si13 C195 74.2(6) . .
C192 Si13 C195 108.3(3) . .
C197 Si13 C195 108.4(3) . .
C592 Si13 C195 37.5(6) . .
C597 Si13 C195 135.1(4) . .
O38 C181 O37 124.6(19) . .
O38 C181 C182 121.2(19) . .
O37 C181 C182 114.1(18) . .
C183 C182 C187 120.0 . .
C183 C182 C181 114.9(12) . .
C187 C182 C181 124.9(12) . .
C184 C183 C182 120.0 . .
C184 C183 H18H 120.0 . .
C182 C183 H18H 120.0 . .
C183 C184 C185 120.0 . .
C183 C184 C188 118.0(12) . .
C185 C184 C188 121.9(12) . .
C184 C185 C186 120.0 . .
C184 C185 H18I 120.0 . .
C186 C185 H18I 120.0 . .
C187 C186 C185 120.0 . .
C187 C186 C189 124.1(11) . .
C185 C186 C189 115.5(11) . .
C186 C187 C182 120.0 . .
C186 C187 H18J 120.0 . .
C182 C187 H18J 120.0 . .
O43 C188 O44 129.8(19) . .
O43 C188 C184 117.3(19) . .
O44 C188 C184 112.8(18) . .
C190 C189 C186 170.0(19) . .
C189 C190 Si13 158.9(14) . .
C192 C191 H19J 109.5 . .
C192 C191 H19K 109.5 . .
H19J C191 H19K 109.5 . .
C192 C191 H19L 109.5 . .
H19J C191 H19L 109.5 . .
H19K C191 H19L 109.5 . .
C191 C192 C193 109.08(11) . .
C191 C192 Si13 110.5(3) . .
C193 C192 Si13 110.4(3) . .
C191 C192 H19M 108.9 . .
C193 C192 H19M 108.9 . .
Si13 C192 H19M 108.9 . .
C192 C193 H19N 109.5 . .
C192 C193 H19O 109.5 . .
H19N C193 H19O 109.5 . .
C192 C193 H19P 109.5 . .
H19N C193 H19P 109.5 . .
H19O C193 H19P 109.5 . .
C195 C194 H19Q 109.5 . .
C195 C194 H19R 109.5 . .
H19Q C194 H19R 109.5 . .
C195 C194 H19S 109.5 . .
H19Q C194 H19S 109.5 . .
H19R C194 H19S 109.5 . .
C194 C195 C196 109.07(11) . .
C194 C195 Si13 110.3(3) . .
C196 C195 Si13 110.3(3) . .
C194 C195 H19T 109.0 . .
C196 C195 H19T 109.0 . .
Si13 C195 H19T 109.0 . .
C195 C196 H19U 109.5 . .
C195 C196 H19V 109.5 . .
H19U C196 H19V 109.5 . .
C195 C196 H19W 109.5 . .
H19U C196 H19W 109.5 . .
H19V C196 H19W 109.5 . .
C199 C197 C198 109.09(11) . .
C199 C197 Si13 110.5(3) . .
C198 C197 Si13 110.4(3) . .
C199 C197 H19X 108.9 . .
C198 C197 H19X 108.9 . .
Si13 C197 H19X 108.9 . .
C197 C198 H19Y 109.5 . .
C197 C198 H19Z 109.5 . .
H19Y C198 H19Z 109.5 . .
C197 C198 H70A 109.5 . .
H19Y C198 H70A 109.5 . .
H19Z C198 H70A 109.5 . .
C197 C199 H70B 109.5 . .
C197 C199 H70C 109.5 . .
H70B C199 H70C 109.5 . .
C197 C199 H70D 109.5 . .
H70B C199 H70D 109.5 . .
H70C C199 H70D 109.5 . .
C593 C592 C591 109.10(11) . .
C593 C592 Si13 110.6(3) . .
C591 C592 Si13 110.5(3) . .
C593 C592 H59G 108.9 . .
C591 C592 H59G 108.9 . .
Si13 C592 H59G 108.9 . .
C598 C597 C599 109.09(11) . .
C598 C597 Si13 110.7(3) . .
C599 C597 Si13 110.3(3) . .
C598 C597 H59H 108.9 . .
C599 C597 H59H 108.9 . .
Si13 C597 H59H 108.9 . .
C596 C595 C594 109.09(11) . .
C596 C595 Si13 110.5(3) . .
C594 C595 Si13 110.7(3) . .
C596 C595 H59I 108.8 . .
C594 C595 H59I 108.8 . .
Si13 C595 H59I 108.8 . .
C592 C591 H59J 109.5 . .
C592 C591 H59K 109.5 . .
H59J C591 H59K 109.5 . .
C592 C591 H59L 109.5 . .
H59J C591 H59L 109.5 . .
H59K C591 H59L 109.5 . .
C595 C594 H59M 109.5 . .
C595 C594 H59N 109.5 . .
H59M C594 H59N 109.5 . .
C595 C594 H59O 109.5 . .
H59M C594 H59O 109.5 . .
H59N C594 H59O 109.5 . .
C595 C596 H59P 109.5 . .
C595 C596 H59Q 109.5 . .
H59P C596 H59Q 109.5 . .
C595 C596 H59R 109.5 . .
H59P C596 H59R 109.5 . .
H59Q C596 H59R 109.5 . .
C592 C593 H59S 109.5 . .
C592 C593 H59T 109.5 . .
H59S C593 H59T 109.5 . .
C592 C593 H59U 109.5 . .
H59S C593 H59U 109.5 . .
H59T C593 H59U 109.5 . .
C597 C598 H59V 109.5 . .
C597 C598 H59W 109.5 . .
H59V C598 H59W 109.5 . .
C597 C598 H59X 109.5 . .
H59V C598 H59X 109.5 . .
H59W C598 H59X 109.5 . .
C597 C599 H59Y 109.5 . .
C597 C599 H60A 109.5 . .
H59Y C599 H60A 109.5 . .
C597 C599 H59Z 109.5 . .
H59Y C599 H59Z 109.5 . .
H60A C599 H59Z 109.5 . .

loop_
_geom_bond_atom_site_label_1
_geom_bond_atom_site_label_2
_geom_bond_distance
_geom_bond_site_symmetry_2
Cu1 O1 1.940(12) .
Cu1 O10 1.954(11) .
Cu1 O96 1.957(12) .
Cu1 O34 1.965(12) 2_565
Cu1 O6 1.999(16) .
Cu1 Cu2 2.645(3) .
Cu2 O95 1.913(13) .
Cu2 O2 1.942(12) .
Cu2 O33 1.957(12) 2_565
Cu2 O9 1.976(11) .
Cu2 O51 2.038(16) .
Cu7 O67 1.907(12) 2_565
Cu7 O35 1.938(10) 2_565
Cu7 O3 1.953(13) .
Cu7 O19 1.989(13) .
Cu7 O133 2.034(15) .
Cu7 Cu8 2.634(3) .
Cu8 O4 1.931(12) .
Cu8 O20 1.937(12) .
Cu8 O68 1.960(12) 2_565
Cu8 O36 1.967(12) 2_565
Cu8 O132 1.982(13) .
Si1 C10 1.81(2) .
Si1 C12' 1.8997(13) .
Si1 C18' 1.8997(13) .
Si1 C15' 1.8998(12) .
Si1 C12 1.8999(12) .
Si1 C15 1.8999(14) .
Si1 C18 1.8999(12) .
O1 C1 1.21(2) .
O2 C1 1.31(2) .
O3 C8 1.31(2) .
O4 C8 1.22(2) .
C1 C2 1.49(2) .
C2 C3 1.3900 .
C2 C7 1.3900 .
C3 C4 1.3900 .
C3 H3A 0.9500 .
C4 C5 1.3900 .
C4 C9 1.45(2) .
C5 C6 1.3900 .
C5 H5A 0.9500 .
C6 C7 1.3900 .
C6 C8 1.48(2) .
C7 H7A 0.9500 .
C9 C10 1.20(2) .
C11 C12 1.5101(12) .
C11 H11A 0.9800 .
C11 H11B 0.9800 .
C11 H11C 0.9800 .
C12 C13 1.5100(11) .
C12 H12A 1.0000 .
C13 H13A 0.9800 .
C13 H13B 0.9800 .
C13 H13C 0.9800 .
C14 C15 1.5100(12) .
C14 H14A 0.9800 .
C14 H14B 0.9800 .
C14 H14C 0.9800 .
C15 C16 1.5101(12) .
C15 H15A 1.0000 .
C16 H16A 0.9800 .
C16 H16B 0.9800 .
C16 H16C 0.9800 .
C17 C18 1.5101(11) .
C17 H17A 0.9800 .
C17 H17B 0.9800 .
C17 H17C 0.9800 .
C18 C19 1.5102(12) .
C18 H18A 1.0000 .
C19 H19A 0.9800 .
C19 H19B 0.9800 .
C19 H19C 0.9800 .
C11' C12' 1.5100(11) .
C11' H11D 0.9800 .
C11' H11E 0.9800 .
C11' H11F 0.9800 .
C12' C13' 1.5103(12) .
C12' H12B 1.0000 .
C13' H13D 0.9800 .
C13' H13E 0.9800 .
C13' H13F 0.9800 .
C14' C15' 1.5098(11) .
C14' H14D 0.9800 .
C14' H14E 0.9800 .
C14' H14F 0.9800 .
C15' C16' 1.5099(11) .
C15' H15B 1.0000 .
C16' H16D 0.9800 .
C16' H16E 0.9800 .
C16' H16F 0.9800 .
C17' C18' 1.5101(12) .
C17' H17D 0.9800 .
C17' H17E 0.9800 .
C17' H17F 0.9800 .
C18' C19' 1.5100(11) .
C18' H18B 1.0000 .
C19' H19D 0.9800 .
C19' H19E 0.9800 .
C19' H19F 0.9800 .
Si2 C30 1.77(2) .
Si2 C35 1.8990(11) .
Si2 C38 1.8993(12) .
Si2 C32 1.9003(12) .
O7 C28 1.19(2) .
O7 Cu11 1.978(13) .
O8 C28 1.26(2) .
O8 Cu12 1.963(12) .
O95 C21 1.20(2) .
O96 C21 1.34(2) .
C21 C22 1.52(2) .
C22 C23 1.3900 .
C22 C27 1.3900 .
C23 C24 1.3900 .
C23 H23A 0.9500 .
C24 C25 1.3900 .
C24 C28 1.54(2) .
C25 C26 1.3900 .
C25 H25A 0.9500 .
C26 C27 1.3900 .
C26 C29 1.46(2) .
C27 H27A 0.9500 .
C29 C30 1.19(2) .
C31 C32 1.5099(12) .
C31 H31A 0.9800 .
C31 H31B 0.9800 .
C31 H31C 0.9800 .
C32 C33 1.5097(11) .
C32 H32A 1.0000 .
C33 H33A 0.9800 .
C33 H33B 0.9800 .
C33 H33C 0.9800 .
C34 C35 1.5093(12) .
C34 H34A 0.9800 .
C34 H34B 0.9800 .
C34 H34C 0.9800 .
C35 C36 1.5094(12) .
C35 H35A 1.0000 .
C36 H36A 0.9800 .
C36 H36B 0.9800 .
C36 H36C 0.9800 .
C37 C38 1.5102(11) .
C37 H37A 0.9800 .
C37 H37B 0.9800 .
C37 H37C 0.9800 .
C38 C39 1.5106(11) .
C38 H38A 1.0000 .
C39 H39A 0.9800 .
C39 H39B 0.9800 .
C39 H39C 0.9800 .
Si3 C50 1.8498(11) .
Si3 C57 1.8998(12) .
Si3 C52 1.8998(14) .
Si3 C54' 1.8999(12) .
Si3 C57' 1.8998(13) .
Si3 C54 1.8999(12) .
Si3 C52' 1.8999(13) .
O9 C41 1.28(2) .
O10 C41 1.24(2) .
O11 C48 1.28(2) .
O11 Cu3 1.954(12) .
O12 C48 1.22(2) .
O12 Cu4 1.963(11) .
C41 C42 1.48(2) .
C42 C43 1.3900 .
C42 C47 1.3900 .
C43 C44 1.3900 .
C43 H43A 0.9500 .
C44 C45 1.3900 .
C44 C48 1.50(2) .
C45 C46 1.3900 .
C45 H45A 0.9500 .
C46 C47 1.3900 .
C46 C49 1.4297(11) .
C47 H47A 0.9500 .
C49 C50 1.1997(11) .
C51 C52 1.5101(11) .
C51 H51A 0.9800 .
C51 H51B 0.9800 .
C51 H51C 0.9800 .
C52 C53 1.5101(11) .
C52 H52A 1.0000 .
C53 H53A 0.9800 .
C53 H53B 0.9800 .
C53 H53C 0.9800 .
C54 C56 1.5100(12) .
C54 C55 1.5102(12) .
C54 H54A 1.0000 .
C55 H55A 0.9800 .
C55 H55B 0.9800 .
C55 H55C 0.9800 .
C56 H56A 0.9800 .
C56 H56B 0.9800 .
C56 H56C 0.9800 .
C57 C58 1.5098(11) .
C57 C59 1.5098(11) .
C57 H57A 1.0000 .
C58 H58A 0.9800 .
C58 H58B 0.9800 .
C58 H58C 0.9800 .
C59 H59A 0.9800 .
C59 H59B 0.9800 .
C59 H59C 0.9800 .
C51' C52' 1.5098(12) .
C51' H51D 0.9800 .
C51' H51E 0.9800 .
C51' H51F 0.9800 .
C52' C53' 1.5099(11) .
C52' H52B 1.0000 .
C53' H53D 0.9800 .
C53' H53E 0.9800 .
C53' H53F 0.9800 .
C54' C56' 1.5099(12) .
C54' C55' 1.5100(12) .
C54' H54B 1.0000 .
C55' H55D 0.9800 .
C55' H55E 0.9800 .
C55' H55F 0.9800 .
C56' H56D 0.9800 .
C56' H56E 0.9800 .
C56' H56F 0.9800 .
C57' C58' 1.5100(12) .
C57' C59' 1.5101(12) .
C57' H57B 1.0000 .
C58' H58D 0.9800 .
C58' H58E 0.9800 .
C58' H58F 0.9800 .
C59' H59D 0.9800 .
C59' H59E 0.9800 .
C59' H59F 0.9800 .
Cu3 O71 1.939(12) .
Cu3 O23 1.959(11) .
Cu3 O13 2.006(12) .
Cu3 O135 2.027(13) .
Cu3 Cu4 2.643(3) .
Cu4 O14 1.923(12) .
Cu4 O72 1.925(12) .
Cu4 O24 1.959(12) .
Cu4 O134 2.108(13) .
Si16 C370 1.83(2) .
Si16 C372 1.8992(12) .
Si16 C375 1.8997(12) .
Si16 C378 1.8998(14) .
O69 C361 1.199(19) .
O69 Cu11 1.930(11) .
O70 C361 1.28(2) .
O70 Cu12 1.961(11) .
O71 C368 1.263(19) .
O72 C368 1.256(19) .
C361 C362 1.55(2) .
C362 C363 1.3900 .
C362 C367 1.3900 .
C363 C364 1.3900 .
C363 H36D 0.9500 .
C364 C365 1.3900 .
C364 C368 1.47(2) .
C365 C366 1.3900 .
C365 H36E 0.9500 .
C366 C367 1.3900 .
C366 C369 1.42(2) .
C367 H36F 0.9500 .
C369 C370 1.21(2) .
C371 C372 1.5096(11) .
C371 H37D 0.9800 .
C371 H37E 0.9800 .
C371 H37F 0.9800 .
C372 C373 1.5096(12) .
C372 H37G 1.0000 .
C373 H37H 0.9800 .
C373 H37I 0.9800 .
C373 H37J 0.9800 .
C374 C375 1.5099(12) .
C374 H37K 0.9800 .
C374 H37L 0.9800 .
C374 H37M 0.9800 .
C375 C376 1.5102(12) .
C375 H37N 1.0000 .
C376 H37O 0.9800 .
C376 H37P 0.9800 .
C376 H37Q 0.9800 .
C377 C378 1.5102(11) .
C377 H37R 0.9800 .
C377 H37S 0.9800 .
C377 H37T 0.9800 .
C378 C379 1.5101(11) .
C378 H37U 1.0000 .
C379 H37V 0.9800 .
C379 H37W 0.9800 .
C379 H37X 0.9800 .
Si6 C110 1.81(2) .
Si6 C18A 1.8995(12) .
Si6 C12A 1.8997(13) .
Si6 C112 1.8998(11) .
Si6 C15A 1.8999(13) .
Si6 C115 1.8999(12) .
Si6 C118 1.8999(14) .
O13 C108 1.246(19) .
O14 C108 1.26(2) .
O15 C101 1.29(2) .
O15 Cu6 1.987(11) .
O16 C101 1.24(2) .
O16 Cu5 1.917(12) .
C101 C102 1.49(2) .
C102 C103 1.3900 .
C102 C107 1.3900 .
C103 C104 1.3900 .
C103 H10A 0.9500 .
C104 C105 1.3900 .
C104 C109 1.46(3) .
C105 C106 1.3900 .
C105 H10B 0.9500 .
C106 C107 1.3900 .
C106 C108 1.46(2) .
C107 H10C 0.9500 .
C109 C110 1.20(2) .
C111 C112 1.5100(13) .
C111 H11G 0.9800 .
C111 H11H 0.9800 .
C111 H11I 0.9800 .
C112 C113 1.5099(11) .
C112 H11J 1.0000 .
C113 H11K 0.9800 .
C113 H11L 0.9800 .
C113 H11M 0.9800 .
C114 C115 1.5098(11) .
C114 H11N 0.9800 .
C114 H11O 0.9800 .
C114 H11P 0.9800 .
C115 C116 1.5099(13) .
C115 H11Q 1.0000 .
C116 H11R 0.9800 .
C116 H11S 0.9800 .
C116 H11T 0.9800 .
C117 C118 1.5101(11) .
C117 H11U 0.9800 .
C117 H11V 0.9800 .
C117 H11W 0.9800 .
C118 C119 1.5102(11) .
C118 H11X 1.0000 .
C119 H11Y 0.9800 .
C119 H11Z 0.9800 .
C119 H12C 0.9800 .
C11A C12A 1.5096(11) .
C11A H12D 0.9800 .
C11A H12E 0.9800 .
C11A H12F 0.9800 .
C12A C13A 1.5097(11) .
C12A H12G 1.0000 .
C13A H13G 0.9800 .
C13A H13H 0.9800 .
C13A H13I 0.9800 .
C14A C15A 1.5100(12) .
C14A H14G 0.9800 .
C14A H14H 0.9800 .
C14A H14I 0.9800 .
C15A C16A 1.5100(12) .
C15A H15C 1.0000 .
C16A H16G 0.9800 .
C16A H16H 0.9800 .
C16A H16I 0.9800 .
C17A C18A 1.5098(12) .
C17A H17G 0.9800 .
C17A H17H 0.9800 .
C17A H17I 0.9800 .
C18A C19A 1.5098(11) .
C18A H18C 1.0000 .
C19A H19G 0.9800 .
C19A H19H 0.9800 .
C19A H19I 0.9800 .
Si26 C130 1.8497(11) .
Si26 C132 1.8994(12) .
Si26 C135 1.8994(11) .
Si26 C138 1.9006(14) .
O23 C121 1.270(18) .
O24 C121 1.27(2) .
O25 C128 1.33(2) .
O25 Cu10 1.962(12) .
O26 C128 1.21(2) .
O26 Cu9 1.913(13) .
C121 C122 1.48(2) .
C122 C123 1.3900 .
C122 C127 1.3900 .
C123 C124 1.3900 .
C123 H12H 0.9500 .
C124 C125 1.3900 .
C124 C129 1.4297(11) .
C125 C126 1.3900 .
C125 H12I 0.9500 .
C126 C127 1.3900 .
C126 C128 1.496(19) .
C127 H12J 0.9500 .
C129 C130 1.1997(11) .
C131 C132 1.5092(12) .
C131 H13J 0.9800 .
C131 H13K 0.9800 .
C131 H13L 0.9800 .
C132 C133 1.5094(11) .
C132 H13M 1.0000 .
C133 H13N 0.9800 .
C133 H13O 0.9800 .
C133 H13P 0.9800 .
C134 C135 1.5104(11) .
C134 H13Q 0.9800 .
C134 H13R 0.9800 .
C134 H13S 0.9800 .
C135 C136 1.5100(13) .
C135 H13T 1.0000 .
C136 H13U 0.9800 .
C136 H13V 0.9800 .
C136 H13W 0.9800 .
C137 C138 1.5095(11) .
C137 H13X 0.9800 .
C137 H13Y 0.9800 .
C137 H13Z 0.9800 .
C138 C139 1.5098(11) .
C138 H14J 1.0000 .
C139 H14K 0.9800 .
C139 H14L 0.9800 .
C139 H14M 0.9800 .
Cu5 O22 1.962(12) .
Cu5 O17 1.986(12) .
Cu5 O90 2.003(11) .
Cu5 O138 2.103(15) .
Cu5 Cu6 2.638(3) .
Cu6 O89 1.936(10) .
Cu6 O18 1.967(12) .
Cu6 O21 1.972(12) .
Cu6 O139 2.206(15) .
Si4 C70 1.84(2) .
Si4 C72 1.8978(12) .
Si4 C75 1.8985(12) .
Si4 C78 1.8988(11) .
O21 C61 1.27(2) .
O22 C61 1.26(2) .
O102 C68 1.26(2) .
O102 Cu12 1.946(12) 2_565
O102 Cu23 2.426(14) 2_565
O103 C68 1.33(2) .
O103 Cu11 1.978(13) 2_565
C61 C62 1.47(2) .
C62 C63 1.3900 .
C62 C67 1.3900 .
C63 C64 1.3900 .
C63 H63A 0.9500 .
C64 C65 1.3900 .
C64 C68 1.48(2) .
C65 C66 1.3900 .
C65 H65A 0.9500 .
C66 C67 1.3900 .
C66 C69 1.44(2) .
C67 H67A 0.9500 .
C69 C70 1.17(2) .
C71 C72 1.5094(13) .
C71 H71A 0.9800 .
C71 H71B 0.9800 .
C71 H71C 0.9800 .
C72 C73 1.5099(11) .
C72 H72A 1.0000 .
C73 H73A 0.9800 .
C73 H73B 0.9800 .
C73 H73C 0.9800 .
C74 C75 1.5104(11) .
C74 H74A 0.9800 .
C74 H74B 0.9800 .
C74 H74C 0.9800 .
C75 C76 1.5109(12) .
C75 H75A 1.0000 .
C76 H76A 0.9800 .
C76 H76B 0.9800 .
C76 H76C 0.9800 .
C77 C78 1.5095(13) .
C77 H77A 0.9800 .
C77 H77B 0.9800 .
C77 H77C 0.9800 .
C78 C79 1.5096(11) .
C78 H78A 1.0000 .
C79 H79A 0.9800 .
C79 H79B 0.9800 .
C79 H79C 0.9800 .
Si5 C90 1.81(2) .
Si5 C98' 1.8995(12) .
Si5 C92 1.8996(11) .
Si5 C95 1.8997(14) .
Si5 C95' 1.8997(13) .
Si5 C98 1.8997(12) .
Si5 C92' 1.8998(12) .
O17 C81 1.24(2) .
O18 C81 1.29(2) .
O19 C88 1.27(2) .
O20 C88 1.26(2) .
C81 C82 1.477(19) .
C82 C83 1.3900 .
C82 C87 1.3900 .
C83 C84 1.3900 .
C83 H83A 0.9500 .
C84 C85 1.3900 .
C84 C88 1.48(2) .
C85 C86 1.3900 .
C85 H85A 0.9500 .
C86 C87 1.3900 .
C86 C89 1.44(2) .
C87 H87A 0.9500 .
C89 C90 1.16(2) .
C91 C92 1.5102(13) .
C91 H91A 0.9800 .
C91 H91B 0.9800 .
C91 H91C 0.9800 .
C92 C93 1.5100(12) .
C92 H92A 1.0000 .
C93 H93A 0.9800 .
C93 H93B 0.9800 .
C93 H93C 0.9800 .
C94 C95 1.5100(11) .
C94 H94A 0.9800 .
C94 H94B 0.9800 .
C94 H94C 0.9800 .
C95 C96 1.5103(11) .
C95 H95A 1.0000 .
C96 H96A 0.9800 .
C96 H96B 0.9800 .
C96 H96C 0.9800 .
C97 C98 1.5098(11) .
C97 H97A 0.9800 .
C97 H97B 0.9800 .
C97 H97C 0.9800 .
C98 C99 1.5098(13) .
C98 H98A 1.0000 .
C99 H99A 0.9800 .
C99 H99B 0.9800 .
C99 H99C 0.9800 .
C91' C92' 1.5100(12) .
C91' H91D 0.9800 .
C91' H91E 0.9800 .
C91' H91F 0.9800 .
C92' C93' 1.5101(11) .
C92' H92B 1.0000 .
C93' H93D 0.9800 .
C93' H93E 0.9800 .
C93' H93F 0.9800 .
C94' C95' 1.5100(11) .
C94' H94D 0.9800 .
C94' H94E 0.9800 .
C94' H94F 0.9800 .
C95' C96' 1.5102(11) .
C95' H95B 1.0000 .
C96' H96D 0.9800 .
C96' H96E 0.9800 .
C96' H96F 0.9800 .
C97' C98' 1.5098(12) .
C97' H97D 0.9800 .
C97' H97E 0.9800 .
C97' H97F 0.9800 .
C98' C99' 1.5100(12) .
C98' H98B 1.0000 .
C99' H99D 0.9800 .
C99' H99E 0.9800 .
C99' H99F 0.9800 .
Si12 C470 1.843(19) .
Si12 C478 1.8990(11) .
Si12 C472 1.8990(11) .
Si12 C475 1.8997(14) .
O27 C468 1.29(2) .
O27 Cu10 1.970(12) .
O28 C468 1.24(2) .
O28 Cu9 1.954(12) .
O89 C461 1.25(2) .
O90 C461 1.26(2) .
C461 C462 1.48(2) .
C462 C463 1.3900 .
C462 C467 1.3900 .
C463 C464 1.3900 .
C463 H46A 0.9500 .
C464 C465 1.3900 .
C464 C469 1.410(19) .
C465 C466 1.3900 .
C465 H46B 0.9500 .
C466 C467 1.3900 .
C466 C468 1.54(2) .
C467 H46C 0.9500 .
C469 C470 1.20(2) .
C471 C472 1.5095(12) .
C471 H47B 0.9800 .
C471 H47C 0.9800 .
C471 H47D 0.9800 .
C472 C473 1.5093(13) .
C472 H47E 1.0000 .
C473 H47F 0.9800 .
C473 H47G 0.9800 .
C473 H47H 0.9800 .
C474 C475 1.5105(11) .
C474 H47I 0.9800 .
C474 H47J 0.9800 .
C474 H47K 0.9800 .
C475 C476 1.5101(11) .
C475 H47L 1.0000 .
C476 H47M 0.9800 .
C476 H47N 0.9800 .
C476 H47O 0.9800 .
C477 C478 1.5102(11) .
C477 H47P 0.9800 .
C477 H47Q 0.9800 .
C477 H47R 0.9800 .
C478 C479 1.5103(12) .
C478 H47S 1.0000 .
C479 H47T 0.9800 .
C479 H47U 0.9800 .
C479 H47V 0.9800 .
Cu9 O32 1.930(13) .
Cu9 O30 1.933(12) .
Cu9 O136 2.041(15) .
Cu9 Cu10 2.639(3) .
Cu10 O31 1.904(13) .
Cu10 O29 1.929(12) .
Cu10 O137 1.988(13) .
Si25 C210 1.81(2) .
Si25 C218 1.8998(13) .
Si25 C212 1.9000(12) .
Si25 C215 1.9000(12) .
Si25 C512 1.9000(11) .
Si25 C515 1.9000(11) .
Si25 C518 1.9001(13) .
O31 C201 1.23(2) .
O32 C201 1.31(2) .
O33 C208 1.28(2) .
O33 Cu2 1.957(12) 2_565
O34 C208 1.25(2) .
O34 Cu1 1.965(12) 2_565
C201 C202 1.52(2) .
C202 C203 1.3900 .
C202 C207 1.3900 .
C203 C204 1.3900 .
C203 H20A 0.9500 .
C204 C205 1.3900 .
C204 C209 1.46(2) .
C205 C206 1.3900 .
C205 H20B 0.9500 .
C206 C207 1.3900 .
C206 C208 1.51(2) .
C207 H20C 0.9500 .
C209 C210 1.18(2) .
C211 C212 1.5100(11) .
C211 H21A 0.9800 .
C211 H21B 0.9800 .
C211 H21C 0.9800 .
C212 C213 1.5102(12) .
C212 H21D 1.0000 .
C213 H21E 0.9800 .
C213 H21F 0.9800 .
C213 H21G 0.9800 .
C214 C215 1.5100(12) .
C214 H21H 0.9800 .
C214 H21I 0.9800 .
C214 H21J 0.9800 .
C215 C216 1.5100(13) .
C215 H21K 1.0000 .
C216 H21L 0.9800 .
C216 H21M 0.9800 .
C216 H21N 0.9800 .
C217 C218 1.5100(12) .
C217 H21O 0.9800 .
C217 H21P 0.9800 .
C217 H21Q 0.9800 .
C218 C219 1.5100(12) .
C218 H21R 1.0000 .
C219 H21S 0.9800 .
C219 H21T 0.9800 .
C219 H21U 0.9800 .
C511 C512 1.5100(12) .
C511 H51G 0.9800 .
C511 H51H 0.9800 .
C511 H51I 0.9800 .
C515 C514 1.5100(13) .
C515 C516 1.5100(12) .
C515 H51J 1.0000 .
C518 C519 1.5100(11) .
C518 C517 1.5100(12) .
C518 H51K 1.0000 .
C512 C513 1.5100(12) .
C512 H51L 1.0000 .
C514 H51M 0.9800 .
C514 H51N 0.9800 .
C514 H51O 0.9800 .
C517 H51P 0.9800 .
C517 H51Q 0.9800 .
C517 H51R 0.9800 .
C513 H51S 0.9800 .
C513 H51T 0.9800 .
C513 H51U 0.9800 .
C516 H51V 0.9800 .
C516 H51W 0.9800 .
C516 H51X 0.9800 .
C519 H51Y 0.9800 .
C519 H51Z 0.9800 .
C519 H52C 0.9800 .
Si7 C150 1.88(2) .
Si7 C155 1.8987(11) .
Si7 C152 1.8991(13) .
Si7 C158 1.9000(12) .
O29 C141 1.27(2) .
O30 C141 1.272(19) .
O35 C148 1.22(2) .
O35 Cu7 1.938(10) 2_565
O36 C148 1.24(2) .
O36 Cu8 1.968(12) 2_565
C141 C142 1.52(2) .
C142 C143 1.3900 .
C142 C147 1.3900 .
C143 C144 1.3900 .
C143 H14N 0.9500 .
C144 C145 1.3900 .
C144 C148 1.53(2) .
C145 C146 1.3900 .
C145 H14O 0.9500 .
C146 C147 1.3900 .
C146 C149 1.41(2) .
C147 H14P 0.9500 .
C149 C150 1.18(2) .
C151 C152 1.5105(11) .
C151 H15D 0.9800 .
C151 H15E 0.9800 .
C151 H15F 0.9800 .
C152 C153 1.5101(11) .
C152 H15G 1.0000 .
C153 H15H 0.9800 .
C153 H15I 0.9800 .
C153 H15J 0.9800 .
C154 C155 1.5091(11) .
C154 H15K 0.9800 .
C154 H15L 0.9800 .
C154 H15M 0.9800 .
C155 C156 1.5092(11) .
C155 H15N 1.0000 .
C156 H15O 0.9800 .
C156 H15P 0.9800 .
C156 H15Q 0.9800 .
C157 C158 1.5101(12) .
C157 H15R 0.9800 .
C157 H15S 0.9800 .
C157 H15T 0.9800 .
C158 C159 1.5102(12) .
C158 H15U 1.0000 .
C159 H15V 0.9800 .
C159 H15W 0.9800 .
C159 H15X 0.9800 .
Cu11 O65 1.961(12) .
Cu11 O103 1.978(13) 2_565
Cu11 O123 2.013(15) .
Cu11 Cu12 2.605(3) .
Cu12 O102 1.946(12) 2_565
Cu12 O66 1.950(11) .
Cu12 O60 2.272(11) .
Si19 C500 1.83(2) .
Si19 C505 1.8985(12) .
Si19 C502 1.8986(12) .
Si19 C508 1.8994(11) .
O65 C491 1.26(2) .
O66 C491 1.24(2) .
O67 C498 1.22(2) .
O67 Cu7 1.908(12) 2_565
O68 C498 1.30(2) .
O68 Cu8 1.960(12) 2_565
C491 C492 1.55(2) .
C492 C493 1.3900 .
C492 C497 1.3900 .
C493 C494 1.3900 .
C493 H49A 0.9500 .
C494 C495 1.3900 .
C494 C498 1.47(2) .
C495 C496 1.3900 .
C495 H49B 0.9500 .
C496 C497 1.3900 .
C496 C499 1.41(2) .
C497 H49C 0.9500 .
C499 C500 1.21(2) .
C501 C502 1.5095(12) .
C501 H50A 0.9800 .
C501 H50B 0.9800 .
C501 H50C 0.9800 .
C502 C503 1.5097(11) .
C502 H50D 1.0000 .
C503 H50E 0.9800 .
C503 H50F 0.9800 .
C503 H50G 0.9800 .
C504 C505 1.5099(12) .
C504 H50H 0.9800 .
C504 H50I 0.9800 .
C504 H50J 0.9800 .
C505 C506 1.5103(12) .
C505 H50K 1.0000 .
C506 H50L 0.9800 .
C506 H50M 0.9800 .
C506 H50N 0.9800 .
C507 C508 1.5102(12) .
C507 H50O 0.9800 .
C507 H50P 0.9800 .
C507 H50Q 0.9800 .
C508 C509 1.5103(11) .
C508 H50R 1.0000 .
C509 H50S 0.9800 .
C509 H50T 0.9800 .
C509 H50U 0.9800 .
Cu17 O82 1.921(10) 2_476
Cu17 O76 1.939(11) .
Cu17 O64 1.971(11) .
Cu17 O78 1.975(12) .
Cu17 O120 2.041(13) .
Cu17 Cu18 2.642(3) .
Cu18 O77 1.931(12) .
Cu18 O81 1.939(12) 2_476
Cu18 O75 1.967(11) .
Cu18 O63 1.970(11) .
Cu18 O121 2.008(16) .
Si23 C330 1.8498(12) .
Si23 C338 1.8991(11) .
Si23 C332 1.8994(13) .
Si23 C335 1.9003(12) .
O77 C321 1.27(2) .
O78 C321 1.25(2) .
O79 C328 1.25(2) .
O79 Cu20 1.912(12) 2_476
O80 C328 1.32(2) .
O80 Cu19 1.971(12) 2_476
C321 C322 1.49(2) .
C322 C323 1.3900 .
C322 C327 1.3900 .
C323 C324 1.3900 .
C323 H32B 0.9500 .
C324 C325 1.3900 .
C324 C328 1.47(2) .
C325 C326 1.3900 .
C325 H32C 0.9500 .
C326 C329 1.378(11) .
C326 C327 1.3900 .
C327 H32D 0.9500 .
C329 C330 1.1998(11) .
C331 C332 1.5103(11) .
C331 H33D 0.9800 .
C331 H33E 0.9800 .
C331 H33F 0.9800 .
C332 C333 1.5100(11) .
C332 H33G 1.0000 .
C333 H33H 0.9800 .
C333 H33I 0.9800 .
C333 H33J 0.9800 .
C334 C335 1.5100(12) .
C334 H33K 0.9800 .
C334 H33L 0.9800 .
C334 H33M 0.9800 .
C335 C336 1.5100(11) .
C335 H33N 1.0000 .
C336 H33O 0.9800 .
C336 H33P 0.9800 .
C336 H33Q 0.9800 .
C337 C338 1.5092(12) .
C337 H33R 0.9800 .
C337 H33S 0.9800 .
C337 H33T 0.9800 .
C338 C339 1.5092(12) .
C338 H33U 1.0000 .
C339 H33V 0.9800 .
C339 H33W 0.9800 .
C339 H33X 0.9800 .
Si14 C310 1.8500(12) .
Si14 C315 1.8999(11) .
Si14 C312 1.8999(14) .
Si14 C318 1.9000(12) .
O63 C308 1.29(2) .
O64 C308 1.22(2) .
O61 C301 1.24(2) .
O61 Cu16 1.959(12) .
O140 C301 1.27(2) .
O140 Cu15 1.977(11) .
C301 C302 1.47(2) .
C302 C303 1.3900 .
C302 C307 1.3900 .
C303 C304 1.3900 .
C303 H30A 0.9500 .
C304 C305 1.3900 .
C304 C309 1.44(2) .
C305 C306 1.3900 .
C305 H30B 0.9500 .
C306 C307 1.3900 .
C306 C308 1.50(2) .
C307 H30C 0.9500 .
C309 C310 1.19(2) .
C311 C312 1.5099(12) .
C311 H31D 0.9800 .
C311 H31E 0.9800 .
C311 H31F 0.9800 .
C312 C313 1.5100(11) .
C312 H31G 1.0000 .
C313 H31H 0.9800 .
C313 H31I 0.9800 .
C313 H31J 0.9800 .
C314 C315 1.5102(11) .
C314 H31K 0.9800 .
C314 H31L 0.9800 .
C314 H31M 0.9800 .
C315 C316 1.5102(13) .
C315 H31N 1.0000 .
C316 H31O 0.9800 .
C316 H31P 0.9800 .
C316 H31Q 0.9800 .
C317 C318 1.5101(11) .
C317 H31R 0.9800 .
C317 H31S 0.9800 .
C317 H31T 0.9800 .
C318 C319 1.5099(11) .
C318 H31U 1.0000 .
C319 H31V 0.9800 .
C319 H31W 0.9800 .
C319 H31X 0.9800 .
Si17 C350 1.845(10) .
Si17 C358 1.8997(12) .
Si17 C355 1.8998(12) .
Si17 C352 1.9001(12) .
O75 C341 1.233(19) .
O76 C341 1.32(2) .
O74 C348 1.267(19) .
O74 Cu24 1.909(11) .
O73 C348 1.279(19) .
O73 Cu23 1.939(11) .
C341 C342 1.474(19) .
C342 C343 1.3900 .
C342 C347 1.3900 .
C343 C344 1.3900 .
C343 H34D 0.9500 .
C344 C345 1.3900 .
C344 C348 1.540(19) .
C345 C346 1.3900 .
C345 H34E 0.9500 .
C346 C347 1.3900 .
C346 C349 1.4300(13) .
C347 H34F 0.9500 .
C349 C350 1.2000(12) .
C351 C352 1.5100(13) .
C351 H35B 0.9800 .
C351 H35C 0.9800 .
C351 H35D 0.9800 .
C352 C353 1.5099(11) .
C352 H35E 1.0000 .
C353 H35F 0.9800 .
C353 H35G 0.9800 .
C353 H35H 0.9800 .
C354 C355 1.5098(12) .
C354 H35I 0.9800 .
C354 H35J 0.9800 .
C354 H35K 0.9800 .
C355 C356 1.5099(13) .
C355 H35L 1.0000 .
C356 H35M 0.9800 .
C356 H35N 0.9800 .
C356 H35O 0.9800 .
C357 C358 1.5100(11) .
C357 H35P 0.9800 .
C357 H35Q 0.9800 .
C357 H35R 0.9800 .
C358 C359 1.5100(12) .
C358 H35S 1.0000 .
C359 H35T 0.9800 .
C359 H35U 0.9800 .
C359 H35V 0.9800 .
Cu19 O46 1.915(13) .
Cu19 O50 1.942(13) .
Cu19 O47 1.956(13) .
Cu19 O80 1.971(12) 2_476
Cu19 O129 2.004(14) .
Cu19 Cu20 2.634(3) .
Cu20 O79 1.912(12) 2_476
Cu20 O48 1.935(13) .
Cu20 O49 1.936(12) .
Cu20 O45 1.954(13) .
Cu20 O128 2.011(15) .
O47 C241 1.25(2) .
O48 C241 1.25(2) .
O97 C248 1.29(2) .
O97 Cu21 1.963(11) .
O98 C248 1.25(2) .
O98 Cu22 1.972(11) .
C241 C242 1.534(19) .
C242 C243 1.3900 .
C242 C247 1.3900 .
C243 C244 1.3900 .
C243 H24A 0.9500 .
C244 C245 1.3900 .
C244 C248 1.46(2) .
C245 C246 1.3900 .
C245 H24B 0.9500 .
C246 C247 1.3900 .
C246 C249 1.4299(11) .
C247 H24C 0.9500 .
Si24 C250 1.8500(11) .
Si24 C558 1.9000(13) .
Si24 C252 1.9000(11) .
Si24 C258 1.9000(13) .
Si24 C255 1.9001(13) .
Si24 C552 1.9001(11) .
Si24 C555 1.9001(13) .
C249 C250 1.1999(11) .
C251 C252 1.5100(12) .
C251 H25B 0.9800 .
C251 H25C 0.9800 .
C251 H25D 0.9800 .
C252 C253 1.5101(12) .
C252 H25E 1.0000 .
C253 H25F 0.9800 .
C253 H25G 0.9800 .
C253 H25H 0.9800 .
C254 C255 1.5100(12) .
C254 H25I 0.9800 .
C254 H25J 0.9800 .
C254 H25K 0.9800 .
C255 C256 1.5101(11) .
C255 H25L 1.0000 .
C256 H25M 0.9800 .
C256 H25N 0.9800 .
C256 H25O 0.9800 .
C257 C258 1.5100(11) .
C257 H25P 0.9800 .
C257 H25Q 0.9800 .
C257 H25R 0.9800 .
C258 C259 1.5100(11) .
C258 H25S 1.0000 .
C259 H25T 0.9800 .
C259 H25U 0.9800 .
C259 H25V 0.9800 .
C552 C553 1.5099(12) .
C552 C551 1.5100(11) .
C552 H55G 1.0000 .
C555 C554 1.5100(11) .
C555 C556 1.5101(12) .
C555 H55H 1.0000 .
C558 C559 1.5098(11) .
C558 C557 1.5098(11) .
C558 H55I 1.0000 .
C557 H55J 0.9800 .
C557 H55K 0.9800 .
C557 H55L 0.9800 .
C559 H55M 0.9800 .
C559 H55N 0.9800 .
C559 H55O 0.9800 .
C554 H55P 0.9800 .
C554 H55Q 0.9800 .
C554 H55R 0.9800 .
C556 H55S 0.9800 .
C556 H55T 0.9800 .
C556 H55U 0.9800 .
C551 H55V 0.9800 .
C551 H55W 0.9800 .
C551 H55X 0.9800 .
C553 H55Y 0.9800 .
C553 H55Z 0.9800 .
C553 H56G 0.9800 .
Si8 C170 1.84(2) .
Si8 C178 1.8996(11) .
Si8 C172 1.8999(11) .
Si8 C175 1.9000(14) .
O39 C161 1.22(2) .
O39 Cu13 1.924(13) .
O40 C161 1.26(2) .
O40 Cu14 1.962(13) .
O45 C168 1.277(19) .
O46 C168 1.28(2) .
C161 C162 1.53(2) .
C162 C163 1.3900 .
C162 C167 1.3900 .
C163 C164 1.3900 .
C163 H16J 0.9500 .
C164 C165 1.3900 .
C164 C168 1.50(2) .
C165 C166 1.3900 .
C165 H16K 0.9500 .
C166 C167 1.3900 .
C166 C169 1.4301(12) .
C167 H16L 0.9500 .
C169 C170 1.22(2) .
C171 C172 1.5100(13) .
C171 H17J 0.9800 .
C171 H17K 0.9800 .
C171 H17L 0.9800 .
C172 C173 1.5100(11) .
C172 H17M 1.0000 .
C173 H17N 0.9800 .
C173 H17O 0.9800 .
C173 H17P 0.9800 .
C174 C175 1.5099(11) .
C174 H17Q 0.9800 .
C174 H17R 0.9800 .
C174 H17S 0.9800 .
C175 C176 1.5098(12) .
C175 H17T 1.0000 .
C176 H17U 0.9800 .
C176 H17V 0.9800 .
C176 H17W 0.9800 .
C177 C178 1.5096(12) .
C177 H17X 0.9800 .
C177 H17Y 0.9800 .
C177 H17Z 0.9800 .
C178 C179 1.5097(12) .
C178 H18D 1.0000 .
C179 H18E 0.9800 .
C179 H18F 0.9800 .
C179 H18G 0.9800 .
Cu15 O94 1.916(11) .
Cu15 O91 1.939(11) .
Cu15 O112 1.983(12) .
Cu15 O125 2.012(13) .
Cu15 Cu16 2.638(3) .
Cu16 O92 1.951(11) .
Cu16 O113 1.961(11) .
Cu16 O93 1.979(11) .
Cu16 O124 2.017(15) .
Si15 C270 1.8464(11) .
Si15 C578 1.8960(14) .
Si15 C575 1.8964(11) .
Si15 C572 1.8965(11) .
Si15 C272 1.8998(12) .
Si15 C275 1.8999(11) .
Si15 C278 1.9000(14) .
O112 C261 1.18(2) .
O113 C261 1.33(2) .
O49 C268 1.34(2) .
O50 C268 1.219(19) .
C261 C262 1.52(2) .
C262 C263 1.3900 .
C262 C267 1.3900 .
C263 C264 1.3900 .
C263 H26A 0.9500 .
C264 C265 1.3900 .
C264 C268 1.50(2) .
C265 C266 1.3900 .
C265 H26B 0.9500 .
C266 C267 1.3900 .
C266 C269 1.4298(11) .
C267 H26C 0.9500 .
C269 C270 1.1997(11) .
C271 C272 1.5100(12) .
C271 H27B 0.9800 .
C271 H27C 0.9800 .
C271 H27D 0.9800 .
C272 C273 1.5101(11) .
C272 H27E 1.0000 .
C273 H27F 0.9800 .
C273 H27G 0.9800 .
C273 H27H 0.9800 .
C274 C275 1.5100(13) .
C274 H27I 0.9800 .
C274 H27J 0.9800 .
C274 H27K 0.9800 .
C275 C276 1.5101(11) .
C275 H27L 1.0000 .
C276 H27M 0.9800 .
C276 H27N 0.9800 .
C276 H27O 0.9800 .
C277 C278 1.5100(11) .
C277 H27P 0.9800 .
C277 H27Q 0.9800 .
C277 H27R 0.9800 .
C278 C279 1.5100(12) .
C278 H27S 1.0000 .
C279 H27T 0.9800 .
C279 H27U 0.9800 .
C279 H27V 0.9800 .
C575 C574 1.5099(12) .
C575 C576 1.5101(11) .
C575 H57C 1.0000 .
C572 C573 1.5100(11) .
C572 C571 1.5101(13) .
C572 H57D 1.0000 .
C578 C579 1.5100(11) .
C578 C577 1.5100(11) .
C578 H57E 1.0000 .
C571 H57F 0.9800 .
C571 H57G 0.9800 .
C571 H57H 0.9800 .
C577 H57I 0.9800 .
C577 H57J 0.9800 .
C577 H57K 0.9800 .
C579 H57L 0.9800 .
C579 H57M 0.9800 .
C579 H57N 0.9800 .
C573 H57O 0.9800 .
C573 H57P 0.9800 .
C573 H57Q 0.9800 .
C574 H57R 0.9800 .
C574 H57S 0.9800 .
C574 H57T 0.9800 .
C576 H57U 0.9800 .
C576 H57V 0.9800 .
C576 H57W 0.9800 .
Si11 C230 1.821(10) .
Si11 C232 1.88(2) .
Si11 C235 1.8997(14) .
Si11 C238 1.9001(12) .
O93 C228 1.35(2) .
O94 C228 1.17(2) .
O41 C221 1.257(19) .
O41 Cu13 1.974(12) .
O42 C221 1.27(2) .
O42 Cu14 1.925(12) .
C221 C222 1.54(2) .
C222 C223 1.3900 .
C222 C227 1.3900 .
C223 C224 1.3900 .
C223 H22A 0.9500 .
C224 C225 1.3900 .
C224 C229 1.4300(12) .
C225 C226 1.3900 .
C225 H22B 0.9500 .
C226 C227 1.3900 .
C226 C228 1.51(2) .
C227 H22C 0.9500 .
C229 C230 1.2000(11) .
C231 C232 1.59(3) .
C231 H23B 0.9800 .
C231 H23C 0.9800 .
C231 H23D 0.9800 .
C232 C233 1.52(3) .
C232 H23E 1.0000 .
C233 H23F 0.9800 .
C233 H23G 0.9800 .
C233 H23H 0.9800 .
C234 C235 1.5099(11) .
C234 H23I 0.9800 .
C234 H23J 0.9800 .
C234 H23K 0.9800 .
C235 C236 1.5096(11) .
C235 H23L 1.0000 .
C236 H23M 0.9800 .
C236 H23N 0.9800 .
C236 H23O 0.9800 .
C237 C238 1.5101(11) .
C237 H23P 0.9800 .
C237 H23Q 0.9800 .
C237 H23R 0.9800 .
C238 C239 1.5100(12) .
C238 H23S 1.0000 .
C239 H23T 0.9800 .
C239 H23U 0.9800 .
C239 H23V 0.9800 .
Cu23 O44 1.882(12) 2_476
Cu23 O56 1.946(12) .
Cu23 O60 1.963(10) .
Cu23 O102 2.426(14) 2_565
Cu23 Cu24 2.646(3) .
Cu24 O55 1.920(11) .
Cu24 O43 1.981(11) 2_476
Cu24 O122 2.013(14) .
Cu24 O59 2.059(11) .
O59 C288 1.238(19) .
O60 C288 1.253(19) .
O91 C281 1.29(2) .
O92 C281 1.21(2) .
Si18 C290 1.8497(13) .
Si18 C295 1.8979(12) .
Si18 C292 1.8983(12) .
Si18 C298 1.8995(11) .
C281 C283 1.517(19) .
C282 C283 1.3900 .
C282 C287 1.3900 .
C282 H28A 0.9500 .
C283 C284 1.3900 .
C284 C285 1.3900 .
C284 H28B 0.9500 .
C285 C286 1.3900 .
C285 C288 1.551(19) .
C286 C287 1.3900 .
C286 H28C 0.9500 .
C287 C289 1.4298(12) .
C289 C290 1.1998(12) .
C291 C292 1.5106(13) .
C291 H29A 0.9800 .
C291 H29B 0.9800 .
C291 H29C 0.9800 .
C292 C293 1.5100(11) .
C292 H29D 1.0000 .
C293 H29E 0.9800 .
C293 H29F 0.9800 .
C293 H29G 0.9800 .
C294 C295 1.5091(11) .
C294 H29H 0.9800 .
C294 H29I 0.9800 .
C294 H29J 0.9800 .
C295 C296 1.5089(13) .
C295 H29K 1.0000 .
C296 H29L 0.9800 .
C296 H29M 0.9800 .
C296 H29N 0.9800 .
C297 C298 1.5099(11) .
C297 H29O 0.9800 .
C297 H29P 0.9800 .
C297 H29Q 0.9800 .
C298 C299 1.5103(12) .
C298 H29R 1.0000 .
C299 H29S 0.9800 .
C299 H29T 0.9800 .
C299 H29U 0.9800 .
Si22 C430 1.8499(11) .
Si22 C435 1.8988(14) .
Si22 C432 1.8990(12) .
Si22 C438 1.9003(12) .
O55 C428 1.190(19) .
O56 C428 1.301(19) .
O99 C421 1.301(19) .
O99 Cu21 1.933(11) .
O100 C421 1.25(2) .
O100 Cu22 1.939(12) .
C421 C422 1.487(19) .
C422 C423 1.3900 .
C422 C427 1.3900 .
C423 C424 1.3900 .
C423 H42A 0.9500 .
C424 C425 1.3900 .
C424 C428 1.50(2) .
C425 C426 1.3900 .
C425 H42B 0.9500 .
C426 C427 1.3900 .
C426 C429 1.4299(11) .
C427 H42C 0.9500 .
C429 C430 1.1999(11) .
C431 C432 1.5085(11) .
C431 H43B 0.9800 .
C431 H43C 0.9800 .
C431 H43D 0.9800 .
C432 C433 1.5090(12) .
C432 H43E 1.0000 .
C433 H43F 0.9800 .
C433 H43G 0.9800 .
C433 H43H 0.9800 .
C434 C435 1.5101(12) .
C434 H43I 0.9800 .
C434 H43J 0.9800 .
C434 H43K 0.9800 .
C435 C436 1.5108(11) .
C435 H43L 1.0000 .
C436 H43M 0.9800 .
C436 H43N 0.9800 .
C436 H43O 0.9800 .
C437 C438 1.5089(12) .
C437 H43P 0.9800 .
C437 H43Q 0.9800 .
C437 H43R 0.9800 .
C438 C439 1.5099(13) .
C438 H43S 1.0000 .
C439 H43T 0.9800 .
C439 H43U 0.9800 .
C439 H43V 0.9800 .
Cu21 O83 1.969(12) .
Cu21 O85 1.988(11) .
Cu21 O126 2.049(15) .
Cu21 Cu22 2.639(3) .
Cu22 O84 1.904(11) .
Cu22 O86 1.948(11) .
Cu22 O127 2.053(15) .
Si21 C410 1.8468(11) .
Si21 C411 1.8963(13) .
Si21 C418 1.8965(13) .
Si21 C415 1.8965(12) .
O85 C401 1.266(19) .
O86 C401 1.25(2) .
O87 C408 1.283(19) .
O87 Cu14 2.002(11) 2_476
O88 C408 1.257(19) .
O88 Cu13 1.949(11) 2_476
C401 C402 1.492(19) .
C402 C403 1.3900 .
C402 C407 1.3900 .
C403 C404 1.3900 .
C403 H40A 0.9500 .
C404 C405 1.3900 .
C404 C409 1.4301(11) .
C405 C406 1.3900 .
C405 H40B 0.9500 .
C406 C407 1.3900 .
C406 C408 1.490(19) .
C407 H40C 0.9500 .
C409 C410 1.2001(11) .
C411 C413 1.5099(12) .
C411 C412 1.5101(11) .
C411 H41A 1.0000 .
C412 H41B 0.9800 .
C412 H41C 0.9800 .
C412 H41D 0.9800 .
C413 H41E 0.9800 .
C413 H41F 0.9800 .
C413 H41G 0.9800 .
C414 C415 1.5101(12) .
C414 H41H 0.9800 .
C414 H41I 0.9800 .
C414 H41J 0.9800 .
C415 C416 1.5100(13) .
C415 H41K 1.0000 .
C416 H41L 0.9800 .
C416 H41M 0.9800 .
C416 H41N 0.9800 .
C417 C418 1.5100(11) .
C417 H41O 0.9800 .
C417 H41P 0.9800 .
C417 H41Q 0.9800 .
C418 C419 1.5102(11) .
C418 H41R 1.0000 .
C419 H41S 0.9800 .
C419 H41T 0.9800 .
C419 H41U 0.9800 .
Si20 C390 1.8496(11) .
Si20 C395 1.8983(13) .
Si20 C398 1.8989(12) .
Si20 C392 1.8992(12) .
O81 C388 1.242(19) .
O81 Cu18 1.939(12) 2_476
O82 C388 1.29(2) .
O82 Cu17 1.921(10) 2_476
O83 C381 1.29(2) .
O84 C381 1.18(2) .
C381 C382 1.52(2) .
C382 C383 1.3900 .
C382 C387 1.3900 .
C383 C384 1.3900 .
C383 H38B 0.9500 .
C384 C385 1.3900 .
C384 C389 1.4297(11) .
C385 C386 1.3900 .
C385 H38C 0.9500 .
C386 C387 1.3900 .
C386 C388 1.51(2) .
C387 H38D 0.9500 .
C389 C390 1.1996(11) .
C391 C392 1.5101(12) .
C391 H39D 0.9800 .
C391 H39E 0.9800 .
C391 H39F 0.9800 .
C392 C393 1.5099(11) .
C392 H39G 1.0000 .
C393 H39H 0.9800 .
C393 H39I 0.9800 .
C393 H39J 0.9800 .
C394 C395 1.5096(11) .
C394 H39K 0.9800 .
C394 H39L 0.9800 .
C394 H39M 0.9800 .
C395 C396 1.5092(11) .
C395 H39N 1.0000 .
C396 H39O 0.9800 .
C396 H39P 0.9800 .
C396 H39Q 0.9800 .
C397 C398 1.5100(11) .
C397 H39R 0.9800 .
C397 H39S 0.9800 .
C397 H39T 0.9800 .
C398 C399 1.5105(12) .
C398 H39U 1.0000 .
C399 H39V 0.9800 .
C399 H39W 0.9800 .
C399 H39X 0.9800 .
Cu13 O88 1.949(11) 2_476
Cu13 O130 2.000(14) .
Cu13 O37 2.017(11) .
Cu13 Cu14 2.632(3) .
Cu14 O38 1.919(12) .
Cu14 O87 2.002(11) 2_476
Cu14 O131 2.079(14) .
O37 C181 1.31(2) .
O38 C181 1.187(19) .
O43 C188 1.20(2) .
O43 Cu24 1.981(11) 2_476
O44 C188 1.29(2) .
O44 Cu23 1.882(12) 2_476
Si13 C190 1.753(4) .
Si13 C595 1.8994(11) .
Si13 C192 1.8996(12) .
Si13 C197 1.8996(11) .
Si13 C592 1.8998(12) .
Si13 C597 1.8998(12) .
Si13 C195 1.9001(13) .
C181 C182 1.51(2) .
C182 C183 1.3900 .
C182 C187 1.3900 .
C183 C184 1.3900 .
C183 H18H 0.9500 .
C184 C185 1.3900 .
C184 C188 1.56(2) .
C185 C186 1.3900 .
C185 H18I 0.9500 .
C186 C187 1.3900 .
C186 C189 1.45(2) .
C187 H18J 0.9500 .
C189 C190 1.24(2) .
C191 C192 1.5100(11) .
C191 H19J 0.9800 .
C191 H19K 0.9800 .
C191 H19L 0.9800 .
C192 C193 1.5101(13) .
C192 H19M 1.0000 .
C193 H19N 0.9800 .
C193 H19O 0.9800 .
C193 H19P 0.9800 .
C194 C195 1.5101(12) .
C194 H19Q 0.9800 .
C194 H19R 0.9800 .
C194 H19S 0.9800 .
C195 C196 1.5102(11) .
C195 H19T 1.0000 .
C196 H19U 0.9800 .
C196 H19V 0.9800 .
C196 H19W 0.9800 .
C197 C199 1.5100(12) .
C197 C198 1.5100(12) .
C197 H19X 1.0000 .
C198 H19Y 0.9800 .
C198 H19Z 0.9800 .
C198 H70A 0.9800 .
C199 H70B 0.9800 .
C199 H70C 0.9800 .
C199 H70D 0.9800 .
C592 C593 1.5099(13) .
C592 C591 1.5100(12) .
C592 H59G 1.0000 .
C597 C598 1.5099(12) .
C597 C599 1.5101(11) .
C597 H59H 1.0000 .
C595 C596 1.5100(12) .
C595 C594 1.5099(12) .
C595 H59I 1.0000 .
C591 H59J 0.9800 .
C591 H59K 0.9800 .
C591 H59L 0.9800 .
C594 H59M 0.9800 .
C594 H59N 0.9800 .
C594 H59O 0.9800 .
C596 H59P 0.9800 .
C596 H59Q 0.9800 .
C596 H59R 0.9800 .
C593 H59S 0.9800 .
C593 H59T 0.9800 .
C593 H59U 0.9800 .
C598 H59V 0.9800 .
C598 H59W 0.9800 .
C598 H59X 0.9800 .
C599 H59Y 0.9800 .
C599 H60A 0.9800 .
C599 H59Z 0.9800 .

loop_
_platon_squeeze_void_nr
_platon_squeeze_void_average_x
_platon_squeeze_void_average_y
_platon_squeeze_void_average_z
_platon_squeeze_void_volume
_platon_squeeze_void_count_electrons
1 -0.004 -0.009 -0.005 11295.4 900.9
